data_4346756
loop_
_publ_author_name
'Watanabe, Ayako'
'Kobayashi, Atsushi'
'Saitoh, Erika'
'Nagao, Yuki'
'Yoshida, Masaki'
'Kato, Masako'

_publ_section_title
;
 Visualization of Ion Conductivity: Vapochromic Luminescence of an
 Ion-Conductive Ruthenium(II) Metalloligand-Based Porous Coordination
 Polymer.
;
_journal_issue 23
_journal_name_full 'Inorganic chemistry'
_journal_page_first 11058
_journal_page_last 11060
_journal_paper_doi 10.1021/acs.inorgchem.5b02077
_journal_volume 54
_journal_year 2015
_chemical_formula_moiety 'C36 H49.5 La1.75 N6 O28.75 Ru'
_chemical_formula_sum 'C36 H49.5 La1.75 N6 O28.75 Ru'
_chemical_formula_weight 1370.46
_space_group_crystal_system trigonal
_space_group_IT_number 164
_space_group_name_Hall '-P 3 2"'
_space_group_name_H-M_alt 'P -3 m 1'
_atom_sites_solution_primary direct
_atom_sites_solution_secondary difmap
_cell_angle_alpha 90.0000
_cell_angle_beta 90.0000
_cell_angle_gamma 120.0000
_cell_formula_units_Z 4
_cell_length_a 13.9566(3)
_cell_length_b 13.9566(3)
_cell_length_c 30.4997(10)
_cell_measurement_reflns_used 11668
_cell_measurement_temperature 150
_cell_measurement_theta_max 27.50
_cell_measurement_theta_min 3.20
_cell_volume 5145.0(2)
_computing_cell_refinement 'CrystalClear-SM Expert 2.0 r16'
_computing_data_collection 'CrystalClear-SM Expert 2.0 r16 (Rigaku, 2013)'
_computing_data_reduction 'CrystalClear-SM Expert 2.0 r16'
_computing_molecular_graphics 'CrystalStructure 4.1'
_computing_publication_material 'CrystalStructure 4.1 (Rigaku, 2014)'
_computing_structure_refinement 'SHELXL2013 (Sheldrick, 2008)'
_computing_structure_solution 'SIR2002 (Burla, et al., 2003)'
_diffrn_ambient_temperature 150
_diffrn_detector_area_resol_mean 7.314
_diffrn_measured_fraction_theta_full 0.991
_diffrn_measured_fraction_theta_max 0.992
_diffrn_measurement_device_type 'Rigaku Mercury70'
_diffrn_measurement_method \w
_diffrn_radiation_type 'Mo K\a'
_diffrn_radiation_wavelength 0.71075
_diffrn_reflns_av_R_equivalents 0.0599
_diffrn_reflns_Laue_measured_fraction_full 0.991
_diffrn_reflns_Laue_measured_fraction_max 0.992
_diffrn_reflns_limit_h_max 18
_diffrn_reflns_limit_h_min -18
_diffrn_reflns_limit_k_max 13
_diffrn_reflns_limit_k_min -18
_diffrn_reflns_limit_l_max 27
_diffrn_reflns_limit_l_min -39
_diffrn_reflns_number 35288
_diffrn_reflns_point_group_measured_fraction_full 0.991
_diffrn_reflns_point_group_measured_fraction_max 0.992
_diffrn_reflns_theta_full 25.242
_diffrn_reflns_theta_max 27.485
_diffrn_reflns_theta_min 3.159
_diffrn_standards_number 0
_exptl_absorpt_coefficient_mu 1.808
_exptl_absorpt_correction_T_max 0.982
_exptl_absorpt_correction_T_min 0.659
_exptl_absorpt_correction_type numerical
_exptl_absorpt_process_details 'NUMABS (Rigaku, 1999)'
_exptl_crystal_colour red
_exptl_crystal_density_diffrn 1.769
_exptl_crystal_density_method 'not measured'
_exptl_crystal_description platelet
_exptl_crystal_F_000 2725.00
_exptl_crystal_size_max 0.200
_exptl_crystal_size_mid 0.200
_exptl_crystal_size_min 0.010
_refine_diff_density_max 3.41
_refine_diff_density_min -4.18
_refine_ls_extinction_method none
_refine_ls_goodness_of_fit_ref 1.134
_refine_ls_hydrogen_treatment undef
_refine_ls_number_parameters 390
_refine_ls_number_reflns 4401
_refine_ls_number_restraints 6
_refine_ls_R_factor_all 0.0989
_refine_ls_R_factor_gt 0.0847
_refine_ls_shift/su_max 0.002
_refine_ls_structure_factor_coef Fsqd
_refine_ls_weighting_details 'w = 1/[\s^2^(Fo^2^)+(0.0883P)^2^+105.7428P] where P=(Fo^2^+2Fc^2^)/3'
_refine_ls_weighting_scheme calc
_refine_ls_wR_factor_gt 0.2218
_refine_ls_wR_factor_ref 0.2294
_reflns_number_gt 3606
_reflns_number_total 4401
_reflns_threshold_expression F^2^>2.0\s(F^2^)
_cod_data_source_file ic5b02077_si_001.cif
_cod_data_source_block La7-[4Ru]4
_cod_database_code 4346756
_shelxl_res_file
;
TITL aw0147b
CELL  0.71075 13.95660 13.95660 30.49970 90.00000 90.00000 120.00000
ZERR  4 0.00030 0.00030 0.00100 0.00000 0.00000 0.00000
LATT 1
SYMM    -Y,    +X-Y,    +Z
SYMM    -X+Y,    -X,    +Z
SYMM    -X+Y,    +Y,    +Z
SYMM    +X,    +X-Y,    +Z
SYMM    -Y,    -X,    +Z
SFAC C LA N O RU H
UNIT 144 7 24 115 4 198
L.S. 10
FMAP 2
PLAN -25
WPDB -2
HTAB
BOND $H
CONF
LIST 4
TEMP -123.0
ACTA
SIZE 0.200 0.200 0.010
ISOR 0.1000 0.2000 O13
WGHT    0.088300  105.742798
FVAR       0.51158
LA1   2    0.000000    1.000000    0.000000    10.08333    0.01053    0.01053 =
         0.01440    0.00000    0.00000    0.00526
LA2   2    0.666667    1.333333    0.311334    10.16667    0.01358    0.01358 =
         0.01747    0.00000    0.00000    0.00679
LA3   2    0.000000    1.000000    0.606317    10.16667    0.02363    0.02363 =
         0.02537    0.00000    0.00000    0.01182
LA4   2    0.000000    1.000000    0.132254    10.16667    0.03283    0.03283 =
         0.02522    0.00000    0.00000    0.01642
RU1   5    0.333333    0.666667    0.154300    10.16667    0.01226    0.01226 =
         0.01583    0.00000    0.00000    0.00613
RU2   5    0.333333    0.666667    0.459804    10.16667    0.01636    0.01636 =
         0.02120    0.00000    0.00000    0.00818
O1    4    0.171149    0.968553    0.016809    10.50000    0.01397    0.02472 =
         0.02721    0.01512    0.00299    0.00983
O2    4    0.090487    0.956442    0.068721    10.50000    0.01699    0.02401 =
         0.01985    0.00153   -0.00275    0.01436
O3    4    0.385122    1.152833    0.241898    10.50000    0.04624    0.04503 =
         0.07398   -0.03489   -0.02601    0.03330
O4    4    0.554645    1.190240    0.257235    10.50000    0.02372    0.02198 =
         0.05308   -0.02638   -0.01429    0.00297
O5    4    0.538796    1.186180    0.363801    10.50000    0.02251    0.02153 =
         0.04074    0.00938    0.00793    0.00409
O6    4    0.363441    1.141350    0.368617    10.50000    0.03142    0.02898 =
         0.06647    0.02205    0.00539    0.01737
O7    4    0.073738    0.926262    0.550917    10.50000    0.21897    0.21897 =
         0.05074   -0.00417    0.00417    0.21028
O8    4    0.198918    1.011800    0.585902    10.50000    0.02755    0.04411 =
         0.03574   -0.00779   -0.00356    0.02546
O9    4    0.458119    1.154160    0.308589    10.50000    0.03611    0.03425 =
         0.04590    0.00189   -0.00577    0.02199
O10   4    0.128821    0.979788    0.658204    10.50000    0.05922    0.06434 =
         0.04246   -0.00500   -0.02060    0.04500
O11   4    0.213705    1.106852    0.137161    10.50000    0.04344    0.11110 =
         0.06222   -0.00187   -0.00373    0.02172
O12   4    0.078953    0.921047    0.183268    10.25000    0.11618    0.11618 =
         0.02002    0.00799   -0.00799    0.09784
O13   4   -0.171953    0.837985    0.179809    10.50000    0.10298    0.39811 =
         0.15795    0.21626    0.07675    0.15145
O14   4    0.333333    0.666667    0.311801    10.16667    0.09109    0.09109 =
         0.03335    0.00000    0.00000    0.04555
O15   4    0.191825    1.218953    0.259411    11.00000    0.28687    0.29598 =
         0.15546   -0.01539   -0.03475    0.19360
O16   4    0.210850    1.421700    0.296810    10.50000    0.15784    0.13375 =
         0.14294   -0.03923   -0.01961    0.06687
O17   4    0.333333    0.666667    0.004839    10.16667    0.04206    0.04206 =
         0.08394    0.00000    0.00000    0.02103
O18   4    0.171698    0.828302   -0.061224    10.50000    0.14185    0.14185 =
         0.05280   -0.00243    0.00243    0.12757
O19   4    0.348464    0.863441   -0.019095    10.50000    0.03283    0.03674 =
         0.08991    0.01229    0.00321    0.01817
O20   4    0.419127    0.982223   -0.053235    10.50000    0.04849    0.05885 =
         0.07929    0.00997    0.01587    0.03229
N1    3    0.261546    0.738454    0.119619    10.50000    0.06117    0.06117 =
         0.01723   -0.00156    0.00156    0.05422
N2    3    0.406089    0.812177    0.188127    10.50000    0.23851    0.01494 =
         0.01971    0.00254    0.00127    0.00747
N3    3    0.366575    0.806577    0.426495    10.50000    0.01902    0.01899 =
         0.02403    0.00192    0.00323    0.00875
N4    3    0.261308    0.738692    0.493683    10.50000    0.16049    0.16049 =
         0.02149    0.00171   -0.00171    0.14156
C1    1    0.330187    0.822125    0.085020    10.50000    0.01050    0.01476 =
         0.02726    0.00753    0.00295    0.01039
C2    1    0.282883    0.874855    0.062503    10.50000    0.01243    0.01511 =
         0.02246    0.00587    0.00204    0.00783
C3    1    0.160060    0.839940    0.075035    10.50000    0.10165    0.10165 =
         0.02223    0.00237   -0.00237    0.09640
C4    1    0.128061    0.793904    0.110164    10.50000    0.01169    0.01474 =
         0.02720    0.00021    0.00054    0.00592
C5    1    0.175118    0.739394    0.132035    10.50000    0.01648    0.01597 =
         0.01737   -0.00680    0.00052    0.00400
C6    1    0.332580    0.872483    0.170330    10.50000    0.01689    0.01887 =
         0.01769   -0.00060   -0.00359    0.00555
C7    1    0.355453    0.974493    0.186174    10.50000    0.02525    0.02349 =
         0.02191   -0.00461   -0.00433    0.00430
C8    1    0.431383    1.017154    0.222727    10.50000    0.01908    0.02035 =
         0.02350   -0.01150   -0.00672    0.00448
C9    1    0.478635    0.957271    0.239522    10.50000    0.03054    0.03068 =
         0.02615   -0.00636   -0.00318    0.01534
C10   1    0.426869    0.853739    0.221171    10.50000    0.07954    0.02105 =
         0.02021   -0.00310   -0.00155    0.01052
C11   1    0.106091    0.893909    0.052635    10.50000    0.11263    0.11263 =
         0.01563    0.00338   -0.00338    0.10530
C12   1    0.456352    1.128059    0.242069    10.50000    0.04131    0.02774 =
         0.02721   -0.00751   -0.01081    0.01506
C13   1    0.427263    0.854527    0.394245    10.50000    0.06020    0.02715 =
         0.02305    0.00130    0.00065    0.01357
C14   1    0.478574    0.957148    0.375911    10.50000    0.04801    0.02164 =
         0.02818   -0.00005   -0.00002    0.01082
C15   1    0.411034    1.009907    0.391516    10.50000    0.02209    0.02549 =
         0.03433    0.00555    0.00220    0.01124
C16   1    0.328807    0.957868    0.422526    10.50000    0.02891    0.02521 =
         0.02377    0.00340    0.00755    0.01356
C17   1    0.311054    0.858343    0.439368    10.50000    0.02358    0.01517 =
         0.02132    0.00154    0.00147    0.00882
C18   1    0.216233    0.783767    0.477678    10.50000    0.09136    0.09136 =
         0.02553   -0.00046    0.00046    0.08356
C19   1    0.164402    0.835598    0.497490    10.50000    0.04293    0.04293 =
         0.02440    0.00188   -0.00188    0.03406
C20   1    0.203766    0.884924    0.535574    10.50000    0.02460    0.02926 =
         0.03172   -0.00753   -0.00227    0.01213
C21   1    0.299835    0.887231    0.552318    10.50000    0.03373    0.02841 =
         0.02782   -0.00829   -0.00084    0.01878
C22   1    0.338669    0.824685    0.530728    10.50000    0.01633    0.03334 =
         0.03584   -0.01410   -0.00479    0.01142
C23   1    0.442016    1.122387    0.373323    10.50000    0.02920    0.02159 =
         0.02076    0.00144    0.00206    0.00950
C24   1    0.143687    0.938358    0.559618    10.50000    0.03473    0.02234 =
         0.01837   -0.01097    0.00685   -0.00131
HKLF 4
 
REM  aw0147b
REM R1 =  0.0847 for    3606 Fo > 4sig(Fo)  and  0.0989 for all    4401 data
REM    390 parameters refined using      6 restraints
 
END  
     
WGHT      0.0912    104.5228 

REM No hydrogen bonds found for HTAB generation

REM Highest difference peak  3.412,  deepest hole -4.183,  1-sigma level  0.245
Q1    1   0.3333  0.6667  0.3781  10.16667  0.05    2.81
Q2    1   0.0000  1.0000  0.2174  10.16667  0.05    2.78
Q3    1   0.0591  1.3319  0.3409  11.00000  0.05    2.56
Q4    1  -0.2901  0.6916  0.1823  11.00000  0.05    2.40
Q5    1   0.3333  0.6667 -0.0787  10.16667  0.05    2.25
Q6    1   0.3333  0.6667  0.1105  10.16667  0.05    2.12
Q7    1   0.0000  1.0000  0.2619  10.16667  0.05    2.09
Q8    1   0.0000  1.0000  0.5270  10.16667  0.05    1.89
Q9    1   0.6667  0.3333  0.1534  10.16667  0.05    1.85
Q10   1   0.3333  0.6667  0.2365  10.16667  0.05    1.56
Q11   1   0.6667  1.3333  0.4091  10.16667  0.05    1.49
Q12   1   0.1798  0.5509  0.1876  11.00000  0.05    1.47
Q13   1   0.3333  0.6667  0.0510  10.16667  0.05    1.22
Q14   1   0.4102  0.8203  0.5367  10.50000  0.05    1.15
Q15   1   0.0000  1.0000  0.5582  10.16667  0.05    1.13
Q16   1   0.2000  1.1821  0.1638  11.00000  0.05    1.04
Q17   1   0.7344  0.3887  0.1399  11.00000  0.05    1.04
Q18   1   0.0000  1.0000  0.5000  10.08333  0.05    1.03
Q19   1   0.3333  0.6667  0.4179  10.16667  0.05    1.00
Q20   1   0.3333  0.6667  0.5037  10.16667  0.05    0.98
Q21   1   0.1805  1.3611  0.3226  10.50000  0.05    0.92
Q22   1   0.0346  0.8866  0.5489  11.00000  0.05    0.91
Q23   1   0.0375  1.0750  0.5978  10.50000  0.05    0.87
Q24   1   0.4117  0.8233  0.0790  10.50000  0.05    0.82
Q25   1   0.3333  0.6667 -0.0216  10.16667  0.05    0.78
;

loop_
_symmetry_equiv_pos_site_id
_space_group_symop_operation_xyz
1 +X,+Y,+Z
2 -Y,+X-Y,+Z
3 -X+Y,-X,+Z
4 -X+Y,+Y,+Z
5 +X,+X-Y,+Z
6 -Y,-X,+Z
7 -X,-Y,-Z
8 +Y,-X+Y,-Z
9 +X-Y,+X,-Z
10 +X-Y,-Y,-Z
11 -X,-X+Y,-Z
12 +Y,+X,-Z

loop_
_atom_site_label
_atom_site_type_symbol
_atom_site_fract_x
_atom_site_fract_y
_atom_site_fract_z
_atom_site_U_iso_or_equiv
_atom_site_adp_type
_atom_site_occupancy
_atom_site_site_symmetry_multiplicity
_atom_site_calc_flag
La1 La 0.0 1.0 0.0 0.0118(3) Uani 1 1 d
La2 La 0.666667 1.3333 0.31133(4) 0.0149(3) Uani 1 2 d
La3 La 0.0 1.0 0.60632(4) 0.0242(3) Uani 1 2 d
La4 La 0.0 1.0 0.13225(5) 0.0303(3) Uani 1 2 d
Ru1 Ru 0.333333 0.666667 0.15430(5) 0.0135(3) Uani 1 2 d
Ru2 Ru 0.333333 0.666667 0.45980(6) 0.0180(4) Uani 1 2 d
O1 O 0.1712(9) 0.9686(10) 0.0168(4) 0.022(3) Uani 0.5 12 d
O2 O 0.0905(8) 0.9564(8) 0.0687(4) 0.018(3) Uani 0.5 12 d
O3 O 0.3851(14) 1.1528(13) 0.2419(6) 0.050(4) Uani 0.5 12 d
O4 O 0.5546(11) 1.1902(11) 0.2572(5) 0.037(3) Uani 0.5 12 d
O5 O 0.5388(11) 1.1862(11) 0.3638(5) 0.031(3) Uani 0.5 12 d
O6 O 0.3634(12) 1.1414(12) 0.3686(5) 0.041(4) Uani 0.5 12 d
O7 O 0.0737(6) 0.9263(6) 0.5509(6) 0.118(10) Uani 1 6 d
O8 O 0.1989(11) 1.0118(12) 0.5859(5) 0.032(3) Uani 0.5 12 d
O9 O 0.4581(12) 1.1542(12) 0.3086(5) 0.037(3) Uani 0.5 12 d
O10 O 0.1288(14) 0.9798(14) 0.6582(5) 0.049(4) Uani 0.5 12 d
O11 O 0.2137(12) 1.1068(6) 0.1372(5) 0.080(5) Uani 1 6 d
O12 O 0.0790(14) 0.9211(14) 0.1833(9) 0.066(11) Uani 0.5 6 d
O13 O -0.172(3) 0.838(4) 0.1798(12) 0.21(3) Uani 0.5 12 d
O14 O 0.333333 0.666667 0.3118(7) 0.072(8) Uani 1 2 d
O15 O 0.192(2) 1.219(3) 0.2594(7) 0.225(12) Uani 1 12 d
O16 O 0.2109(11) 1.422(2) 0.2968(8) 0.148(10) Uani 1 6 d
O17 O 0.333333 0.666667 0.0048(9) 0.056(6) Uani 1 2 d
O18 O 0.1717(6) 0.8283(6) -0.0612(5) 0.087(6) Uani 1 6 d
O19 O 0.3485(13) 0.8634(14) -0.0191(6) 0.053(5) Uani 0.5 12 d
O20 O 0.4191(15) 0.9822(16) -0.0532(7) 0.060(5) Uani 0.5 12 d
N1 N 0.2616(5) 0.7385(5) 0.1196(4) 0.036(3) Uani 1 6 d
N2 N 0.4061(6) 0.8122(12) 0.1881(5) 0.116(11) Uani 1 6 d
N3 N 0.3666(11) 0.8066(12) 0.4265(5) 0.021(3) Uani 0.5 12 d
N4 N 0.2613(7) 0.7387(7) 0.4937(5) 0.087(7) Uani 1 6 d
C1 C 0.3302(12) 0.8221(13) 0.0850(5) 0.016(3) Uani 0.5 12 d
C2 C 0.2829(13) 0.8749(13) 0.0625(5) 0.016(3) Uani 0.5 12 d
C3 C 0.1601(6) 0.8399(6) 0.0750(5) 0.055(6) Uani 1 6 d
C4 C 0.1281(13) 0.7939(13) 0.1102(6) 0.018(3) Uani 0.5 12 d
C5 C 0.1751(13) 0.7394(13) 0.1320(5) 0.018(3) Uani 0.5 12 d
C6 C 0.3326(13) 0.8725(14) 0.1703(5) 0.019(3) Uani 0.5 12 d
C7 C 0.3554(15) 0.9745(15) 0.1862(6) 0.027(4) Uani 0.5 12 d
C8 C 0.4314(14) 1.0172(14) 0.2227(6) 0.023(4) Uani 0.5 12 d
C9 C 0.4786(6) 0.9573(12) 0.2395(4) 0.029(3) Uani 1 6 d
C10 C 0.4269(6) 0.8537(12) 0.2212(5) 0.047(5) Uani 1 6 d
C11 C 0.1061(6) 0.8939(6) 0.0526(5) 0.059(6) Uani 1 6 d
C12 C 0.4563(18) 1.1281(16) 0.2421(6) 0.033(4) Uani 0.5 12 d
C13 C 0.4273(6) 0.8545(13) 0.3942(5) 0.040(4) Uani 1 6 d
C14 C 0.4786(6) 0.9571(12) 0.3759(5) 0.036(3) Uani 1 6 d
C15 C 0.4110(15) 1.0099(15) 0.3915(6) 0.028(4) Uani 0.5 12 d
C16 C 0.3288(15) 0.9579(15) 0.4225(6) 0.026(4) Uani 0.5 12 d
C17 C 0.3110(14) 0.8583(13) 0.4394(5) 0.020(3) Uani 0.5 12 d
C18 C 0.2162(6) 0.7838(6) 0.4777(5) 0.053(5) Uani 1 6 d
C19 C 0.1644(5) 0.8356(5) 0.4975(4) 0.031(3) Uani 1 6 d
C20 C 0.2038(16) 0.8849(16) 0.5356(6) 0.029(4) Uani 0.5 12 d
C21 C 0.2998(16) 0.8872(16) 0.5523(6) 0.029(4) Uani 0.5 12 d
C22 C 0.3387(14) 0.8247(16) 0.5307(7) 0.029(4) Uani 0.5 12 d
C23 C 0.4420(15) 1.1224(15) 0.3733(6) 0.025(4) Uani 0.5 12 d
C24 C 0.1437(19) 0.9384(16) 0.5596(6) 0.032(5) Uani 0.5 12 d

loop_
_atom_site_aniso_label
_atom_site_aniso_U_11
_atom_site_aniso_U_22
_atom_site_aniso_U_33
_atom_site_aniso_U_12
_atom_site_aniso_U_13
_atom_site_aniso_U_23
La1 0.0105(4) 0.0105(4) 0.0144(7) 0.0053(2) 0.0000 0.0000
La2 0.0136(4) 0.0136(4) 0.0175(6) 0.00679(18) 0.0000 0.0000
La3 0.0236(4) 0.0236(4) 0.0254(7) 0.0118(2) 0.0000 0.0000
La4 0.0328(5) 0.0328(5) 0.0252(7) 0.0164(2) 0.0000 0.0000
Ru1 0.0123(4) 0.0123(4) 0.0158(7) 0.0061(2) 0.0000 0.0000
Ru2 0.0164(5) 0.0164(5) 0.0212(8) 0.0082(3) 0.0000 0.0000
O1 0.014(5) 0.025(6) 0.027(6) 0.010(5) 0.003(5) 0.015(5)
O2 0.017(7) 0.024(8) 0.020(5) 0.014(7) -0.003(4) 0.002(4)
O3 0.046(9) 0.045(9) 0.074(12) 0.033(8) -0.026(9) -0.035(8)
O4 0.024(6) 0.022(7) 0.053(9) 0.003(5) -0.014(6) -0.026(6)
O5 0.023(7) 0.022(6) 0.041(8) 0.004(5) 0.008(6) 0.009(6)
O6 0.031(7) 0.029(7) 0.066(10) 0.017(6) 0.005(7) 0.022(7)
O7 0.22(2) 0.22(2) 0.051(10) 0.21(2) 0.004(3) -0.004(3)
O8 0.028(7) 0.044(8) 0.036(8) 0.025(6) -0.004(6) -0.008(6)
O9 0.036(8) 0.034(8) 0.046(9) 0.022(7) -0.006(7) 0.002(6)
O10 0.059(10) 0.064(11) 0.042(9) 0.045(9) -0.021(8) -0.005(8)
O11 0.043(8) 0.111(11) 0.062(9) 0.022(4) -0.004(7) -0.002(4)
O12 0.12(3) 0.12(3) 0.020(12) 0.10(3) -0.008(5) 0.008(5)
O13 0.10(2) 0.40(6) 0.16(3) 0.15(3) 0.08(2) 0.22(4)
O14 0.091(12) 0.091(12) 0.033(12) 0.046(6) 0.0000 0.0000
O15 0.29(3) 0.30(3) 0.155(18) 0.19(3) -0.03(2) -0.02(2)
O16 0.158(18) 0.13(2) 0.14(2) 0.067(11) -0.020(9) -0.039(18)
O17 0.042(8) 0.042(8) 0.084(18) 0.021(4) 0.0000 0.0000
O18 0.142(14) 0.142(14) 0.053(8) 0.128(14) 0.002(3) -0.002(3)
O19 0.033(8) 0.037(9) 0.090(14) 0.018(7) 0.003(9) 0.012(9)
O20 0.048(10) 0.059(12) 0.079(13) 0.032(9) 0.016(9) 0.010(10)
N1 0.061(7) 0.061(7) 0.017(5) 0.054(8) 0.002(2) -0.002(2)
N2 0.24(3) 0.015(7) 0.020(7) 0.007(3) 0.001(3) 0.003(6)
N3 0.019(6) 0.019(7) 0.024(7) 0.009(6) 0.003(5) 0.002(6)
N4 0.160(18) 0.160(18) 0.021(7) 0.142(19) -0.002(3) 0.002(3)
C1 0.011(7) 0.015(7) 0.027(8) 0.010(6) 0.003(6) 0.008(6)
C2 0.012(7) 0.015(7) 0.022(8) 0.008(6) 0.002(6) 0.006(6)
C3 0.102(13) 0.102(13) 0.022(7) 0.096(14) -0.002(3) 0.002(3)
C4 0.012(7) 0.015(7) 0.027(8) 0.006(5) 0.001(6) 0.000(6)
C5 0.016(7) 0.016(7) 0.017(8) 0.004(6) 0.001(6) -0.007(6)
C6 0.017(8) 0.019(8) 0.018(8) 0.006(6) -0.004(6) -0.001(6)
C7 0.025(9) 0.023(9) 0.022(8) 0.004(8) -0.004(7) -0.005(7)
C8 0.019(8) 0.020(8) 0.024(9) 0.004(7) -0.007(6) -0.012(7)
C9 0.031(5) 0.031(7) 0.026(7) 0.015(4) -0.003(3) -0.006(5)
C10 0.080(11) 0.021(7) 0.020(7) 0.011(3) -0.002(3) -0.003(6)
C11 0.113(14) 0.113(14) 0.016(7) 0.105(15) -0.003(3) 0.003(3)
C12 0.041(11) 0.028(10) 0.027(10) 0.015(9) -0.011(8) -0.008(8)
C13 0.060(8) 0.027(7) 0.023(7) 0.014(4) 0.001(3) 0.001(6)
C14 0.048(7) 0.022(7) 0.028(7) 0.011(3) -0.000(3) -0.000(5)
C15 0.022(9) 0.025(9) 0.034(10) 0.011(8) 0.002(7) 0.006(7)
C16 0.029(9) 0.025(9) 0.024(9) 0.014(8) 0.008(7) 0.003(7)
C17 0.024(8) 0.015(8) 0.021(8) 0.009(7) 0.001(6) 0.002(6)
C18 0.091(12) 0.091(12) 0.026(7) 0.084(13) 0.000(3) -0.000(3)
C19 0.043(6) 0.043(6) 0.024(6) 0.034(7) -0.002(2) 0.002(2)
C20 0.025(9) 0.029(9) 0.032(10) 0.012(8) -0.002(8) -0.008(8)
C21 0.034(10) 0.028(9) 0.028(9) 0.019(8) -0.001(8) -0.008(7)
C22 0.016(8) 0.033(10) 0.036(10) 0.011(8) -0.005(7) -0.014(8)
C23 0.029(9) 0.022(8) 0.021(8) 0.009(8) 0.002(7) 0.001(7)
C24 0.035(11) 0.022(9) 0.018(9) -0.001(8) 0.007(8) -0.011(7)

loop_
_atom_type_symbol
_atom_type_description
_atom_type_scat_dispersion_real
_atom_type_scat_dispersion_imag
_atom_type_scat_source
C C 0.0033 0.0016
;
International Tables for Crystallography
(Vol. C, Tables 4.2.6.8 and 6.1.1.4)
;
La La -0.2871 2.4523
;
International Tables for Crystallography
(Vol. C, Tables 4.2.6.8 and 6.1.1.4)
;
N N 0.0061 0.0033
;
International Tables for Crystallography
(Vol. C, Tables 4.2.6.8 and 6.1.1.4)
;
O O 0.0106 0.0060
;
International Tables for Crystallography
(Vol. C, Tables 4.2.6.8 and 6.1.1.4)
;
Ru Ru -1.2594 0.8363
;
International Tables for Crystallography
(Vol. C, Tables 4.2.6.8 and 6.1.1.4)
;
H H 0.0000 0.0000
;
International Tables for Crystallography
(Vol. C, Table 6.1.1.4)
;

loop_
_geom_angle_atom_site_label_1
_geom_angle_atom_site_label_2
_geom_angle_atom_site_label_3
_geom_angle
_geom_angle_publ_flag
_geom_angle_site_symmetry_1
_geom_angle_site_symmetry_3
O1 La1 O1 116.4(3) yes . 2_675
O1 La1 O1 116.4(3) yes . 3_465
O1 La1 O1 152.5(3) yes . 4_455
O1 La1 O1 74.9(3) yes . 5_575
O1 La1 O1 42.6(3) yes . 6_665
O1 La1 O1 180.0(5) yes . 7_575
O1 La1 O1 63.6(3) yes . 8_455
O1 La1 O1 63.6(3) yes . 9_665
O1 La1 O1 27.5(3) yes . 10_675
O1 La1 O1 105.1(3) yes . 11_555
O1 La1 O1 137.4(3) yes . 12_465
O1 La1 O2 41.6(4) yes . .
O1 La1 O2 93.2(3) yes . 2_675
O1 La1 O2 104.1(3) yes . 3_465
O1 La1 O2 113.1(3) yes . 4_455
O1 La1 O2 79.4(3) yes . 5_575
O1 La1 O2 48.8(3) yes . 6_665
O1 La1 O2 138.4(4) yes . 7_575
O1 La1 O2 86.8(3) yes . 8_455
O1 La1 O2 75.9(3) yes . 9_665
O1 La1 O2 66.9(3) yes . 10_675
O1 La1 O2 100.6(3) yes . 11_555
O1 La1 O2 131.2(3) yes . 12_465
O1 La1 C11 29.0(3) yes . .
O1 La1 C11 91.1(3) yes . 2_675
O1 La1 C11 123.5(3) yes . 3_465
O1 La1 C11 151.0(3) yes . 7_575
O1 La1 C11 88.9(3) yes . 8_455
O1 La1 C11 56.5(3) yes . 9_665
O1 La1 O1 116.4(3) yes 2_675 3_465
O1 La1 O1 74.9(3) yes 2_675 4_455
O1 La1 O1 42.6(3) yes 2_675 5_575
O1 La1 O1 152.5(3) yes 2_675 6_665
O1 La1 O1 63.6(3) yes 2_675 7_575
O1 La1 O1 180.0(5) yes 2_675 8_455
O1 La1 O1 63.6(3) yes 2_675 9_665
O1 La1 O1 105.1(3) yes 2_675 10_675
O1 La1 O1 137.4(3) yes 2_675 11_555
O1 La1 O1 27.5(3) yes 2_675 12_465
O1 La1 O2 104.1(3) yes 2_675 .
O1 La1 O2 41.6(4) yes 2_675 2_675
O1 La1 O2 93.2(3) yes 2_675 3_465
O1 La1 O2 79.4(3) yes 2_675 4_455
O1 La1 O2 48.8(3) yes 2_675 5_575
O1 La1 O2 113.1(3) yes 2_675 6_665
O1 La1 O2 75.9(3) yes 2_675 7_575
O1 La1 O2 138.4(4) yes 2_675 8_455
O1 La1 O2 86.8(3) yes 2_675 9_665
O1 La1 O2 100.6(3) yes 2_675 10_675
O1 La1 O2 131.2(3) yes 2_675 11_555
O1 La1 O2 66.9(3) yes 2_675 12_465
O1 La1 C11 123.5(3) yes 2_675 .
O1 La1 C11 29.0(3) yes 2_675 2_675
O1 La1 C11 91.1(3) yes 2_675 3_465
O1 La1 C11 56.5(3) yes 2_675 7_575
O1 La1 C11 151.0(3) yes 2_675 8_455
O1 La1 C11 88.9(3) yes 2_675 9_665
O1 La1 O1 42.6(3) yes 3_465 4_455
O1 La1 O1 152.5(3) yes 3_465 5_575
O1 La1 O1 74.9(3) yes 3_465 6_665
O1 La1 O1 63.6(3) yes 3_465 7_575
O1 La1 O1 63.6(3) yes 3_465 8_455
O1 La1 O1 180.0(5) yes 3_465 9_665
O1 La1 O1 137.4(3) yes 3_465 10_675
O1 La1 O1 27.5(3) yes 3_465 11_555
O1 La1 O1 105.1(3) yes 3_465 12_465
O1 La1 O2 93.2(3) yes 3_465 .
O1 La1 O2 104.1(3) yes 3_465 2_675
O1 La1 O2 41.6(4) yes 3_465 3_465
O1 La1 O2 48.8(3) yes 3_465 4_455
O1 La1 O2 113.1(3) yes 3_465 5_575
O1 La1 O2 79.4(3) yes 3_465 6_665
O1 La1 O2 86.8(3) yes 3_465 7_575
O1 La1 O2 75.9(3) yes 3_465 8_455
O1 La1 O2 138.4(4) yes 3_465 9_665
O1 La1 O2 131.2(3) yes 3_465 10_675
O1 La1 O2 66.9(3) yes 3_465 11_555
O1 La1 O2 100.6(3) yes 3_465 12_465
O1 La1 C11 91.1(3) yes 3_465 .
O1 La1 C11 123.5(3) yes 3_465 2_675
O1 La1 C11 29.0(3) yes 3_465 3_465
O1 La1 C11 88.9(3) yes 3_465 7_575
O1 La1 C11 56.5(3) yes 3_465 8_455
O1 La1 C11 151.0(3) yes 3_465 9_665
O1 La1 O1 116.4(3) yes 4_455 5_575
O1 La1 O1 116.4(3) yes 4_455 6_665
O1 La1 O1 27.5(3) yes 4_455 7_575
O1 La1 O1 105.1(3) yes 4_455 8_455
O1 La1 O1 137.4(3) yes 4_455 9_665
O1 La1 O1 180.0(5) yes 4_455 10_675
O1 La1 O1 63.6(3) yes 4_455 11_555
O1 La1 O1 63.6(3) yes 4_455 12_465
O1 La1 O2 113.1(3) yes 4_455 .
O1 La1 O2 79.4(3) yes 4_455 2_675
O1 La1 O2 48.8(3) yes 4_455 3_465
O1 La1 O2 41.6(4) yes 4_455 4_455
O1 La1 O2 93.2(3) yes 4_455 5_575
O1 La1 O2 104.1(3) yes 4_455 6_665
O1 La1 O2 66.9(3) yes 4_455 7_575
O1 La1 O2 100.6(3) yes 4_455 8_455
O1 La1 O2 131.2(3) yes 4_455 9_665
O1 La1 O2 138.4(4) yes 4_455 10_675
O1 La1 O2 86.8(3) yes 4_455 11_555
O1 La1 O2 75.9(3) yes 4_455 12_465
O1 La1 C11 123.5(3) yes 4_455 .
O1 La1 C11 91.1(3) yes 4_455 2_675
O1 La1 C11 29.0(3) yes 4_455 3_465
O1 La1 C11 56.5(3) yes 4_455 7_575
O1 La1 C11 88.9(3) yes 4_455 8_455
O1 La1 C11 151.0(3) yes 4_455 9_665
O1 La1 O1 116.4(3) yes 5_575 6_665
O1 La1 O1 105.1(3) yes 5_575 7_575
O1 La1 O1 137.4(3) yes 5_575 8_455
O1 La1 O1 27.5(3) yes 5_575 9_665
O1 La1 O1 63.6(3) yes 5_575 10_675
O1 La1 O1 180.0(5) yes 5_575 11_555
O1 La1 O1 63.6(3) yes 5_575 12_465
O1 La1 O2 79.4(3) yes 5_575 .
O1 La1 O2 48.8(3) yes 5_575 2_675
O1 La1 O2 113.1(3) yes 5_575 3_465
O1 La1 O2 104.1(3) yes 5_575 4_455
O1 La1 O2 41.6(4) yes 5_575 5_575
O1 La1 O2 93.2(3) yes 5_575 6_665
O1 La1 O2 100.6(3) yes 5_575 7_575
O1 La1 O2 131.2(3) yes 5_575 8_455
O1 La1 O2 66.9(3) yes 5_575 9_665
O1 La1 O2 75.9(3) yes 5_575 10_675
O1 La1 O2 138.4(4) yes 5_575 11_555
O1 La1 O2 86.8(3) yes 5_575 12_465
O1 La1 C11 91.1(3) yes 5_575 .
O1 La1 C11 29.0(3) yes 5_575 2_675
O1 La1 C11 123.5(3) yes 5_575 3_465
O1 La1 C11 88.9(3) yes 5_575 7_575
O1 La1 C11 151.0(3) yes 5_575 8_455
O1 La1 C11 56.5(3) yes 5_575 9_665
O1 La1 O1 137.4(3) yes 6_665 7_575
O1 La1 O1 27.5(3) yes 6_665 8_455
O1 La1 O1 105.1(3) yes 6_665 9_665
O1 La1 O1 63.6(3) yes 6_665 10_675
O1 La1 O1 63.6(3) yes 6_665 11_555
O1 La1 O1 180.0(5) yes 6_665 12_465
O1 La1 O2 48.8(3) yes 6_665 .
O1 La1 O2 113.1(3) yes 6_665 2_675
O1 La1 O2 79.4(3) yes 6_665 3_465
O1 La1 O2 93.2(3) yes 6_665 4_455
O1 La1 O2 104.1(3) yes 6_665 5_575
O1 La1 O2 41.6(4) yes 6_665 6_665
O1 La1 O2 131.2(3) yes 6_665 7_575
O1 La1 O2 66.9(3) yes 6_665 8_455
O1 La1 O2 100.6(3) yes 6_665 9_665
O1 La1 O2 86.8(3) yes 6_665 10_675
O1 La1 O2 75.9(3) yes 6_665 11_555
O1 La1 O2 138.4(4) yes 6_665 12_465
O1 La1 C11 29.0(3) yes 6_665 .
O1 La1 C11 123.5(3) yes 6_665 2_675
O1 La1 C11 91.1(3) yes 6_665 3_465
O1 La1 C11 151.0(3) yes 6_665 7_575
O1 La1 C11 56.5(3) yes 6_665 8_455
O1 La1 C11 88.9(3) yes 6_665 9_665
O1 La1 O1 116.4(3) yes 7_575 8_455
O1 La1 O1 116.4(3) yes 7_575 9_665
O1 La1 O1 152.5(3) yes 7_575 10_675
O1 La1 O1 74.9(3) yes 7_575 11_555
O1 La1 O1 42.6(3) yes 7_575 12_465
O1 La1 O2 138.4(4) yes 7_575 .
O1 La1 O2 86.8(3) yes 7_575 2_675
O1 La1 O2 75.9(3) yes 7_575 3_465
O1 La1 O2 66.9(3) yes 7_575 4_455
O1 La1 O2 100.6(3) yes 7_575 5_575
O1 La1 O2 131.2(3) yes 7_575 6_665
O1 La1 O2 41.6(4) yes 7_575 7_575
O1 La1 O2 93.2(3) yes 7_575 8_455
O1 La1 O2 104.1(3) yes 7_575 9_665
O1 La1 O2 113.1(3) yes 7_575 10_675
O1 La1 O2 79.4(3) yes 7_575 11_555
O1 La1 O2 48.8(3) yes 7_575 12_465
O1 La1 C11 151.0(3) yes 7_575 .
O1 La1 C11 88.9(3) yes 7_575 2_675
O1 La1 C11 56.5(3) yes 7_575 3_465
O1 La1 C11 29.0(3) yes 7_575 7_575
O1 La1 C11 91.1(3) yes 7_575 8_455
O1 La1 C11 123.5(3) yes 7_575 9_665
O1 La1 O1 116.4(3) yes 8_455 9_665
O1 La1 O1 74.9(3) yes 8_455 10_675
O1 La1 O1 42.6(3) yes 8_455 11_555
O1 La1 O1 152.5(3) yes 8_455 12_465
O1 La1 O2 75.9(3) yes 8_455 .
O1 La1 O2 138.4(4) yes 8_455 2_675
O1 La1 O2 86.8(3) yes 8_455 3_465
O1 La1 O2 100.6(3) yes 8_455 4_455
O1 La1 O2 131.2(3) yes 8_455 5_575
O1 La1 O2 66.9(3) yes 8_455 6_665
O1 La1 O2 104.1(3) yes 8_455 7_575
O1 La1 O2 41.6(4) yes 8_455 8_455
O1 La1 O2 93.2(3) yes 8_455 9_665
O1 La1 O2 79.4(3) yes 8_455 10_675
O1 La1 O2 48.8(3) yes 8_455 11_555
O1 La1 O2 113.1(3) yes 8_455 12_465
O1 La1 C11 56.5(3) yes 8_455 .
O1 La1 C11 151.0(3) yes 8_455 2_675
O1 La1 C11 88.9(3) yes 8_455 3_465
O1 La1 C11 123.5(3) yes 8_455 7_575
O1 La1 C11 29.0(3) yes 8_455 8_455
O1 La1 C11 91.1(3) yes 8_455 9_665
O1 La1 O1 42.6(3) yes 9_665 10_675
O1 La1 O1 152.5(3) yes 9_665 11_555
O1 La1 O1 74.9(3) yes 9_665 12_465
O1 La1 O2 86.8(3) yes 9_665 .
O1 La1 O2 75.9(3) yes 9_665 2_675
O1 La1 O2 138.4(4) yes 9_665 3_465
O1 La1 O2 131.2(3) yes 9_665 4_455
O1 La1 O2 66.9(3) yes 9_665 5_575
O1 La1 O2 100.6(3) yes 9_665 6_665
O1 La1 O2 93.2(3) yes 9_665 7_575
O1 La1 O2 104.1(3) yes 9_665 8_455
O1 La1 O2 41.6(4) yes 9_665 9_665
O1 La1 O2 48.8(3) yes 9_665 10_675
O1 La1 O2 113.1(3) yes 9_665 11_555
O1 La1 O2 79.4(3) yes 9_665 12_465
O1 La1 C11 88.9(3) yes 9_665 .
O1 La1 C11 56.5(3) yes 9_665 2_675
O1 La1 C11 151.0(3) yes 9_665 3_465
O1 La1 C11 91.1(3) yes 9_665 7_575
O1 La1 C11 123.5(3) yes 9_665 8_455
O1 La1 C11 29.0(3) yes 9_665 9_665
O1 La1 O1 116.4(3) yes 10_675 11_555
O1 La1 O1 116.4(3) yes 10_675 12_465
O1 La1 O2 66.9(3) yes 10_675 .
O1 La1 O2 100.6(3) yes 10_675 2_675
O1 La1 O2 131.2(3) yes 10_675 3_465
O1 La1 O2 138.4(4) yes 10_675 4_455
O1 La1 O2 86.8(3) yes 10_675 5_575
O1 La1 O2 75.9(3) yes 10_675 6_665
O1 La1 O2 113.1(3) yes 10_675 7_575
O1 La1 O2 79.4(3) yes 10_675 8_455
O1 La1 O2 48.8(3) yes 10_675 9_665
O1 La1 O2 41.6(4) yes 10_675 10_675
O1 La1 O2 93.2(3) yes 10_675 11_555
O1 La1 O2 104.1(3) yes 10_675 12_465
O1 La1 C11 56.5(3) yes 10_675 .
O1 La1 C11 88.9(3) yes 10_675 2_675
O1 La1 C11 151.0(3) yes 10_675 3_465
O1 La1 C11 123.5(3) yes 10_675 7_575
O1 La1 C11 91.1(3) yes 10_675 8_455
O1 La1 C11 29.0(3) yes 10_675 9_665
O1 La1 O1 116.4(3) yes 11_555 12_465
O1 La1 O2 100.6(3) yes 11_555 .
O1 La1 O2 131.2(3) yes 11_555 2_675
O1 La1 O2 66.9(3) yes 11_555 3_465
O1 La1 O2 75.9(3) yes 11_555 4_455
O1 La1 O2 138.4(4) yes 11_555 5_575
O1 La1 O2 86.8(3) yes 11_555 6_665
O1 La1 O2 79.4(3) yes 11_555 7_575
O1 La1 O2 48.8(3) yes 11_555 8_455
O1 La1 O2 113.1(3) yes 11_555 9_665
O1 La1 O2 104.1(3) yes 11_555 10_675
O1 La1 O2 41.6(4) yes 11_555 11_555
O1 La1 O2 93.2(3) yes 11_555 12_465
O1 La1 C11 88.9(3) yes 11_555 .
O1 La1 C11 151.0(3) yes 11_555 2_675
O1 La1 C11 56.5(3) yes 11_555 3_465
O1 La1 C11 91.1(3) yes 11_555 7_575
O1 La1 C11 29.0(3) yes 11_555 8_455
O1 La1 C11 123.5(3) yes 11_555 9_665
O1 La1 O2 131.2(3) yes 12_465 .
O1 La1 O2 66.9(3) yes 12_465 2_675
O1 La1 O2 100.6(3) yes 12_465 3_465
O1 La1 O2 86.8(3) yes 12_465 4_455
O1 La1 O2 75.9(3) yes 12_465 5_575
O1 La1 O2 138.4(4) yes 12_465 6_665
O1 La1 O2 48.8(3) yes 12_465 7_575
O1 La1 O2 113.1(3) yes 12_465 8_455
O1 La1 O2 79.4(3) yes 12_465 9_665
O1 La1 O2 93.2(3) yes 12_465 10_675
O1 La1 O2 104.1(3) yes 12_465 11_555
O1 La1 O2 41.6(4) yes 12_465 12_465
O1 La1 C11 151.0(3) yes 12_465 .
O1 La1 C11 56.5(3) yes 12_465 2_675
O1 La1 C11 88.9(3) yes 12_465 3_465
O1 La1 C11 29.0(3) yes 12_465 7_575
O1 La1 C11 123.5(3) yes 12_465 8_455
O1 La1 C11 91.1(3) yes 12_465 9_665
O2 La1 O2 64.9(3) yes . 2_675
O2 La1 O2 64.9(3) yes . 3_465
O2 La1 O2 71.9(3) yes . 4_455
O2 La1 O2 55.3(3) yes . 5_575
O2 La1 O2 14.1(2) yes . 6_665
O2 La1 O2 180.0(5) yes . 7_575
O2 La1 O2 115.1(3) yes . 8_455
O2 La1 O2 115.1(3) yes . 9_665
O2 La1 O2 108.1(3) yes . 10_675
O2 La1 O2 124.7(3) yes . 11_555
O2 La1 O2 165.9(2) yes . 12_465
O2 La1 C11 21.4(4) yes . .
O2 La1 C11 75.6(3) yes . 2_675
O2 La1 C11 86.0(3) yes . 3_465
O2 La1 C11 158.6(4) yes . 7_575
O2 La1 C11 104.4(3) yes . 8_455
O2 La1 C11 94.0(3) yes . 9_665
O2 La1 O2 64.9(3) yes 2_675 3_465
O2 La1 O2 55.3(3) yes 2_675 4_455
O2 La1 O2 14.1(2) yes 2_675 5_575
O2 La1 O2 71.9(3) yes 2_675 6_665
O2 La1 O2 115.1(3) yes 2_675 7_575
O2 La1 O2 180.0(5) yes 2_675 8_455
O2 La1 O2 115.1(3) yes 2_675 9_665
O2 La1 O2 124.7(3) yes 2_675 10_675
O2 La1 O2 165.9(2) yes 2_675 11_555
O2 La1 O2 108.1(3) yes 2_675 12_465
O2 La1 C11 86.0(3) yes 2_675 .
O2 La1 C11 21.4(4) yes 2_675 2_675
O2 La1 C11 75.6(3) yes 2_675 3_465
O2 La1 C11 94.0(3) yes 2_675 7_575
O2 La1 C11 158.6(4) yes 2_675 8_455
O2 La1 C11 104.4(3) yes 2_675 9_665
O2 La1 O2 14.1(2) yes 3_465 4_455
O2 La1 O2 71.9(3) yes 3_465 5_575
O2 La1 O2 55.3(3) yes 3_465 6_665
O2 La1 O2 115.1(3) yes 3_465 7_575
O2 La1 O2 115.1(3) yes 3_465 8_455
O2 La1 O2 180.0(5) yes 3_465 9_665
O2 La1 O2 165.9(2) yes 3_465 10_675
O2 La1 O2 108.1(3) yes 3_465 11_555
O2 La1 O2 124.7(3) yes 3_465 12_465
O2 La1 C11 75.6(3) yes 3_465 .
O2 La1 C11 86.0(3) yes 3_465 2_675
O2 La1 C11 21.4(4) yes 3_465 3_465
O2 La1 C11 104.4(3) yes 3_465 7_575
O2 La1 C11 94.0(3) yes 3_465 8_455
O2 La1 C11 158.6(4) yes 3_465 9_665
O2 La1 O2 64.9(3) yes 4_455 5_575
O2 La1 O2 64.9(3) yes 4_455 6_665
O2 La1 O2 108.1(3) yes 4_455 7_575
O2 La1 O2 124.7(3) yes 4_455 8_455
O2 La1 O2 165.9(2) yes 4_455 9_665
O2 La1 O2 180.0(5) yes 4_455 10_675
O2 La1 O2 115.1(3) yes 4_455 11_555
O2 La1 O2 115.1(3) yes 4_455 12_465
O2 La1 C11 86.0(3) yes 4_455 .
O2 La1 C11 75.6(3) yes 4_455 2_675
O2 La1 C11 21.4(4) yes 4_455 3_465
O2 La1 C11 94.0(3) yes 4_455 7_575
O2 La1 C11 104.4(3) yes 4_455 8_455
O2 La1 C11 158.6(4) yes 4_455 9_665
O2 La1 O2 64.9(3) yes 5_575 6_665
O2 La1 O2 124.7(3) yes 5_575 7_575
O2 La1 O2 165.9(2) yes 5_575 8_455
O2 La1 O2 108.1(3) yes 5_575 9_665
O2 La1 O2 115.1(3) yes 5_575 10_675
O2 La1 O2 180.0(5) yes 5_575 11_555
O2 La1 O2 115.1(3) yes 5_575 12_465
O2 La1 C11 75.6(3) yes 5_575 .
O2 La1 C11 21.4(4) yes 5_575 2_675
O2 La1 C11 86.0(3) yes 5_575 3_465
O2 La1 C11 104.4(3) yes 5_575 7_575
O2 La1 C11 158.6(4) yes 5_575 8_455
O2 La1 C11 94.0(3) yes 5_575 9_665
O2 La1 O2 165.9(2) yes 6_665 7_575
O2 La1 O2 108.1(3) yes 6_665 8_455
O2 La1 O2 124.7(3) yes 6_665 9_665
O2 La1 O2 115.1(3) yes 6_665 10_675
O2 La1 O2 115.1(3) yes 6_665 11_555
O2 La1 O2 180.0(5) yes 6_665 12_465
O2 La1 C11 21.4(4) yes 6_665 .
O2 La1 C11 86.0(3) yes 6_665 2_675
O2 La1 C11 75.6(3) yes 6_665 3_465
O2 La1 C11 158.6(4) yes 6_665 7_575
O2 La1 C11 94.0(3) yes 6_665 8_455
O2 La1 C11 104.4(3) yes 6_665 9_665
O2 La1 O2 64.9(3) yes 7_575 8_455
O2 La1 O2 64.9(3) yes 7_575 9_665
O2 La1 O2 71.9(3) yes 7_575 10_675
O2 La1 O2 55.3(3) yes 7_575 11_555
O2 La1 O2 14.1(2) yes 7_575 12_465
O2 La1 C11 158.6(4) yes 7_575 .
O2 La1 C11 104.4(3) yes 7_575 2_675
O2 La1 C11 94.0(3) yes 7_575 3_465
O2 La1 C11 21.4(4) yes 7_575 7_575
O2 La1 C11 75.6(3) yes 7_575 8_455
O2 La1 C11 86.0(3) yes 7_575 9_665
O2 La1 O2 64.9(3) yes 8_455 9_665
O2 La1 O2 55.3(3) yes 8_455 10_675
O2 La1 O2 14.1(2) yes 8_455 11_555
O2 La1 O2 71.9(3) yes 8_455 12_465
O2 La1 C11 94.0(3) yes 8_455 .
O2 La1 C11 158.6(4) yes 8_455 2_675
O2 La1 C11 104.4(3) yes 8_455 3_465
O2 La1 C11 86.0(3) yes 8_455 7_575
O2 La1 C11 21.4(4) yes 8_455 8_455
O2 La1 C11 75.6(3) yes 8_455 9_665
O2 La1 O2 14.1(2) yes 9_665 10_675
O2 La1 O2 71.9(3) yes 9_665 11_555
O2 La1 O2 55.3(3) yes 9_665 12_465
O2 La1 C11 104.4(3) yes 9_665 .
O2 La1 C11 94.0(3) yes 9_665 2_675
O2 La1 C11 158.6(4) yes 9_665 3_465
O2 La1 C11 75.6(3) yes 9_665 7_575
O2 La1 C11 86.0(3) yes 9_665 8_455
O2 La1 C11 21.4(4) yes 9_665 9_665
O2 La1 O2 64.9(3) yes 10_675 11_555
O2 La1 O2 64.9(3) yes 10_675 12_465
O2 La1 C11 94.0(3) yes 10_675 .
O2 La1 C11 104.4(3) yes 10_675 2_675
O2 La1 C11 158.6(4) yes 10_675 3_465
O2 La1 C11 86.0(3) yes 10_675 7_575
O2 La1 C11 75.6(3) yes 10_675 8_455
O2 La1 C11 21.4(4) yes 10_675 9_665
O2 La1 O2 64.9(3) yes 11_555 12_465
O2 La1 C11 104.4(3) yes 11_555 .
O2 La1 C11 158.6(4) yes 11_555 2_675
O2 La1 C11 94.0(3) yes 11_555 3_465
O2 La1 C11 75.6(3) yes 11_555 7_575
O2 La1 C11 21.4(4) yes 11_555 8_455
O2 La1 C11 86.0(3) yes 11_555 9_665
O2 La1 C11 158.6(4) yes 12_465 .
O2 La1 C11 94.0(3) yes 12_465 2_675
O2 La1 C11 104.4(3) yes 12_465 3_465
O2 La1 C11 21.4(4) yes 12_465 7_575
O2 La1 C11 86.0(3) yes 12_465 8_455
O2 La1 C11 75.6(3) yes 12_465 9_665
C11 La1 C11 94.5(3) yes . 2_675
C11 La1 C11 94.5(3) yes . 3_465
C11 La1 C11 180.0(4) yes . 7_575
C11 La1 C11 85.5(3) yes . 8_455
C11 La1 C11 85.5(3) yes . 9_665
C11 La1 C11 94.5(3) yes 2_675 3_465
C11 La1 C11 85.5(3) yes 2_675 7_575
C11 La1 C11 180.0(4) yes 2_675 8_455
C11 La1 C11 85.5(3) yes 2_675 9_665
C11 La1 C11 85.5(3) yes 3_465 7_575
C11 La1 C11 85.5(3) yes 3_465 8_455
C11 La1 C11 180.0(4) yes 3_465 9_665
C11 La1 C11 94.5(3) yes 7_575 8_455
C11 La1 C11 94.5(3) yes 7_575 9_665
C11 La1 C11 94.5(3) yes 8_455 9_665
O4 La2 O4 79.8(5) yes . 2_775
O4 La2 O4 79.8(5) yes . 3_575
O4 La2 O4 26.6(6) yes . 4_555
O4 La2 O4 59.3(6) yes . 5_575
O4 La2 O4 92.9(4) yes . 6_775
O4 La2 O5 81.9(4) yes . .
O4 La2 O5 132.1(6) yes . 2_775
O4 La2 O5 139.1(6) yes . 3_575
O4 La2 O5 89.9(5) yes . 4_555
O4 La2 O5 108.5(5) yes . 5_575
O4 La2 O5 165.6(6) yes . 6_775
O4 La2 O9 44.0(5) yes . .
O4 La2 O9 96.7(6) yes . 2_775
O4 La2 O9 122.8(5) yes . 3_575
O4 La2 O9 64.0(6) yes . 4_555
O4 La2 O9 70.1(5) yes . 5_575
O4 La2 O9 135.9(4) yes . 6_775
O4 La2 O4 79.8(5) yes 2_775 3_575
O4 La2 O4 59.3(6) yes 2_775 4_555
O4 La2 O4 92.9(4) yes 2_775 5_575
O4 La2 O4 26.6(6) yes 2_775 6_775
O4 La2 O5 139.1(6) yes 2_775 .
O4 La2 O5 81.9(4) yes 2_775 2_775
O4 La2 O5 132.0(6) yes 2_775 3_575
O4 La2 O5 108.5(5) yes 2_775 4_555
O4 La2 O5 165.5(6) yes 2_775 5_575
O4 La2 O5 89.9(5) yes 2_775 6_775
O4 La2 O9 122.8(5) yes 2_775 .
O4 La2 O9 44.0(5) yes 2_775 2_775
O4 La2 O9 96.6(6) yes 2_775 3_575
O4 La2 O9 70.1(5) yes 2_775 4_555
O4 La2 O9 135.9(4) yes 2_775 5_575
O4 La2 O9 63.9(6) yes 2_775 6_775
O4 La2 O4 92.9(4) yes 3_575 4_555
O4 La2 O4 26.6(6) yes 3_575 5_575
O4 La2 O4 59.3(6) yes 3_575 6_775
O4 La2 O5 132.0(6) yes 3_575 .
O4 La2 O5 139.1(6) yes 3_575 2_775
O4 La2 O5 81.9(4) yes 3_575 3_575
O4 La2 O5 165.6(6) yes 3_575 4_555
O4 La2 O5 89.9(5) yes 3_575 5_575
O4 La2 O5 108.5(5) yes 3_575 6_775
O4 La2 O9 96.6(6) yes 3_575 .
O4 La2 O9 122.8(5) yes 3_575 2_775
O4 La2 O9 44.0(5) yes 3_575 3_575
O4 La2 O9 135.9(4) yes 3_575 4_555
O4 La2 O9 63.9(6) yes 3_575 5_575
O4 La2 O9 70.1(5) yes 3_575 6_775
O4 La2 O4 79.8(5) yes 4_555 5_575
O4 La2 O4 79.8(5) yes 4_555 6_775
O4 La2 O5 89.9(5) yes 4_555 .
O4 La2 O5 108.5(5) yes 4_555 2_775
O4 La2 O5 165.6(6) yes 4_555 3_575
O4 La2 O5 82.0(4) yes 4_555 4_555
O4 La2 O5 132.0(6) yes 4_555 5_575
O4 La2 O5 139.1(6) yes 4_555 6_775
O4 La2 O9 63.9(6) yes 4_555 .
O4 La2 O9 70.1(5) yes 4_555 2_775
O4 La2 O9 135.9(4) yes 4_555 3_575
O4 La2 O9 44.0(5) yes 4_555 4_555
O4 La2 O9 96.7(6) yes 4_555 5_575
O4 La2 O9 122.8(5) yes 4_555 6_775
O4 La2 O4 79.8(5) yes 5_575 6_775
O4 La2 O5 108.5(5) yes 5_575 .
O4 La2 O5 165.5(6) yes 5_575 2_775
O4 La2 O5 89.9(5) yes 5_575 3_575
O4 La2 O5 139.1(6) yes 5_575 4_555
O4 La2 O5 81.9(4) yes 5_575 5_575
O4 La2 O5 132.0(6) yes 5_575 6_775
O4 La2 O9 70.1(5) yes 5_575 .
O4 La2 O9 135.9(4) yes 5_575 2_775
O4 La2 O9 63.9(6) yes 5_575 3_575
O4 La2 O9 122.8(5) yes 5_575 4_555
O4 La2 O9 44.0(5) yes 5_575 5_575
O4 La2 O9 96.6(6) yes 5_575 6_775
O4 La2 O5 165.6(6) yes 6_775 .
O4 La2 O5 89.9(5) yes 6_775 2_775
O4 La2 O5 108.5(5) yes 6_775 3_575
O4 La2 O5 132.1(6) yes 6_775 4_555
O4 La2 O5 139.1(6) yes 6_775 5_575
O4 La2 O5 81.9(4) yes 6_775 6_775
O4 La2 O9 135.9(4) yes 6_775 .
O4 La2 O9 63.9(6) yes 6_775 2_775
O4 La2 O9 70.1(5) yes 6_775 3_575
O4 La2 O9 96.7(6) yes 6_775 4_555
O4 La2 O9 122.8(5) yes 6_775 5_575
O4 La2 O9 44.0(5) yes 6_775 6_775
O5 La2 O5 83.7(5) yes . 2_775
O5 La2 O5 83.7(5) yes . 3_575
O5 La2 O5 35.1(6) yes . 4_555
O5 La2 O5 55.1(6) yes . 5_575
O5 La2 O5 99.8(4) yes . 6_775
O5 La2 O9 43.4(4) yes . .
O5 La2 O9 103.1(6) yes . 2_775
O5 La2 O9 123.9(5) yes . 3_575
O5 La2 O9 69.0(6) yes . 4_555
O5 La2 O9 68.2(5) yes . 5_575
O5 La2 O9 142.1(4) yes . 6_775
O5 La2 O5 83.7(5) yes 2_775 3_575
O5 La2 O5 55.1(6) yes 2_775 4_555
O5 La2 O5 99.8(4) yes 2_775 5_575
O5 La2 O5 35.1(6) yes 2_775 6_775
O5 La2 O9 123.9(5) yes 2_775 .
O5 La2 O9 43.4(4) yes 2_775 2_775
O5 La2 O9 103.1(6) yes 2_775 3_575
O5 La2 O9 68.2(5) yes 2_775 4_555
O5 La2 O9 142.1(4) yes 2_775 5_575
O5 La2 O9 69.0(6) yes 2_775 6_775
O5 La2 O5 99.8(4) yes 3_575 4_555
O5 La2 O5 35.1(6) yes 3_575 5_575
O5 La2 O5 55.1(6) yes 3_575 6_775
O5 La2 O9 103.1(6) yes 3_575 .
O5 La2 O9 123.9(5) yes 3_575 2_775
O5 La2 O9 43.4(4) yes 3_575 3_575
O5 La2 O9 142.1(4) yes 3_575 4_555
O5 La2 O9 69.0(6) yes 3_575 5_575
O5 La2 O9 68.2(5) yes 3_575 6_775
O5 La2 O5 83.7(5) yes 4_555 5_575
O5 La2 O5 83.7(5) yes 4_555 6_775
O5 La2 O9 69.0(6) yes 4_555 .
O5 La2 O9 68.2(5) yes 4_555 2_775
O5 La2 O9 142.1(4) yes 4_555 3_575
O5 La2 O9 43.4(4) yes 4_555 4_555
O5 La2 O9 103.1(6) yes 4_555 5_575
O5 La2 O9 123.9(5) yes 4_555 6_775
O5 La2 O5 83.7(5) yes 5_575 6_775
O5 La2 O9 68.2(5) yes 5_575 .
O5 La2 O9 142.1(4) yes 5_575 2_775
O5 La2 O9 68.9(6) yes 5_575 3_575
O5 La2 O9 123.9(5) yes 5_575 4_555
O5 La2 O9 43.4(4) yes 5_575 5_575
O5 La2 O9 103.1(6) yes 5_575 6_775
O5 La2 O9 142.1(4) yes 6_775 .
O5 La2 O9 69.0(6) yes 6_775 2_775
O5 La2 O9 68.2(5) yes 6_775 3_575
O5 La2 O9 103.1(6) yes 6_775 4_555
O5 La2 O9 123.9(5) yes 6_775 5_575
O5 La2 O9 43.4(4) yes 6_775 6_775
O9 La2 O9 119.9(6) yes . 2_775
O9 La2 O9 119.9(6) yes . 3_575
O9 La2 O9 74.9(6) yes . 4_555
O9 La2 O9 45.0(6) yes . 5_575
O9 La2 O9 164.6(6) yes . 6_775
O9 La2 O9 119.9(6) yes 2_775 3_575
O9 La2 O9 45.0(6) yes 2_775 4_555
O9 La2 O9 164.7(6) yes 2_775 5_575
O9 La2 O9 74.9(6) yes 2_775 6_775
O9 La2 O9 164.6(6) yes 3_575 4_555
O9 La2 O9 74.9(6) yes 3_575 5_575
O9 La2 O9 45.0(6) yes 3_575 6_775
O9 La2 O9 119.9(6) yes 4_555 5_575
O9 La2 O9 119.9(6) yes 4_555 6_775
O9 La2 O9 119.9(6) yes 5_575 6_775
O7 La3 O7 77.9(4) yes . 2_675
O7 La3 O7 77.9(4) yes . 3_465
O7 La3 O8 41.6(4) yes . .
O7 La3 O8 118.4(4) yes . 2_675
O7 La3 O8 78.9(4) yes . 3_465
O7 La3 O8 118.4(4) yes . 4_455
O7 La3 O8 78.9(4) yes . 5_575
O7 La3 O8 41.6(4) yes . 6_665
O7 La3 O10 85.0(6) yes . .
O7 La3 O10 151.9(4) yes . 2_675
O7 La3 O10 120.2(4) yes . 3_465
O7 La3 O10 151.9(4) yes . 4_455
O7 La3 O10 120.2(4) yes . 5_575
O7 La3 O10 85.0(6) yes . 6_665
O7 La3 C24 17.6(5) yes . .
O7 La3 C24 95.5(5) yes . 2_675
O7 La3 C24 81.3(5) yes . 3_465
O7 La3 C24 95.5(5) yes . 4_455
O7 La3 C24 81.3(5) yes . 5_575
O7 La3 C24 17.6(5) yes . 6_665
O7 La3 O7 77.9(4) yes 2_675 3_465
O7 La3 O8 78.9(4) yes 2_675 .
O7 La3 O8 41.6(4) yes 2_675 2_675
O7 La3 O8 118.4(4) yes 2_675 3_465
O7 La3 O8 78.9(4) yes 2_675 4_455
O7 La3 O8 41.6(4) yes 2_675 5_575
O7 La3 O8 118.4(4) yes 2_675 6_665
O7 La3 O10 120.2(4) yes 2_675 .
O7 La3 O10 85.0(6) yes 2_675 2_675
O7 La3 O10 151.9(4) yes 2_675 3_465
O7 La3 O10 120.2(4) yes 2_675 4_455
O7 La3 O10 85.0(6) yes 2_675 5_575
O7 La3 O10 151.9(4) yes 2_675 6_665
O7 La3 C24 81.3(5) yes 2_675 .
O7 La3 C24 17.6(5) yes 2_675 2_675
O7 La3 C24 95.5(5) yes 2_675 3_465
O7 La3 C24 81.3(5) yes 2_675 4_455
O7 La3 C24 17.6(5) yes 2_675 5_575
O7 La3 C24 95.5(5) yes 2_675 6_665
O7 La3 O8 118.4(4) yes 3_465 .
O7 La3 O8 78.9(4) yes 3_465 2_675
O7 La3 O8 41.6(4) yes 3_465 3_465
O7 La3 O8 41.6(4) yes 3_465 4_455
O7 La3 O8 118.4(4) yes 3_465 5_575
O7 La3 O8 78.9(4) yes 3_465 6_665
O7 La3 O10 151.9(4) yes 3_465 .
O7 La3 O10 120.2(4) yes 3_465 2_675
O7 La3 O10 85.0(6) yes 3_465 3_465
O7 La3 O10 85.0(6) yes 3_465 4_455
O7 La3 O10 151.9(4) yes 3_465 5_575
O7 La3 O10 120.2(4) yes 3_465 6_665
O7 La3 C24 95.5(5) yes 3_465 .
O7 La3 C24 81.3(5) yes 3_465 2_675
O7 La3 C24 17.6(5) yes 3_465 3_465
O7 La3 C24 17.6(5) yes 3_465 4_455
O7 La3 C24 95.5(5) yes 3_465 5_575
O7 La3 C24 81.3(5) yes 3_465 6_665
O8 La3 O8 115.1(4) yes . 2_675
O8 La3 O8 115.1(4) yes . 3_465
O8 La3 O8 153.3(4) yes . 4_455
O8 La3 O8 52.4(4) yes . 5_575
O8 La3 O8 64.2(4) yes . 6_665
O8 La3 O10 52.9(5) yes . .
O8 La3 O10 113.4(5) yes . 2_675
O8 La3 O10 129.1(5) yes . 3_465
O8 La3 O10 153.7(5) yes . 4_455
O8 La3 O10 79.1(4) yes . 5_575
O8 La3 O10 73.5(5) yes . 6_665
O8 La3 C24 24.7(5) yes . .
O8 La3 C24 92.1(5) yes . 2_675
O8 La3 C24 122.8(5) yes . 3_465
O8 La3 C24 135.7(5) yes . 4_455
O8 La3 C24 69.8(5) yes . 5_575
O8 La3 C24 45.5(4) yes . 6_665
O8 La3 O8 115.1(4) yes 2_675 3_465
O8 La3 O8 52.4(4) yes 2_675 4_455
O8 La3 O8 64.2(4) yes 2_675 5_575
O8 La3 O8 153.3(4) yes 2_675 6_665
O8 La3 O10 129.1(5) yes 2_675 .
O8 La3 O10 52.9(5) yes 2_675 2_675
O8 La3 O10 113.4(5) yes 2_675 3_465
O8 La3 O10 79.1(4) yes 2_675 4_455
O8 La3 O10 73.5(5) yes 2_675 5_575
O8 La3 O10 153.7(5) yes 2_675 6_665
O8 La3 C24 122.8(5) yes 2_675 .
O8 La3 C24 24.7(5) yes 2_675 2_675
O8 La3 C24 92.1(5) yes 2_675 3_465
O8 La3 C24 69.8(5) yes 2_675 4_455
O8 La3 C24 45.5(4) yes 2_675 5_575
O8 La3 C24 135.7(5) yes 2_675 6_665
O8 La3 O8 64.2(4) yes 3_465 4_455
O8 La3 O8 153.3(4) yes 3_465 5_575
O8 La3 O8 52.4(4) yes 3_465 6_665
O8 La3 O10 113.4(5) yes 3_465 .
O8 La3 O10 129.1(5) yes 3_465 2_675
O8 La3 O10 52.9(5) yes 3_465 3_465
O8 La3 O10 73.5(5) yes 3_465 4_455
O8 La3 O10 153.7(5) yes 3_465 5_575
O8 La3 O10 79.1(4) yes 3_465 6_665
O8 La3 C24 92.1(5) yes 3_465 .
O8 La3 C24 122.8(5) yes 3_465 2_675
O8 La3 C24 24.7(5) yes 3_465 3_465
O8 La3 C24 45.5(4) yes 3_465 4_455
O8 La3 C24 135.7(5) yes 3_465 5_575
O8 La3 C24 69.8(5) yes 3_465 6_665
O8 La3 O8 115.1(4) yes 4_455 5_575
O8 La3 O8 115.1(4) yes 4_455 6_665
O8 La3 O10 153.7(5) yes 4_455 .
O8 La3 O10 79.1(4) yes 4_455 2_675
O8 La3 O10 73.5(5) yes 4_455 3_465
O8 La3 O10 52.9(5) yes 4_455 4_455
O8 La3 O10 113.4(5) yes 4_455 5_575
O8 La3 O10 129.1(5) yes 4_455 6_665
O8 La3 C24 135.7(5) yes 4_455 .
O8 La3 C24 69.8(5) yes 4_455 2_675
O8 La3 C24 45.5(4) yes 4_455 3_465
O8 La3 C24 24.7(5) yes 4_455 4_455
O8 La3 C24 92.1(5) yes 4_455 5_575
O8 La3 C24 122.8(5) yes 4_455 6_665
O8 La3 O8 115.1(4) yes 5_575 6_665
O8 La3 O10 79.1(4) yes 5_575 .
O8 La3 O10 73.5(5) yes 5_575 2_675
O8 La3 O10 153.7(5) yes 5_575 3_465
O8 La3 O10 129.1(5) yes 5_575 4_455
O8 La3 O10 52.9(5) yes 5_575 5_575
O8 La3 O10 113.4(5) yes 5_575 6_665
O8 La3 C24 69.8(5) yes 5_575 .
O8 La3 C24 45.5(4) yes 5_575 2_675
O8 La3 C24 135.7(5) yes 5_575 3_465
O8 La3 C24 122.8(5) yes 5_575 4_455
O8 La3 C24 24.7(5) yes 5_575 5_575
O8 La3 C24 92.1(5) yes 5_575 6_665
O8 La3 O10 73.5(5) yes 6_665 .
O8 La3 O10 153.7(5) yes 6_665 2_675
O8 La3 O10 79.1(4) yes 6_665 3_465
O8 La3 O10 113.4(5) yes 6_665 4_455
O8 La3 O10 129.1(5) yes 6_665 5_575
O8 La3 O10 52.9(5) yes 6_665 6_665
O8 La3 C24 45.5(4) yes 6_665 .
O8 La3 C24 135.7(5) yes 6_665 2_675
O8 La3 C24 69.8(5) yes 6_665 3_465
O8 La3 C24 92.1(5) yes 6_665 4_455
O8 La3 C24 122.8(5) yes 6_665 5_575
O8 La3 C24 24.7(5) yes 6_665 6_665
O10 La3 O10 84.6(6) yes . 2_675
O10 La3 O10 84.6(6) yes . 3_465
O10 La3 O10 100.9(6) yes . 4_455
O10 La3 O10 56.0(6) yes . 5_575
O10 La3 O10 35.1(5) yes . 6_665
O10 La3 C24 68.8(6) yes . .
O10 La3 C24 122.8(5) yes . 2_675
O10 La3 C24 137.9(5) yes . 3_465
O10 La3 C24 157.8(5) yes . 4_455
O10 La3 C24 103.8(5) yes . 5_575
O10 La3 C24 75.9(6) yes . 6_665
O10 La3 O10 84.6(6) yes 2_675 3_465
O10 La3 O10 56.0(6) yes 2_675 4_455
O10 La3 O10 35.1(5) yes 2_675 5_575
O10 La3 O10 100.9(6) yes 2_675 6_665
O10 La3 C24 137.9(5) yes 2_675 .
O10 La3 C24 68.8(6) yes 2_675 2_675
O10 La3 C24 122.8(5) yes 2_675 3_465
O10 La3 C24 103.8(5) yes 2_675 4_455
O10 La3 C24 75.9(6) yes 2_675 5_575
O10 La3 C24 157.8(5) yes 2_675 6_665
O10 La3 O10 35.1(5) yes 3_465 4_455
O10 La3 O10 100.9(6) yes 3_465 5_575
O10 La3 O10 56.0(6) yes 3_465 6_665
O10 La3 C24 122.8(5) yes 3_465 .
O10 La3 C24 137.9(5) yes 3_465 2_675
O10 La3 C24 68.8(6) yes 3_465 3_465
O10 La3 C24 75.9(6) yes 3_465 4_455
O10 La3 C24 157.8(5) yes 3_465 5_575
O10 La3 C24 103.8(5) yes 3_465 6_665
O10 La3 O10 84.6(6) yes 4_455 5_575
O10 La3 O10 84.6(6) yes 4_455 6_665
O10 La3 C24 157.8(5) yes 4_455 .
O10 La3 C24 103.8(5) yes 4_455 2_675
O10 La3 C24 75.9(6) yes 4_455 3_465
O10 La3 C24 68.8(6) yes 4_455 4_455
O10 La3 C24 122.8(5) yes 4_455 5_575
O10 La3 C24 137.9(5) yes 4_455 6_665
O10 La3 O10 84.6(6) yes 5_575 6_665
O10 La3 C24 103.8(5) yes 5_575 .
O10 La3 C24 75.9(6) yes 5_575 2_675
O10 La3 C24 157.8(5) yes 5_575 3_465
O10 La3 C24 137.9(5) yes 5_575 4_455
O10 La3 C24 68.8(6) yes 5_575 5_575
O10 La3 C24 122.8(5) yes 5_575 6_665
O10 La3 C24 75.9(6) yes 6_665 .
O10 La3 C24 157.8(5) yes 6_665 2_675
O10 La3 C24 103.8(5) yes 6_665 3_465
O10 La3 C24 122.8(5) yes 6_665 4_455
O10 La3 C24 137.9(5) yes 6_665 5_575
O10 La3 C24 68.8(6) yes 6_665 6_665
C24 La3 C24 98.2(5) yes . 2_675
C24 La3 C24 98.2(5) yes . 3_465
C24 La3 C24 113.2(6) yes . 4_455
C24 La3 C24 79.3(5) yes . 5_575
C24 La3 C24 22.6(5) yes . 6_665
C24 La3 C24 98.2(5) yes 2_675 3_465
C24 La3 C24 79.3(5) yes 2_675 4_455
C24 La3 C24 22.6(5) yes 2_675 5_575
C24 La3 C24 113.2(6) yes 2_675 6_665
C24 La3 C24 22.6(5) yes 3_465 4_455
C24 La3 C24 113.2(6) yes 3_465 5_575
C24 La3 C24 79.3(5) yes 3_465 6_665
C24 La3 C24 98.2(5) yes 4_455 5_575
C24 La3 C24 98.2(5) yes 4_455 6_665
C24 La3 C24 98.2(5) yes 5_575 6_665
O2 La4 O2 68.4(4) yes . 2_675
O2 La4 O2 68.4(4) yes . 3_465
O2 La4 O2 75.9(4) yes . 4_455
O2 La4 O2 58.2(4) yes . 5_575
O2 La4 O2 14.8(3) yes . 6_665
O2 La4 O11 67.4(4) yes . .
O2 La4 O11 132.8(4) yes . 2_675
O2 La4 O11 80.7(4) yes . 3_465
O2 La4 O12 89.3(7) yes . .
O2 La4 O12 129.9(5) yes . 2_675
O2 La4 O12 144.4(5) yes . 3_465
O2 La4 O13 122.6(12) yes . .
O2 La4 O13 82.6(8) yes . 2_675
O2 La4 O13 142.7(11) yes . 3_465
O2 La4 O13 88.3(8) yes . 4_455
O2 La4 O13 156.1(9) yes . 5_575
O2 La4 O13 108.7(11) yes . 6_665
O2 La4 O2 68.4(4) yes 2_675 3_465
O2 La4 O2 58.2(4) yes 2_675 4_455
O2 La4 O2 14.8(3) yes 2_675 5_575
O2 La4 O2 75.9(4) yes 2_675 6_665
O2 La4 O11 80.7(4) yes 2_675 .
O2 La4 O11 67.4(4) yes 2_675 2_675
O2 La4 O11 132.8(4) yes 2_675 3_465
O2 La4 O12 144.4(5) yes 2_675 .
O2 La4 O12 89.3(7) yes 2_675 2_675
O2 La4 O12 129.9(5) yes 2_675 3_465
O2 La4 O13 142.7(11) yes 2_675 .
O2 La4 O13 122.6(12) yes 2_675 2_675
O2 La4 O13 82.6(8) yes 2_675 3_465
O2 La4 O13 156.1(9) yes 2_675 4_455
O2 La4 O13 108.7(11) yes 2_675 5_575
O2 La4 O13 88.3(8) yes 2_675 6_665
O2 La4 O2 14.8(3) yes 3_465 4_455
O2 La4 O2 75.9(4) yes 3_465 5_575
O2 La4 O2 58.2(4) yes 3_465 6_665
O2 La4 O11 132.8(4) yes 3_465 .
O2 La4 O11 80.7(4) yes 3_465 2_675
O2 La4 O11 67.4(4) yes 3_465 3_465
O2 La4 O12 129.9(5) yes 3_465 .
O2 La4 O12 144.4(5) yes 3_465 2_675
O2 La4 O12 89.3(7) yes 3_465 3_465
O2 La4 O13 82.6(8) yes 3_465 .
O2 La4 O13 142.7(11) yes 3_465 2_675
O2 La4 O13 122.6(12) yes 3_465 3_465
O2 La4 O13 108.7(11) yes 3_465 4_455
O2 La4 O13 88.3(8) yes 3_465 5_575
O2 La4 O13 156.1(9) yes 3_465 6_665
O2 La4 O2 68.4(4) yes 4_455 5_575
O2 La4 O2 68.4(4) yes 4_455 6_665
O2 La4 O11 132.8(4) yes 4_455 .
O2 La4 O11 67.4(4) yes 4_455 2_675
O2 La4 O11 80.7(4) yes 4_455 3_465
O2 La4 O12 144.4(5) yes 4_455 .
O2 La4 O12 129.9(5) yes 4_455 2_675
O2 La4 O12 89.3(7) yes 4_455 3_465
O2 La4 O13 88.3(8) yes 4_455 .
O2 La4 O13 156.1(9) yes 4_455 2_675
O2 La4 O13 108.7(11) yes 4_455 3_465
O2 La4 O13 122.6(12) yes 4_455 4_455
O2 La4 O13 82.6(8) yes 4_455 5_575
O2 La4 O13 142.7(11) yes 4_455 6_665
O2 La4 O2 68.4(4) yes 5_575 6_665
O2 La4 O11 67.4(4) yes 5_575 .
O2 La4 O11 80.7(4) yes 5_575 2_675
O2 La4 O11 132.8(4) yes 5_575 3_465
O2 La4 O12 129.9(5) yes 5_575 .
O2 La4 O12 89.3(7) yes 5_575 2_675
O2 La4 O12 144.4(5) yes 5_575 3_465
O2 La4 O13 156.1(9) yes 5_575 .
O2 La4 O13 108.7(11) yes 5_575 2_675
O2 La4 O13 88.3(8) yes 5_575 3_465
O2 La4 O13 142.7(11) yes 5_575 4_455
O2 La4 O13 122.6(12) yes 5_575 5_575
O2 La4 O13 82.6(8) yes 5_575 6_665
O2 La4 O11 80.7(4) yes 6_665 .
O2 La4 O11 132.8(4) yes 6_665 2_675
O2 La4 O11 67.4(4) yes 6_665 3_465
O2 La4 O12 89.3(7) yes 6_665 .
O2 La4 O12 144.4(5) yes 6_665 2_675
O2 La4 O12 129.9(5) yes 6_665 3_465
O2 La4 O13 108.7(11) yes 6_665 .
O2 La4 O13 88.3(8) yes 6_665 2_675
O2 La4 O13 156.1(9) yes 6_665 3_465
O2 La4 O13 82.6(8) yes 6_665 4_455
O2 La4 O13 142.7(11) yes 6_665 5_575
O2 La4 O13 122.6(12) yes 6_665 6_665
O11 La4 O11 119.7(4) yes . 2_675
O11 La4 O11 119.7(4) yes . 3_465
O11 La4 O12 64.9(5) yes . .
O11 La4 O12 64.9(5) yes . 2_675
O11 La4 O12 137.5(7) yes . 3_465
O11 La4 O13 136.4(10) yes . .
O11 La4 O13 42.1(12) yes . 2_675
O11 La4 O13 85.7(13) yes . 3_465
O11 La4 O13 85.7(13) yes . 4_455
O11 La4 O13 136.4(10) yes . 5_575
O11 La4 O13 42.1(12) yes . 6_665
O11 La4 O11 119.7(4) yes 2_675 3_465
O11 La4 O12 137.5(7) yes 2_675 .
O11 La4 O12 64.9(5) yes 2_675 2_675
O11 La4 O12 64.9(5) yes 2_675 3_465
O11 La4 O13 85.7(13) yes 2_675 .
O11 La4 O13 136.4(10) yes 2_675 2_675
O11 La4 O13 42.1(12) yes 2_675 3_465
O11 La4 O13 136.4(10) yes 2_675 4_455
O11 La4 O13 42.1(12) yes 2_675 5_575
O11 La4 O13 85.7(13) yes 2_675 6_665
O11 La4 O12 64.9(5) yes 3_465 .
O11 La4 O12 137.5(7) yes 3_465 2_675
O11 La4 O12 64.9(5) yes 3_465 3_465
O11 La4 O13 42.1(12) yes 3_465 .
O11 La4 O13 85.7(13) yes 3_465 2_675
O11 La4 O13 136.4(10) yes 3_465 3_465
O11 La4 O13 42.1(12) yes 3_465 4_455
O11 La4 O13 85.7(13) yes 3_465 5_575
O11 La4 O13 136.4(10) yes 3_465 6_665
O12 La4 O12 84.3(7) yes . 2_675
O12 La4 O12 84.3(7) yes . 3_465
O12 La4 O13 72.6(12) yes . .
O12 La4 O13 23.1(13) yes . 2_675
O12 La4 O13 102.6(11) yes . 3_465
O12 La4 O13 23.1(13) yes . 4_455
O12 La4 O13 102.6(11) yes . 5_575
O12 La4 O13 72.6(12) yes . 6_665
O12 La4 O12 84.3(7) yes 2_675 3_465
O12 La4 O13 102.6(11) yes 2_675 .
O12 La4 O13 72.6(12) yes 2_675 2_675
O12 La4 O13 23.1(13) yes 2_675 3_465
O12 La4 O13 102.6(11) yes 2_675 4_455
O12 La4 O13 72.6(12) yes 2_675 5_575
O12 La4 O13 23.1(13) yes 2_675 6_665
O12 La4 O13 23.1(13) yes 3_465 .
O12 La4 O13 102.6(11) yes 3_465 2_675
O12 La4 O13 72.6(12) yes 3_465 3_465
O12 La4 O13 72.6(12) yes 3_465 4_455
O12 La4 O13 23.1(13) yes 3_465 5_575
O12 La4 O13 102.6(11) yes 3_465 6_665
O13 La4 O13 94.7(15) yes . 2_675
O13 La4 O13 94.7(15) yes . 3_465
O13 La4 O13 55.0(17) yes . 4_455
O13 La4 O13 45.4(19) yes . 5_575
O13 La4 O13 116.0(11) yes . 6_665
O13 La4 O13 94.7(15) yes 2_675 3_465
O13 La4 O13 45.4(19) yes 2_675 4_455
O13 La4 O13 116.0(11) yes 2_675 5_575
O13 La4 O13 55.0(17) yes 2_675 6_665
O13 La4 O13 116.0(11) yes 3_465 4_455
O13 La4 O13 55.0(17) yes 3_465 5_575
O13 La4 O13 45.4(19) yes 3_465 6_665
O13 La4 O13 94.7(15) yes 4_455 5_575
O13 La4 O13 94.7(15) yes 4_455 6_665
O13 La4 O13 94.7(15) yes 5_575 6_665
N1 Ru1 N1 95.4(3) yes . 2_665
N1 Ru1 N1 95.4(3) yes . 3_565
N1 Ru1 N2 84.0(5) yes . .
N1 Ru1 N2 84.0(4) yes . 2_665
N1 Ru1 N2 179.0(5) yes . 3_565
N1 Ru1 N1 95.4(3) yes 2_665 3_565
N1 Ru1 N2 179.0(5) yes 2_665 .
N1 Ru1 N2 84.0(5) yes 2_665 2_665
N1 Ru1 N2 84.0(4) yes 2_665 3_565
N1 Ru1 N2 84.0(4) yes 3_565 .
N1 Ru1 N2 179.0(5) yes 3_565 2_665
N1 Ru1 N2 84.0(5) yes 3_565 3_565
N2 Ru1 N2 96.7(5) yes . 2_665
N2 Ru1 N2 96.7(5) yes . 3_565
N2 Ru1 N2 96.7(5) yes 2_665 3_565
N3 Ru2 N3 97.3(6) yes . 2_665
N3 Ru2 N3 97.3(6) yes . 3_565
N3 Ru2 N3 29.1(6) yes . 4_555
N3 Ru2 N3 115.2(7) yes . 5_565
N3 Ru2 N3 72.7(6) yes . 6_665
N3 Ru2 N4 73.2(6) yes . .
N3 Ru2 N4 165.4(5) yes . 2_665
N3 Ru2 N4 94.9(5) yes . 3_565
N3 Ru2 N3 97.3(6) yes 2_665 3_565
N3 Ru2 N3 115.2(7) yes 2_665 4_555
N3 Ru2 N3 72.7(6) yes 2_665 5_565
N3 Ru2 N3 29.1(6) yes 2_665 6_665
N3 Ru2 N4 94.9(5) yes 2_665 .
N3 Ru2 N4 73.2(6) yes 2_665 2_665
N3 Ru2 N4 165.4(5) yes 2_665 3_565
N3 Ru2 N3 72.7(6) yes 3_565 4_555
N3 Ru2 N3 29.1(6) yes 3_565 5_565
N3 Ru2 N3 115.2(7) yes 3_565 6_665
N3 Ru2 N4 165.4(5) yes 3_565 .
N3 Ru2 N4 94.9(5) yes 3_565 2_665
N3 Ru2 N4 73.2(6) yes 3_565 3_565
N3 Ru2 N3 97.3(6) yes 4_555 5_565
N3 Ru2 N3 97.3(6) yes 4_555 6_665
N3 Ru2 N4 94.9(5) yes 4_555 .
N3 Ru2 N4 165.4(5) yes 4_555 2_665
N3 Ru2 N4 73.2(6) yes 4_555 3_565
N3 Ru2 N3 97.3(6) yes 5_565 6_665
N3 Ru2 N4 165.4(5) yes 5_565 .
N3 Ru2 N4 73.2(6) yes 5_565 2_665
N3 Ru2 N4 94.9(5) yes 5_565 3_565
N3 Ru2 N4 73.2(6) yes 6_665 .
N3 Ru2 N4 94.9(5) yes 6_665 2_665
N3 Ru2 N4 165.4(5) yes 6_665 3_565
N4 Ru2 N4 96.3(4) yes . 2_665
N4 Ru2 N4 96.3(4) yes . 3_565
N4 Ru2 N4 96.3(4) yes 2_665 3_565
La1 O1 O1 76.2(10) yes . 10_675
La1 O1 C11 88.4(7) yes . .
O1 O1 C11 164.4(14) yes 10_675 .
La1 O2 La4 101.3(5) yes . .
La1 O2 O2 83.0(15) yes . 6_665
La1 O2 C11 97.6(9) yes . .
La4 O2 O2 82.6(15) yes . 6_665
La4 O2 C11 146.8(9) yes . .
O2 O2 C11 72.9(16) yes 6_665 .
O3 O3 C12 134.4(17) yes 5_575 .
La2 O4 O4 76.7(9) yes . 4_555
La2 O4 C12 145.1(16) yes . .
O4 O4 C12 137(2) yes 4_555 .
La2 O5 O5 72.4(7) yes . 4_555
La2 O5 C23 145.2(15) yes . .
O5 O5 C23 137.7(18) yes 4_555 .
O6 O6 C23 130.2(15) yes 5_575 .
La3 O7 C24 110.2(17) yes . .
La3 O7 C24 110.2(17) yes . 6_665
C24 O7 C24 74.9(19) yes . 6_665
La3 O8 C24 84.5(15) yes . .
La3 O10 O10 72.5(11) yes . 6_665
La4 O12 O13 93(2) yes . 2_675
La4 O12 O13 93(2) yes . 4_455
O13 O12 O13 159(4) yes 2_675 4_455
La4 O13 O12 63(2) yes . 3_465
Ru1 N1 C1 117.8(8) yes . .
Ru1 N1 C1 117.8(8) yes . 6_665
Ru1 N1 C5 123.7(10) yes . .
Ru1 N1 C5 123.7(10) yes . 6_665
C1 N1 C1 89.6(10) yes . 6_665
C1 N1 C5 116.0(13) yes . .
C1 N1 C5 77.2(11) yes . 6_665
C1 N1 C5 77.2(11) yes 6_665 .
C1 N1 C5 116.0(13) yes 6_665 6_665
C5 N1 C5 56.0(11) yes . 6_665
Ru1 N2 C6 102.0(7) yes . .
Ru1 N2 C6 102.0(9) yes . 4_555
Ru1 N2 C10 146.9(13) yes . .
C6 N2 C6 115.7(11) yes . 4_555
C6 N2 C10 95.4(15) yes . .
C6 N2 C10 95.4(8) yes 4_555 .
Ru2 N3 N3 75.4(13) yes . 4_555
Ru2 N3 C13 132.3(15) yes . .
Ru2 N3 C17 116.7(10) yes . .
N3 N3 C13 65.8(13) yes 4_555 .
N3 N3 C17 147.0(15) yes 4_555 .
C13 N3 C17 110.9(16) yes . .
Ru2 N4 C18 125.2(12) yes . .
Ru2 N4 C22 114.5(10) yes . .
Ru2 N4 C22 114.5(10) yes . 6_665
C18 N4 C22 103.2(13) yes . .
C18 N4 C22 103.2(13) yes . 6_665
C22 N4 C22 90.3(12) yes . 6_665
N1 C1 C2 118.0(13) yes . .
N1 C1 C5 45.3(8) yes . 6_665
C2 C1 C5 88.7(14) yes . 6_665
C1 C2 C3 116.5(12) yes . .
C1 C2 C4 91.4(13) yes . 6_665
C3 C2 C4 41.6(8) yes . 6_665
C2 C3 C2 88.5(10) yes . 6_665
C2 C3 C4 115.7(14) yes . .
C2 C3 C4 78.8(11) yes . 6_665
C2 C3 C11 119.0(10) yes . .
C2 C3 C4 78.8(11) yes 6_665 .
C2 C3 C4 115.7(14) yes 6_665 6_665
C2 C3 C11 119.0(10) yes 6_665 .
C4 C3 C4 53.3(11) yes . 6_665
C4 C3 C11 122.2(14) yes . .
C4 C3 C11 122.2(14) yes 6_665 .
C2 C4 C3 59.6(10) yes 6_665 .
C2 C4 C4 108.1(16) yes 6_665 6_665
C2 C4 C5 86.5(14) yes 6_665 .
C2 C4 C5 99.0(13) yes 6_665 6_665
C3 C4 C4 63.3(12) yes . 6_665
C3 C4 C5 124.1(18) yes . .
C3 C4 C5 97.9(11) yes . 6_665
C4 C4 C5 92.1(18) yes 6_665 .
C4 C4 C5 50.8(14) yes 6_665 6_665
C5 C4 C5 41.4(9) yes . 6_665
N1 C5 C1 57.6(10) yes . 6_665
N1 C5 C4 124.7(14) yes . .
N1 C5 C4 99.1(11) yes . 6_665
N1 C5 C5 62.0(14) yes . 6_665
N1 C5 C6 109.7(18) yes . 6_665
C1 C5 C4 93.3(13) yes 6_665 .
C1 C5 C4 101.9(11) yes 6_665 6_665
C1 C5 C5 105.5(15) yes 6_665 6_665
C1 C5 C6 113.7(14) yes 6_665 6_665
C4 C5 C4 37.1(9) yes . 6_665
C4 C5 C5 87.9(16) yes . 6_665
C4 C5 C6 125.3(17) yes . 6_665
C4 C5 C5 50.8(13) yes 6_665 6_665
C4 C5 C6 142.4(17) yes 6_665 6_665
C5 C5 C6 124.7(15) yes 6_665 6_665
N2 C6 C5 118.3(16) yes . 6_665
N2 C6 C7 120.7(14) yes . .
C5 C6 C7 119.9(19) yes 6_665 .
C6 C7 C8 116(2) yes . .
C7 C8 C9 120.3(17) yes . .
C7 C8 C12 118(2) yes . .
C9 C8 C12 122.0(16) yes . .
C8 C9 C8 101.1(13) yes . 4_555
C8 C9 C10 108.9(11) yes . .
C8 C9 C10 108.9(13) yes 4_555 .
N2 C10 C9 140.6(16) yes . .
La1 C11 O1 62.5(7) yes . .
La1 C11 O1 62.5(7) yes . 6_665
La1 C11 O2 61.0(8) yes . .
La1 C11 O2 61.0(8) yes . 6_665
La1 C11 C3 175.6(9) yes . .
O1 C11 O1 83.2(9) yes . 6_665
O1 C11 O2 93.8(10) yes . .
O1 C11 O2 117.1(12) yes . 6_665
O1 C11 C3 114.5(9) yes . .
O1 C11 O2 117.1(12) yes 6_665 .
O1 C11 O2 93.8(10) yes 6_665 6_665
O1 C11 C3 114.5(9) yes 6_665 .
O2 C11 O2 34.2(7) yes . 6_665
O2 C11 C3 123.1(13) yes . .
O2 C11 C3 123.1(13) yes 6_665 .
O3 C12 O4 124(2) yes . .
O3 C12 C8 119.1(17) yes . .
O4 C12 C8 117(2) yes . .
N3 C13 N3 48.3(13) yes . 4_555
N3 C13 C14 138.2(17) yes . .
N3 C13 C14 138.2(13) yes 4_555 .
C13 C14 C15 104.6(11) yes . .
C13 C14 C15 104.6(12) yes . 4_555
C15 C14 C15 117.5(13) yes . 4_555
C14 C15 C16 120.6(19) yes . .
C14 C15 C23 117.4(15) yes . .
C16 C15 C23 122(2) yes . .
C15 C16 C17 118(2) yes . .
N3 C17 C16 124.4(16) yes . .
N3 C17 C18 110.8(13) yes . .
C16 C17 C18 124.8(18) yes . .
N4 C18 C17 98.7(11) yes . .
N4 C18 C17 98.7(11) yes . 6_665
N4 C18 C19 130.1(15) yes . .
C17 C18 C17 89.4(10) yes . 6_665
C17 C18 C19 115.7(10) yes . .
C17 C18 C19 115.7(10) yes 6_665 .
C18 C19 C20 117.6(14) yes . .
C18 C19 C20 117.6(14) yes . 6_665
C20 C19 C20 55.9(11) yes . 6_665
C19 C20 C20 62.1(12) yes . 6_665
C19 C20 C21 118(2) yes . .
C19 C20 C24 118.7(19) yes . .
C19 C20 C24 96.2(13) yes . 6_665
C20 C20 C21 119(2) yes 6_665 .
C20 C20 C24 88.3(19) yes 6_665 .
C20 C20 C24 52.6(16) yes 6_665 6_665
C21 C20 C24 123.3(17) yes . .
C21 C20 C24 135.9(16) yes . 6_665
C24 C20 C24 35.7(10) yes . 6_665
C20 C21 C22 118.2(17) yes . .
N4 C22 C21 118.1(17) yes . .
O5 C23 O6 125.5(19) yes . .
O5 C23 C15 119(2) yes . .
O6 C23 C15 115.7(15) yes . .
La3 C24 O7 52.2(16) yes . .
La3 C24 O8 70.8(15) yes . .
La3 C24 C20 170.2(11) yes . .
La3 C24 C20 131.2(11) yes . 6_665
La3 C24 C24 78.7(19) yes . 6_665
O7 C24 O8 120(3) yes . .
O7 C24 C20 123(2) yes . .
O7 C24 C20 92.6(15) yes . 6_665
O7 C24 C24 52.6(18) yes . 6_665
O8 C24 C20 116(2) yes . .
O8 C24 C20 145(2) yes . 6_665
O8 C24 C24 137(2) yes . 6_665
C20 C24 C20 39.2(10) yes . 6_665
C20 C24 C24 92(2) yes . 6_665
C20 C24 C24 52.6(18) yes 6_665 6_665

loop_
_geom_bond_atom_site_label_1
_geom_bond_atom_site_label_2
_geom_bond_distance
_geom_bond_publ_flag
_geom_bond_site_symmetry_2
La1 O1 2.685(15) yes .
La1 O1 2.685(15) yes 2_675
La1 O1 2.685(15) yes 3_465
La1 O1 2.685(15) yes 4_455
La1 O1 2.685(15) yes 5_575
La1 O1 2.685(15) yes 6_665
La1 O1 2.685(15) yes 7_575
La1 O1 2.685(15) yes 8_455
La1 O1 2.685(15) yes 9_665
La1 O1 2.685(15) yes 10_675
La1 O1 2.685(15) yes 11_555
La1 O1 2.685(15) yes 12_465
La1 O2 2.669(12) yes .
La1 O2 2.669(12) yes 2_675
La1 O2 2.669(12) yes 3_465
La1 O2 2.669(12) yes 4_455
La1 O2 2.669(12) yes 5_575
La1 O2 2.669(12) yes 6_665
La1 O2 2.669(12) yes 7_575
La1 O2 2.669(12) yes 8_455
La1 O2 2.669(12) yes 9_665
La1 O2 2.669(12) yes 10_675
La1 O2 2.669(12) yes 11_555
La1 O2 2.669(12) yes 12_465
La1 C11 3.026(12) yes .
La1 C11 3.026(12) yes 2_675
La1 C11 3.026(12) yes 3_465
La1 C11 3.026(12) yes 7_575
La1 C11 3.026(12) yes 8_455
La1 C11 3.026(12) yes 9_665
La2 O4 2.456(13) yes .
La2 O4 2.456(13) yes 2_775
La2 O4 2.456(13) yes 3_575
La2 O4 2.456(13) yes 4_555
La2 O4 2.456(13) yes 5_575
La2 O4 2.456(13) yes 6_775
La2 O5 2.509(12) yes .
La2 O5 2.510(12) yes 2_775
La2 O5 2.510(12) yes 3_575
La2 O5 2.509(12) yes 4_555
La2 O5 2.510(12) yes 5_575
La2 O5 2.510(12) yes 6_775
La2 O9 2.730(12) yes .
La2 O9 2.730(12) yes 2_775
La2 O9 2.731(12) yes 3_575
La2 O9 2.730(12) yes 4_555
La2 O9 2.730(12) yes 5_575
La2 O9 2.730(12) yes 6_775
La3 O7 2.456(14) yes .
La3 O7 2.456(14) yes 2_675
La3 O7 2.456(14) yes 3_465
La3 O8 2.769(17) yes .
La3 O8 2.769(17) yes 2_675
La3 O8 2.769(17) yes 3_465
La3 O8 2.769(17) yes 4_455
La3 O8 2.769(17) yes 5_575
La3 O8 2.769(17) yes 6_665
La3 O10 2.51(2) yes .
La3 O10 2.51(2) yes 2_675
La3 O10 2.51(2) yes 3_465
La3 O10 2.51(2) yes 4_455
La3 O10 2.51(2) yes 5_575
La3 O10 2.51(2) yes 6_665
La3 C24 2.92(3) yes .
La3 C24 2.92(3) yes 2_675
La3 C24 2.92(3) yes 3_465
La3 C24 2.92(3) yes 4_455
La3 C24 2.92(3) yes 5_575
La3 C24 2.92(3) yes 6_665
La4 O2 2.547(12) yes .
La4 O2 2.547(12) yes 2_675
La4 O2 2.547(12) yes 3_465
La4 O2 2.547(12) yes 4_455
La4 O2 2.547(12) yes 5_575
La4 O2 2.547(12) yes 6_665
La4 O11 2.587(14) yes .
La4 O11 2.587(14) yes 2_675
La4 O11 2.587(14) yes 3_465
La4 O12 2.46(2) yes .
La4 O12 2.46(2) yes 2_675
La4 O12 2.46(2) yes 3_465
La4 O13 2.75(4) yes .
La4 O13 2.75(4) yes 2_675
La4 O13 2.75(4) yes 3_465
La4 O13 2.75(4) yes 4_455
La4 O13 2.75(4) yes 5_575
La4 O13 2.75(4) yes 6_665
Ru1 N1 2.032(9) yes .
Ru1 N1 2.032(9) yes 2_665
Ru1 N1 2.032(9) yes 3_565
Ru1 N2 2.039(14) yes .
Ru1 N2 2.039(14) yes 2_665
Ru1 N2 2.039(14) yes 3_565
Ru2 N3 2.038(16) yes .
Ru2 N3 2.038(16) yes 2_665
Ru2 N3 2.038(16) yes 3_565
Ru2 N3 2.038(16) yes 4_555
Ru2 N3 2.038(16) yes 5_565
Ru2 N3 2.038(16) yes 6_665
Ru2 N4 2.025(13) yes .
Ru2 N4 2.025(13) yes 2_665
Ru2 N4 2.025(13) yes 3_565
O1 O1 1.276(17) yes 10_675
O1 C11 1.469(16) yes .
O2 O2 0.655(11) yes 6_665
O2 C11 1.113(17) yes .
O3 O3 1.11(3) yes 5_575
O3 C12 1.20(4) yes .
O4 O4 1.13(2) yes 4_555
O4 C12 1.29(2) yes .
O5 O5 1.52(2) yes 4_555
O5 C23 1.22(2) yes .
O6 O6 1.13(3) yes 5_575
O6 C23 1.26(3) yes .
O7 C24 0.94(3) yes .
O7 C24 0.94(3) yes 6_665
O8 C24 1.22(2) yes .
O10 O10 1.52(2) yes 6_665
O12 O13 1.08(6) yes 2_675
O12 O13 1.08(6) yes 4_455
N1 C1 1.509(17) yes .
N1 C1 1.509(17) yes 6_665
N1 C5 1.27(2) yes .
N1 C5 1.27(2) yes 6_665
N2 C6 1.71(3) yes .
N2 C6 1.71(2) yes 4_555
N2 C10 1.13(2) yes .
N3 N3 1.02(3) yes 4_555
N3 C13 1.251(18) yes .
N3 C17 1.36(3) yes .
N4 C18 1.194(17) yes .
N4 C22 1.61(2) yes .
N4 C22 1.61(2) yes 6_665
C1 C2 1.39(3) yes .
C1 C5 1.74(2) yes 6_665
C2 C3 1.577(19) yes .
C2 C4 1.79(2) yes 6_665
C3 C4 1.21(2) yes .
C3 C4 1.21(2) yes 6_665
C3 C11 1.473(16) yes .
C4 C4 1.089(18) yes 6_665
C4 C5 1.40(3) yes .
C4 C5 1.80(3) yes 6_665
C5 C5 1.193(19) yes 6_665
C5 C6 1.47(2) yes 6_665
C6 C7 1.38(3) yes .
C7 C8 1.45(2) yes .
C8 C9 1.40(3) yes .
C8 C12 1.53(3) yes .
C9 C10 1.37(2) yes .
C13 C14 1.36(2) yes .
C14 C15 1.53(3) yes .
C14 C15 1.53(3) yes 4_555
C15 C16 1.38(3) yes .
C15 C23 1.51(3) yes .
C16 C17 1.38(3) yes .
C17 C18 1.680(19) yes .
C18 C19 1.391(15) yes .
C19 C20 1.32(2) yes .
C19 C20 1.32(2) yes 6_665
C20 C20 1.24(2) yes 6_665
C20 C21 1.42(3) yes .
C20 C24 1.56(4) yes .
C20 C24 1.96(3) yes 6_665
C21 C22 1.40(4) yes .
C24 C24 1.15(2) yes 6_665

loop_
_geom_contact_atom_site_label_1
_geom_contact_atom_site_label_2
_geom_contact_distance
_geom_contact_publ_flag
_geom_contact_site_symmetry_2
La2 C12 3.588(18) no 2_775
La2 C12 3.589(18) no 3_575
La2 C12 3.588(18) no 4_555
La2 C12 3.589(18) no 5_575
La2 C12 3.589(18) no 6_775
La2 C23 3.583(16) no 2_775
La2 C23 3.584(16) no 3_575
La2 C23 3.583(16) no 4_555
La2 C23 3.584(16) no 5_575
La2 C23 3.584(16) no 6_775
La4 C11 3.532(12) no 2_675
La4 C11 3.532(12) no 3_465
Ru1 C1 3.045(18) no 2_665
Ru1 C1 3.045(18) no 3_565
Ru1 C1 3.045(18) no 4_555
Ru1 C1 3.045(18) no 5_565
Ru1 C5 2.93(2) no 2_665
Ru1 C5 2.93(2) no 3_565
Ru1 C5 2.93(2) no 4_555
Ru1 C5 2.93(2) no 5_565
Ru1 C6 2.92(2) no 2_665
Ru1 C6 2.92(2) no 3_565
Ru1 C6 2.92(2) no 5_565
Ru1 C6 2.92(2) no 6_665
Ru1 C10 3.045(15) no 2_665
Ru1 C10 3.045(15) no 3_565
Ru2 C13 3.025(15) no 2_665
Ru2 C13 3.025(15) no 3_565
Ru2 C17 2.91(2) no 2_665
Ru2 C17 2.91(2) no 3_565
Ru2 C17 2.91(2) no 4_555
Ru2 C17 2.91(2) no 5_565
Ru2 C17 2.91(2) no 6_665
Ru2 C18 2.883(11) no 2_665
Ru2 C18 2.883(11) no 3_565
Ru2 C22 3.06(2) no 2_665
Ru2 C22 3.06(2) no 3_565
Ru2 C22 3.06(2) no 4_555
Ru2 C22 3.06(2) no 5_565
O1 C2 2.85(3) no .
O1 C2 3.52(2) no 6_665
O1 C4 3.60(2) no .
O1 C4 3.29(2) no 6_665
O2 C2 3.41(3) no .
O2 C4 2.86(2) no .
O2 C4 2.74(3) no 6_665
O3 O4 3.30(3) no 4_555
O3 O4 2.75(2) no 5_575
O3 O9 2.27(2) no .
O3 O9 2.73(2) no 5_575
O3 O13 3.37(5) no 2_675
O3 C7 2.87(3) no .
O3 C8 3.42(3) no 5_575
O3 C9 3.57(3) no .
O4 C8 2.86(2) no 4_555
O4 C9 2.92(2) no .
O4 C12 2.91(3) no 5_575
O5 O6 2.74(2) no 5_575
O5 C14 2.89(2) no .
O5 C15 3.09(2) no 4_555
O5 C16 3.551(19) no .
O5 C23 2.81(3) no 5_575
O6 O9 2.21(2) no .
O6 O9 2.69(2) no 5_575
O6 C15 3.42(3) no 5_575
O6 C16 2.87(3) no .
O7 C19 2.731(17) no .
O7 C21 3.46(3) no .
O7 C21 3.46(3) no 6_665
O8 C19 3.516(19) no .
O8 C21 2.92(3) no .
O9 C8 3.15(2) no .
O9 C9 3.59(2) no .
O9 C12 2.06(2) no .
O9 C12 3.18(3) no 5_575
O9 C14 3.56(2) no .
O9 C15 3.09(3) no .
O9 C23 2.01(2) no .
O9 C23 3.13(3) no 5_575
O11 C4 3.33(2) no 2_675
O11 C4 3.33(2) no 6_665
O12 C4 3.13(3) no .
O12 C4 3.13(3) no 6_665
O12 C7 3.55(3) no .
O12 C7 3.55(3) no 6_665
O13 C4 3.31(5) no 3_465
O13 C4 2.94(4) no 4_455
O13 C5 3.54(4) no 4_455
O13 C6 3.51(4) no 3_465
O13 C7 2.82(4) no 3_465
N1 C1 3.01(2) no 2_665
N1 C1 3.01(2) no 4_555
N1 C2 2.49(2) no 6_665
N1 C3 2.805(14) no .
N1 C6 2.240(18) no .
N1 C7 3.52(2) no .
N1 C7 3.52(2) no 6_665
N2 C1 3.34(2) no .
N2 C1 3.34(2) no 4_555
N2 C5 3.33(2) no .
N2 C5 2.73(2) no 3_565
N2 C5 3.33(2) no 4_555
N2 C6 3.41(2) no 3_565
N2 C6 3.411(18) no 6_665
N2 C7 2.69(3) no 4_555
N2 C8 2.90(3) no .
N2 C8 2.90(2) no 4_555
N3 C13 3.33(2) no 2_665
N3 C15 2.80(3) no .
N3 C15 3.24(3) no 4_555
N3 C16 3.19(3) no 4_555
N3 C17 2.75(2) no 6_665
N3 C18 3.36(2) no 3_565
N3 C22 3.23(2) no .
N3 C22 3.54(3) no 4_555
N4 C16 3.47(2) no .
N4 C16 3.47(2) no 6_665
N4 C20 2.84(3) no .
N4 C20 2.84(3) no 6_665
N4 C21 2.58(2) no 6_665
N4 C22 2.96(3) no 2_665
N4 C22 2.96(3) no 4_555
C1 C1 2.26(3) no 4_555
C1 C2 3.42(3) no 4_555
C1 C2 2.57(2) no 6_665
C1 C5 3.55(3) no 3_565
C2 C6 3.36(2) no .
C4 C7 2.96(2) no 6_665
C5 C7 3.40(2) no .
C5 C10 3.46(2) no 2_665
C6 C6 2.862(19) no 6_665
C6 C7 3.54(3) no 4_555
C6 C8 3.46(3) no 4_555
C6 C9 2.756(19) no .
C7 C8 3.16(3) no 4_555
C7 C10 2.58(3) no .
C8 C12 2.97(3) no 4_555
C9 C12 2.55(3) no 4_555
C12 C12 3.01(4) no 4_555
C12 C12 2.79(4) no 5_575
C13 C16 2.59(3) no .
C13 C16 2.59(3) no 4_555
C13 C17 2.15(2) no 4_555
C14 C16 2.53(3) no 4_555
C14 C17 2.81(2) no .
C14 C17 2.81(2) no 4_555
C14 C23 2.60(3) no 4_555
C15 C16 3.59(3) no 4_555
C15 C23 3.32(3) no 4_555
C16 C17 3.37(2) no 6_665
C16 C19 3.08(2) no .
C17 C17 3.30(3) no 4_555
C17 C20 3.40(3) no .
C17 C21 3.48(3) no .
C17 C22 2.88(3) no .
C18 C21 2.64(2) no .
C18 C21 2.64(2) no 6_665
C19 C21 2.35(2) no 6_665
C19 C22 2.71(2) no .
C19 C22 2.71(2) no 6_665
C20 C22 2.95(3) no 6_665
C21 C21 2.61(2) no 6_665
C21 C22 3.20(3) no 4_555
C21 C22 2.81(3) no 6_665
C22 C22 2.06(3) no 4_555
C23 C23 3.33(3) no 4_555
C23 C23 2.75(3) no 5_575
O1 O18 3.084(18) no .
O1 O18 2.973(14) no 9_665
O1 O20 3.59(3) no 10_675
O2 O18 3.306(12) no 9_665
O3 O15 3.30(5) no .
O3 O15 2.66(4) no 5_575
O5 C21 2.98(3) no 10_676
O5 C22 3.23(2) no 10_676
O6 O8 3.26(3) no 9_666
O6 O8 2.70(2) no 10_676
O6 O10 3.02(3) no 9_666
O6 O10 2.72(3) no 10_676
O6 C20 3.20(3) no 9_666
O6 C20 2.97(3) no 10_676
O6 C21 3.11(2) no 9_666
O6 C21 2.59(3) no 10_676
O6 C24 3.12(3) no 9_666
O6 C24 2.91(3) no 10_676
O7 O7 3.58(2) no 8_456
O7 O7 3.58(2) no 9_666
O8 O6 3.26(3) no 8_456
O8 O6 2.70(2) no 10_676
O8 C15 3.06(3) no 10_676
O8 C16 2.23(3) no 10_676
O8 C17 3.16(3) no 10_676
O8 C19 3.230(18) no 9_666
O8 C23 3.32(3) no 10_676
O10 O6 3.02(3) no 8_456
O10 O6 2.72(3) no 10_676
O10 O15 2.74(3) no 8_456
O10 O15 3.56(3) no 10_676
O10 O15 3.60(3) no 12_466
O11 O18 2.80(2) no 9_665
O12 O15 2.69(3) no 3_465
O12 O15 2.69(3) no 5_575
O13 O15 3.33(6) no 2_675
O13 O15 2.49(4) no 6_665
O14 O16 3.00(3) no 1_545
O14 O16 3.00(3) no 2_775
O14 O16 3.00(3) no 3_465
O14 C10 3.57(2) no .
O14 C10 3.57(2) no 2_665
O14 C10 3.57(2) no 3_565
O14 C13 3.39(2) no .
O14 C13 3.39(2) no 2_665
O14 C13 3.39(2) no 3_565
O15 O3 3.30(5) no .
O15 O3 2.66(4) no 5_575
O15 O10 2.74(3) no 9_666
O15 O10 3.56(3) no 10_676
O15 O10 3.60(3) no 12_466
O15 O12 2.69(3) no 2_675
O15 O13 3.33(6) no 3_465
O15 O13 2.49(4) no 6_665
O15 O15 2.30(6) no 4_455
O15 O15 3.43(6) no 5_575
O15 O16 2.94(5) no .
O15 C7 3.19(3) no 5_575
O15 C8 3.28(3) no 5_575
O15 C12 3.26(4) no 5_575
O16 O14 3.00(3) no 1_565
O16 O15 2.94(5) no .
O16 O15 2.94(4) no 4_455
O16 C10 3.54(3) no 2_675
O16 C10 3.54(2) no 3_575
O17 O19 2.75(2) no .
O17 O19 2.75(2) no 2_665
O17 O19 2.75(2) no 3_565
O17 O19 2.75(2) no 4_555
O17 O19 2.75(2) no 5_565
O17 O19 2.75(2) no 6_665
O17 C1 3.28(3) no .
O17 C1 3.28(3) no 2_665
O17 C1 3.28(3) no 3_565
O17 C1 3.28(3) no 4_555
O17 C1 3.28(3) no 5_565
O17 C1 3.28(3) no 6_665
O18 O1 3.084(18) no .
O18 O1 3.084(18) no 6_665
O18 O1 2.973(14) no 8_455
O18 O1 2.973(14) no 10_675
O18 O2 3.306(12) no 8_455
O18 O2 3.306(12) no 10_675
O18 O11 2.80(2) no 8_455
O18 O19 2.60(2) no .
O18 O19 2.60(2) no 6_665
O18 O20 3.030(18) no .
O18 O20 3.030(18) no 6_665
O19 O17 2.75(2) no .
O19 O18 2.60(2) no .
O19 O19 2.32(3) no 4_555
O19 O19 2.957(19) no 6_665
O19 O19 3.50(2) no 10_675
O19 O20 1.78(3) no .
O19 O20 2.80(3) no 4_555
O19 O20 2.89(3) no 10_675
O19 C1 3.21(3) no .
O19 C2 2.68(3) no .
O19 C2 3.57(2) no 10_675
O20 O1 3.59(3) no 10_675
O20 O18 3.030(18) no .
O20 O19 1.78(3) no .
O20 O19 2.80(3) no 4_555
O20 O19 2.89(3) no 10_675
O20 O20 2.01(3) no 4_555
O20 O20 3.28(3) no 10_675
O20 C1 3.33(2) no 7_675
O20 C1 2.56(2) no 10_675
O20 C2 2.10(3) no 10_675
O20 C3 3.46(3) no 9_665
O20 C4 3.31(3) no 9_665
O20 C5 3.53(3) no 9_665
C1 O17 3.28(3) no .
C1 O19 3.21(3) no .
C1 O20 3.33(2) no 7_675
C1 O20 2.56(2) no 10_675
C2 O19 2.68(3) no .
C2 O19 3.57(2) no 10_675
C2 O20 2.10(3) no 10_675
C3 O20 3.46(3) no 8_455
C3 O20 3.46(3) no 10_675
C4 O20 3.31(3) no 8_455
C5 O20 3.53(3) no 8_455
C7 O15 3.19(3) no 5_575
C8 O15 3.28(3) no 5_575
C10 O14 3.57(2) no .
C10 O16 3.54(2) no 2_775
C10 O16 3.54(3) no 3_465
C12 O15 3.26(4) no 5_575
C13 O14 3.39(2) no .
C14 C21 3.52(2) no 7_676
C14 C21 3.52(2) no 10_676
C15 O8 3.06(3) no 10_676
C15 C20 3.26(3) no 10_676
C15 C21 2.23(3) no 10_676
C15 C22 3.11(3) no 10_676
C16 O8 2.23(3) no 10_676
C16 C20 2.60(3) no 10_676
C16 C21 2.03(3) no 10_676
C16 C22 3.17(3) no 10_676
C16 C24 2.80(3) no 10_676
C17 O8 3.16(3) no 10_676
C17 C21 3.11(3) no 10_676
C19 O8 3.230(18) no 8_456
C19 O8 3.230(18) no 10_676
C19 C20 3.53(2) no 8_456
C19 C20 3.53(2) no 10_676
C19 C24 3.39(2) no 8_456
C19 C24 3.39(2) no 10_676
C20 O6 3.20(3) no 8_456
C20 O6 2.97(3) no 10_676
C20 C15 3.26(3) no 10_676
C20 C16 2.60(3) no 10_676
C20 C19 3.53(2) no 9_666
C20 C20 3.53(3) no 10_676
C20 C23 3.24(3) no 10_676
C21 O5 2.98(3) no 10_676
C21 O6 3.11(2) no 8_456
C21 O6 2.59(3) no 10_676
C21 C14 3.52(2) no 7_676
C21 C15 2.23(3) no 10_676
C21 C16 2.03(3) no 10_676
C21 C17 3.11(3) no 10_676
C21 C23 3.53(3) no 8_456
C21 C23 2.30(3) no 10_676
C22 O5 3.23(2) no 10_676
C22 C15 3.11(3) no 10_676
C22 C16 3.17(3) no 10_676
C22 C23 3.06(3) no 10_676
C23 O8 3.32(3) no 10_676
C23 C20 3.24(3) no 10_676
C23 C21 3.53(3) no 9_666
C23 C21 2.30(3) no 10_676
C23 C22 3.06(3) no 10_676
C24 O6 3.12(3) no 8_456
C24 O6 2.91(3) no 10_676
C24 C16 2.80(3) no 10_676
C24 C19 3.39(2) no 9_666

loop_
_geom_torsion_atom_site_label_1
_geom_torsion_atom_site_label_2
_geom_torsion_atom_site_label_3
_geom_torsion_atom_site_label_4
_geom_torsion
_geom_torsion_publ_flag
_geom_torsion_site_symmetry_1
_geom_torsion_site_symmetry_3
_geom_torsion_site_symmetry_4
O1 La1 O1 O1 145.7(5) no . 2_675 12_465
O1 La1 O1 C11 -31.5(6) no . 2_675 2_675
O1 La1 O1 O1 -70.9(6) no 2_675 . 10_675
O1 La1 O1 C11 111.9(5) no 2_675 . .
O1 La1 O1 O1 -70.9(6) no . 3_465 11_555
O1 La1 O1 C11 111.9(5) no . 3_465 3_465
O1 La1 O1 O1 145.7(5) no 3_465 . 10_675
O1 La1 O1 C11 -31.5(6) no 3_465 . .
O1 La1 O1 O1 180.0(5) no . 4_455 7_575
O1 La1 O1 C11 -2.9(11) no . 4_455 3_465
O1 La1 O1 O1 180.0(5) no 4_455 . 10_675
O1 La1 O1 C11 2.9(11) no 4_455 . .
O1 La1 O1 O1 61.2(5) no . 5_575 9_665
O1 La1 O1 C11 -121.7(6) no . 5_575 2_675
O1 La1 O1 O1 -61.2(5) no 5_575 . 10_675
O1 La1 O1 C11 121.7(6) no 5_575 . .
O1 La1 O1 O1 -131.7(8) no . 6_665 8_455
O1 La1 O1 C11 45.4(5) no . 6_665 .
O1 La1 O1 O1 131.7(8) no 6_665 . 10_675
O1 La1 O1 C11 -45.4(5) no 6_665 . .
O1 La1 O1 O1 34.3(5) no . 8_455 6_665
O1 La1 O1 C11 -148.5(6) no . 8_455 8_455
O1 La1 O1 O1 109.1(6) no 8_455 . 10_675
O1 La1 O1 C11 -68.1(5) no 8_455 . .
O1 La1 O1 O1 -109.1(6) no . 9_665 5_575
O1 La1 O1 C11 68.1(5) no . 9_665 9_665
O1 La1 O1 O1 -34.3(5) no 9_665 . 10_675
O1 La1 O1 C11 148.5(6) no 9_665 . .
O1 La1 O1 O1 0.0(5) no . 10_675 .
O1 La1 O1 C11 -177.1(11) no . 10_675 9_665
O1 La1 O1 O1 0.0(5) no 10_675 . 10_675
O1 La1 O1 C11 -177.1(11) no 10_675 . .
O1 La1 O1 O1 118.8(5) no . 11_555 3_465
O1 La1 O1 C11 -58.3(6) no . 11_555 8_455
O1 La1 O1 O1 118.8(5) no 11_555 . 10_675
O1 La1 O1 C11 -58.3(6) no 11_555 . .
O1 La1 O1 O1 -48.3(8) no . 12_465 2_675
O1 La1 O1 C11 134.6(5) no . 12_465 7_575
O1 La1 O1 O1 -48.3(8) no 12_465 . 10_675
O1 La1 O1 C11 134.6(5) no 12_465 . .
O1 La1 O2 La4 164.7(6) no . . .
O1 La1 O2 O2 -114.3(13) no . . 6_665
O1 La1 O2 C11 -42.7(5) no . . .
O2 La1 O1 O1 -152.2(8) no . . 10_675
O2 La1 O1 C11 30.7(4) no . . .
O1 La1 O2 La4 -67.7(3) no . 2_675 .
O1 La1 O2 O2 13.2(11) no . 2_675 5_575
O1 La1 O2 C11 84.9(5) no . 2_675 2_675
O2 La1 O1 O1 -106.9(6) no 2_675 . 10_675
O2 La1 O1 C11 76.0(5) no 2_675 . .
O1 La1 O2 La4 50.5(4) no . 3_465 .
O1 La1 O2 O2 131.5(11) no . 3_465 4_455
O1 La1 O2 C11 -156.9(5) no . 3_465 3_465
O2 La1 O1 O1 -171.8(5) no 3_465 . 10_675
O2 La1 O1 C11 11.1(6) no 3_465 . .
O1 La1 O2 La4 28.8(4) no . 4_455 .
O1 La1 O2 O2 -52.1(12) no . 4_455 3_465
O1 La1 O2 C11 -123.8(5) no . 4_455 3_465
O2 La1 O1 O1 -160.4(5) no 4_455 . 10_675
O2 La1 O1 C11 22.5(6) no 4_455 . .
O1 La1 O2 La4 -85.6(3) no . 5_575 .
O1 La1 O2 O2 -166.5(12) no . 5_575 2_675
O1 La1 O2 C11 121.9(5) no . 5_575 2_675
O2 La1 O1 O1 -103.7(6) no 5_575 . 10_675
O2 La1 O1 C11 79.2(5) no 5_575 . .
O1 La1 O2 La4 134.5(5) no . 6_665 .
O1 La1 O2 O2 53.5(10) no . 6_665 .
O1 La1 O2 C11 -18.1(4) no . 6_665 .
O2 La1 O1 O1 -169.4(8) no 6_665 . 10_675
O2 La1 O1 C11 13.5(4) no 6_665 . .
O1 La1 O2 La4 15.3(6) no . 7_575 7_575
O1 La1 O2 O2 -65.7(13) no . 7_575 12_465
O1 La1 O2 C11 -137.3(5) no . 7_575 7_575
O2 La1 O1 O1 27.8(8) no 7_575 . 10_675
O2 La1 O1 C11 -149.3(4) no 7_575 . .
O1 La1 O2 La4 -112.3(3) no . 8_455 7_575
O1 La1 O2 O2 166.8(11) no . 8_455 11_555
O1 La1 O2 C11 95.1(5) no . 8_455 8_455
O2 La1 O1 O1 73.1(6) no 8_455 . 10_675
O2 La1 O1 C11 -104.0(5) no 8_455 . .
O1 La1 O2 La4 129.5(4) no . 9_665 7_575
O1 La1 O2 O2 48.5(11) no . 9_665 10_675
O1 La1 O2 C11 -23.1(5) no . 9_665 9_665
O2 La1 O1 O1 8.2(5) no 9_665 . 10_675
O2 La1 O1 C11 -168.9(6) no 9_665 . .
O1 La1 O2 La4 151.2(4) no . 10_675 7_575
O1 La1 O2 O2 -127.9(12) no . 10_675 9_665
O1 La1 O2 C11 -56.2(5) no . 10_675 9_665
O2 La1 O1 O1 19.6(5) no 10_675 . 10_675
O2 La1 O1 C11 -157.5(6) no 10_675 . .
O1 La1 O2 La4 -94.4(3) no . 11_555 7_575
O1 La1 O2 O2 -13.5(12) no . 11_555 8_455
O1 La1 O2 C11 58.1(5) no . 11_555 8_455
O2 La1 O1 O1 76.3(6) no 11_555 . 10_675
O2 La1 O1 C11 -100.8(5) no 11_555 . .
O1 La1 O2 La4 45.5(5) no . 12_465 7_575
O1 La1 O2 O2 126.5(10) no . 12_465 7_575
O1 La1 O2 C11 -161.9(4) no . 12_465 7_575
O2 La1 O1 O1 10.6(8) no 12_465 . 10_675
O2 La1 O1 C11 -166.5(4) no 12_465 . .
O1 La1 C11 O1 -0.0(5) no . . .
O1 La1 C11 O1 -96.9(9) no . . 6_665
O1 La1 C11 O2 111.9(7) no . . .
O1 La1 C11 O2 151.2(9) no . . 6_665
C11 La1 O1 O1 177.1(10) no . . 10_675
C11 La1 O1 C11 0.0(4) no . . .
O1 La1 C11 O1 152.1(4) no . 2_675 2_675
O1 La1 C11 O1 55.3(4) no . 2_675 5_575
O1 La1 C11 O2 -95.9(4) no . 2_675 2_675
O1 La1 C11 O2 -56.6(4) no . 2_675 5_575
C11 La1 O1 O1 -85.6(5) no 2_675 . 10_675
C11 La1 O1 C11 97.3(5) no 2_675 . .
O1 La1 C11 O1 -84.7(6) no . 3_465 3_465
O1 La1 C11 O1 178.4(4) no . 3_465 4_455
O1 La1 C11 O2 27.2(6) no . 3_465 3_465
O1 La1 C11 O2 66.5(5) no . 3_465 4_455
C11 La1 O1 O1 178.3(4) no 3_465 . 10_675
C11 La1 O1 C11 1.2(7) no 3_465 . .
O1 La1 C11 O1 -180.0(5) no . 7_575 7_575
O1 La1 C11 O1 -83.1(9) no . 7_575 12_465
O1 La1 C11 O2 68.1(7) no . 7_575 7_575
O1 La1 C11 O2 28.8(9) no . 7_575 12_465
C11 La1 O1 O1 -2.9(10) no 7_575 . 10_675
C11 La1 O1 C11 -180.0(4) no 7_575 . .
O1 La1 C11 O1 27.9(4) no . 8_455 8_455
O1 La1 C11 O1 124.7(4) no . 8_455 11_555
O1 La1 C11 O2 -84.1(4) no . 8_455 8_455
O1 La1 C11 O2 -123.4(4) no . 8_455 11_555
C11 La1 O1 O1 94.4(5) no 8_455 . 10_675
C11 La1 O1 C11 -82.7(5) no 8_455 . .
O1 La1 C11 O1 -95.3(6) no . 9_665 9_665
O1 La1 C11 O1 1.6(4) no . 9_665 10_675
O1 La1 C11 O2 152.8(6) no . 9_665 9_665
O1 La1 C11 O2 113.5(5) no . 9_665 10_675
C11 La1 O1 O1 -1.7(4) no 9_665 . 10_675
C11 La1 O1 C11 -178.8(7) no 9_665 . .
O1 La1 O1 O1 145.7(5) no 2_675 3_465 11_555
O1 La1 O1 C11 -31.5(6) no 2_675 3_465 3_465
O1 La1 O1 O1 -70.9(6) no 3_465 2_675 12_465
O1 La1 O1 C11 111.9(5) no 3_465 2_675 2_675
O1 La1 O1 O1 61.2(5) no 2_675 4_455 7_575
O1 La1 O1 C11 -121.7(6) no 2_675 4_455 3_465
O1 La1 O1 O1 -61.2(5) no 4_455 2_675 12_465
O1 La1 O1 C11 121.7(6) no 4_455 2_675 2_675
O1 La1 O1 O1 -131.7(8) no 2_675 5_575 9_665
O1 La1 O1 C11 45.4(5) no 2_675 5_575 2_675
O1 La1 O1 O1 131.7(8) no 5_575 2_675 12_465
O1 La1 O1 C11 -45.4(5) no 5_575 2_675 2_675
O1 La1 O1 O1 180.0(5) no 2_675 6_665 8_455
O1 La1 O1 C11 -2.9(11) no 2_675 6_665 .
O1 La1 O1 O1 180.0(5) no 6_665 2_675 12_465
O1 La1 O1 C11 2.9(11) no 6_665 2_675 2_675
O1 La1 O1 O1 -109.1(6) no 2_675 7_575 4_455
O1 La1 O1 C11 68.1(5) no 2_675 7_575 7_575
O1 La1 O1 O1 -34.3(5) no 7_575 2_675 12_465
O1 La1 O1 C11 148.5(6) no 7_575 2_675 2_675
O1 La1 O1 O1 34.3(5) no 2_675 9_665 5_575
O1 La1 O1 C11 -148.5(6) no 2_675 9_665 9_665
O1 La1 O1 O1 109.1(6) no 9_665 2_675 12_465
O1 La1 O1 C11 -68.1(5) no 9_665 2_675 2_675
O1 La1 O1 O1 118.8(5) no 2_675 10_675 .
O1 La1 O1 C11 -58.3(6) no 2_675 10_675 9_665
O1 La1 O1 O1 118.8(5) no 10_675 2_675 12_465
O1 La1 O1 C11 -58.3(6) no 10_675 2_675 2_675
O1 La1 O1 O1 -48.3(8) no 2_675 11_555 3_465
O1 La1 O1 C11 134.6(5) no 2_675 11_555 8_455
O1 La1 O1 O1 -48.3(8) no 11_555 2_675 12_465
O1 La1 O1 C11 134.6(5) no 11_555 2_675 2_675
O1 La1 O1 O1 0.0(5) no 2_675 12_465 2_675
O1 La1 O1 C11 -177.1(11) no 2_675 12_465 7_575
O1 La1 O1 O1 0.0(5) no 12_465 2_675 12_465
O1 La1 O1 C11 -177.1(11) no 12_465 2_675 2_675
O1 La1 O2 La4 50.5(4) no 2_675 . .
O1 La1 O2 O2 131.5(11) no 2_675 . 6_665
O1 La1 O2 C11 -156.9(5) no 2_675 . .
O2 La1 O1 O1 -171.8(5) no . 2_675 12_465
O2 La1 O1 C11 11.1(6) no . 2_675 2_675
O1 La1 O2 La4 164.7(6) no 2_675 2_675 .
O1 La1 O2 O2 -114.3(13) no 2_675 2_675 5_575
O1 La1 O2 C11 -42.7(5) no 2_675 2_675 2_675
O2 La1 O1 O1 -152.2(8) no 2_675 2_675 12_465
O2 La1 O1 C11 30.7(4) no 2_675 2_675 2_675
O1 La1 O2 La4 -67.7(3) no 2_675 3_465 .
O1 La1 O2 O2 13.2(11) no 2_675 3_465 4_455
O1 La1 O2 C11 84.9(5) no 2_675 3_465 3_465
O2 La1 O1 O1 -106.9(6) no 3_465 2_675 12_465
O2 La1 O1 C11 76.0(5) no 3_465 2_675 2_675
O1 La1 O2 La4 -85.6(3) no 2_675 4_455 .
O1 La1 O2 O2 -166.5(12) no 2_675 4_455 3_465
O1 La1 O2 C11 121.9(5) no 2_675 4_455 3_465
O2 La1 O1 O1 -103.7(6) no 4_455 2_675 12_465
O2 La1 O1 C11 79.2(5) no 4_455 2_675 2_675
O1 La1 O2 La4 134.5(5) no 2_675 5_575 .
O1 La1 O2 O2 53.5(10) no 2_675 5_575 2_675
O1 La1 O2 C11 -18.1(4) no 2_675 5_575 2_675
O2 La1 O1 O1 -169.4(8) no 5_575 2_675 12_465
O2 La1 O1 C11 13.5(4) no 5_575 2_675 2_675
O1 La1 O2 La4 28.8(4) no 2_675 6_665 .
O1 La1 O2 O2 -52.1(12) no 2_675 6_665 .
O1 La1 O2 C11 -123.8(5) no 2_675 6_665 .
O2 La1 O1 O1 -160.4(5) no 6_665 2_675 12_465
O2 La1 O1 C11 22.5(6) no 6_665 2_675 2_675
O1 La1 O2 La4 129.5(4) no 2_675 7_575 7_575
O1 La1 O2 O2 48.5(11) no 2_675 7_575 12_465
O1 La1 O2 C11 -23.1(5) no 2_675 7_575 7_575
O2 La1 O1 O1 8.2(5) no 7_575 2_675 12_465
O2 La1 O1 C11 -168.9(6) no 7_575 2_675 2_675
O1 La1 O2 La4 15.3(6) no 2_675 8_455 7_575
O1 La1 O2 O2 -65.7(13) no 2_675 8_455 11_555
O1 La1 O2 C11 -137.3(5) no 2_675 8_455 8_455
O2 La1 O1 O1 27.8(8) no 8_455 2_675 12_465
O2 La1 O1 C11 -149.3(4) no 8_455 2_675 2_675
O1 La1 O2 La4 -112.3(3) no 2_675 9_665 7_575
O1 La1 O2 O2 166.8(11) no 2_675 9_665 10_675
O1 La1 O2 C11 95.1(5) no 2_675 9_665 9_665
O2 La1 O1 O1 73.1(6) no 9_665 2_675 12_465
O2 La1 O1 C11 -104.0(5) no 9_665 2_675 2_675
O1 La1 O2 La4 -94.4(3) no 2_675 10_675 7_575
O1 La1 O2 O2 -13.5(12) no 2_675 10_675 9_665
O1 La1 O2 C11 58.1(5) no 2_675 10_675 9_665
O2 La1 O1 O1 76.3(6) no 10_675 2_675 12_465
O2 La1 O1 C11 -100.8(5) no 10_675 2_675 2_675
O1 La1 O2 La4 45.5(5) no 2_675 11_555 7_575
O1 La1 O2 O2 126.5(10) no 2_675 11_555 8_455
O1 La1 O2 C11 -161.9(4) no 2_675 11_555 8_455
O2 La1 O1 O1 10.6(8) no 11_555 2_675 12_465
O2 La1 O1 C11 -166.5(4) no 11_555 2_675 2_675
O1 La1 O2 La4 151.2(4) no 2_675 12_465 7_575
O1 La1 O2 O2 -127.9(12) no 2_675 12_465 7_575
O1 La1 O2 C11 -56.2(5) no 2_675 12_465 7_575
O2 La1 O1 O1 19.6(5) no 12_465 2_675 12_465
O2 La1 O1 C11 -157.5(6) no 12_465 2_675 2_675
O1 La1 C11 O1 -84.7(6) no 2_675 . .
O1 La1 C11 O1 178.4(4) no 2_675 . 6_665
O1 La1 C11 O2 27.2(6) no 2_675 . .
O1 La1 C11 O2 66.5(5) no 2_675 . 6_665
C11 La1 O1 O1 178.3(4) no . 2_675 12_465
C11 La1 O1 C11 1.2(7) no . 2_675 2_675
O1 La1 C11 O1 0.0(5) no 2_675 2_675 2_675
O1 La1 C11 O1 -96.9(9) no 2_675 2_675 5_575
O1 La1 C11 O2 111.9(7) no 2_675 2_675 2_675
O1 La1 C11 O2 151.2(9) no 2_675 2_675 5_575
C11 La1 O1 O1 177.1(10) no 2_675 2_675 12_465
C11 La1 O1 C11 0.0(4) no 2_675 2_675 2_675
O1 La1 C11 O1 152.1(4) no 2_675 3_465 3_465
O1 La1 C11 O1 55.3(4) no 2_675 3_465 4_455
O1 La1 C11 O2 -95.9(4) no 2_675 3_465 3_465
O1 La1 C11 O2 -56.6(4) no 2_675 3_465 4_455
C11 La1 O1 O1 -85.6(5) no 3_465 2_675 12_465
C11 La1 O1 C11 97.3(5) no 3_465 2_675 2_675
O1 La1 C11 O1 -95.3(6) no 2_675 7_575 7_575
O1 La1 C11 O1 1.6(4) no 2_675 7_575 12_465
O1 La1 C11 O2 152.8(6) no 2_675 7_575 7_575
O1 La1 C11 O2 113.5(5) no 2_675 7_575 12_465
C11 La1 O1 O1 -1.7(4) no 7_575 2_675 12_465
C11 La1 O1 C11 -178.8(7) no 7_575 2_675 2_675
O1 La1 C11 O1 180.0(5) no 2_675 8_455 8_455
O1 La1 C11 O1 -83.1(9) no 2_675 8_455 11_555
O1 La1 C11 O2 68.1(7) no 2_675 8_455 8_455
O1 La1 C11 O2 28.8(9) no 2_675 8_455 11_555
C11 La1 O1 O1 -2.9(10) no 8_455 2_675 12_465
C11 La1 O1 C11 -180.0(4) no 8_455 2_675 2_675
O1 La1 C11 O1 27.9(4) no 2_675 9_665 9_665
O1 La1 C11 O1 124.7(4) no 2_675 9_665 10_675
O1 La1 C11 O2 -84.1(4) no 2_675 9_665 9_665
O1 La1 C11 O2 -123.4(4) no 2_675 9_665 10_675
C11 La1 O1 O1 94.4(5) no 9_665 2_675 12_465
C11 La1 O1 C11 -82.7(5) no 9_665 2_675 2_675
O1 La1 O1 O1 -131.7(8) no 3_465 4_455 7_575
O1 La1 O1 C11 45.4(5) no 3_465 4_455 3_465
O1 La1 O1 O1 131.7(8) no 4_455 3_465 11_555
O1 La1 O1 C11 -45.4(5) no 4_455 3_465 3_465
O1 La1 O1 O1 180.0(5) no 3_465 5_575 9_665
O1 La1 O1 C11 -2.9(11) no 3_465 5_575 2_675
O1 La1 O1 O1 -180.0(5) no 5_575 3_465 11_555
O1 La1 O1 C11 2.9(11) no 5_575 3_465 3_465
O1 La1 O1 O1 61.2(5) no 3_465 6_665 8_455
O1 La1 O1 C11 -121.7(6) no 3_465 6_665 .
O1 La1 O1 O1 -61.2(5) no 6_665 3_465 11_555
O1 La1 O1 C11 121.7(6) no 6_665 3_465 3_465
O1 La1 O1 O1 34.3(5) no 3_465 7_575 4_455
O1 La1 O1 C11 -148.5(6) no 3_465 7_575 7_575
O1 La1 O1 O1 109.1(6) no 7_575 3_465 11_555
O1 La1 O1 C11 -68.1(5) no 7_575 3_465 3_465
O1 La1 O1 O1 -109.1(6) no 3_465 8_455 6_665
O1 La1 O1 C11 68.1(5) no 3_465 8_455 8_455
O1 La1 O1 O1 -34.3(5) no 8_455 3_465 11_555
O1 La1 O1 C11 148.5(6) no 8_455 3_465 3_465
O1 La1 O1 O1 -48.3(8) no 3_465 10_675 .
O1 La1 O1 C11 134.6(5) no 3_465 10_675 9_665
O1 La1 O1 O1 -48.3(8) no 10_675 3_465 11_555
O1 La1 O1 C11 134.6(5) no 10_675 3_465 3_465
O1 La1 O1 O1 -0.0(5) no 3_465 11_555 3_465
O1 La1 O1 C11 -177.1(11) no 3_465 11_555 8_455
O1 La1 O1 O1 -0.0(5) no 11_555 3_465 11_555
O1 La1 O1 C11 -177.1(11) no 11_555 3_465 3_465
O1 La1 O1 O1 118.8(5) no 3_465 12_465 2_675
O1 La1 O1 C11 -58.3(6) no 3_465 12_465 7_575
O1 La1 O1 O1 118.8(5) no 12_465 3_465 11_555
O1 La1 O1 C11 -58.3(6) no 12_465 3_465 3_465
O1 La1 O2 La4 -67.7(3) no 3_465 . .
O1 La1 O2 O2 13.2(11) no 3_465 . 6_665
O1 La1 O2 C11 84.9(5) no 3_465 . .
O2 La1 O1 O1 -106.9(6) no . 3_465 11_555
O2 La1 O1 C11 76.0(5) no . 3_465 3_465
O1 La1 O2 La4 50.5(4) no 3_465 2_675 .
O1 La1 O2 O2 131.5(11) no 3_465 2_675 5_575
O1 La1 O2 C11 -156.9(5) no 3_465 2_675 2_675
O2 La1 O1 O1 -171.8(5) no 2_675 3_465 11_555
O2 La1 O1 C11 11.1(6) no 2_675 3_465 3_465
O1 La1 O2 La4 164.7(6) no 3_465 3_465 .
O1 La1 O2 O2 -114.3(13) no 3_465 3_465 4_455
O1 La1 O2 C11 -42.7(5) no 3_465 3_465 3_465
O2 La1 O1 O1 -152.2(8) no 3_465 3_465 11_555
O2 La1 O1 C11 30.7(4) no 3_465 3_465 3_465
O1 La1 O2 La4 134.5(5) no 3_465 4_455 .
O1 La1 O2 O2 53.5(10) no 3_465 4_455 3_465
O1 La1 O2 C11 -18.1(4) no 3_465 4_455 3_465
O2 La1 O1 O1 -169.4(8) no 4_455 3_465 11_555
O2 La1 O1 C11 13.5(4) no 4_455 3_465 3_465
O1 La1 O2 La4 28.8(4) no 3_465 5_575 .
O1 La1 O2 O2 -52.1(12) no 3_465 5_575 2_675
O1 La1 O2 C11 -123.8(5) no 3_465 5_575 2_675
O2 La1 O1 O1 -160.4(5) no 5_575 3_465 11_555
O2 La1 O1 C11 22.5(6) no 5_575 3_465 3_465
O1 La1 O2 La4 -85.6(3) no 3_465 6_665 .
O1 La1 O2 O2 -166.5(12) no 3_465 6_665 .
O1 La1 O2 C11 121.9(5) no 3_465 6_665 .
O2 La1 O1 O1 -103.7(6) no 6_665 3_465 11_555
O2 La1 O1 C11 79.2(5) no 6_665 3_465 3_465
O1 La1 O2 La4 -112.3(3) no 3_465 7_575 7_575
O1 La1 O2 O2 166.8(11) no 3_465 7_575 12_465
O1 La1 O2 C11 95.1(5) no 3_465 7_575 7_575
O2 La1 O1 O1 73.1(6) no 7_575 3_465 11_555
O2 La1 O1 C11 -104.0(5) no 7_575 3_465 3_465
O1 La1 O2 La4 129.5(4) no 3_465 8_455 7_575
O1 La1 O2 O2 48.5(11) no 3_465 8_455 11_555
O1 La1 O2 C11 -23.1(5) no 3_465 8_455 8_455
O2 La1 O1 O1 8.2(5) no 8_455 3_465 11_555
O2 La1 O1 C11 -168.9(6) no 8_455 3_465 3_465
O1 La1 O2 La4 15.3(6) no 3_465 9_665 7_575
O1 La1 O2 O2 -65.7(13) no 3_465 9_665 10_675
O1 La1 O2 C11 -137.3(5) no 3_465 9_665 9_665
O2 La1 O1 O1 27.8(8) no 9_665 3_465 11_555
O2 La1 O1 C11 -149.3(4) no 9_665 3_465 3_465
O1 La1 O2 La4 45.5(5) no 3_465 10_675 7_575
O1 La1 O2 O2 126.5(10) no 3_465 10_675 9_665
O1 La1 O2 C11 -161.9(4) no 3_465 10_675 9_665
O2 La1 O1 O1 10.6(8) no 10_675 3_465 11_555
O2 La1 O1 C11 -166.5(4) no 10_675 3_465 3_465
O1 La1 O2 La4 151.2(4) no 3_465 11_555 7_575
O1 La1 O2 O2 -127.9(12) no 3_465 11_555 8_455
O1 La1 O2 C11 -56.2(5) no 3_465 11_555 8_455
O2 La1 O1 O1 19.6(5) no 11_555 3_465 11_555
O2 La1 O1 C11 -157.5(6) no 11_555 3_465 3_465
O1 La1 O2 La4 -94.4(3) no 3_465 12_465 7_575
O1 La1 O2 O2 -13.5(12) no 3_465 12_465 7_575
O1 La1 O2 C11 58.1(5) no 3_465 12_465 7_575
O2 La1 O1 O1 76.3(6) no 12_465 3_465 11_555
O2 La1 O1 C11 -100.8(5) no 12_465 3_465 3_465
O1 La1 C11 O1 152.1(4) no 3_465 . .
O1 La1 C11 O1 55.3(4) no 3_465 . 6_665
O1 La1 C11 O2 -95.9(4) no 3_465 . .
O1 La1 C11 O2 -56.6(4) no 3_465 . 6_665
C11 La1 O1 O1 -85.6(5) no . 3_465 11_555
C11 La1 O1 C11 97.3(5) no . 3_465 3_465
O1 La1 C11 O1 -84.7(6) no 3_465 2_675 2_675
O1 La1 C11 O1 178.4(4) no 3_465 2_675 5_575
O1 La1 C11 O2 27.2(6) no 3_465 2_675 2_675
O1 La1 C11 O2 66.5(5) no 3_465 2_675 5_575
C11 La1 O1 O1 178.3(4) no 2_675 3_465 11_555
C11 La1 O1 C11 1.2(7) no 2_675 3_465 3_465
O1 La1 C11 O1 -0.0(5) no 3_465 3_465 3_465
O1 La1 C11 O1 -96.9(9) no 3_465 3_465 4_455
O1 La1 C11 O2 111.9(7) no 3_465 3_465 3_465
O1 La1 C11 O2 151.2(9) no 3_465 3_465 4_455
C11 La1 O1 O1 177.1(10) no 3_465 3_465 11_555
C11 La1 O1 C11 -0.0(4) no 3_465 3_465 3_465
O1 La1 C11 O1 27.9(4) no 3_465 7_575 7_575
O1 La1 C11 O1 124.7(4) no 3_465 7_575 12_465
O1 La1 C11 O2 -84.1(4) no 3_465 7_575 7_575
O1 La1 C11 O2 -123.4(4) no 3_465 7_575 12_465
C11 La1 O1 O1 94.4(5) no 7_575 3_465 11_555
C11 La1 O1 C11 -82.7(5) no 7_575 3_465 3_465
O1 La1 C11 O1 -95.3(6) no 3_465 8_455 8_455
O1 La1 C11 O1 1.6(4) no 3_465 8_455 11_555
O1 La1 C11 O2 152.8(6) no 3_465 8_455 8_455
O1 La1 C11 O2 113.5(5) no 3_465 8_455 11_555
C11 La1 O1 O1 -1.7(4) no 8_455 3_465 11_555
C11 La1 O1 C11 -178.8(7) no 8_455 3_465 3_465
O1 La1 C11 O1 -180.0(5) no 3_465 9_665 9_665
O1 La1 C11 O1 -83.1(9) no 3_465 9_665 10_675
O1 La1 C11 O2 68.1(7) no 3_465 9_665 9_665
O1 La1 C11 O2 28.8(9) no 3_465 9_665 10_675
C11 La1 O1 O1 -2.9(10) no 9_665 3_465 11_555
C11 La1 O1 C11 180.0(4) no 9_665 3_465 3_465
O1 La1 O1 O1 -145.7(5) no 4_455 5_575 9_665
O1 La1 O1 C11 31.5(6) no 4_455 5_575 2_675
O1 La1 O1 O1 70.9(6) no 5_575 4_455 7_575
O1 La1 O1 C11 -111.9(5) no 5_575 4_455 3_465
O1 La1 O1 O1 70.9(6) no 4_455 6_665 8_455
O1 La1 O1 C11 -111.9(5) no 4_455 6_665 .
O1 La1 O1 O1 -145.7(5) no 6_665 4_455 7_575
O1 La1 O1 C11 31.5(6) no 6_665 4_455 3_465
O1 La1 O1 O1 0.0(5) no 4_455 7_575 4_455
O1 La1 O1 C11 177.1(11) no 4_455 7_575 7_575
O1 La1 O1 O1 0.0(5) no 7_575 4_455 7_575
O1 La1 O1 C11 177.1(11) no 7_575 4_455 3_465
O1 La1 O1 O1 -118.8(5) no 4_455 8_455 6_665
O1 La1 O1 C11 58.3(6) no 4_455 8_455 8_455
O1 La1 O1 O1 -118.8(5) no 8_455 4_455 7_575
O1 La1 O1 C11 58.3(6) no 8_455 4_455 3_465
O1 La1 O1 O1 48.3(8) no 4_455 9_665 5_575
O1 La1 O1 C11 -134.6(5) no 4_455 9_665 9_665
O1 La1 O1 O1 48.3(8) no 9_665 4_455 7_575
O1 La1 O1 C11 -134.6(5) no 9_665 4_455 3_465
O1 La1 O1 O1 -34.3(5) no 4_455 11_555 3_465
O1 La1 O1 C11 148.5(6) no 4_455 11_555 8_455
O1 La1 O1 O1 -109.1(6) no 11_555 4_455 7_575
O1 La1 O1 C11 68.1(5) no 11_555 4_455 3_465
O1 La1 O1 O1 109.1(6) no 4_455 12_465 2_675
O1 La1 O1 C11 -68.1(5) no 4_455 12_465 7_575
O1 La1 O1 O1 34.3(5) no 12_465 4_455 7_575
O1 La1 O1 C11 -148.5(6) no 12_465 4_455 3_465
O1 La1 O2 La4 -28.8(4) no 4_455 . .
O1 La1 O2 O2 52.1(12) no 4_455 . 6_665
O1 La1 O2 C11 123.8(5) no 4_455 . .
O2 La1 O1 O1 160.4(5) no . 4_455 7_575
O2 La1 O1 C11 -22.5(6) no . 4_455 3_465
O1 La1 O2 La4 85.6(3) no 4_455 2_675 .
O1 La1 O2 O2 166.5(12) no 4_455 2_675 5_575
O1 La1 O2 C11 -121.9(5) no 4_455 2_675 2_675
O2 La1 O1 O1 103.7(6) no 2_675 4_455 7_575
O2 La1 O1 C11 -79.2(5) no 2_675 4_455 3_465
O1 La1 O2 La4 -134.5(5) no 4_455 3_465 .
O1 La1 O2 O2 -53.5(10) no 4_455 3_465 4_455
O1 La1 O2 C11 18.1(4) no 4_455 3_465 3_465
O2 La1 O1 O1 169.4(8) no 3_465 4_455 7_575
O2 La1 O1 C11 -13.5(4) no 3_465 4_455 3_465
O1 La1 O2 La4 -164.7(6) no 4_455 4_455 .
O1 La1 O2 O2 114.3(13) no 4_455 4_455 3_465
O1 La1 O2 C11 42.7(5) no 4_455 4_455 3_465
O2 La1 O1 O1 152.2(8) no 4_455 4_455 7_575
O2 La1 O1 C11 -30.7(4) no 4_455 4_455 3_465
O1 La1 O2 La4 67.7(3) no 4_455 5_575 .
O1 La1 O2 O2 -13.2(11) no 4_455 5_575 2_675
O1 La1 O2 C11 -84.9(5) no 4_455 5_575 2_675
O2 La1 O1 O1 106.9(6) no 5_575 4_455 7_575
O2 La1 O1 C11 -76.0(5) no 5_575 4_455 3_465
O1 La1 O2 La4 -50.5(4) no 4_455 6_665 .
O1 La1 O2 O2 -131.5(11) no 4_455 6_665 .
O1 La1 O2 C11 156.9(5) no 4_455 6_665 .
O2 La1 O1 O1 171.8(5) no 6_665 4_455 7_575
O2 La1 O1 C11 -11.1(6) no 6_665 4_455 3_465
O1 La1 O2 La4 -151.2(4) no 4_455 7_575 7_575
O1 La1 O2 O2 127.9(12) no 4_455 7_575 12_465
O1 La1 O2 C11 56.2(5) no 4_455 7_575 7_575
O2 La1 O1 O1 -19.6(5) no 7_575 4_455 7_575
O2 La1 O1 C11 157.5(6) no 7_575 4_455 3_465
O1 La1 O2 La4 94.4(3) no 4_455 8_455 7_575
O1 La1 O2 O2 13.5(12) no 4_455 8_455 11_555
O1 La1 O2 C11 -58.1(5) no 4_455 8_455 8_455
O2 La1 O1 O1 -76.3(6) no 8_455 4_455 7_575
O2 La1 O1 C11 100.8(5) no 8_455 4_455 3_465
O1 La1 O2 La4 -45.5(5) no 4_455 9_665 7_575
O1 La1 O2 O2 -126.5(10) no 4_455 9_665 10_675
O1 La1 O2 C11 161.9(4) no 4_455 9_665 9_665
O2 La1 O1 O1 -10.6(8) no 9_665 4_455 7_575
O2 La1 O1 C11 166.5(4) no 9_665 4_455 3_465
O1 La1 O2 La4 -15.3(6) no 4_455 10_675 7_575
O1 La1 O2 O2 65.7(13) no 4_455 10_675 9_665
O1 La1 O2 C11 137.3(5) no 4_455 10_675 9_665
O2 La1 O1 O1 -27.8(8) no 10_675 4_455 7_575
O2 La1 O1 C11 149.3(4) no 10_675 4_455 3_465
O1 La1 O2 La4 112.3(3) no 4_455 11_555 7_575
O1 La1 O2 O2 -166.8(11) no 4_455 11_555 8_455
O1 La1 O2 C11 -95.1(5) no 4_455 11_555 8_455
O2 La1 O1 O1 -73.1(6) no 11_555 4_455 7_575
O2 La1 O1 C11 104.0(5) no 11_555 4_455 3_465
O1 La1 O2 La4 -129.5(4) no 4_455 12_465 7_575
O1 La1 O2 O2 -48.5(11) no 4_455 12_465 7_575
O1 La1 O2 C11 23.1(5) no 4_455 12_465 7_575
O2 La1 O1 O1 -8.2(5) no 12_465 4_455 7_575
O2 La1 O1 C11 168.9(6) no 12_465 4_455 3_465
O1 La1 C11 O1 -178.4(4) no 4_455 . .
O1 La1 C11 O1 84.7(6) no 4_455 . 6_665
O1 La1 C11 O2 -66.5(5) no 4_455 . .
O1 La1 C11 O2 -27.2(6) no 4_455 . 6_665
C11 La1 O1 O1 -178.3(4) no . 4_455 7_575
C11 La1 O1 C11 -1.2(7) no . 4_455 3_465
O1 La1 C11 O1 -55.3(4) no 4_455 2_675 2_675
O1 La1 C11 O1 -152.1(4) no 4_455 2_675 5_575
O1 La1 C11 O2 56.6(4) no 4_455 2_675 2_675
O1 La1 C11 O2 95.9(4) no 4_455 2_675 5_575
C11 La1 O1 O1 85.6(5) no 2_675 4_455 7_575
C11 La1 O1 C11 -97.3(5) no 2_675 4_455 3_465
O1 La1 C11 O1 96.9(9) no 4_455 3_465 3_465
O1 La1 C11 O1 -0.0(5) no 4_455 3_465 4_455
O1 La1 C11 O2 -151.2(9) no 4_455 3_465 3_465
O1 La1 C11 O2 -111.9(7) no 4_455 3_465 4_455
C11 La1 O1 O1 -177.1(10) no 3_465 4_455 7_575
C11 La1 O1 C11 -0.0(4) no 3_465 4_455 3_465
O1 La1 C11 O1 -1.6(4) no 4_455 7_575 7_575
O1 La1 C11 O1 95.3(6) no 4_455 7_575 12_465
O1 La1 C11 O2 -113.5(5) no 4_455 7_575 7_575
O1 La1 C11 O2 -152.8(6) no 4_455 7_575 12_465
C11 La1 O1 O1 1.7(4) no 7_575 4_455 7_575
C11 La1 O1 C11 178.8(7) no 7_575 4_455 3_465
O1 La1 C11 O1 -124.7(4) no 4_455 8_455 8_455
O1 La1 C11 O1 -27.9(4) no 4_455 8_455 11_555
O1 La1 C11 O2 123.4(4) no 4_455 8_455 8_455
O1 La1 C11 O2 84.1(4) no 4_455 8_455 11_555
C11 La1 O1 O1 -94.4(5) no 8_455 4_455 7_575
C11 La1 O1 C11 82.7(5) no 8_455 4_455 3_465
O1 La1 C11 O1 83.1(9) no 4_455 9_665 9_665
O1 La1 C11 O1 -180.0(5) no 4_455 9_665 10_675
O1 La1 C11 O2 -28.8(9) no 4_455 9_665 9_665
O1 La1 C11 O2 -68.1(7) no 4_455 9_665 10_675
C11 La1 O1 O1 2.9(10) no 9_665 4_455 7_575
C11 La1 O1 C11 180.0(4) no 9_665 4_455 3_465
O1 La1 O1 O1 -145.7(5) no 5_575 6_665 8_455
O1 La1 O1 C11 31.5(6) no 5_575 6_665 .
O1 La1 O1 O1 70.9(6) no 6_665 5_575 9_665
O1 La1 O1 C11 -111.9(5) no 6_665 5_575 2_675
O1 La1 O1 O1 -118.8(5) no 5_575 7_575 4_455
O1 La1 O1 C11 58.3(6) no 5_575 7_575 7_575
O1 La1 O1 O1 -118.8(5) no 7_575 5_575 9_665
O1 La1 O1 C11 58.3(6) no 7_575 5_575 2_675
O1 La1 O1 O1 48.3(8) no 5_575 8_455 6_665
O1 La1 O1 C11 -134.6(5) no 5_575 8_455 8_455
O1 La1 O1 O1 48.3(8) no 8_455 5_575 9_665
O1 La1 O1 C11 -134.6(5) no 8_455 5_575 2_675
O1 La1 O1 O1 0.0(5) no 5_575 9_665 5_575
O1 La1 O1 C11 177.1(11) no 5_575 9_665 9_665
O1 La1 O1 O1 0.0(5) no 9_665 5_575 9_665
O1 La1 O1 C11 177.1(11) no 9_665 5_575 2_675
O1 La1 O1 O1 109.1(6) no 5_575 10_675 .
O1 La1 O1 C11 -68.1(5) no 5_575 10_675 9_665
O1 La1 O1 O1 34.3(5) no 10_675 5_575 9_665
O1 La1 O1 C11 -148.5(6) no 10_675 5_575 2_675
O1 La1 O1 O1 -34.3(5) no 5_575 12_465 2_675
O1 La1 O1 C11 148.5(6) no 5_575 12_465 7_575
O1 La1 O1 O1 -109.1(6) no 12_465 5_575 9_665
O1 La1 O1 C11 68.1(5) no 12_465 5_575 2_675
O1 La1 O2 La4 85.6(3) no 5_575 . .
O1 La1 O2 O2 166.5(12) no 5_575 . 6_665
O1 La1 O2 C11 -121.9(5) no 5_575 . .
O2 La1 O1 O1 103.7(6) no . 5_575 9_665
O2 La1 O1 C11 -79.2(5) no . 5_575 2_675
O1 La1 O2 La4 -134.5(5) no 5_575 2_675 .
O1 La1 O2 O2 -53.5(10) no 5_575 2_675 5_575
O1 La1 O2 C11 18.1(4) no 5_575 2_675 2_675
O2 La1 O1 O1 169.4(8) no 2_675 5_575 9_665
O2 La1 O1 C11 -13.5(4) no 2_675 5_575 2_675
O1 La1 O2 La4 -28.8(4) no 5_575 3_465 .
O1 La1 O2 O2 52.1(12) no 5_575 3_465 4_455
O1 La1 O2 C11 123.8(5) no 5_575 3_465 3_465
O2 La1 O1 O1 160.4(5) no 3_465 5_575 9_665
O2 La1 O1 C11 -22.5(6) no 3_465 5_575 2_675
O1 La1 O2 La4 -50.5(4) no 5_575 4_455 .
O1 La1 O2 O2 -131.5(11) no 5_575 4_455 3_465
O1 La1 O2 C11 156.9(5) no 5_575 4_455 3_465
O2 La1 O1 O1 171.8(5) no 4_455 5_575 9_665
O2 La1 O1 C11 -11.1(6) no 4_455 5_575 2_675
O1 La1 O2 La4 -164.7(6) no 5_575 5_575 .
O1 La1 O2 O2 114.3(13) no 5_575 5_575 2_675
O1 La1 O2 C11 42.7(5) no 5_575 5_575 2_675
O2 La1 O1 O1 152.2(8) no 5_575 5_575 9_665
O2 La1 O1 C11 -30.7(4) no 5_575 5_575 2_675
O1 La1 O2 La4 67.7(3) no 5_575 6_665 .
O1 La1 O2 O2 -13.2(11) no 5_575 6_665 .
O1 La1 O2 C11 -84.9(5) no 5_575 6_665 .
O2 La1 O1 O1 106.9(6) no 6_665 5_575 9_665
O2 La1 O1 C11 -76.0(5) no 6_665 5_575 2_675
O1 La1 O2 La4 94.4(3) no 5_575 7_575 7_575
O1 La1 O2 O2 13.5(12) no 5_575 7_575 12_465
O1 La1 O2 C11 -58.1(5) no 5_575 7_575 7_575
O2 La1 O1 O1 -76.3(6) no 7_575 5_575 9_665
O2 La1 O1 C11 100.8(5) no 7_575 5_575 2_675
O1 La1 O2 La4 -45.5(5) no 5_575 8_455 7_575
O1 La1 O2 O2 -126.5(10) no 5_575 8_455 11_555
O1 La1 O2 C11 161.9(4) no 5_575 8_455 8_455
O2 La1 O1 O1 -10.6(8) no 8_455 5_575 9_665
O2 La1 O1 C11 166.5(4) no 8_455 5_575 2_675
O1 La1 O2 La4 -151.2(4) no 5_575 9_665 7_575
O1 La1 O2 O2 127.9(12) no 5_575 9_665 10_675
O1 La1 O2 C11 56.2(5) no 5_575 9_665 9_665
O2 La1 O1 O1 -19.6(5) no 9_665 5_575 9_665
O2 La1 O1 C11 157.5(6) no 9_665 5_575 2_675
O1 La1 O2 La4 -129.5(4) no 5_575 10_675 7_575
O1 La1 O2 O2 -48.5(11) no 5_575 10_675 9_665
O1 La1 O2 C11 23.1(5) no 5_575 10_675 9_665
O2 La1 O1 O1 -8.2(5) no 10_675 5_575 9_665
O2 La1 O1 C11 168.9(6) no 10_675 5_575 2_675
O1 La1 O2 La4 -15.3(6) no 5_575 11_555 7_575
O1 La1 O2 O2 65.7(13) no 5_575 11_555 8_455
O1 La1 O2 C11 137.3(5) no 5_575 11_555 8_455
O2 La1 O1 O1 -27.8(8) no 11_555 5_575 9_665
O2 La1 O1 C11 149.3(4) no 11_555 5_575 2_675
O1 La1 O2 La4 112.3(3) no 5_575 12_465 7_575
O1 La1 O2 O2 -166.8(11) no 5_575 12_465 7_575
O1 La1 O2 C11 -95.1(5) no 5_575 12_465 7_575
O2 La1 O1 O1 -73.1(6) no 12_465 5_575 9_665
O2 La1 O1 C11 104.0(5) no 12_465 5_575 2_675
O1 La1 C11 O1 -55.3(4) no 5_575 . .
O1 La1 C11 O1 -152.1(4) no 5_575 . 6_665
O1 La1 C11 O2 56.6(4) no 5_575 . .
O1 La1 C11 O2 95.9(4) no 5_575 . 6_665
C11 La1 O1 O1 85.6(5) no . 5_575 9_665
C11 La1 O1 C11 -97.3(5) no . 5_575 2_675
O1 La1 C11 O1 96.9(9) no 5_575 2_675 2_675
O1 La1 C11 O1 -0.0(5) no 5_575 2_675 5_575
O1 La1 C11 O2 -151.2(9) no 5_575 2_675 2_675
O1 La1 C11 O2 -111.9(7) no 5_575 2_675 5_575
C11 La1 O1 O1 -177.1(10) no 2_675 5_575 9_665
C11 La1 O1 C11 -0.0(4) no 2_675 5_575 2_675
O1 La1 C11 O1 -178.4(4) no 5_575 3_465 3_465
O1 La1 C11 O1 84.7(6) no 5_575 3_465 4_455
O1 La1 C11 O2 -66.5(5) no 5_575 3_465 3_465
O1 La1 C11 O2 -27.2(6) no 5_575 3_465 4_455
C11 La1 O1 O1 -178.3(4) no 3_465 5_575 9_665
C11 La1 O1 C11 -1.2(7) no 3_465 5_575 2_675
O1 La1 C11 O1 -124.7(4) no 5_575 7_575 7_575
O1 La1 C11 O1 -27.9(4) no 5_575 7_575 12_465
O1 La1 C11 O2 123.4(4) no 5_575 7_575 7_575
O1 La1 C11 O2 84.1(4) no 5_575 7_575 12_465
C11 La1 O1 O1 -94.4(5) no 7_575 5_575 9_665
C11 La1 O1 C11 82.7(5) no 7_575 5_575 2_675
O1 La1 C11 O1 83.1(9) no 5_575 8_455 8_455
O1 La1 C11 O1 180.0(5) no 5_575 8_455 11_555
O1 La1 C11 O2 -28.8(9) no 5_575 8_455 8_455
O1 La1 C11 O2 -68.1(7) no 5_575 8_455 11_555
C11 La1 O1 O1 2.9(10) no 8_455 5_575 9_665
C11 La1 O1 C11 180.0(4) no 8_455 5_575 2_675
O1 La1 C11 O1 -1.6(4) no 5_575 9_665 9_665
O1 La1 C11 O1 95.3(6) no 5_575 9_665 10_675
O1 La1 C11 O2 -113.5(5) no 5_575 9_665 9_665
O1 La1 C11 O2 -152.8(6) no 5_575 9_665 10_675
C11 La1 O1 O1 1.7(4) no 9_665 5_575 9_665
C11 La1 O1 C11 178.8(7) no 9_665 5_575 2_675
O1 La1 O1 O1 48.3(8) no 6_665 7_575 4_455
O1 La1 O1 C11 -134.6(5) no 6_665 7_575 7_575
O1 La1 O1 O1 48.3(8) no 7_575 6_665 8_455
O1 La1 O1 C11 -134.6(5) no 7_575 6_665 .
O1 La1 O1 O1 0.0(5) no 6_665 8_455 6_665
O1 La1 O1 C11 177.1(11) no 6_665 8_455 8_455
O1 La1 O1 O1 0.0(5) no 8_455 6_665 8_455
O1 La1 O1 C11 177.1(11) no 8_455 6_665 .
O1 La1 O1 O1 -118.8(5) no 6_665 9_665 5_575
O1 La1 O1 C11 58.3(6) no 6_665 9_665 9_665
O1 La1 O1 O1 -118.8(5) no 9_665 6_665 8_455
O1 La1 O1 C11 58.3(6) no 9_665 6_665 .
O1 La1 O1 O1 -34.3(5) no 6_665 10_675 .
O1 La1 O1 C11 148.5(6) no 6_665 10_675 9_665
O1 La1 O1 O1 -109.1(6) no 10_675 6_665 8_455
O1 La1 O1 C11 68.1(5) no 10_675 6_665 .
O1 La1 O1 O1 109.1(6) no 6_665 11_555 3_465
O1 La1 O1 C11 -68.1(5) no 6_665 11_555 8_455
O1 La1 O1 O1 34.3(5) no 11_555 6_665 8_455
O1 La1 O1 C11 -148.5(6) no 11_555 6_665 .
O1 La1 O2 La4 -134.5(5) no 6_665 . .
O1 La1 O2 O2 -53.5(10) no 6_665 . 6_665
O1 La1 O2 C11 18.1(4) no 6_665 . .
O2 La1 O1 O1 169.4(8) no . 6_665 8_455
O2 La1 O1 C11 -13.5(4) no . 6_665 .
O1 La1 O2 La4 -28.8(4) no 6_665 2_675 .
O1 La1 O2 O2 52.1(12) no 6_665 2_675 5_575
O1 La1 O2 C11 123.8(5) no 6_665 2_675 2_675
O2 La1 O1 O1 160.4(5) no 2_675 6_665 8_455
O2 La1 O1 C11 -22.5(6) no 2_675 6_665 .
O1 La1 O2 La4 85.6(3) no 6_665 3_465 .
O1 La1 O2 O2 166.5(12) no 6_665 3_465 4_455
O1 La1 O2 C11 -121.9(5) no 6_665 3_465 3_465
O2 La1 O1 O1 103.7(6) no 3_465 6_665 8_455
O2 La1 O1 C11 -79.2(5) no 3_465 6_665 .
O1 La1 O2 La4 67.7(3) no 6_665 4_455 .
O1 La1 O2 O2 -13.2(11) no 6_665 4_455 3_465
O1 La1 O2 C11 -84.9(5) no 6_665 4_455 3_465
O2 La1 O1 O1 106.9(6) no 4_455 6_665 8_455
O2 La1 O1 C11 -76.0(5) no 4_455 6_665 .
O1 La1 O2 La4 -50.5(4) no 6_665 5_575 .
O1 La1 O2 O2 -131.5(11) no 6_665 5_575 2_675
O1 La1 O2 C11 156.9(5) no 6_665 5_575 2_675
O2 La1 O1 O1 171.8(5) no 5_575 6_665 8_455
O2 La1 O1 C11 -11.1(6) no 5_575 6_665 .
O1 La1 O2 La4 -164.7(6) no 6_665 6_665 .
O1 La1 O2 O2 114.3(13) no 6_665 6_665 .
O1 La1 O2 C11 42.7(5) no 6_665 6_665 .
O2 La1 O1 O1 152.2(8) no 6_665 6_665 8_455
O2 La1 O1 C11 -30.7(4) no 6_665 6_665 .
O1 La1 O2 La4 -45.5(5) no 6_665 7_575 7_575
O1 La1 O2 O2 -126.5(10) no 6_665 7_575 12_465
O1 La1 O2 C11 161.9(4) no 6_665 7_575 7_575
O2 La1 O1 O1 -10.6(8) no 7_575 6_665 8_455
O2 La1 O1 C11 166.5(4) no 7_575 6_665 .
O1 La1 O2 La4 -151.2(4) no 6_665 8_455 7_575
O1 La1 O2 O2 127.9(12) no 6_665 8_455 11_555
O1 La1 O2 C11 56.2(5) no 6_665 8_455 8_455
O2 La1 O1 O1 -19.6(5) no 8_455 6_665 8_455
O2 La1 O1 C11 157.5(6) no 8_455 6_665 .
O1 La1 O2 La4 94.4(3) no 6_665 9_665 7_575
O1 La1 O2 O2 13.5(12) no 6_665 9_665 10_675
O1 La1 O2 C11 -58.1(5) no 6_665 9_665 9_665
O2 La1 O1 O1 -76.3(6) no 9_665 6_665 8_455
O2 La1 O1 C11 100.8(5) no 9_665 6_665 .
O1 La1 O2 La4 112.3(3) no 6_665 10_675 7_575
O1 La1 O2 O2 -166.8(11) no 6_665 10_675 9_665
O1 La1 O2 C11 -95.1(5) no 6_665 10_675 9_665
O2 La1 O1 O1 -73.1(6) no 10_675 6_665 8_455
O2 La1 O1 C11 104.0(5) no 10_675 6_665 .
O1 La1 O2 La4 -129.5(4) no 6_665 11_555 7_575
O1 La1 O2 O2 -48.5(11) no 6_665 11_555 8_455
O1 La1 O2 C11 23.1(5) no 6_665 11_555 8_455
O2 La1 O1 O1 -8.2(5) no 11_555 6_665 8_455
O2 La1 O1 C11 168.9(6) no 11_555 6_665 .
O1 La1 O2 La4 -15.3(6) no 6_665 12_465 7_575
O1 La1 O2 O2 65.7(13) no 6_665 12_465 7_575
O1 La1 O2 C11 137.3(5) no 6_665 12_465 7_575
O2 La1 O1 O1 -27.8(8) no 12_465 6_665 8_455
O2 La1 O1 C11 149.3(4) no 12_465 6_665 .
O1 La1 C11 O1 96.9(9) no 6_665 . .
O1 La1 C11 O1 -0.0(5) no 6_665 . 6_665
O1 La1 C11 O2 -151.2(9) no 6_665 . .
O1 La1 C11 O2 -111.9(7) no 6_665 . 6_665
C11 La1 O1 O1 -177.1(10) no . 6_665 8_455
C11 La1 O1 C11 0.0(4) no . 6_665 .
O1 La1 C11 O1 -178.4(4) no 6_665 2_675 2_675
O1 La1 C11 O1 84.7(6) no 6_665 2_675 5_575
O1 La1 C11 O2 -66.5(5) no 6_665 2_675 2_675
O1 La1 C11 O2 -27.2(6) no 6_665 2_675 5_575
C11 La1 O1 O1 -178.3(4) no 2_675 6_665 8_455
C11 La1 O1 C11 -1.2(7) no 2_675 6_665 .
O1 La1 C11 O1 -55.3(4) no 6_665 3_465 3_465
O1 La1 C11 O1 -152.1(4) no 6_665 3_465 4_455
O1 La1 C11 O2 56.6(4) no 6_665 3_465 3_465
O1 La1 C11 O2 95.9(4) no 6_665 3_465 4_455
C11 La1 O1 O1 85.6(5) no 3_465 6_665 8_455
C11 La1 O1 C11 -97.3(5) no 3_465 6_665 .
O1 La1 C11 O1 83.1(9) no 6_665 7_575 7_575
O1 La1 C11 O1 -180.0(5) no 6_665 7_575 12_465
O1 La1 C11 O2 -28.8(9) no 6_665 7_575 7_575
O1 La1 C11 O2 -68.1(7) no 6_665 7_575 12_465
C11 La1 O1 O1 2.9(10) no 7_575 6_665 8_455
C11 La1 O1 C11 180.0(4) no 7_575 6_665 .
O1 La1 C11 O1 -1.6(4) no 6_665 8_455 8_455
O1 La1 C11 O1 95.3(6) no 6_665 8_455 11_555
O1 La1 C11 O2 -113.5(5) no 6_665 8_455 8_455
O1 La1 C11 O2 -152.8(6) no 6_665 8_455 11_555
C11 La1 O1 O1 1.7(4) no 8_455 6_665 8_455
C11 La1 O1 C11 178.8(7) no 8_455 6_665 .
O1 La1 C11 O1 -124.7(4) no 6_665 9_665 9_665
O1 La1 C11 O1 -27.9(4) no 6_665 9_665 10_675
O1 La1 C11 O2 123.4(4) no 6_665 9_665 9_665
O1 La1 C11 O2 84.1(4) no 6_665 9_665 10_675
C11 La1 O1 O1 -94.4(5) no 9_665 6_665 8_455
C11 La1 O1 C11 82.7(5) no 9_665 6_665 .
O1 La1 O1 O1 -145.7(5) no 7_575 8_455 6_665
O1 La1 O1 C11 31.5(6) no 7_575 8_455 8_455
O1 La1 O1 O1 70.9(6) no 8_455 7_575 4_455
O1 La1 O1 C11 -111.9(5) no 8_455 7_575 7_575
O1 La1 O1 O1 70.9(6) no 7_575 9_665 5_575
O1 La1 O1 C11 -111.9(5) no 7_575 9_665 9_665
O1 La1 O1 O1 -145.7(5) no 9_665 7_575 4_455
O1 La1 O1 C11 31.5(6) no 9_665 7_575 7_575
O1 La1 O1 O1 180.0(5) no 7_575 10_675 .
O1 La1 O1 C11 2.9(11) no 7_575 10_675 9_665
O1 La1 O1 O1 180.0(5) no 10_675 7_575 4_455
O1 La1 O1 C11 -2.9(11) no 10_675 7_575 7_575
O1 La1 O1 O1 -61.2(5) no 7_575 11_555 3_465
O1 La1 O1 C11 121.7(6) no 7_575 11_555 8_455
O1 La1 O1 O1 61.2(5) no 11_555 7_575 4_455
O1 La1 O1 C11 -121.7(6) no 11_555 7_575 7_575
O1 La1 O1 O1 131.7(8) no 7_575 12_465 2_675
O1 La1 O1 C11 -45.4(5) no 7_575 12_465 7_575
O1 La1 O1 O1 -131.7(8) no 12_465 7_575 4_455
O1 La1 O1 C11 45.4(5) no 12_465 7_575 7_575
O1 La1 O2 La4 -15.3(6) no 7_575 . .
O1 La1 O2 O2 65.7(13) no 7_575 . 6_665
O1 La1 O2 C11 137.3(5) no 7_575 . .
O2 La1 O1 O1 -27.8(8) no . 7_575 4_455
O2 La1 O1 C11 149.3(4) no . 7_575 7_575
O1 La1 O2 La4 112.3(3) no 7_575 2_675 .
O1 La1 O2 O2 -166.8(11) no 7_575 2_675 5_575
O1 La1 O2 C11 -95.1(5) no 7_575 2_675 2_675
O2 La1 O1 O1 -73.1(6) no 2_675 7_575 4_455
O2 La1 O1 C11 104.0(5) no 2_675 7_575 7_575
O1 La1 O2 La4 -129.5(4) no 7_575 3_465 .
O1 La1 O2 O2 -48.5(11) no 7_575 3_465 4_455
O1 La1 O2 C11 23.1(5) no 7_575 3_465 3_465
O2 La1 O1 O1 -8.2(5) no 3_465 7_575 4_455
O2 La1 O1 C11 168.9(6) no 3_465 7_575 7_575
O1 La1 O2 La4 -151.2(4) no 7_575 4_455 .
O1 La1 O2 O2 127.9(12) no 7_575 4_455 3_465
O1 La1 O2 C11 56.2(5) no 7_575 4_455 3_465
O2 La1 O1 O1 -19.6(5) no 4_455 7_575 4_455
O2 La1 O1 C11 157.5(6) no 4_455 7_575 7_575
O1 La1 O2 La4 94.4(3) no 7_575 5_575 .
O1 La1 O2 O2 13.5(12) no 7_575 5_575 2_675
O1 La1 O2 C11 -58.1(5) no 7_575 5_575 2_675
O2 La1 O1 O1 -76.3(6) no 5_575 7_575 4_455
O2 La1 O1 C11 100.8(5) no 5_575 7_575 7_575
O1 La1 O2 La4 -45.5(5) no 7_575 6_665 .
O1 La1 O2 O2 -126.5(10) no 7_575 6_665 .
O1 La1 O2 C11 161.9(4) no 7_575 6_665 .
O2 La1 O1 O1 -10.6(8) no 6_665 7_575 4_455
O2 La1 O1 C11 166.5(4) no 6_665 7_575 7_575
O1 La1 O2 La4 -164.7(6) no 7_575 7_575 7_575
O1 La1 O2 O2 114.3(13) no 7_575 7_575 12_465
O1 La1 O2 C11 42.7(5) no 7_575 7_575 7_575
O2 La1 O1 O1 152.2(8) no 7_575 7_575 4_455
O2 La1 O1 C11 -30.7(4) no 7_575 7_575 7_575
O1 La1 O2 La4 67.7(3) no 7_575 8_455 7_575
O1 La1 O2 O2 -13.2(11) no 7_575 8_455 11_555
O1 La1 O2 C11 -84.9(5) no 7_575 8_455 8_455
O2 La1 O1 O1 106.9(6) no 8_455 7_575 4_455
O2 La1 O1 C11 -76.0(5) no 8_455 7_575 7_575
O1 La1 O2 La4 -50.5(4) no 7_575 9_665 7_575
O1 La1 O2 O2 -131.5(11) no 7_575 9_665 10_675
O1 La1 O2 C11 156.9(5) no 7_575 9_665 9_665
O2 La1 O1 O1 171.8(5) no 9_665 7_575 4_455
O2 La1 O1 C11 -11.1(6) no 9_665 7_575 7_575
O1 La1 O2 La4 -28.8(4) no 7_575 10_675 7_575
O1 La1 O2 O2 52.1(12) no 7_575 10_675 9_665
O1 La1 O2 C11 123.8(5) no 7_575 10_675 9_665
O2 La1 O1 O1 160.4(5) no 10_675 7_575 4_455
O2 La1 O1 C11 -22.5(6) no 10_675 7_575 7_575
O1 La1 O2 La4 85.6(3) no 7_575 11_555 7_575
O1 La1 O2 O2 166.5(12) no 7_575 11_555 8_455
O1 La1 O2 C11 -121.9(5) no 7_575 11_555 8_455
O2 La1 O1 O1 103.7(6) no 11_555 7_575 4_455
O2 La1 O1 C11 -79.2(5) no 11_555 7_575 7_575
O1 La1 O2 La4 -134.5(5) no 7_575 12_465 7_575
O1 La1 O2 O2 -53.5(10) no 7_575 12_465 7_575
O1 La1 O2 C11 18.1(4) no 7_575 12_465 7_575
O2 La1 O1 O1 169.4(8) no 12_465 7_575 4_455
O2 La1 O1 C11 -13.5(4) no 12_465 7_575 7_575
O1 La1 C11 O1 180.0(5) no 7_575 . .
O1 La1 C11 O1 83.1(9) no 7_575 . 6_665
O1 La1 C11 O2 -68.1(7) no 7_575 . .
O1 La1 C11 O2 -28.8(9) no 7_575 . 6_665
C11 La1 O1 O1 2.9(10) no . 7_575 4_455
C11 La1 O1 C11 180.0(4) no . 7_575 7_575
O1 La1 C11 O1 -27.9(4) no 7_575 2_675 2_675
O1 La1 C11 O1 -124.7(4) no 7_575 2_675 5_575
O1 La1 C11 O2 84.1(4) no 7_575 2_675 2_675
O1 La1 C11 O2 123.4(4) no 7_575 2_675 5_575
C11 La1 O1 O1 -94.4(5) no 2_675 7_575 4_455
C11 La1 O1 C11 82.7(5) no 2_675 7_575 7_575
O1 La1 C11 O1 95.3(6) no 7_575 3_465 3_465
O1 La1 C11 O1 -1.6(4) no 7_575 3_465 4_455
O1 La1 C11 O2 -152.8(6) no 7_575 3_465 3_465
O1 La1 C11 O2 -113.5(5) no 7_575 3_465 4_455
C11 La1 O1 O1 1.7(4) no 3_465 7_575 4_455
C11 La1 O1 C11 178.8(7) no 3_465 7_575 7_575
O1 La1 C11 O1 0.0(5) no 7_575 7_575 7_575
O1 La1 C11 O1 96.9(9) no 7_575 7_575 12_465
O1 La1 C11 O2 -111.9(7) no 7_575 7_575 7_575
O1 La1 C11 O2 -151.2(9) no 7_575 7_575 12_465
C11 La1 O1 O1 -177.1(10) no 7_575 7_575 4_455
C11 La1 O1 C11 -0.0(4) no 7_575 7_575 7_575
O1 La1 C11 O1 -152.1(4) no 7_575 8_455 8_455
O1 La1 C11 O1 -55.3(4) no 7_575 8_455 11_555
O1 La1 C11 O2 95.9(4) no 7_575 8_455 8_455
O1 La1 C11 O2 56.6(4) no 7_575 8_455 11_555
C11 La1 O1 O1 85.6(5) no 8_455 7_575 4_455
C11 La1 O1 C11 -97.3(5) no 8_455 7_575 7_575
O1 La1 C11 O1 84.7(6) no 7_575 9_665 9_665
O1 La1 C11 O1 -178.4(4) no 7_575 9_665 10_675
O1 La1 C11 O2 -27.2(6) no 7_575 9_665 9_665
O1 La1 C11 O2 -66.5(5) no 7_575 9_665 10_675
C11 La1 O1 O1 -178.3(4) no 9_665 7_575 4_455
C11 La1 O1 C11 -1.2(7) no 9_665 7_575 7_575
O1 La1 O1 O1 -145.7(5) no 8_455 9_665 5_575
O1 La1 O1 C11 31.5(6) no 8_455 9_665 9_665
O1 La1 O1 O1 70.9(6) no 9_665 8_455 6_665
O1 La1 O1 C11 -111.9(5) no 9_665 8_455 8_455
O1 La1 O1 O1 -61.2(5) no 8_455 10_675 .
O1 La1 O1 C11 121.7(6) no 8_455 10_675 9_665
O1 La1 O1 O1 61.2(5) no 10_675 8_455 6_665
O1 La1 O1 C11 -121.7(6) no 10_675 8_455 8_455
O1 La1 O1 O1 131.7(8) no 8_455 11_555 3_465
O1 La1 O1 C11 -45.4(5) no 8_455 11_555 8_455
O1 La1 O1 O1 -131.7(8) no 11_555 8_455 6_665
O1 La1 O1 C11 45.4(5) no 11_555 8_455 8_455
O1 La1 O1 O1 180.0(5) no 8_455 12_465 2_675
O1 La1 O1 C11 2.9(11) no 8_455 12_465 7_575
O1 La1 O1 O1 180.0(5) no 12_465 8_455 6_665
O1 La1 O1 C11 -2.9(11) no 12_465 8_455 8_455
O1 La1 O2 La4 -129.5(4) no 8_455 . .
O1 La1 O2 O2 -48.5(11) no 8_455 . 6_665
O1 La1 O2 C11 23.1(5) no 8_455 . .
O2 La1 O1 O1 -8.2(5) no . 8_455 6_665
O2 La1 O1 C11 168.9(6) no . 8_455 8_455
O1 La1 O2 La4 -15.3(6) no 8_455 2_675 .
O1 La1 O2 O2 65.7(13) no 8_455 2_675 5_575
O1 La1 O2 C11 137.3(5) no 8_455 2_675 2_675
O2 La1 O1 O1 -27.8(8) no 2_675 8_455 6_665
O2 La1 O1 C11 149.3(4) no 2_675 8_455 8_455
O1 La1 O2 La4 112.3(3) no 8_455 3_465 .
O1 La1 O2 O2 -166.8(11) no 8_455 3_465 4_455
O1 La1 O2 C11 -95.1(5) no 8_455 3_465 3_465
O2 La1 O1 O1 -73.1(6) no 3_465 8_455 6_665
O2 La1 O1 C11 104.0(5) no 3_465 8_455 8_455
O1 La1 O2 La4 94.4(3) no 8_455 4_455 .
O1 La1 O2 O2 13.5(12) no 8_455 4_455 3_465
O1 La1 O2 C11 -58.1(5) no 8_455 4_455 3_465
O2 La1 O1 O1 -76.3(6) no 4_455 8_455 6_665
O2 La1 O1 C11 100.8(5) no 4_455 8_455 8_455
O1 La1 O2 La4 -45.5(5) no 8_455 5_575 .
O1 La1 O2 O2 -126.5(10) no 8_455 5_575 2_675
O1 La1 O2 C11 161.9(4) no 8_455 5_575 2_675
O2 La1 O1 O1 -10.6(8) no 5_575 8_455 6_665
O2 La1 O1 C11 166.5(4) no 5_575 8_455 8_455
O1 La1 O2 La4 -151.2(4) no 8_455 6_665 .
O1 La1 O2 O2 127.9(12) no 8_455 6_665 .
O1 La1 O2 C11 56.2(5) no 8_455 6_665 .
O2 La1 O1 O1 -19.6(5) no 6_665 8_455 6_665
O2 La1 O1 C11 157.5(6) no 6_665 8_455 8_455
O1 La1 O2 La4 -50.5(4) no 8_455 7_575 7_575
O1 La1 O2 O2 -131.5(11) no 8_455 7_575 12_465
O1 La1 O2 C11 156.9(5) no 8_455 7_575 7_575
O2 La1 O1 O1 171.8(5) no 7_575 8_455 6_665
O2 La1 O1 C11 -11.1(6) no 7_575 8_455 8_455
O1 La1 O2 La4 -164.7(6) no 8_455 8_455 7_575
O1 La1 O2 O2 114.3(13) no 8_455 8_455 11_555
O1 La1 O2 C11 42.7(5) no 8_455 8_455 8_455
O2 La1 O1 O1 152.2(8) no 8_455 8_455 6_665
O2 La1 O1 C11 -30.7(4) no 8_455 8_455 8_455
O1 La1 O2 La4 67.7(3) no 8_455 9_665 7_575
O1 La1 O2 O2 -13.2(11) no 8_455 9_665 10_675
O1 La1 O2 C11 -84.9(5) no 8_455 9_665 9_665
O2 La1 O1 O1 106.9(6) no 9_665 8_455 6_665
O2 La1 O1 C11 -76.0(5) no 9_665 8_455 8_455
O1 La1 O2 La4 85.6(3) no 8_455 10_675 7_575
O1 La1 O2 O2 166.5(12) no 8_455 10_675 9_665
O1 La1 O2 C11 -121.9(5) no 8_455 10_675 9_665
O2 La1 O1 O1 103.7(6) no 10_675 8_455 6_665
O2 La1 O1 C11 -79.2(5) no 10_675 8_455 8_455
O1 La1 O2 La4 -134.5(5) no 8_455 11_555 7_575
O1 La1 O2 O2 -53.5(10) no 8_455 11_555 8_455
O1 La1 O2 C11 18.1(4) no 8_455 11_555 8_455
O2 La1 O1 O1 169.4(8) no 11_555 8_455 6_665
O2 La1 O1 C11 -13.5(4) no 11_555 8_455 8_455
O1 La1 O2 La4 -28.8(4) no 8_455 12_465 7_575
O1 La1 O2 O2 52.1(12) no 8_455 12_465 7_575
O1 La1 O2 C11 123.8(5) no 8_455 12_465 7_575
O2 La1 O1 O1 160.4(5) no 12_465 8_455 6_665
O2 La1 O1 C11 -22.5(6) no 12_465 8_455 8_455
O1 La1 C11 O1 95.3(6) no 8_455 . .
O1 La1 C11 O1 -1.6(4) no 8_455 . 6_665
O1 La1 C11 O2 -152.8(6) no 8_455 . .
O1 La1 C11 O2 -113.5(5) no 8_455 . 6_665
C11 La1 O1 O1 1.7(4) no . 8_455 6_665
C11 La1 O1 C11 178.8(7) no . 8_455 8_455
O1 La1 C11 O1 -180.0(5) no 8_455 2_675 2_675
O1 La1 C11 O1 83.1(9) no 8_455 2_675 5_575
O1 La1 C11 O2 -68.1(7) no 8_455 2_675 2_675
O1 La1 C11 O2 -28.8(9) no 8_455 2_675 5_575
C11 La1 O1 O1 2.9(10) no 2_675 8_455 6_665
C11 La1 O1 C11 180.0(4) no 2_675 8_455 8_455
O1 La1 C11 O1 -27.9(4) no 8_455 3_465 3_465
O1 La1 C11 O1 -124.7(4) no 8_455 3_465 4_455
O1 La1 C11 O2 84.1(4) no 8_455 3_465 3_465
O1 La1 C11 O2 123.4(4) no 8_455 3_465 4_455
C11 La1 O1 O1 -94.4(5) no 3_465 8_455 6_665
C11 La1 O1 C11 82.7(5) no 3_465 8_455 8_455
O1 La1 C11 O1 84.7(6) no 8_455 7_575 7_575
O1 La1 C11 O1 -178.4(4) no 8_455 7_575 12_465
O1 La1 C11 O2 -27.2(6) no 8_455 7_575 7_575
O1 La1 C11 O2 -66.5(5) no 8_455 7_575 12_465
C11 La1 O1 O1 -178.3(4) no 7_575 8_455 6_665
C11 La1 O1 C11 -1.2(7) no 7_575 8_455 8_455
O1 La1 C11 O1 -0.0(5) no 8_455 8_455 8_455
O1 La1 C11 O1 96.9(9) no 8_455 8_455 11_555
O1 La1 C11 O2 -111.9(7) no 8_455 8_455 8_455
O1 La1 C11 O2 -151.2(9) no 8_455 8_455 11_555
C11 La1 O1 O1 -177.1(10) no 8_455 8_455 6_665
C11 La1 O1 C11 -0.0(4) no 8_455 8_455 8_455
O1 La1 C11 O1 -152.1(4) no 8_455 9_665 9_665
O1 La1 C11 O1 -55.3(4) no 8_455 9_665 10_675
O1 La1 C11 O2 95.9(4) no 8_455 9_665 9_665
O1 La1 C11 O2 56.6(4) no 8_455 9_665 10_675
C11 La1 O1 O1 85.6(5) no 9_665 8_455 6_665
C11 La1 O1 C11 -97.3(5) no 9_665 8_455 8_455
O1 La1 O1 O1 131.7(8) no 9_665 10_675 .
O1 La1 O1 C11 -45.4(5) no 9_665 10_675 9_665
O1 La1 O1 O1 -131.7(8) no 10_675 9_665 5_575
O1 La1 O1 C11 45.4(5) no 10_675 9_665 9_665
O1 La1 O1 O1 180.0(5) no 9_665 11_555 3_465
O1 La1 O1 C11 2.9(11) no 9_665 11_555 8_455
O1 La1 O1 O1 -180.0(5) no 11_555 9_665 5_575
O1 La1 O1 C11 -2.9(11) no 11_555 9_665 9_665
O1 La1 O1 O1 -61.2(5) no 9_665 12_465 2_675
O1 La1 O1 C11 121.7(6) no 9_665 12_465 7_575
O1 La1 O1 O1 61.2(5) no 12_465 9_665 5_575
O1 La1 O1 C11 -121.7(6) no 12_465 9_665 9_665
O1 La1 O2 La4 112.3(3) no 9_665 . .
O1 La1 O2 O2 -166.8(11) no 9_665 . 6_665
O1 La1 O2 C11 -95.1(5) no 9_665 . .
O2 La1 O1 O1 -73.1(6) no . 9_665 5_575
O2 La1 O1 C11 104.0(5) no . 9_665 9_665
O1 La1 O2 La4 -129.5(4) no 9_665 2_675 .
O1 La1 O2 O2 -48.5(11) no 9_665 2_675 5_575
O1 La1 O2 C11 23.1(5) no 9_665 2_675 2_675
O2 La1 O1 O1 -8.2(5) no 2_675 9_665 5_575
O2 La1 O1 C11 168.9(6) no 2_675 9_665 9_665
O1 La1 O2 La4 -15.3(6) no 9_665 3_465 .
O1 La1 O2 O2 65.7(13) no 9_665 3_465 4_455
O1 La1 O2 C11 137.3(5) no 9_665 3_465 3_465
O2 La1 O1 O1 -27.8(8) no 3_465 9_665 5_575
O2 La1 O1 C11 149.3(4) no 3_465 9_665 9_665
O1 La1 O2 La4 -45.5(5) no 9_665 4_455 .
O1 La1 O2 O2 -126.5(10) no 9_665 4_455 3_465
O1 La1 O2 C11 161.9(4) no 9_665 4_455 3_465
O2 La1 O1 O1 -10.6(8) no 4_455 9_665 5_575
O2 La1 O1 C11 166.5(4) no 4_455 9_665 9_665
O1 La1 O2 La4 -151.2(4) no 9_665 5_575 .
O1 La1 O2 O2 127.9(12) no 9_665 5_575 2_675
O1 La1 O2 C11 56.2(5) no 9_665 5_575 2_675
O2 La1 O1 O1 -19.6(5) no 5_575 9_665 5_575
O2 La1 O1 C11 157.5(6) no 5_575 9_665 9_665
O1 La1 O2 La4 94.4(3) no 9_665 6_665 .
O1 La1 O2 O2 13.5(12) no 9_665 6_665 .
O1 La1 O2 C11 -58.1(5) no 9_665 6_665 .
O2 La1 O1 O1 -76.3(6) no 6_665 9_665 5_575
O2 La1 O1 C11 100.8(5) no 6_665 9_665 9_665
O1 La1 O2 La4 67.7(3) no 9_665 7_575 7_575
O1 La1 O2 O2 -13.2(11) no 9_665 7_575 12_465
O1 La1 O2 C11 -84.9(5) no 9_665 7_575 7_575
O2 La1 O1 O1 106.9(6) no 7_575 9_665 5_575
O2 La1 O1 C11 -76.0(5) no 7_575 9_665 9_665
O1 La1 O2 La4 -50.5(4) no 9_665 8_455 7_575
O1 La1 O2 O2 -131.5(11) no 9_665 8_455 11_555
O1 La1 O2 C11 156.9(5) no 9_665 8_455 8_455
O2 La1 O1 O1 171.8(5) no 8_455 9_665 5_575
O2 La1 O1 C11 -11.1(6) no 8_455 9_665 9_665
O1 La1 O2 La4 -164.7(6) no 9_665 9_665 7_575
O1 La1 O2 O2 114.3(13) no 9_665 9_665 10_675
O1 La1 O2 C11 42.7(5) no 9_665 9_665 9_665
O2 La1 O1 O1 152.2(8) no 9_665 9_665 5_575
O2 La1 O1 C11 -30.7(4) no 9_665 9_665 9_665
O1 La1 O2 La4 -134.5(5) no 9_665 10_675 7_575
O1 La1 O2 O2 -53.5(10) no 9_665 10_675 9_665
O1 La1 O2 C11 18.1(4) no 9_665 10_675 9_665
O2 La1 O1 O1 169.4(8) no 10_675 9_665 5_575
O2 La1 O1 C11 -13.5(4) no 10_675 9_665 9_665
O1 La1 O2 La4 -28.8(4) no 9_665 11_555 7_575
O1 La1 O2 O2 52.1(12) no 9_665 11_555 8_455
O1 La1 O2 C11 123.8(5) no 9_665 11_555 8_455
O2 La1 O1 O1 160.4(5) no 11_555 9_665 5_575
O2 La1 O1 C11 -22.5(6) no 11_555 9_665 9_665
O1 La1 O2 La4 85.6(3) no 9_665 12_465 7_575
O1 La1 O2 O2 166.5(12) no 9_665 12_465 7_575
O1 La1 O2 C11 -121.9(5) no 9_665 12_465 7_575
O2 La1 O1 O1 103.7(6) no 12_465 9_665 5_575
O2 La1 O1 C11 -79.2(5) no 12_465 9_665 9_665
O1 La1 C11 O1 -27.9(4) no 9_665 . .
O1 La1 C11 O1 -124.7(4) no 9_665 . 6_665
O1 La1 C11 O2 84.1(4) no 9_665 . .
O1 La1 C11 O2 123.4(4) no 9_665 . 6_665
C11 La1 O1 O1 -94.4(5) no . 9_665 5_575
C11 La1 O1 C11 82.7(5) no . 9_665 9_665
O1 La1 C11 O1 95.3(6) no 9_665 2_675 2_675
O1 La1 C11 O1 -1.6(4) no 9_665 2_675 5_575
O1 La1 C11 O2 -152.8(6) no 9_665 2_675 2_675
O1 La1 C11 O2 -113.5(5) no 9_665 2_675 5_575
C11 La1 O1 O1 1.7(4) no 2_675 9_665 5_575
C11 La1 O1 C11 178.8(7) no 2_675 9_665 9_665
O1 La1 C11 O1 -180.0(5) no 9_665 3_465 3_465
O1 La1 C11 O1 83.1(9) no 9_665 3_465 4_455
O1 La1 C11 O2 -68.1(7) no 9_665 3_465 3_465
O1 La1 C11 O2 -28.8(9) no 9_665 3_465 4_455
C11 La1 O1 O1 2.9(10) no 3_465 9_665 5_575
C11 La1 O1 C11 180.0(4) no 3_465 9_665 9_665
O1 La1 C11 O1 -152.1(4) no 9_665 7_575 7_575
O1 La1 C11 O1 -55.3(4) no 9_665 7_575 12_465
O1 La1 C11 O2 95.9(4) no 9_665 7_575 7_575
O1 La1 C11 O2 56.6(4) no 9_665 7_575 12_465
C11 La1 O1 O1 85.6(5) no 7_575 9_665 5_575
C11 La1 O1 C11 -97.3(5) no 7_575 9_665 9_665
O1 La1 C11 O1 84.7(6) no 9_665 8_455 8_455
O1 La1 C11 O1 -178.4(4) no 9_665 8_455 11_555
O1 La1 C11 O2 -27.2(6) no 9_665 8_455 8_455
O1 La1 C11 O2 -66.5(5) no 9_665 8_455 11_555
C11 La1 O1 O1 -178.3(4) no 8_455 9_665 5_575
C11 La1 O1 C11 -1.2(7) no 8_455 9_665 9_665
O1 La1 C11 O1 -0.0(5) no 9_665 9_665 9_665
O1 La1 C11 O1 96.9(9) no 9_665 9_665 10_675
O1 La1 C11 O2 -111.9(7) no 9_665 9_665 9_665
O1 La1 C11 O2 -151.2(9) no 9_665 9_665 10_675
C11 La1 O1 O1 -177.1(10) no 9_665 9_665 5_575
C11 La1 O1 C11 -0.0(4) no 9_665 9_665 9_665
O1 La1 O1 O1 145.7(5) no 10_675 11_555 3_465
O1 La1 O1 C11 -31.5(6) no 10_675 11_555 8_455
O1 La1 O1 O1 -70.9(6) no 11_555 10_675 .
O1 La1 O1 C11 111.9(5) no 11_555 10_675 9_665
O1 La1 O1 O1 -70.9(6) no 10_675 12_465 2_675
O1 La1 O1 C11 111.9(5) no 10_675 12_465 7_575
O1 La1 O1 O1 145.7(5) no 12_465 10_675 .
O1 La1 O1 C11 -31.5(6) no 12_465 10_675 9_665
O1 La1 O2 La4 151.2(4) no 10_675 . .
O1 La1 O2 O2 -127.9(12) no 10_675 . 6_665
O1 La1 O2 C11 -56.2(5) no 10_675 . .
O2 La1 O1 O1 19.6(5) no . 10_675 .
O2 La1 O1 C11 -157.5(6) no . 10_675 9_665
O1 La1 O2 La4 -94.4(3) no 10_675 2_675 .
O1 La1 O2 O2 -13.5(12) no 10_675 2_675 5_575
O1 La1 O2 C11 58.1(5) no 10_675 2_675 2_675
O2 La1 O1 O1 76.3(6) no 2_675 10_675 .
O2 La1 O1 C11 -100.8(5) no 2_675 10_675 9_665
O1 La1 O2 La4 45.5(5) no 10_675 3_465 .
O1 La1 O2 O2 126.5(10) no 10_675 3_465 4_455
O1 La1 O2 C11 -161.9(4) no 10_675 3_465 3_465
O2 La1 O1 O1 10.6(8) no 3_465 10_675 .
O2 La1 O1 C11 -166.5(4) no 3_465 10_675 9_665
O1 La1 O2 La4 15.3(6) no 10_675 4_455 .
O1 La1 O2 O2 -65.7(13) no 10_675 4_455 3_465
O1 La1 O2 C11 -137.3(5) no 10_675 4_455 3_465
O2 La1 O1 O1 27.8(8) no 4_455 10_675 .
O2 La1 O1 C11 -149.3(4) no 4_455 10_675 9_665
O1 La1 O2 La4 -112.3(3) no 10_675 5_575 .
O1 La1 O2 O2 166.8(11) no 10_675 5_575 2_675
O1 La1 O2 C11 95.1(5) no 10_675 5_575 2_675
O2 La1 O1 O1 73.1(6) no 5_575 10_675 .
O2 La1 O1 C11 -104.0(5) no 5_575 10_675 9_665
O1 La1 O2 La4 129.5(4) no 10_675 6_665 .
O1 La1 O2 O2 48.5(11) no 10_675 6_665 .
O1 La1 O2 C11 -23.1(5) no 10_675 6_665 .
O2 La1 O1 O1 8.2(5) no 6_665 10_675 .
O2 La1 O1 C11 -168.9(6) no 6_665 10_675 9_665
O1 La1 O2 La4 28.8(4) no 10_675 7_575 7_575
O1 La1 O2 O2 -52.1(12) no 10_675 7_575 12_465
O1 La1 O2 C11 -123.8(5) no 10_675 7_575 7_575
O2 La1 O1 O1 -160.4(5) no 7_575 10_675 .
O2 La1 O1 C11 22.5(6) no 7_575 10_675 9_665
O1 La1 O2 La4 -85.6(3) no 10_675 8_455 7_575
O1 La1 O2 O2 -166.5(12) no 10_675 8_455 11_555
O1 La1 O2 C11 121.9(5) no 10_675 8_455 8_455
O2 La1 O1 O1 -103.7(6) no 8_455 10_675 .
O2 La1 O1 C11 79.2(5) no 8_455 10_675 9_665
O1 La1 O2 La4 134.5(5) no 10_675 9_665 7_575
O1 La1 O2 O2 53.5(10) no 10_675 9_665 10_675
O1 La1 O2 C11 -18.1(4) no 10_675 9_665 9_665
O2 La1 O1 O1 -169.4(8) no 9_665 10_675 .
O2 La1 O1 C11 13.5(4) no 9_665 10_675 9_665
O1 La1 O2 La4 164.7(6) no 10_675 10_675 7_575
O1 La1 O2 O2 -114.3(13) no 10_675 10_675 9_665
O1 La1 O2 C11 -42.7(5) no 10_675 10_675 9_665
O2 La1 O1 O1 -152.2(8) no 10_675 10_675 .
O2 La1 O1 C11 30.7(4) no 10_675 10_675 9_665
O1 La1 O2 La4 -67.7(3) no 10_675 11_555 7_575
O1 La1 O2 O2 13.2(11) no 10_675 11_555 8_455
O1 La1 O2 C11 84.9(5) no 10_675 11_555 8_455
O2 La1 O1 O1 -106.9(6) no 11_555 10_675 .
O2 La1 O1 C11 76.0(5) no 11_555 10_675 9_665
O1 La1 O2 La4 50.5(4) no 10_675 12_465 7_575
O1 La1 O2 O2 131.5(11) no 10_675 12_465 7_575
O1 La1 O2 C11 -156.9(5) no 10_675 12_465 7_575
O2 La1 O1 O1 -171.8(5) no 12_465 10_675 .
O2 La1 O1 C11 11.1(6) no 12_465 10_675 9_665
O1 La1 C11 O1 1.6(4) no 10_675 . .
O1 La1 C11 O1 -95.3(6) no 10_675 . 6_665
O1 La1 C11 O2 113.5(5) no 10_675 . .
O1 La1 C11 O2 152.8(6) no 10_675 . 6_665
C11 La1 O1 O1 -1.7(4) no . 10_675 .
C11 La1 O1 C11 -178.8(7) no . 10_675 9_665
O1 La1 C11 O1 124.7(4) no 10_675 2_675 2_675
O1 La1 C11 O1 27.9(4) no 10_675 2_675 5_575
O1 La1 C11 O2 -123.4(4) no 10_675 2_675 2_675
O1 La1 C11 O2 -84.1(4) no 10_675 2_675 5_575
C11 La1 O1 O1 94.4(5) no 2_675 10_675 .
C11 La1 O1 C11 -82.7(5) no 2_675 10_675 9_665
O1 La1 C11 O1 -83.1(9) no 10_675 3_465 3_465
O1 La1 C11 O1 180.0(5) no 10_675 3_465 4_455
O1 La1 C11 O2 28.8(9) no 10_675 3_465 3_465
O1 La1 C11 O2 68.1(7) no 10_675 3_465 4_455
C11 La1 O1 O1 -2.9(10) no 3_465 10_675 .
C11 La1 O1 C11 -180.0(4) no 3_465 10_675 9_665
O1 La1 C11 O1 178.4(4) no 10_675 7_575 7_575
O1 La1 C11 O1 -84.7(6) no 10_675 7_575 12_465
O1 La1 C11 O2 66.5(5) no 10_675 7_575 7_575
O1 La1 C11 O2 27.2(6) no 10_675 7_575 12_465
C11 La1 O1 O1 178.3(4) no 7_575 10_675 .
C11 La1 O1 C11 1.2(7) no 7_575 10_675 9_665
O1 La1 C11 O1 55.3(4) no 10_675 8_455 8_455
O1 La1 C11 O1 152.1(4) no 10_675 8_455 11_555
O1 La1 C11 O2 -56.6(4) no 10_675 8_455 8_455
O1 La1 C11 O2 -95.9(4) no 10_675 8_455 11_555
C11 La1 O1 O1 -85.6(5) no 8_455 10_675 .
C11 La1 O1 C11 97.3(5) no 8_455 10_675 9_665
O1 La1 C11 O1 -96.9(9) no 10_675 9_665 9_665
O1 La1 C11 O1 0.0(5) no 10_675 9_665 10_675
O1 La1 C11 O2 151.2(9) no 10_675 9_665 9_665
O1 La1 C11 O2 111.9(7) no 10_675 9_665 10_675
C11 La1 O1 O1 177.1(10) no 9_665 10_675 .
C11 La1 O1 C11 0.0(4) no 9_665 10_675 9_665
O1 La1 O1 O1 145.7(5) no 11_555 12_465 2_675
O1 La1 O1 C11 -31.5(6) no 11_555 12_465 7_575
O1 La1 O1 O1 -70.9(6) no 12_465 11_555 3_465
O1 La1 O1 C11 111.9(5) no 12_465 11_555 8_455
O1 La1 O2 La4 -94.4(3) no 11_555 . .
O1 La1 O2 O2 -13.5(12) no 11_555 . 6_665
O1 La1 O2 C11 58.1(5) no 11_555 . .
O2 La1 O1 O1 76.3(6) no . 11_555 3_465
O2 La1 O1 C11 -100.8(5) no . 11_555 8_455
O1 La1 O2 La4 45.5(5) no 11_555 2_675 .
O1 La1 O2 O2 126.5(10) no 11_555 2_675 5_575
O1 La1 O2 C11 -161.9(4) no 11_555 2_675 2_675
O2 La1 O1 O1 10.6(8) no 2_675 11_555 3_465
O2 La1 O1 C11 -166.5(4) no 2_675 11_555 8_455
O1 La1 O2 La4 151.2(4) no 11_555 3_465 .
O1 La1 O2 O2 -127.9(12) no 11_555 3_465 4_455
O1 La1 O2 C11 -56.2(5) no 11_555 3_465 3_465
O2 La1 O1 O1 19.6(5) no 3_465 11_555 3_465
O2 La1 O1 C11 -157.5(6) no 3_465 11_555 8_455
O1 La1 O2 La4 129.5(4) no 11_555 4_455 .
O1 La1 O2 O2 48.5(11) no 11_555 4_455 3_465
O1 La1 O2 C11 -23.1(5) no 11_555 4_455 3_465
O2 La1 O1 O1 8.2(5) no 4_455 11_555 3_465
O2 La1 O1 C11 -168.9(6) no 4_455 11_555 8_455
O1 La1 O2 La4 15.3(6) no 11_555 5_575 .
O1 La1 O2 O2 -65.7(13) no 11_555 5_575 2_675
O1 La1 O2 C11 -137.3(5) no 11_555 5_575 2_675
O2 La1 O1 O1 27.8(8) no 5_575 11_555 3_465
O2 La1 O1 C11 -149.3(4) no 5_575 11_555 8_455
O1 La1 O2 La4 -112.3(3) no 11_555 6_665 .
O1 La1 O2 O2 166.8(11) no 11_555 6_665 .
O1 La1 O2 C11 95.1(5) no 11_555 6_665 .
O2 La1 O1 O1 73.1(6) no 6_665 11_555 3_465
O2 La1 O1 C11 -104.0(5) no 6_665 11_555 8_455
O1 La1 O2 La4 -85.6(3) no 11_555 7_575 7_575
O1 La1 O2 O2 -166.5(12) no 11_555 7_575 12_465
O1 La1 O2 C11 121.9(5) no 11_555 7_575 7_575
O2 La1 O1 O1 -103.7(6) no 7_575 11_555 3_465
O2 La1 O1 C11 79.2(5) no 7_575 11_555 8_455
O1 La1 O2 La4 134.5(5) no 11_555 8_455 7_575
O1 La1 O2 O2 53.5(10) no 11_555 8_455 11_555
O1 La1 O2 C11 -18.1(4) no 11_555 8_455 8_455
O2 La1 O1 O1 -169.4(8) no 8_455 11_555 3_465
O2 La1 O1 C11 13.5(4) no 8_455 11_555 8_455
O1 La1 O2 La4 28.8(4) no 11_555 9_665 7_575
O1 La1 O2 O2 -52.1(12) no 11_555 9_665 10_675
O1 La1 O2 C11 -123.8(5) no 11_555 9_665 9_665
O2 La1 O1 O1 -160.4(5) no 9_665 11_555 3_465
O2 La1 O1 C11 22.5(6) no 9_665 11_555 8_455
O1 La1 O2 La4 50.5(4) no 11_555 10_675 7_575
O1 La1 O2 O2 131.5(11) no 11_555 10_675 9_665
O1 La1 O2 C11 -156.9(5) no 11_555 10_675 9_665
O2 La1 O1 O1 -171.8(5) no 10_675 11_555 3_465
O2 La1 O1 C11 11.1(6) no 10_675 11_555 8_455
O1 La1 O2 La4 164.7(6) no 11_555 11_555 7_575
O1 La1 O2 O2 -114.3(13) no 11_555 11_555 8_455
O1 La1 O2 C11 -42.7(5) no 11_555 11_555 8_455
O2 La1 O1 O1 -152.2(8) no 11_555 11_555 3_465
O2 La1 O1 C11 30.7(4) no 11_555 11_555 8_455
O1 La1 O2 La4 -67.7(3) no 11_555 12_465 7_575
O1 La1 O2 O2 13.2(11) no 11_555 12_465 7_575
O1 La1 O2 C11 84.9(5) no 11_555 12_465 7_575
O2 La1 O1 O1 -106.9(6) no 12_465 11_555 3_465
O2 La1 O1 C11 76.0(5) no 12_465 11_555 8_455
O1 La1 C11 O1 124.7(4) no 11_555 . .
O1 La1 C11 O1 27.9(4) no 11_555 . 6_665
O1 La1 C11 O2 -123.4(4) no 11_555 . .
O1 La1 C11 O2 -84.1(4) no 11_555 . 6_665
C11 La1 O1 O1 94.4(5) no . 11_555 3_465
C11 La1 O1 C11 -82.7(5) no . 11_555 8_455
O1 La1 C11 O1 -83.1(9) no 11_555 2_675 2_675
O1 La1 C11 O1 180.0(5) no 11_555 2_675 5_575
O1 La1 C11 O2 28.8(9) no 11_555 2_675 2_675
O1 La1 C11 O2 68.1(7) no 11_555 2_675 5_575
C11 La1 O1 O1 -2.9(10) no 2_675 11_555 3_465
C11 La1 O1 C11 180.0(4) no 2_675 11_555 8_455
O1 La1 C11 O1 1.6(4) no 11_555 3_465 3_465
O1 La1 C11 O1 -95.3(6) no 11_555 3_465 4_455
O1 La1 C11 O2 113.5(5) no 11_555 3_465 3_465
O1 La1 C11 O2 152.8(6) no 11_555 3_465 4_455
C11 La1 O1 O1 -1.7(4) no 3_465 11_555 3_465
C11 La1 O1 C11 -178.8(7) no 3_465 11_555 8_455
O1 La1 C11 O1 55.3(4) no 11_555 7_575 7_575
O1 La1 C11 O1 152.1(4) no 11_555 7_575 12_465
O1 La1 C11 O2 -56.6(4) no 11_555 7_575 7_575
O1 La1 C11 O2 -95.9(4) no 11_555 7_575 12_465
C11 La1 O1 O1 -85.6(5) no 7_575 11_555 3_465
C11 La1 O1 C11 97.3(5) no 7_575 11_555 8_455
O1 La1 C11 O1 -96.9(9) no 11_555 8_455 8_455
O1 La1 C11 O1 0.0(5) no 11_555 8_455 11_555
O1 La1 C11 O2 151.2(9) no 11_555 8_455 8_455
O1 La1 C11 O2 111.9(7) no 11_555 8_455 11_555
C11 La1 O1 O1 177.1(10) no 8_455 11_555 3_465
C11 La1 O1 C11 0.0(4) no 8_455 11_555 8_455
O1 La1 C11 O1 178.4(4) no 11_555 9_665 9_665
O1 La1 C11 O1 -84.7(6) no 11_555 9_665 10_675
O1 La1 C11 O2 66.5(5) no 11_555 9_665 9_665
O1 La1 C11 O2 27.2(6) no 11_555 9_665 10_675
C11 La1 O1 O1 178.3(4) no 9_665 11_555 3_465
C11 La1 O1 C11 1.2(7) no 9_665 11_555 8_455
O1 La1 O2 La4 45.5(5) no 12_465 . .
O1 La1 O2 O2 126.5(10) no 12_465 . 6_665
O1 La1 O2 C11 -161.9(4) no 12_465 . .
O2 La1 O1 O1 10.6(8) no . 12_465 2_675
O2 La1 O1 C11 -166.5(4) no . 12_465 7_575
O1 La1 O2 La4 151.2(4) no 12_465 2_675 .
O1 La1 O2 O2 -127.9(12) no 12_465 2_675 5_575
O1 La1 O2 C11 -56.2(5) no 12_465 2_675 2_675
O2 La1 O1 O1 19.6(5) no 2_675 12_465 2_675
O2 La1 O1 C11 -157.5(6) no 2_675 12_465 7_575
O1 La1 O2 La4 -94.4(3) no 12_465 3_465 .
O1 La1 O2 O2 -13.5(12) no 12_465 3_465 4_455
O1 La1 O2 C11 58.1(5) no 12_465 3_465 3_465
O2 La1 O1 O1 76.3(6) no 3_465 12_465 2_675
O2 La1 O1 C11 -100.8(5) no 3_465 12_465 7_575
O1 La1 O2 La4 -112.3(3) no 12_465 4_455 .
O1 La1 O2 O2 166.8(11) no 12_465 4_455 3_465
O1 La1 O2 C11 95.1(5) no 12_465 4_455 3_465
O2 La1 O1 O1 73.1(6) no 4_455 12_465 2_675
O2 La1 O1 C11 -104.0(5) no 4_455 12_465 7_575
O1 La1 O2 La4 129.5(4) no 12_465 5_575 .
O1 La1 O2 O2 48.5(11) no 12_465 5_575 2_675
O1 La1 O2 C11 -23.1(5) no 12_465 5_575 2_675
O2 La1 O1 O1 8.2(5) no 5_575 12_465 2_675
O2 La1 O1 C11 -168.9(6) no 5_575 12_465 7_575
O1 La1 O2 La4 15.3(6) no 12_465 6_665 .
O1 La1 O2 O2 -65.7(13) no 12_465 6_665 .
O1 La1 O2 C11 -137.3(5) no 12_465 6_665 .
O2 La1 O1 O1 27.8(8) no 6_665 12_465 2_675
O2 La1 O1 C11 -149.3(4) no 6_665 12_465 7_575
O1 La1 O2 La4 134.5(5) no 12_465 7_575 7_575
O1 La1 O2 O2 53.5(10) no 12_465 7_575 12_465
O1 La1 O2 C11 -18.1(4) no 12_465 7_575 7_575
O2 La1 O1 O1 -169.4(8) no 7_575 12_465 2_675
O2 La1 O1 C11 13.5(4) no 7_575 12_465 7_575
O1 La1 O2 La4 28.8(4) no 12_465 8_455 7_575
O1 La1 O2 O2 -52.1(12) no 12_465 8_455 11_555
O1 La1 O2 C11 -123.8(5) no 12_465 8_455 8_455
O2 La1 O1 O1 -160.4(5) no 8_455 12_465 2_675
O2 La1 O1 C11 22.5(6) no 8_455 12_465 7_575
O1 La1 O2 La4 -85.6(3) no 12_465 9_665 7_575
O1 La1 O2 O2 -166.5(12) no 12_465 9_665 10_675
O1 La1 O2 C11 121.9(5) no 12_465 9_665 9_665
O2 La1 O1 O1 -103.7(6) no 9_665 12_465 2_675
O2 La1 O1 C11 79.2(5) no 9_665 12_465 7_575
O1 La1 O2 La4 -67.7(3) no 12_465 10_675 7_575
O1 La1 O2 O2 13.2(11) no 12_465 10_675 9_665
O1 La1 O2 C11 84.9(5) no 12_465 10_675 9_665
O2 La1 O1 O1 -106.9(6) no 10_675 12_465 2_675
O2 La1 O1 C11 76.0(5) no 10_675 12_465 7_575
O1 La1 O2 La4 50.5(4) no 12_465 11_555 7_575
O1 La1 O2 O2 131.5(11) no 12_465 11_555 8_455
O1 La1 O2 C11 -156.9(5) no 12_465 11_555 8_455
O2 La1 O1 O1 -171.8(5) no 11_555 12_465 2_675
O2 La1 O1 C11 11.1(6) no 11_555 12_465 7_575
O1 La1 O2 La4 164.7(6) no 12_465 12_465 7_575
O1 La1 O2 O2 -114.3(13) no 12_465 12_465 7_575
O1 La1 O2 C11 -42.7(5) no 12_465 12_465 7_575
O2 La1 O1 O1 -152.2(8) no 12_465 12_465 2_675
O2 La1 O1 C11 30.7(4) no 12_465 12_465 7_575
O1 La1 C11 O1 -83.1(9) no 12_465 . .
O1 La1 C11 O1 180.0(5) no 12_465 . 6_665
O1 La1 C11 O2 28.8(9) no 12_465 . .
O1 La1 C11 O2 68.1(7) no 12_465 . 6_665
C11 La1 O1 O1 -2.9(10) no . 12_465 2_675
C11 La1 O1 C11 -180.0(4) no . 12_465 7_575
O1 La1 C11 O1 1.6(4) no 12_465 2_675 2_675
O1 La1 C11 O1 -95.3(6) no 12_465 2_675 5_575
O1 La1 C11 O2 113.5(5) no 12_465 2_675 2_675
O1 La1 C11 O2 152.8(6) no 12_465 2_675 5_575
C11 La1 O1 O1 -1.7(4) no 2_675 12_465 2_675
C11 La1 O1 C11 -178.8(7) no 2_675 12_465 7_575
O1 La1 C11 O1 124.7(4) no 12_465 3_465 3_465
O1 La1 C11 O1 27.9(4) no 12_465 3_465 4_455
O1 La1 C11 O2 -123.4(4) no 12_465 3_465 3_465
O1 La1 C11 O2 -84.1(4) no 12_465 3_465 4_455
C11 La1 O1 O1 94.4(5) no 3_465 12_465 2_675
C11 La1 O1 C11 -82.7(5) no 3_465 12_465 7_575
O1 La1 C11 O1 -96.9(9) no 12_465 7_575 7_575
O1 La1 C11 O1 0.0(5) no 12_465 7_575 12_465
O1 La1 C11 O2 151.2(9) no 12_465 7_575 7_575
O1 La1 C11 O2 111.9(7) no 12_465 7_575 12_465
C11 La1 O1 O1 177.1(10) no 7_575 12_465 2_675
C11 La1 O1 C11 0.0(4) no 7_575 12_465 7_575
O1 La1 C11 O1 178.4(4) no 12_465 8_455 8_455
O1 La1 C11 O1 -84.7(6) no 12_465 8_455 11_555
O1 La1 C11 O2 66.5(5) no 12_465 8_455 8_455
O1 La1 C11 O2 27.2(6) no 12_465 8_455 11_555
C11 La1 O1 O1 178.3(4) no 8_455 12_465 2_675
C11 La1 O1 C11 1.2(7) no 8_455 12_465 7_575
O1 La1 C11 O1 55.3(4) no 12_465 9_665 9_665
O1 La1 C11 O1 152.1(4) no 12_465 9_665 10_675
O1 La1 C11 O2 -56.6(4) no 12_465 9_665 9_665
O1 La1 C11 O2 -95.9(4) no 12_465 9_665 10_675
C11 La1 O1 O1 -85.6(5) no 9_665 12_465 2_675
C11 La1 O1 C11 97.3(5) no 9_665 12_465 7_575
O2 La1 O2 La4 -36.3(3) no . 2_675 .
O2 La1 O2 O2 44.7(10) no . 2_675 5_575
O2 La1 O2 C11 116.3(5) no . 2_675 2_675
O2 La1 O2 La4 36.3(3) no 2_675 . .
O2 La1 O2 O2 117.3(12) no 2_675 . 6_665
O2 La1 O2 C11 -171.1(6) no 2_675 . .
O2 La1 O2 La4 36.3(3) no . 3_465 .
O2 La1 O2 O2 117.3(12) no . 3_465 4_455
O2 La1 O2 C11 -171.1(6) no . 3_465 3_465
O2 La1 O2 La4 -36.3(3) no 3_465 . .
O2 La1 O2 O2 44.7(10) no 3_465 . 6_665
O2 La1 O2 C11 116.3(5) no 3_465 . .
O2 La1 O2 La4 23.2(3) no . 4_455 .
O2 La1 O2 O2 -57.8(11) no . 4_455 3_465
O2 La1 O2 C11 -129.4(5) no . 4_455 3_465
O2 La1 O2 La4 -23.2(3) no 4_455 . .
O2 La1 O2 O2 57.8(11) no 4_455 . 6_665
O2 La1 O2 C11 129.4(5) no 4_455 . .
O2 La1 O2 La4 -48.3(3) no . 5_575 .
O2 La1 O2 O2 -129.3(12) no . 5_575 2_675
O2 La1 O2 C11 159.1(7) no . 5_575 2_675
O2 La1 O2 La4 48.3(3) no 5_575 . .
O2 La1 O2 O2 129.3(12) no 5_575 . 6_665
O2 La1 O2 C11 -159.1(7) no 5_575 . .
O2 La1 O2 La4 -143.7(3) no . 8_455 7_575
O2 La1 O2 O2 135.3(10) no . 8_455 11_555
O2 La1 O2 C11 63.7(5) no . 8_455 8_455
O2 La1 O2 La4 -143.7(3) no 8_455 . .
O2 La1 O2 O2 -62.7(12) no 8_455 . 6_665
O2 La1 O2 C11 8.9(6) no 8_455 . .
O2 La1 O2 La4 143.7(3) no . 9_665 7_575
O2 La1 O2 O2 62.7(12) no . 9_665 10_675
O2 La1 O2 C11 -8.9(6) no . 9_665 9_665
O2 La1 O2 La4 143.7(3) no 9_665 . .
O2 La1 O2 O2 -135.3(10) no 9_665 . 6_665
O2 La1 O2 C11 -63.7(5) no 9_665 . .
O2 La1 O2 La4 156.8(3) no . 10_675 7_575
O2 La1 O2 O2 -122.2(11) no . 10_675 9_665
O2 La1 O2 C11 -50.6(5) no . 10_675 9_665
O2 La1 O2 La4 156.8(3) no 10_675 . .
O2 La1 O2 O2 -122.2(11) no 10_675 . 6_665
O2 La1 O2 C11 -50.6(5) no 10_675 . .
O2 La1 O2 La4 -131.7(3) no . 11_555 7_575
O2 La1 O2 O2 -50.7(12) no . 11_555 8_455
O2 La1 O2 C11 20.9(7) no . 11_555 8_455
O2 La1 O2 La4 -131.7(3) no 11_555 . .
O2 La1 O2 O2 -50.7(12) no 11_555 . 6_665
O2 La1 O2 C11 20.9(7) no 11_555 . .
O2 La1 C11 O1 -111.9(7) no . . .
O2 La1 C11 O1 151.2(9) no . . 6_665
O2 La1 C11 O2 -0.0(5) no . . .
O2 La1 C11 O2 39.3(7) no . . 6_665
C11 La1 O2 La4 -152.6(8) no . . .
C11 La1 O2 O2 -71.6(11) no . . 6_665
C11 La1 O2 C11 0.0(4) no . . .
O2 La1 C11 O1 -168.9(5) no . 2_675 2_675
O2 La1 C11 O1 94.3(4) no . 2_675 5_575
O2 La1 C11 O2 -57.0(4) no . 2_675 2_675
O2 La1 C11 O2 -17.7(4) no . 2_675 5_575
C11 La1 O2 La4 56.1(3) no 2_675 . .
C11 La1 O2 O2 137.1(12) no 2_675 . 6_665
C11 La1 O2 C11 -151.3(5) no 2_675 . .
O2 La1 C11 O1 -103.8(4) no . 3_465 3_465
O2 La1 C11 O1 159.3(4) no . 3_465 4_455
O2 La1 C11 O2 8.1(4) no . 3_465 3_465
O2 La1 C11 O2 47.4(4) no . 3_465 4_455
C11 La1 O2 La4 -39.6(3) no 3_465 . .
C11 La1 O2 O2 41.4(11) no 3_465 . 6_665
C11 La1 O2 C11 113.0(5) no 3_465 . .
O2 La1 C11 O1 -68.1(7) no . 7_575 7_575
O2 La1 C11 O1 28.8(9) no . 7_575 12_465
O2 La1 C11 O2 -180.0(5) no . 7_575 7_575
O2 La1 C11 O2 140.7(7) no . 7_575 12_465
C11 La1 O2 La4 27.4(8) no 7_575 . .
C11 La1 O2 O2 108.4(11) no 7_575 . 6_665
C11 La1 O2 C11 -180.0(4) no 7_575 . .
O2 La1 C11 O1 -11.1(5) no . 8_455 8_455
O2 La1 C11 O1 85.7(4) no . 8_455 11_555
O2 La1 C11 O2 -123.0(4) no . 8_455 8_455
O2 La1 C11 O2 -162.3(4) no . 8_455 11_555
C11 La1 O2 La4 -123.9(3) no 8_455 . .
C11 La1 O2 O2 -42.9(12) no 8_455 . 6_665
C11 La1 O2 C11 28.7(5) no 8_455 . .
O2 La1 C11 O1 -76.2(4) no . 9_665 9_665
O2 La1 C11 O1 20.7(4) no . 9_665 10_675
O2 La1 C11 O2 171.9(4) no . 9_665 9_665
O2 La1 C11 O2 132.6(4) no . 9_665 10_675
C11 La1 O2 La4 140.4(3) no 9_665 . .
C11 La1 O2 O2 -138.6(11) no 9_665 . 6_665
C11 La1 O2 C11 -67.0(5) no 9_665 . .
O2 La1 O2 La4 -36.3(3) no 2_675 3_465 .
O2 La1 O2 O2 44.7(10) no 2_675 3_465 4_455
O2 La1 O2 C11 116.3(5) no 2_675 3_465 3_465
O2 La1 O2 La4 36.3(3) no 3_465 2_675 .
O2 La1 O2 O2 117.3(12) no 3_465 2_675 5_575
O2 La1 O2 C11 -171.1(6) no 3_465 2_675 2_675
O2 La1 O2 La4 -48.3(3) no 2_675 4_455 .
O2 La1 O2 O2 -129.3(12) no 2_675 4_455 3_465
O2 La1 O2 C11 159.1(7) no 2_675 4_455 3_465
O2 La1 O2 La4 48.3(3) no 4_455 2_675 .
O2 La1 O2 O2 129.3(12) no 4_455 2_675 5_575
O2 La1 O2 C11 -159.1(7) no 4_455 2_675 2_675
O2 La1 O2 La4 23.2(3) no 2_675 6_665 .
O2 La1 O2 O2 -57.8(11) no 2_675 6_665 .
O2 La1 O2 C11 -129.4(5) no 2_675 6_665 .
O2 La1 O2 La4 -23.2(3) no 6_665 2_675 .
O2 La1 O2 O2 57.8(11) no 6_665 2_675 5_575
O2 La1 O2 C11 129.4(5) no 6_665 2_675 2_675
O2 La1 O2 La4 143.7(3) no 2_675 7_575 7_575
O2 La1 O2 O2 62.7(12) no 2_675 7_575 12_465
O2 La1 O2 C11 -8.9(6) no 2_675 7_575 7_575
O2 La1 O2 La4 143.7(3) no 7_575 2_675 .
O2 La1 O2 O2 -135.3(10) no 7_575 2_675 5_575
O2 La1 O2 C11 -63.7(5) no 7_575 2_675 2_675
O2 La1 O2 La4 -143.7(3) no 2_675 9_665 7_575
O2 La1 O2 O2 135.3(10) no 2_675 9_665 10_675
O2 La1 O2 C11 63.7(5) no 2_675 9_665 9_665
O2 La1 O2 La4 -143.7(3) no 9_665 2_675 .
O2 La1 O2 O2 -62.7(12) no 9_665 2_675 5_575
O2 La1 O2 C11 8.9(6) no 9_665 2_675 2_675
O2 La1 O2 La4 -131.7(3) no 2_675 10_675 7_575
O2 La1 O2 O2 -50.7(12) no 2_675 10_675 9_665
O2 La1 O2 C11 20.9(7) no 2_675 10_675 9_665
O2 La1 O2 La4 -131.7(3) no 10_675 2_675 .
O2 La1 O2 O2 -50.7(12) no 10_675 2_675 5_575
O2 La1 O2 C11 20.9(7) no 10_675 2_675 2_675
O2 La1 O2 La4 156.8(3) no 2_675 12_465 7_575
O2 La1 O2 O2 -122.2(11) no 2_675 12_465 7_575
O2 La1 O2 C11 -50.6(5) no 2_675 12_465 7_575
O2 La1 O2 La4 156.8(3) no 12_465 2_675 .
O2 La1 O2 O2 -122.2(11) no 12_465 2_675 5_575
O2 La1 O2 C11 -50.6(5) no 12_465 2_675 2_675
O2 La1 C11 O1 -103.8(4) no 2_675 . .
O2 La1 C11 O1 159.3(4) no 2_675 . 6_665
O2 La1 C11 O2 8.1(4) no 2_675 . .
O2 La1 C11 O2 47.4(4) no 2_675 . 6_665
C11 La1 O2 La4 -39.6(3) no . 2_675 .
C11 La1 O2 O2 41.4(11) no . 2_675 5_575
C11 La1 O2 C11 113.0(5) no . 2_675 2_675
O2 La1 C11 O1 -111.9(7) no 2_675 2_675 2_675
O2 La1 C11 O1 151.2(9) no 2_675 2_675 5_575
O2 La1 C11 O2 -0.0(5) no 2_675 2_675 2_675
O2 La1 C11 O2 39.3(7) no 2_675 2_675 5_575
C11 La1 O2 La4 -152.6(8) no 2_675 2_675 .
C11 La1 O2 O2 -71.6(11) no 2_675 2_675 5_575
C11 La1 O2 C11 0.0(4) no 2_675 2_675 2_675
O2 La1 C11 O1 -168.9(5) no 2_675 3_465 3_465
O2 La1 C11 O1 94.3(4) no 2_675 3_465 4_455
O2 La1 C11 O2 -57.0(4) no 2_675 3_465 3_465
O2 La1 C11 O2 -17.7(4) no 2_675 3_465 4_455
C11 La1 O2 La4 56.1(3) no 3_465 2_675 .
C11 La1 O2 O2 137.1(12) no 3_465 2_675 5_575
C11 La1 O2 C11 -151.3(5) no 3_465 2_675 2_675
O2 La1 C11 O1 -76.2(4) no 2_675 7_575 7_575
O2 La1 C11 O1 20.7(4) no 2_675 7_575 12_465
O2 La1 C11 O2 171.9(4) no 2_675 7_575 7_575
O2 La1 C11 O2 132.6(4) no 2_675 7_575 12_465
C11 La1 O2 La4 140.4(3) no 7_575 2_675 .
C11 La1 O2 O2 -138.6(11) no 7_575 2_675 5_575
C11 La1 O2 C11 -67.0(5) no 7_575 2_675 2_675
O2 La1 C11 O1 -68.1(7) no 2_675 8_455 8_455
O2 La1 C11 O1 28.8(9) no 2_675 8_455 11_555
O2 La1 C11 O2 -180.0(5) no 2_675 8_455 8_455
O2 La1 C11 O2 140.7(7) no 2_675 8_455 11_555
C11 La1 O2 La4 27.4(8) no 8_455 2_675 .
C11 La1 O2 O2 108.4(11) no 8_455 2_675 5_575
C11 La1 O2 C11 -180.0(4) no 8_455 2_675 2_675
O2 La1 C11 O1 -11.1(5) no 2_675 9_665 9_665
O2 La1 C11 O1 85.7(4) no 2_675 9_665 10_675
O2 La1 C11 O2 -123.0(4) no 2_675 9_665 9_665
O2 La1 C11 O2 -162.3(4) no 2_675 9_665 10_675
C11 La1 O2 La4 -123.9(3) no 9_665 2_675 .
C11 La1 O2 O2 -42.9(12) no 9_665 2_675 5_575
C11 La1 O2 C11 28.7(5) no 9_665 2_675 2_675
O2 La1 O2 La4 23.2(3) no 3_465 5_575 .
O2 La1 O2 O2 -57.8(11) no 3_465 5_575 2_675
O2 La1 O2 C11 -129.4(5) no 3_465 5_575 2_675
O2 La1 O2 La4 -23.2(3) no 5_575 3_465 .
O2 La1 O2 O2 57.8(11) no 5_575 3_465 4_455
O2 La1 O2 C11 129.4(5) no 5_575 3_465 3_465
O2 La1 O2 La4 -48.3(3) no 3_465 6_665 .
O2 La1 O2 O2 -129.3(12) no 3_465 6_665 .
O2 La1 O2 C11 159.1(7) no 3_465 6_665 .
O2 La1 O2 La4 48.3(3) no 6_665 3_465 .
O2 La1 O2 O2 129.3(12) no 6_665 3_465 4_455
O2 La1 O2 C11 -159.1(7) no 6_665 3_465 3_465
O2 La1 O2 La4 -143.7(3) no 3_465 7_575 7_575
O2 La1 O2 O2 135.3(10) no 3_465 7_575 12_465
O2 La1 O2 C11 63.7(5) no 3_465 7_575 7_575
O2 La1 O2 La4 -143.7(3) no 7_575 3_465 .
O2 La1 O2 O2 -62.7(12) no 7_575 3_465 4_455
O2 La1 O2 C11 8.9(6) no 7_575 3_465 3_465
O2 La1 O2 La4 143.7(3) no 3_465 8_455 7_575
O2 La1 O2 O2 62.7(12) no 3_465 8_455 11_555
O2 La1 O2 C11 -8.9(6) no 3_465 8_455 8_455
O2 La1 O2 La4 143.7(3) no 8_455 3_465 .
O2 La1 O2 O2 -135.3(10) no 8_455 3_465 4_455
O2 La1 O2 C11 -63.7(5) no 8_455 3_465 3_465
O2 La1 O2 La4 156.8(3) no 3_465 11_555 7_575
O2 La1 O2 O2 -122.2(11) no 3_465 11_555 8_455
O2 La1 O2 C11 -50.6(5) no 3_465 11_555 8_455
O2 La1 O2 La4 156.8(3) no 11_555 3_465 .
O2 La1 O2 O2 -122.2(11) no 11_555 3_465 4_455
O2 La1 O2 C11 -50.6(5) no 11_555 3_465 3_465
O2 La1 O2 La4 -131.7(3) no 3_465 12_465 7_575
O2 La1 O2 O2 -50.7(12) no 3_465 12_465 7_575
O2 La1 O2 C11 20.9(7) no 3_465 12_465 7_575
O2 La1 O2 La4 -131.7(3) no 12_465 3_465 .
O2 La1 O2 O2 -50.7(12) no 12_465 3_465 4_455
O2 La1 O2 C11 20.9(7) no 12_465 3_465 3_465
O2 La1 C11 O1 -168.9(5) no 3_465 . .
O2 La1 C11 O1 94.3(4) no 3_465 . 6_665
O2 La1 C11 O2 -57.0(4) no 3_465 . .
O2 La1 C11 O2 -17.7(4) no 3_465 . 6_665
C11 La1 O2 La4 56.1(3) no . 3_465 .
C11 La1 O2 O2 137.1(12) no . 3_465 4_455
C11 La1 O2 C11 -151.3(5) no . 3_465 3_465
O2 La1 C11 O1 -103.8(4) no 3_465 2_675 2_675
O2 La1 C11 O1 159.3(4) no 3_465 2_675 5_575
O2 La1 C11 O2 8.1(4) no 3_465 2_675 2_675
O2 La1 C11 O2 47.4(4) no 3_465 2_675 5_575
C11 La1 O2 La4 -39.6(3) no 2_675 3_465 .
C11 La1 O2 O2 41.4(11) no 2_675 3_465 4_455
C11 La1 O2 C11 113.0(5) no 2_675 3_465 3_465
O2 La1 C11 O1 -111.9(7) no 3_465 3_465 3_465
O2 La1 C11 O1 151.2(9) no 3_465 3_465 4_455
O2 La1 C11 O2 -0.0(5) no 3_465 3_465 3_465
O2 La1 C11 O2 39.3(7) no 3_465 3_465 4_455
C11 La1 O2 La4 -152.6(8) no 3_465 3_465 .
C11 La1 O2 O2 -71.6(11) no 3_465 3_465 4_455
C11 La1 O2 C11 0.0(4) no 3_465 3_465 3_465
O2 La1 C11 O1 -11.1(5) no 3_465 7_575 7_575
O2 La1 C11 O1 85.7(4) no 3_465 7_575 12_465
O2 La1 C11 O2 -123.0(4) no 3_465 7_575 7_575
O2 La1 C11 O2 -162.3(4) no 3_465 7_575 12_465
C11 La1 O2 La4 -123.9(3) no 7_575 3_465 .
C11 La1 O2 O2 -42.9(12) no 7_575 3_465 4_455
C11 La1 O2 C11 28.7(5) no 7_575 3_465 3_465
O2 La1 C11 O1 -76.2(4) no 3_465 8_455 8_455
O2 La1 C11 O1 20.7(4) no 3_465 8_455 11_555
O2 La1 C11 O2 171.9(4) no 3_465 8_455 8_455
O2 La1 C11 O2 132.6(4) no 3_465 8_455 11_555
C11 La1 O2 La4 140.4(3) no 8_455 3_465 .
C11 La1 O2 O2 -138.6(11) no 8_455 3_465 4_455
C11 La1 O2 C11 -67.0(5) no 8_455 3_465 3_465
O2 La1 C11 O1 -68.1(7) no 3_465 9_665 9_665
O2 La1 C11 O1 28.8(9) no 3_465 9_665 10_675
O2 La1 C11 O2 -180.0(5) no 3_465 9_665 9_665
O2 La1 C11 O2 140.7(7) no 3_465 9_665 10_675
C11 La1 O2 La4 27.4(8) no 9_665 3_465 .
C11 La1 O2 O2 108.4(11) no 9_665 3_465 4_455
C11 La1 O2 C11 180.0(4) no 9_665 3_465 3_465
O2 La1 O2 La4 36.3(3) no 4_455 5_575 .
O2 La1 O2 O2 -44.7(10) no 4_455 5_575 2_675
O2 La1 O2 C11 -116.3(5) no 4_455 5_575 2_675
O2 La1 O2 La4 -36.3(3) no 5_575 4_455 .
O2 La1 O2 O2 -117.3(12) no 5_575 4_455 3_465
O2 La1 O2 C11 171.1(6) no 5_575 4_455 3_465
O2 La1 O2 La4 -36.3(3) no 4_455 6_665 .
O2 La1 O2 O2 -117.3(12) no 4_455 6_665 .
O2 La1 O2 C11 171.1(6) no 4_455 6_665 .
O2 La1 O2 La4 36.3(3) no 6_665 4_455 .
O2 La1 O2 O2 -44.7(10) no 6_665 4_455 3_465
O2 La1 O2 C11 -116.3(5) no 6_665 4_455 3_465
O2 La1 O2 La4 -156.8(3) no 4_455 7_575 7_575
O2 La1 O2 O2 122.2(11) no 4_455 7_575 12_465
O2 La1 O2 C11 50.6(5) no 4_455 7_575 7_575
O2 La1 O2 La4 -156.8(3) no 7_575 4_455 .
O2 La1 O2 O2 122.2(11) no 7_575 4_455 3_465
O2 La1 O2 C11 50.6(5) no 7_575 4_455 3_465
O2 La1 O2 La4 131.7(3) no 4_455 8_455 7_575
O2 La1 O2 O2 50.7(12) no 4_455 8_455 11_555
O2 La1 O2 C11 -20.9(7) no 4_455 8_455 8_455
O2 La1 O2 La4 131.7(3) no 8_455 4_455 .
O2 La1 O2 O2 50.7(12) no 8_455 4_455 3_465
O2 La1 O2 C11 -20.9(7) no 8_455 4_455 3_465
O2 La1 O2 La4 143.7(3) no 4_455 11_555 7_575
O2 La1 O2 O2 -135.3(10) no 4_455 11_555 8_455
O2 La1 O2 C11 -63.7(5) no 4_455 11_555 8_455
O2 La1 O2 La4 143.7(3) no 11_555 4_455 .
O2 La1 O2 O2 62.7(12) no 11_555 4_455 3_465
O2 La1 O2 C11 -8.9(6) no 11_555 4_455 3_465
O2 La1 O2 La4 -143.7(3) no 4_455 12_465 7_575
O2 La1 O2 O2 -62.7(12) no 4_455 12_465 7_575
O2 La1 O2 C11 8.9(6) no 4_455 12_465 7_575
O2 La1 O2 La4 -143.7(3) no 12_465 4_455 .
O2 La1 O2 O2 135.3(10) no 12_465 4_455 3_465
O2 La1 O2 C11 63.7(5) no 12_465 4_455 3_465
O2 La1 C11 O1 -159.3(4) no 4_455 . .
O2 La1 C11 O1 103.8(4) no 4_455 . 6_665
O2 La1 C11 O2 -47.4(4) no 4_455 . .
O2 La1 C11 O2 -8.1(4) no 4_455 . 6_665
C11 La1 O2 La4 39.6(3) no . 4_455 .
C11 La1 O2 O2 -41.4(11) no . 4_455 3_465
C11 La1 O2 C11 -113.0(5) no . 4_455 3_465
O2 La1 C11 O1 -94.3(4) no 4_455 2_675 2_675
O2 La1 C11 O1 168.9(5) no 4_455 2_675 5_575
O2 La1 C11 O2 17.7(4) no 4_455 2_675 2_675
O2 La1 C11 O2 57.0(4) no 4_455 2_675 5_575
C11 La1 O2 La4 -56.1(3) no 2_675 4_455 .
C11 La1 O2 O2 -137.1(12) no 2_675 4_455 3_465
C11 La1 O2 C11 151.3(5) no 2_675 4_455 3_465
O2 La1 C11 O1 -151.2(9) no 4_455 3_465 3_465
O2 La1 C11 O1 111.9(7) no 4_455 3_465 4_455
O2 La1 C11 O2 -39.3(7) no 4_455 3_465 3_465
O2 La1 C11 O2 0.0(5) no 4_455 3_465 4_455
C11 La1 O2 La4 152.6(8) no 3_465 4_455 .
C11 La1 O2 O2 71.6(11) no 3_465 4_455 3_465
C11 La1 O2 C11 -0.0(4) no 3_465 4_455 3_465
O2 La1 C11 O1 -20.7(4) no 4_455 7_575 7_575
O2 La1 C11 O1 76.2(4) no 4_455 7_575 12_465
O2 La1 C11 O2 -132.6(4) no 4_455 7_575 7_575
O2 La1 C11 O2 -171.9(4) no 4_455 7_575 12_465
C11 La1 O2 La4 -140.4(3) no 7_575 4_455 .
C11 La1 O2 O2 138.6(11) no 7_575 4_455 3_465
C11 La1 O2 C11 67.0(5) no 7_575 4_455 3_465
O2 La1 C11 O1 -85.7(4) no 4_455 8_455 8_455
O2 La1 C11 O1 11.1(5) no 4_455 8_455 11_555
O2 La1 C11 O2 162.3(4) no 4_455 8_455 8_455
O2 La1 C11 O2 123.0(4) no 4_455 8_455 11_555
C11 La1 O2 La4 123.9(3) no 8_455 4_455 .
C11 La1 O2 O2 42.9(12) no 8_455 4_455 3_465
C11 La1 O2 C11 -28.7(5) no 8_455 4_455 3_465
O2 La1 C11 O1 -28.8(9) no 4_455 9_665 9_665
O2 La1 C11 O1 68.1(7) no 4_455 9_665 10_675
O2 La1 C11 O2 -140.7(7) no 4_455 9_665 9_665
O2 La1 C11 O2 180.0(5) no 4_455 9_665 10_675
C11 La1 O2 La4 -27.4(8) no 9_665 4_455 .
C11 La1 O2 O2 -108.4(11) no 9_665 4_455 3_465
C11 La1 O2 C11 180.0(4) no 9_665 4_455 3_465
O2 La1 O2 La4 36.3(3) no 5_575 6_665 .
O2 La1 O2 O2 -44.7(10) no 5_575 6_665 .
O2 La1 O2 C11 -116.3(5) no 5_575 6_665 .
O2 La1 O2 La4 -36.3(3) no 6_665 5_575 .
O2 La1 O2 O2 -117.3(12) no 6_665 5_575 2_675
O2 La1 O2 C11 171.1(6) no 6_665 5_575 2_675
O2 La1 O2 La4 131.7(3) no 5_575 7_575 7_575
O2 La1 O2 O2 50.7(12) no 5_575 7_575 12_465
O2 La1 O2 C11 -20.9(7) no 5_575 7_575 7_575
O2 La1 O2 La4 131.7(3) no 7_575 5_575 .
O2 La1 O2 O2 50.7(12) no 7_575 5_575 2_675
O2 La1 O2 C11 -20.9(7) no 7_575 5_575 2_675
O2 La1 O2 La4 -156.8(3) no 5_575 9_665 7_575
O2 La1 O2 O2 122.2(11) no 5_575 9_665 10_675
O2 La1 O2 C11 50.6(5) no 5_575 9_665 9_665
O2 La1 O2 La4 -156.8(3) no 9_665 5_575 .
O2 La1 O2 O2 122.2(11) no 9_665 5_575 2_675
O2 La1 O2 C11 50.6(5) no 9_665 5_575 2_675
O2 La1 O2 La4 -143.7(3) no 5_575 10_675 7_575
O2 La1 O2 O2 -62.7(12) no 5_575 10_675 9_665
O2 La1 O2 C11 8.9(6) no 5_575 10_675 9_665
O2 La1 O2 La4 -143.7(3) no 10_675 5_575 .
O2 La1 O2 O2 135.3(10) no 10_675 5_575 2_675
O2 La1 O2 C11 63.7(5) no 10_675 5_575 2_675
O2 La1 O2 La4 143.7(3) no 5_575 12_465 7_575
O2 La1 O2 O2 -135.3(10) no 5_575 12_465 7_575
O2 La1 O2 C11 -63.7(5) no 5_575 12_465 7_575
O2 La1 O2 La4 143.7(3) no 12_465 5_575 .
O2 La1 O2 O2 62.7(12) no 12_465 5_575 2_675
O2 La1 O2 C11 -8.9(6) no 12_465 5_575 2_675
O2 La1 C11 O1 -94.3(4) no 5_575 . .
O2 La1 C11 O1 168.9(5) no 5_575 . 6_665
O2 La1 C11 O2 17.7(4) no 5_575 . .
O2 La1 C11 O2 57.0(4) no 5_575 . 6_665
C11 La1 O2 La4 -56.1(3) no . 5_575 .
C11 La1 O2 O2 -137.1(12) no . 5_575 2_675
C11 La1 O2 C11 151.3(5) no . 5_575 2_675
O2 La1 C11 O1 -151.2(9) no 5_575 2_675 2_675
O2 La1 C11 O1 111.9(7) no 5_575 2_675 5_575
O2 La1 C11 O2 -39.3(7) no 5_575 2_675 2_675
O2 La1 C11 O2 0.0(5) no 5_575 2_675 5_575
C11 La1 O2 La4 152.6(8) no 2_675 5_575 .
C11 La1 O2 O2 71.6(11) no 2_675 5_575 2_675
C11 La1 O2 C11 0.0(4) no 2_675 5_575 2_675
O2 La1 C11 O1 -159.3(4) no 5_575 3_465 3_465
O2 La1 C11 O1 103.8(4) no 5_575 3_465 4_455
O2 La1 C11 O2 -47.4(4) no 5_575 3_465 3_465
O2 La1 C11 O2 -8.1(4) no 5_575 3_465 4_455
C11 La1 O2 La4 39.6(3) no 3_465 5_575 .
C11 La1 O2 O2 -41.4(11) no 3_465 5_575 2_675
C11 La1 O2 C11 -113.0(5) no 3_465 5_575 2_675
O2 La1 C11 O1 -85.7(4) no 5_575 7_575 7_575
O2 La1 C11 O1 11.1(5) no 5_575 7_575 12_465
O2 La1 C11 O2 162.3(4) no 5_575 7_575 7_575
O2 La1 C11 O2 123.0(4) no 5_575 7_575 12_465
C11 La1 O2 La4 123.9(3) no 7_575 5_575 .
C11 La1 O2 O2 42.9(12) no 7_575 5_575 2_675
C11 La1 O2 C11 -28.7(5) no 7_575 5_575 2_675
O2 La1 C11 O1 -28.8(9) no 5_575 8_455 8_455
O2 La1 C11 O1 68.1(7) no 5_575 8_455 11_555
O2 La1 C11 O2 -140.7(7) no 5_575 8_455 8_455
O2 La1 C11 O2 180.0(5) no 5_575 8_455 11_555
C11 La1 O2 La4 -27.4(8) no 8_455 5_575 .
C11 La1 O2 O2 -108.4(11) no 8_455 5_575 2_675
C11 La1 O2 C11 -180.0(4) no 8_455 5_575 2_675
O2 La1 C11 O1 -20.7(4) no 5_575 9_665 9_665
O2 La1 C11 O1 76.2(4) no 5_575 9_665 10_675
O2 La1 C11 O2 -132.6(4) no 5_575 9_665 9_665
O2 La1 C11 O2 -171.9(4) no 5_575 9_665 10_675
C11 La1 O2 La4 -140.4(3) no 9_665 5_575 .
C11 La1 O2 O2 138.6(11) no 9_665 5_575 2_675
C11 La1 O2 C11 67.0(5) no 9_665 5_575 2_675
O2 La1 O2 La4 -156.8(3) no 6_665 8_455 7_575
O2 La1 O2 O2 122.2(11) no 6_665 8_455 11_555
O2 La1 O2 C11 50.6(5) no 6_665 8_455 8_455
O2 La1 O2 La4 -156.8(3) no 8_455 6_665 .
O2 La1 O2 O2 122.2(11) no 8_455 6_665 .
O2 La1 O2 C11 50.6(5) no 8_455 6_665 .
O2 La1 O2 La4 131.7(3) no 6_665 9_665 7_575
O2 La1 O2 O2 50.7(12) no 6_665 9_665 10_675
O2 La1 O2 C11 -20.9(7) no 6_665 9_665 9_665
O2 La1 O2 La4 131.7(3) no 9_665 6_665 .
O2 La1 O2 O2 50.7(12) no 9_665 6_665 .
O2 La1 O2 C11 -20.9(7) no 9_665 6_665 .
O2 La1 O2 La4 143.7(3) no 6_665 10_675 7_575
O2 La1 O2 O2 -135.3(10) no 6_665 10_675 9_665
O2 La1 O2 C11 -63.7(5) no 6_665 10_675 9_665
O2 La1 O2 La4 143.7(3) no 10_675 6_665 .
O2 La1 O2 O2 62.7(12) no 10_675 6_665 .
O2 La1 O2 C11 -8.9(6) no 10_675 6_665 .
O2 La1 O2 La4 -143.7(3) no 6_665 11_555 7_575
O2 La1 O2 O2 -62.7(12) no 6_665 11_555 8_455
O2 La1 O2 C11 8.9(6) no 6_665 11_555 8_455
O2 La1 O2 La4 -143.7(3) no 11_555 6_665 .
O2 La1 O2 O2 135.3(10) no 11_555 6_665 .
O2 La1 O2 C11 63.7(5) no 11_555 6_665 .
O2 La1 C11 O1 -151.2(9) no 6_665 . .
O2 La1 C11 O1 111.9(7) no 6_665 . 6_665
O2 La1 C11 O2 -39.3(7) no 6_665 . .
O2 La1 C11 O2 0.0(5) no 6_665 . 6_665
C11 La1 O2 La4 152.6(8) no . 6_665 .
C11 La1 O2 O2 71.6(11) no . 6_665 .
C11 La1 O2 C11 0.0(4) no . 6_665 .
O2 La1 C11 O1 -159.3(4) no 6_665 2_675 2_675
O2 La1 C11 O1 103.8(4) no 6_665 2_675 5_575
O2 La1 C11 O2 -47.4(4) no 6_665 2_675 2_675
O2 La1 C11 O2 -8.1(4) no 6_665 2_675 5_575
C11 La1 O2 La4 39.6(3) no 2_675 6_665 .
C11 La1 O2 O2 -41.4(11) no 2_675 6_665 .
C11 La1 O2 C11 -113.0(5) no 2_675 6_665 .
O2 La1 C11 O1 -94.3(4) no 6_665 3_465 3_465
O2 La1 C11 O1 168.9(5) no 6_665 3_465 4_455
O2 La1 C11 O2 17.7(4) no 6_665 3_465 3_465
O2 La1 C11 O2 57.0(4) no 6_665 3_465 4_455
C11 La1 O2 La4 -56.1(3) no 3_465 6_665 .
C11 La1 O2 O2 -137.1(12) no 3_465 6_665 .
C11 La1 O2 C11 151.3(5) no 3_465 6_665 .
O2 La1 C11 O1 -28.8(9) no 6_665 7_575 7_575
O2 La1 C11 O1 68.1(7) no 6_665 7_575 12_465
O2 La1 C11 O2 -140.7(7) no 6_665 7_575 7_575
O2 La1 C11 O2 180.0(5) no 6_665 7_575 12_465
C11 La1 O2 La4 -27.4(8) no 7_575 6_665 .
C11 La1 O2 O2 -108.4(11) no 7_575 6_665 .
C11 La1 O2 C11 180.0(4) no 7_575 6_665 .
O2 La1 C11 O1 -20.7(4) no 6_665 8_455 8_455
O2 La1 C11 O1 76.2(4) no 6_665 8_455 11_555
O2 La1 C11 O2 -132.6(4) no 6_665 8_455 8_455
O2 La1 C11 O2 -171.9(4) no 6_665 8_455 11_555
C11 La1 O2 La4 -140.4(3) no 8_455 6_665 .
C11 La1 O2 O2 138.6(11) no 8_455 6_665 .
C11 La1 O2 C11 67.0(5) no 8_455 6_665 .
O2 La1 C11 O1 -85.7(4) no 6_665 9_665 9_665
O2 La1 C11 O1 11.1(5) no 6_665 9_665 10_675
O2 La1 C11 O2 162.3(4) no 6_665 9_665 9_665
O2 La1 C11 O2 123.0(4) no 6_665 9_665 10_675
C11 La1 O2 La4 123.9(3) no 9_665 6_665 .
C11 La1 O2 O2 42.9(12) no 9_665 6_665 .
C11 La1 O2 C11 -28.7(5) no 9_665 6_665 .
O2 La1 O2 La4 36.3(3) no 7_575 8_455 7_575
O2 La1 O2 O2 -44.7(10) no 7_575 8_455 11_555
O2 La1 O2 C11 -116.3(5) no 7_575 8_455 8_455
O2 La1 O2 La4 -36.3(3) no 8_455 7_575 7_575
O2 La1 O2 O2 -117.3(12) no 8_455 7_575 12_465
O2 La1 O2 C11 171.1(6) no 8_455 7_575 7_575
O2 La1 O2 La4 -36.3(3) no 7_575 9_665 7_575
O2 La1 O2 O2 -117.3(12) no 7_575 9_665 10_675
O2 La1 O2 C11 171.1(6) no 7_575 9_665 9_665
O2 La1 O2 La4 36.3(3) no 9_665 7_575 7_575
O2 La1 O2 O2 -44.7(10) no 9_665 7_575 12_465
O2 La1 O2 C11 -116.3(5) no 9_665 7_575 7_575
O2 La1 O2 La4 -23.2(3) no 7_575 10_675 7_575
O2 La1 O2 O2 57.8(11) no 7_575 10_675 9_665
O2 La1 O2 C11 129.4(5) no 7_575 10_675 9_665
O2 La1 O2 La4 23.2(3) no 10_675 7_575 7_575
O2 La1 O2 O2 -57.8(11) no 10_675 7_575 12_465
O2 La1 O2 C11 -129.4(5) no 10_675 7_575 7_575
O2 La1 O2 La4 48.3(3) no 7_575 11_555 7_575
O2 La1 O2 O2 129.3(12) no 7_575 11_555 8_455
O2 La1 O2 C11 -159.1(7) no 7_575 11_555 8_455
O2 La1 O2 La4 -48.3(3) no 11_555 7_575 7_575
O2 La1 O2 O2 -129.3(12) no 11_555 7_575 12_465
O2 La1 O2 C11 159.1(7) no 11_555 7_575 7_575
O2 La1 C11 O1 68.1(7) no 7_575 . .
O2 La1 C11 O1 -28.8(9) no 7_575 . 6_665
O2 La1 C11 O2 180.0(5) no 7_575 . .
O2 La1 C11 O2 -140.7(7) no 7_575 . 6_665
C11 La1 O2 La4 -27.4(8) no . 7_575 7_575
C11 La1 O2 O2 -108.4(11) no . 7_575 12_465
C11 La1 O2 C11 180.0(4) no . 7_575 7_575
O2 La1 C11 O1 11.1(5) no 7_575 2_675 2_675
O2 La1 C11 O1 -85.7(4) no 7_575 2_675 5_575
O2 La1 C11 O2 123.0(4) no 7_575 2_675 2_675
O2 La1 C11 O2 162.3(4) no 7_575 2_675 5_575
C11 La1 O2 La4 123.9(3) no 2_675 7_575 7_575
C11 La1 O2 O2 42.9(12) no 2_675 7_575 12_465
C11 La1 O2 C11 -28.7(5) no 2_675 7_575 7_575
O2 La1 C11 O1 76.2(4) no 7_575 3_465 3_465
O2 La1 C11 O1 -20.7(4) no 7_575 3_465 4_455
O2 La1 C11 O2 -171.9(4) no 7_575 3_465 3_465
O2 La1 C11 O2 -132.6(4) no 7_575 3_465 4_455
C11 La1 O2 La4 -140.4(3) no 3_465 7_575 7_575
C11 La1 O2 O2 138.6(11) no 3_465 7_575 12_465
C11 La1 O2 C11 67.0(5) no 3_465 7_575 7_575
O2 La1 C11 O1 111.9(7) no 7_575 7_575 7_575
O2 La1 C11 O1 -151.2(9) no 7_575 7_575 12_465
O2 La1 C11 O2 0.0(5) no 7_575 7_575 7_575
O2 La1 C11 O2 -39.3(7) no 7_575 7_575 12_465
C11 La1 O2 La4 152.6(8) no 7_575 7_575 7_575
C11 La1 O2 O2 71.6(11) no 7_575 7_575 12_465
C11 La1 O2 C11 -0.0(4) no 7_575 7_575 7_575
O2 La1 C11 O1 168.9(5) no 7_575 8_455 8_455
O2 La1 C11 O1 -94.3(4) no 7_575 8_455 11_555
O2 La1 C11 O2 57.0(4) no 7_575 8_455 8_455
O2 La1 C11 O2 17.7(4) no 7_575 8_455 11_555
C11 La1 O2 La4 -56.1(3) no 8_455 7_575 7_575
C11 La1 O2 O2 -137.1(12) no 8_455 7_575 12_465
C11 La1 O2 C11 151.3(5) no 8_455 7_575 7_575
O2 La1 C11 O1 103.8(4) no 7_575 9_665 9_665
O2 La1 C11 O1 -159.3(4) no 7_575 9_665 10_675
O2 La1 C11 O2 -8.1(4) no 7_575 9_665 9_665
O2 La1 C11 O2 -47.4(4) no 7_575 9_665 10_675
C11 La1 O2 La4 39.6(3) no 9_665 7_575 7_575
C11 La1 O2 O2 -41.4(11) no 9_665 7_575 12_465
C11 La1 O2 C11 -113.0(5) no 9_665 7_575 7_575
O2 La1 O2 La4 36.3(3) no 8_455 9_665 7_575
O2 La1 O2 O2 -44.7(10) no 8_455 9_665 10_675
O2 La1 O2 C11 -116.3(5) no 8_455 9_665 9_665
O2 La1 O2 La4 -36.3(3) no 9_665 8_455 7_575
O2 La1 O2 O2 -117.3(12) no 9_665 8_455 11_555
O2 La1 O2 C11 171.1(6) no 9_665 8_455 8_455
O2 La1 O2 La4 48.3(3) no 8_455 10_675 7_575
O2 La1 O2 O2 129.3(12) no 8_455 10_675 9_665
O2 La1 O2 C11 -159.1(7) no 8_455 10_675 9_665
O2 La1 O2 La4 -48.3(3) no 10_675 8_455 7_575
O2 La1 O2 O2 -129.3(12) no 10_675 8_455 11_555
O2 La1 O2 C11 159.1(7) no 10_675 8_455 8_455
O2 La1 O2 La4 -23.2(3) no 8_455 12_465 7_575
O2 La1 O2 O2 57.8(11) no 8_455 12_465 7_575
O2 La1 O2 C11 129.4(5) no 8_455 12_465 7_575
O2 La1 O2 La4 23.2(3) no 12_465 8_455 7_575
O2 La1 O2 O2 -57.8(11) no 12_465 8_455 11_555
O2 La1 O2 C11 -129.4(5) no 12_465 8_455 8_455
O2 La1 C11 O1 76.2(4) no 8_455 . .
O2 La1 C11 O1 -20.7(4) no 8_455 . 6_665
O2 La1 C11 O2 -171.9(4) no 8_455 . .
O2 La1 C11 O2 -132.6(4) no 8_455 . 6_665
C11 La1 O2 La4 -140.4(3) no . 8_455 7_575
C11 La1 O2 O2 138.6(11) no . 8_455 11_555
C11 La1 O2 C11 67.0(5) no . 8_455 8_455
O2 La1 C11 O1 68.1(7) no 8_455 2_675 2_675
O2 La1 C11 O1 -28.8(9) no 8_455 2_675 5_575
O2 La1 C11 O2 180.0(5) no 8_455 2_675 2_675
O2 La1 C11 O2 -140.7(7) no 8_455 2_675 5_575
C11 La1 O2 La4 -27.4(8) no 2_675 8_455 7_575
C11 La1 O2 O2 -108.4(11) no 2_675 8_455 11_555
C11 La1 O2 C11 180.0(4) no 2_675 8_455 8_455
O2 La1 C11 O1 11.1(5) no 8_455 3_465 3_465
O2 La1 C11 O1 -85.7(4) no 8_455 3_465 4_455
O2 La1 C11 O2 123.0(4) no 8_455 3_465 3_465
O2 La1 C11 O2 162.3(4) no 8_455 3_465 4_455
C11 La1 O2 La4 123.9(3) no 3_465 8_455 7_575
C11 La1 O2 O2 42.9(12) no 3_465 8_455 11_555
C11 La1 O2 C11 -28.7(5) no 3_465 8_455 8_455
O2 La1 C11 O1 103.8(4) no 8_455 7_575 7_575
O2 La1 C11 O1 -159.3(4) no 8_455 7_575 12_465
O2 La1 C11 O2 -8.1(4) no 8_455 7_575 7_575
O2 La1 C11 O2 -47.4(4) no 8_455 7_575 12_465
C11 La1 O2 La4 39.6(3) no 7_575 8_455 7_575
C11 La1 O2 O2 -41.4(11) no 7_575 8_455 11_555
C11 La1 O2 C11 -113.0(5) no 7_575 8_455 8_455
O2 La1 C11 O1 111.9(7) no 8_455 8_455 8_455
O2 La1 C11 O1 -151.2(9) no 8_455 8_455 11_555
O2 La1 C11 O2 0.0(5) no 8_455 8_455 8_455
O2 La1 C11 O2 -39.3(7) no 8_455 8_455 11_555
C11 La1 O2 La4 152.6(8) no 8_455 8_455 7_575
C11 La1 O2 O2 71.6(11) no 8_455 8_455 11_555
C11 La1 O2 C11 -0.0(4) no 8_455 8_455 8_455
O2 La1 C11 O1 168.9(5) no 8_455 9_665 9_665
O2 La1 C11 O1 -94.3(4) no 8_455 9_665 10_675
O2 La1 C11 O2 57.0(4) no 8_455 9_665 9_665
O2 La1 C11 O2 17.7(4) no 8_455 9_665 10_675
C11 La1 O2 La4 -56.1(3) no 9_665 8_455 7_575
C11 La1 O2 O2 -137.1(12) no 9_665 8_455 11_555
C11 La1 O2 C11 151.3(5) no 9_665 8_455 8_455
O2 La1 O2 La4 -23.2(3) no 9_665 11_555 7_575
O2 La1 O2 O2 57.8(11) no 9_665 11_555 8_455
O2 La1 O2 C11 129.4(5) no 9_665 11_555 8_455
O2 La1 O2 La4 23.2(3) no 11_555 9_665 7_575
O2 La1 O2 O2 -57.8(11) no 11_555 9_665 10_675
O2 La1 O2 C11 -129.4(5) no 11_555 9_665 9_665
O2 La1 O2 La4 48.3(3) no 9_665 12_465 7_575
O2 La1 O2 O2 129.3(12) no 9_665 12_465 7_575
O2 La1 O2 C11 -159.1(7) no 9_665 12_465 7_575
O2 La1 O2 La4 -48.3(3) no 12_465 9_665 7_575
O2 La1 O2 O2 -129.3(12) no 12_465 9_665 10_675
O2 La1 O2 C11 159.1(7) no 12_465 9_665 9_665
O2 La1 C11 O1 11.1(5) no 9_665 . .
O2 La1 C11 O1 -85.7(4) no 9_665 . 6_665
O2 La1 C11 O2 123.0(4) no 9_665 . .
O2 La1 C11 O2 162.3(4) no 9_665 . 6_665
C11 La1 O2 La4 123.9(3) no . 9_665 7_575
C11 La1 O2 O2 42.9(12) no . 9_665 10_675
C11 La1 O2 C11 -28.7(5) no . 9_665 9_665
O2 La1 C11 O1 76.2(4) no 9_665 2_675 2_675
O2 La1 C11 O1 -20.7(4) no 9_665 2_675 5_575
O2 La1 C11 O2 -171.9(4) no 9_665 2_675 2_675
O2 La1 C11 O2 -132.6(4) no 9_665 2_675 5_575
C11 La1 O2 La4 -140.4(3) no 2_675 9_665 7_575
C11 La1 O2 O2 138.6(11) no 2_675 9_665 10_675
C11 La1 O2 C11 67.0(5) no 2_675 9_665 9_665
O2 La1 C11 O1 68.1(7) no 9_665 3_465 3_465
O2 La1 C11 O1 -28.8(9) no 9_665 3_465 4_455
O2 La1 C11 O2 180.0(5) no 9_665 3_465 3_465
O2 La1 C11 O2 -140.7(7) no 9_665 3_465 4_455
C11 La1 O2 La4 -27.4(8) no 3_465 9_665 7_575
C11 La1 O2 O2 -108.4(11) no 3_465 9_665 10_675
C11 La1 O2 C11 180.0(4) no 3_465 9_665 9_665
O2 La1 C11 O1 168.9(5) no 9_665 7_575 7_575
O2 La1 C11 O1 -94.3(4) no 9_665 7_575 12_465
O2 La1 C11 O2 57.0(4) no 9_665 7_575 7_575
O2 La1 C11 O2 17.7(4) no 9_665 7_575 12_465
C11 La1 O2 La4 -56.1(3) no 7_575 9_665 7_575
C11 La1 O2 O2 -137.1(12) no 7_575 9_665 10_675
C11 La1 O2 C11 151.3(5) no 7_575 9_665 9_665
O2 La1 C11 O1 103.8(4) no 9_665 8_455 8_455
O2 La1 C11 O1 -159.3(4) no 9_665 8_455 11_555
O2 La1 C11 O2 -8.1(4) no 9_665 8_455 8_455
O2 La1 C11 O2 -47.4(4) no 9_665 8_455 11_555
C11 La1 O2 La4 39.6(3) no 8_455 9_665 7_575
C11 La1 O2 O2 -41.4(11) no 8_455 9_665 10_675
C11 La1 O2 C11 -113.0(5) no 8_455 9_665 9_665
O2 La1 C11 O1 111.9(7) no 9_665 9_665 9_665
O2 La1 C11 O1 -151.2(9) no 9_665 9_665 10_675
O2 La1 C11 O2 0.0(5) no 9_665 9_665 9_665
O2 La1 C11 O2 -39.3(7) no 9_665 9_665 10_675
C11 La1 O2 La4 152.6(8) no 9_665 9_665 7_575
C11 La1 O2 O2 71.6(11) no 9_665 9_665 10_675
C11 La1 O2 C11 0.0(4) no 9_665 9_665 9_665
O2 La1 O2 La4 -36.3(3) no 10_675 11_555 7_575
O2 La1 O2 O2 44.7(10) no 10_675 11_555 8_455
O2 La1 O2 C11 116.3(5) no 10_675 11_555 8_455
O2 La1 O2 La4 36.3(3) no 11_555 10_675 7_575
O2 La1 O2 O2 117.3(12) no 11_555 10_675 9_665
O2 La1 O2 C11 -171.1(6) no 11_555 10_675 9_665
O2 La1 O2 La4 36.3(3) no 10_675 12_465 7_575
O2 La1 O2 O2 117.3(12) no 10_675 12_465 7_575
O2 La1 O2 C11 -171.1(6) no 10_675 12_465 7_575
O2 La1 O2 La4 -36.3(3) no 12_465 10_675 7_575
O2 La1 O2 O2 44.7(10) no 12_465 10_675 9_665
O2 La1 O2 C11 116.3(5) no 12_465 10_675 9_665
O2 La1 C11 O1 20.7(4) no 10_675 . .
O2 La1 C11 O1 -76.2(4) no 10_675 . 6_665
O2 La1 C11 O2 132.6(4) no 10_675 . .
O2 La1 C11 O2 171.9(4) no 10_675 . 6_665
C11 La1 O2 La4 140.4(3) no . 10_675 7_575
C11 La1 O2 O2 -138.6(11) no . 10_675 9_665
C11 La1 O2 C11 -67.0(5) no . 10_675 9_665
O2 La1 C11 O1 85.7(4) no 10_675 2_675 2_675
O2 La1 C11 O1 -11.1(5) no 10_675 2_675 5_575
O2 La1 C11 O2 -162.3(4) no 10_675 2_675 2_675
O2 La1 C11 O2 -123.0(4) no 10_675 2_675 5_575
C11 La1 O2 La4 -123.9(3) no 2_675 10_675 7_575
C11 La1 O2 O2 -42.9(12) no 2_675 10_675 9_665
C11 La1 O2 C11 28.7(5) no 2_675 10_675 9_665
O2 La1 C11 O1 28.8(9) no 10_675 3_465 3_465
O2 La1 C11 O1 -68.1(7) no 10_675 3_465 4_455
O2 La1 C11 O2 140.7(7) no 10_675 3_465 3_465
O2 La1 C11 O2 -180.0(5) no 10_675 3_465 4_455
C11 La1 O2 La4 27.4(8) no 3_465 10_675 7_575
C11 La1 O2 O2 108.4(11) no 3_465 10_675 9_665
C11 La1 O2 C11 -180.0(4) no 3_465 10_675 9_665
O2 La1 C11 O1 159.3(4) no 10_675 7_575 7_575
O2 La1 C11 O1 -103.8(4) no 10_675 7_575 12_465
O2 La1 C11 O2 47.4(4) no 10_675 7_575 7_575
O2 La1 C11 O2 8.1(4) no 10_675 7_575 12_465
C11 La1 O2 La4 -39.6(3) no 7_575 10_675 7_575
C11 La1 O2 O2 41.4(11) no 7_575 10_675 9_665
C11 La1 O2 C11 113.0(5) no 7_575 10_675 9_665
O2 La1 C11 O1 94.3(4) no 10_675 8_455 8_455
O2 La1 C11 O1 -168.9(5) no 10_675 8_455 11_555
O2 La1 C11 O2 -17.7(4) no 10_675 8_455 8_455
O2 La1 C11 O2 -57.0(4) no 10_675 8_455 11_555
C11 La1 O2 La4 56.1(3) no 8_455 10_675 7_575
C11 La1 O2 O2 137.1(12) no 8_455 10_675 9_665
C11 La1 O2 C11 -151.3(5) no 8_455 10_675 9_665
O2 La1 C11 O1 151.2(9) no 10_675 9_665 9_665
O2 La1 C11 O1 -111.9(7) no 10_675 9_665 10_675
O2 La1 C11 O2 39.3(7) no 10_675 9_665 9_665
O2 La1 C11 O2 -0.0(5) no 10_675 9_665 10_675
C11 La1 O2 La4 -152.6(8) no 9_665 10_675 7_575
C11 La1 O2 O2 -71.6(11) no 9_665 10_675 9_665
C11 La1 O2 C11 0.0(4) no 9_665 10_675 9_665
O2 La1 O2 La4 -36.3(3) no 11_555 12_465 7_575
O2 La1 O2 O2 44.7(10) no 11_555 12_465 7_575
O2 La1 O2 C11 116.3(5) no 11_555 12_465 7_575
O2 La1 O2 La4 36.3(3) no 12_465 11_555 7_575
O2 La1 O2 O2 117.3(12) no 12_465 11_555 8_455
O2 La1 O2 C11 -171.1(6) no 12_465 11_555 8_455
O2 La1 C11 O1 85.7(4) no 11_555 . .
O2 La1 C11 O1 -11.1(5) no 11_555 . 6_665
O2 La1 C11 O2 -162.3(4) no 11_555 . .
O2 La1 C11 O2 -123.0(4) no 11_555 . 6_665
C11 La1 O2 La4 -123.9(3) no . 11_555 7_575
C11 La1 O2 O2 -42.9(12) no . 11_555 8_455
C11 La1 O2 C11 28.7(5) no . 11_555 8_455
O2 La1 C11 O1 28.8(9) no 11_555 2_675 2_675
O2 La1 C11 O1 -68.1(7) no 11_555 2_675 5_575
O2 La1 C11 O2 140.7(7) no 11_555 2_675 2_675
O2 La1 C11 O2 -180.0(5) no 11_555 2_675 5_575
C11 La1 O2 La4 27.4(8) no 2_675 11_555 7_575
C11 La1 O2 O2 108.4(11) no 2_675 11_555 8_455
C11 La1 O2 C11 180.0(4) no 2_675 11_555 8_455
O2 La1 C11 O1 20.7(4) no 11_555 3_465 3_465
O2 La1 C11 O1 -76.2(4) no 11_555 3_465 4_455
O2 La1 C11 O2 132.6(4) no 11_555 3_465 3_465
O2 La1 C11 O2 171.9(4) no 11_555 3_465 4_455
C11 La1 O2 La4 140.4(3) no 3_465 11_555 7_575
C11 La1 O2 O2 -138.6(11) no 3_465 11_555 8_455
C11 La1 O2 C11 -67.0(5) no 3_465 11_555 8_455
O2 La1 C11 O1 94.3(4) no 11_555 7_575 7_575
O2 La1 C11 O1 -168.9(5) no 11_555 7_575 12_465
O2 La1 C11 O2 -17.7(4) no 11_555 7_575 7_575
O2 La1 C11 O2 -57.0(4) no 11_555 7_575 12_465
C11 La1 O2 La4 56.1(3) no 7_575 11_555 7_575
C11 La1 O2 O2 137.1(12) no 7_575 11_555 8_455
C11 La1 O2 C11 -151.3(5) no 7_575 11_555 8_455
O2 La1 C11 O1 151.2(9) no 11_555 8_455 8_455
O2 La1 C11 O1 -111.9(7) no 11_555 8_455 11_555
O2 La1 C11 O2 39.3(7) no 11_555 8_455 8_455
O2 La1 C11 O2 -0.0(5) no 11_555 8_455 11_555
C11 La1 O2 La4 -152.6(8) no 8_455 11_555 7_575
C11 La1 O2 O2 -71.6(11) no 8_455 11_555 8_455
C11 La1 O2 C11 -0.0(4) no 8_455 11_555 8_455
O2 La1 C11 O1 159.3(4) no 11_555 9_665 9_665
O2 La1 C11 O1 -103.8(4) no 11_555 9_665 10_675
O2 La1 C11 O2 47.4(4) no 11_555 9_665 9_665
O2 La1 C11 O2 8.1(4) no 11_555 9_665 10_675
C11 La1 O2 La4 -39.6(3) no 9_665 11_555 7_575
C11 La1 O2 O2 41.4(11) no 9_665 11_555 8_455
C11 La1 O2 C11 113.0(5) no 9_665 11_555 8_455
O2 La1 C11 O1 28.8(9) no 12_465 . .
O2 La1 C11 O1 -68.1(7) no 12_465 . 6_665
O2 La1 C11 O2 140.7(7) no 12_465 . .
O2 La1 C11 O2 180.0(5) no 12_465 . 6_665
C11 La1 O2 La4 27.4(8) no . 12_465 7_575
C11 La1 O2 O2 108.4(11) no . 12_465 7_575
C11 La1 O2 C11 180.0(4) no . 12_465 7_575
O2 La1 C11 O1 20.7(4) no 12_465 2_675 2_675
O2 La1 C11 O1 -76.2(4) no 12_465 2_675 5_575
O2 La1 C11 O2 132.6(4) no 12_465 2_675 2_675
O2 La1 C11 O2 171.9(4) no 12_465 2_675 5_575
C11 La1 O2 La4 140.4(3) no 2_675 12_465 7_575
C11 La1 O2 O2 -138.6(11) no 2_675 12_465 7_575
C11 La1 O2 C11 -67.0(5) no 2_675 12_465 7_575
O2 La1 C11 O1 85.7(4) no 12_465 3_465 3_465
O2 La1 C11 O1 -11.1(5) no 12_465 3_465 4_455
O2 La1 C11 O2 -162.3(4) no 12_465 3_465 3_465
O2 La1 C11 O2 -123.0(4) no 12_465 3_465 4_455
C11 La1 O2 La4 -123.9(3) no 3_465 12_465 7_575
C11 La1 O2 O2 -42.9(12) no 3_465 12_465 7_575
C11 La1 O2 C11 28.7(5) no 3_465 12_465 7_575
O2 La1 C11 O1 151.2(9) no 12_465 7_575 7_575
O2 La1 C11 O1 -111.9(7) no 12_465 7_575 12_465
O2 La1 C11 O2 39.3(7) no 12_465 7_575 7_575
O2 La1 C11 O2 0.0(5) no 12_465 7_575 12_465
C11 La1 O2 La4 -152.6(8) no 7_575 12_465 7_575
C11 La1 O2 O2 -71.6(11) no 7_575 12_465 7_575
C11 La1 O2 C11 0.0(4) no 7_575 12_465 7_575
O2 La1 C11 O1 159.3(4) no 12_465 8_455 8_455
O2 La1 C11 O1 -103.8(4) no 12_465 8_455 11_555
O2 La1 C11 O2 47.4(4) no 12_465 8_455 8_455
O2 La1 C11 O2 8.1(4) no 12_465 8_455 11_555
C11 La1 O2 La4 -39.6(3) no 8_455 12_465 7_575
C11 La1 O2 O2 41.4(11) no 8_455 12_465 7_575
C11 La1 O2 C11 113.0(5) no 8_455 12_465 7_575
O2 La1 C11 O1 94.3(4) no 12_465 9_665 9_665
O2 La1 C11 O1 -168.9(5) no 12_465 9_665 10_675
O2 La1 C11 O2 -17.7(4) no 12_465 9_665 9_665
O2 La1 C11 O2 -57.0(4) no 12_465 9_665 10_675
C11 La1 O2 La4 56.1(3) no 9_665 12_465 7_575
C11 La1 O2 O2 137.1(12) no 9_665 12_465 7_575
C11 La1 O2 C11 -151.3(5) no 9_665 12_465 7_575
C11 La1 C11 O1 -179.0(4) no . 2_675 2_675
C11 La1 C11 O1 84.2(4) no . 2_675 5_575
C11 La1 C11 O2 -67.1(4) no . 2_675 2_675
C11 La1 C11 O2 -27.8(4) no . 2_675 5_575
C11 La1 C11 O1 -84.2(4) no 2_675 . .
C11 La1 C11 O1 179.0(4) no 2_675 . 6_665
C11 La1 C11 O2 27.8(4) no 2_675 . .
C11 La1 C11 O2 67.1(4) no 2_675 . 6_665
C11 La1 C11 O1 -84.2(4) no . 3_465 3_465
C11 La1 C11 O1 179.0(4) no . 3_465 4_455
C11 La1 C11 O2 27.8(4) no . 3_465 3_465
C11 La1 C11 O2 67.1(4) no . 3_465 4_455
C11 La1 C11 O1 -179.0(4) no 3_465 . .
C11 La1 C11 O1 84.2(4) no 3_465 . 6_665
C11 La1 C11 O2 -67.1(4) no 3_465 . .
C11 La1 C11 O2 -27.8(4) no 3_465 . 6_665
C11 La1 C11 O1 -1.0(4) no . 8_455 8_455
C11 La1 C11 O1 95.8(4) no . 8_455 11_555
C11 La1 C11 O2 -112.9(4) no . 8_455 8_455
C11 La1 C11 O2 -152.2(4) no . 8_455 11_555
C11 La1 C11 O1 95.8(4) no 8_455 . .
C11 La1 C11 O1 -1.0(4) no 8_455 . 6_665
C11 La1 C11 O2 -152.2(4) no 8_455 . .
C11 La1 C11 O2 -112.9(4) no 8_455 . 6_665
C11 La1 C11 O1 -95.8(4) no . 9_665 9_665
C11 La1 C11 O1 1.0(4) no . 9_665 10_675
C11 La1 C11 O2 152.2(4) no . 9_665 9_665
C11 La1 C11 O2 112.9(4) no . 9_665 10_675
C11 La1 C11 O1 1.0(4) no 9_665 . .
C11 La1 C11 O1 -95.8(4) no 9_665 . 6_665
C11 La1 C11 O2 112.9(4) no 9_665 . .
C11 La1 C11 O2 152.2(4) no 9_665 . 6_665
C11 La1 C11 O1 -179.0(4) no 2_675 3_465 3_465
C11 La1 C11 O1 84.2(4) no 2_675 3_465 4_455
C11 La1 C11 O2 -67.1(4) no 2_675 3_465 3_465
C11 La1 C11 O2 -27.8(4) no 2_675 3_465 4_455
C11 La1 C11 O1 -84.2(4) no 3_465 2_675 2_675
C11 La1 C11 O1 179.0(4) no 3_465 2_675 5_575
C11 La1 C11 O2 27.8(4) no 3_465 2_675 2_675
C11 La1 C11 O2 67.1(4) no 3_465 2_675 5_575
C11 La1 C11 O1 -95.8(4) no 2_675 7_575 7_575
C11 La1 C11 O1 1.0(4) no 2_675 7_575 12_465
C11 La1 C11 O2 152.2(4) no 2_675 7_575 7_575
C11 La1 C11 O2 112.9(4) no 2_675 7_575 12_465
C11 La1 C11 O1 1.0(4) no 7_575 2_675 2_675
C11 La1 C11 O1 -95.8(4) no 7_575 2_675 5_575
C11 La1 C11 O2 112.9(4) no 7_575 2_675 2_675
C11 La1 C11 O2 152.2(4) no 7_575 2_675 5_575
C11 La1 C11 O1 -1.0(4) no 2_675 9_665 9_665
C11 La1 C11 O1 95.8(4) no 2_675 9_665 10_675
C11 La1 C11 O2 -112.9(4) no 2_675 9_665 9_665
C11 La1 C11 O2 -152.2(4) no 2_675 9_665 10_675
C11 La1 C11 O1 95.8(4) no 9_665 2_675 2_675
C11 La1 C11 O1 -1.0(4) no 9_665 2_675 5_575
C11 La1 C11 O2 -152.2(4) no 9_665 2_675 2_675
C11 La1 C11 O2 -112.9(4) no 9_665 2_675 5_575
C11 La1 C11 O1 -1.0(4) no 3_465 7_575 7_575
C11 La1 C11 O1 95.8(4) no 3_465 7_575 12_465
C11 La1 C11 O2 -112.9(4) no 3_465 7_575 7_575
C11 La1 C11 O2 -152.2(4) no 3_465 7_575 12_465
C11 La1 C11 O1 95.8(4) no 7_575 3_465 3_465
C11 La1 C11 O1 -1.0(4) no 7_575 3_465 4_455
C11 La1 C11 O2 -152.2(4) no 7_575 3_465 3_465
C11 La1 C11 O2 -112.9(4) no 7_575 3_465 4_455
C11 La1 C11 O1 -95.8(4) no 3_465 8_455 8_455
C11 La1 C11 O1 1.0(4) no 3_465 8_455 11_555
C11 La1 C11 O2 152.2(4) no 3_465 8_455 8_455
C11 La1 C11 O2 112.9(4) no 3_465 8_455 11_555
C11 La1 C11 O1 1.0(4) no 8_455 3_465 3_465
C11 La1 C11 O1 -95.8(4) no 8_455 3_465 4_455
C11 La1 C11 O2 112.9(4) no 8_455 3_465 3_465
C11 La1 C11 O2 152.2(4) no 8_455 3_465 4_455
C11 La1 C11 O1 179.0(4) no 7_575 8_455 8_455
C11 La1 C11 O1 -84.2(4) no 7_575 8_455 11_555
C11 La1 C11 O2 67.1(4) no 7_575 8_455 8_455
C11 La1 C11 O2 27.8(4) no 7_575 8_455 11_555
C11 La1 C11 O1 84.2(4) no 8_455 7_575 7_575
C11 La1 C11 O1 -179.0(4) no 8_455 7_575 12_465
C11 La1 C11 O2 -27.8(4) no 8_455 7_575 7_575
C11 La1 C11 O2 -67.1(4) no 8_455 7_575 12_465
C11 La1 C11 O1 84.2(4) no 7_575 9_665 9_665
C11 La1 C11 O1 -179.0(4) no 7_575 9_665 10_675
C11 La1 C11 O2 -27.8(4) no 7_575 9_665 9_665
C11 La1 C11 O2 -67.1(4) no 7_575 9_665 10_675
C11 La1 C11 O1 179.0(4) no 9_665 7_575 7_575
C11 La1 C11 O1 -84.2(4) no 9_665 7_575 12_465
C11 La1 C11 O2 67.1(4) no 9_665 7_575 7_575
C11 La1 C11 O2 27.8(4) no 9_665 7_575 12_465
C11 La1 C11 O1 179.0(4) no 8_455 9_665 9_665
C11 La1 C11 O1 -84.2(4) no 8_455 9_665 10_675
C11 La1 C11 O2 67.1(4) no 8_455 9_665 9_665
C11 La1 C11 O2 27.8(4) no 8_455 9_665 10_675
C11 La1 C11 O1 84.2(4) no 9_665 8_455 8_455
C11 La1 C11 O1 -179.0(4) no 9_665 8_455 11_555
C11 La1 C11 O2 -27.8(4) no 9_665 8_455 8_455
C11 La1 C11 O2 -67.1(4) no 9_665 8_455 11_555
O4 La2 O4 O4 118.3(8) no . 2_775 6_775
O4 La2 O4 C12 -76.1(17) no . 2_775 2_775
O4 La2 O4 O4 37.0(7) no 2_775 . 4_555
O4 La2 O4 C12 -157.5(18) no 2_775 . .
O4 La2 O4 O4 36.9(7) no . 3_575 5_575
O4 La2 O4 C12 -157.5(18) no . 3_575 3_575
O4 La2 O4 O4 118.3(8) no 3_575 . 4_555
O4 La2 O4 C12 -76.1(17) no 3_575 . .
O4 La2 O4 O4 -0.0(7) no . 4_555 .
O4 La2 O4 C12 -166(2) no . 4_555 4_555
O4 La2 O4 O4 0.0(7) no 4_555 . 4_555
O4 La2 O4 C12 166(2) no 4_555 . .
O4 La2 O4 O4 -136.5(9) no . 5_575 3_575
O4 La2 O4 C12 57.9(17) no . 5_575 5_575
O4 La2 O4 O4 136.5(9) no 5_575 . 4_555
O4 La2 O4 C12 -57.9(17) no 5_575 . .
O4 La2 O4 O4 -60.2(8) no . 6_775 2_775
O4 La2 O4 C12 134.2(17) no . 6_775 6_775
O4 La2 O4 O4 60.2(8) no 6_775 . 4_555
O4 La2 O4 C12 -134.3(17) no 6_775 . .
O4 La2 O5 O5 101.5(6) no . . 4_555
O4 La2 O5 C23 -53.1(18) no . . .
O5 La2 O4 O4 -106.3(8) no . . 4_555
O5 La2 O4 C12 59.3(17) no . . .
O4 La2 O5 O5 169.9(4) no . 2_775 6_775
O4 La2 O5 C23 15(2) no . 2_775 2_775
O5 La2 O4 O4 -32.3(10) no 2_775 . 4_555
O5 La2 O4 C12 133.2(16) no 2_775 . .
O4 La2 O5 O5 37.3(9) no . 3_575 5_575
O4 La2 O5 C23 -117.3(18) no . 3_575 3_575
O5 La2 O4 O4 -176.8(5) no 3_575 . 4_555
O5 La2 O4 C12 -11(2) no 3_575 . .
O4 La2 O5 O5 -76.0(6) no . 4_555 .
O4 La2 O5 C23 78.6(18) no . 4_555 4_555
O5 La2 O4 O4 -71.9(8) no 4_555 . 4_555
O5 La2 O4 C12 93.6(17) no 4_555 . .
O4 La2 O5 O5 -155.2(5) no . 5_575 3_575
O4 La2 O5 C23 -1(2) no . 5_575 5_575
O5 La2 O4 O4 -155.2(7) no 5_575 . 4_555
O5 La2 O4 C12 10.3(18) no 5_575 . .
O9 La2 O4 O4 -130.9(12) no . . 4_555
O9 La2 O4 C12 34.7(15) no . . .
O9 La2 O4 O4 -3.9(8) no 2_775 . 4_555
O9 La2 O4 C12 161.6(17) no 2_775 . .
O9 La2 O4 O4 128.3(8) no 3_575 . 4_555
O9 La2 O4 C12 -66.1(18) no 3_575 . .
O9 La2 O4 O4 -35.8(7) no 4_555 . 4_555
O9 La2 O4 C12 129.8(18) no 4_555 . .
O9 La2 O4 O4 -175.9(9) no 5_575 . 4_555
O9 La2 O4 C12 -10.3(16) no 5_575 . .
O9 La2 O4 O4 71.3(11) no 6_775 . 4_555
O9 La2 O4 C12 -123.2(15) no 6_775 . .
O4 La2 O4 O4 118.3(8) no 2_775 3_575 5_575
O4 La2 O4 C12 -76.1(17) no 2_775 3_575 3_575
O4 La2 O4 O4 36.9(7) no 3_575 2_775 6_775
O4 La2 O4 C12 -157.5(18) no 3_575 2_775 2_775
O4 La2 O4 O4 -136.5(9) no 2_775 4_555 .
O4 La2 O4 C12 57.9(17) no 2_775 4_555 4_555
O4 La2 O4 O4 136.5(9) no 4_555 2_775 6_775
O4 La2 O4 C12 -57.9(17) no 4_555 2_775 2_775
O4 La2 O4 O4 -60.2(8) no 2_775 5_575 3_575
O4 La2 O4 C12 134.2(17) no 2_775 5_575 5_575
O4 La2 O4 O4 60.2(8) no 5_575 2_775 6_775
O4 La2 O4 C12 -134.3(17) no 5_575 2_775 2_775
O4 La2 O4 O4 0.0(7) no 2_775 6_775 2_775
O4 La2 O4 C12 -166(2) no 2_775 6_775 6_775
O4 La2 O4 O4 0.0(7) no 6_775 2_775 6_775
O4 La2 O4 C12 166(2) no 6_775 2_775 2_775
O4 La2 O5 O5 37.3(9) no 2_775 . 4_555
O4 La2 O5 C23 -117.3(18) no 2_775 . .
O5 La2 O4 O4 -176.8(5) no . 2_775 6_775
O5 La2 O4 C12 -11(2) no . 2_775 2_775
O4 La2 O5 O5 101.5(6) no 2_775 2_775 6_775
O4 La2 O5 C23 -53.1(18) no 2_775 2_775 2_775
O5 La2 O4 O4 -106.2(8) no 2_775 2_775 6_775
O5 La2 O4 C12 59.3(17) no 2_775 2_775 2_775
O4 La2 O5 O5 169.9(4) no 2_775 3_575 5_575
O4 La2 O5 C23 15(2) no 2_775 3_575 3_575
O5 La2 O4 O4 -32.3(10) no 3_575 2_775 6_775
O5 La2 O4 C12 133.2(16) no 3_575 2_775 2_775
O4 La2 O5 O5 -155.2(5) no 2_775 4_555 .
O4 La2 O5 C23 -1(2) no 2_775 4_555 4_555
O5 La2 O4 O4 -155.2(7) no 4_555 2_775 6_775
O5 La2 O4 C12 10.3(18) no 4_555 2_775 2_775
O4 La2 O5 O5 -76.0(6) no 2_775 6_775 2_775
O4 La2 O5 C23 78.6(18) no 2_775 6_775 6_775
O5 La2 O4 O4 -71.9(8) no 6_775 2_775 6_775
O5 La2 O4 C12 93.7(17) no 6_775 2_775 2_775
O9 La2 O4 O4 128.3(8) no . 2_775 6_775
O9 La2 O4 C12 -66.1(18) no . 2_775 2_775
O9 La2 O4 O4 -130.9(12) no 2_775 2_775 6_775
O9 La2 O4 C12 34.7(15) no 2_775 2_775 2_775
O9 La2 O4 O4 -3.9(8) no 3_575 2_775 6_775
O9 La2 O4 C12 161.7(17) no 3_575 2_775 2_775
O9 La2 O4 O4 -175.9(9) no 4_555 2_775 6_775
O9 La2 O4 C12 -10.3(16) no 4_555 2_775 2_775
O9 La2 O4 O4 71.2(11) no 5_575 2_775 6_775
O9 La2 O4 C12 -123.2(15) no 5_575 2_775 2_775
O9 La2 O4 O4 -35.8(7) no 6_775 2_775 6_775
O9 La2 O4 C12 129.8(18) no 6_775 2_775 2_775
O4 La2 O4 O4 -60.2(8) no 3_575 4_555 .
O4 La2 O4 C12 134.3(17) no 3_575 4_555 4_555
O4 La2 O4 O4 60.2(8) no 4_555 3_575 5_575
O4 La2 O4 C12 -134.2(17) no 4_555 3_575 3_575
O4 La2 O4 O4 0.0(7) no 3_575 5_575 3_575
O4 La2 O4 C12 -166(2) no 3_575 5_575 5_575
O4 La2 O4 O4 0.0(7) no 5_575 3_575 5_575
O4 La2 O4 C12 166(2) no 5_575 3_575 3_575
O4 La2 O4 O4 -136.5(9) no 3_575 6_775 2_775
O4 La2 O4 C12 57.9(17) no 3_575 6_775 6_775
O4 La2 O4 O4 136.5(9) no 6_775 3_575 5_575
O4 La2 O4 C12 -57.9(17) no 6_775 3_575 3_575
O4 La2 O5 O5 169.9(4) no 3_575 . 4_555
O4 La2 O5 C23 15(2) no 3_575 . .
O5 La2 O4 O4 -32.4(10) no . 3_575 5_575
O5 La2 O4 C12 133.2(16) no . 3_575 3_575
O4 La2 O5 O5 37.3(9) no 3_575 2_775 6_775
O4 La2 O5 C23 -117.3(18) no 3_575 2_775 2_775
O5 La2 O4 O4 -176.8(5) no 2_775 3_575 5_575
O5 La2 O4 C12 -11(2) no 2_775 3_575 3_575
O4 La2 O5 O5 101.5(6) no 3_575 3_575 5_575
O4 La2 O5 C23 -53.1(18) no 3_575 3_575 3_575
O5 La2 O4 O4 -106.3(8) no 3_575 3_575 5_575
O5 La2 O4 C12 59.3(17) no 3_575 3_575 3_575
O4 La2 O5 O5 -76.0(6) no 3_575 5_575 3_575
O4 La2 O5 C23 78.6(18) no 3_575 5_575 5_575
O5 La2 O4 O4 -71.9(8) no 5_575 3_575 5_575
O5 La2 O4 C12 93.7(17) no 5_575 3_575 3_575
O4 La2 O5 O5 -155.2(5) no 3_575 6_775 2_775
O4 La2 O5 C23 -1(2) no 3_575 6_775 6_775
O5 La2 O4 O4 -155.2(7) no 6_775 3_575 5_575
O5 La2 O4 C12 10.3(18) no 6_775 3_575 3_575
O9 La2 O4 O4 -3.9(8) no . 3_575 5_575
O9 La2 O4 C12 161.7(17) no . 3_575 3_575
O9 La2 O4 O4 128.3(8) no 2_775 3_575 5_575
O9 La2 O4 C12 -66.1(18) no 2_775 3_575 3_575
O9 La2 O4 O4 -130.9(12) no 3_575 3_575 5_575
O9 La2 O4 C12 34.7(15) no 3_575 3_575 3_575
O9 La2 O4 O4 71.3(11) no 4_555 3_575 5_575
O9 La2 O4 C12 -123.2(15) no 4_555 3_575 3_575
O9 La2 O4 O4 -35.8(7) no 5_575 3_575 5_575
O9 La2 O4 C12 129.8(18) no 5_575 3_575 3_575
O9 La2 O4 O4 -175.9(9) no 6_775 3_575 5_575
O9 La2 O4 C12 -10.3(16) no 6_775 3_575 3_575
O4 La2 O4 O4 -118.3(8) no 4_555 5_575 3_575
O4 La2 O4 C12 76.1(17) no 4_555 5_575 5_575
O4 La2 O4 O4 -36.9(7) no 5_575 4_555 .
O4 La2 O4 C12 157.5(18) no 5_575 4_555 4_555
O4 La2 O4 O4 -36.9(7) no 4_555 6_775 2_775
O4 La2 O4 C12 157.5(18) no 4_555 6_775 6_775
O4 La2 O4 O4 -118.3(8) no 6_775 4_555 .
O4 La2 O4 C12 76.2(17) no 6_775 4_555 4_555
O4 La2 O5 O5 76.0(6) no 4_555 . 4_555
O4 La2 O5 C23 -78.6(18) no 4_555 . .
O5 La2 O4 O4 71.9(8) no . 4_555 .
O5 La2 O4 C12 -93.6(17) no . 4_555 4_555
O4 La2 O5 O5 155.2(5) no 4_555 2_775 6_775
O4 La2 O5 C23 1(2) no 4_555 2_775 2_775
O5 La2 O4 O4 155.2(7) no 2_775 4_555 .
O5 La2 O4 C12 -10.3(18) no 2_775 4_555 4_555
O4 La2 O5 O5 -101.5(6) no 4_555 4_555 .
O4 La2 O5 C23 53.1(18) no 4_555 4_555 4_555
O5 La2 O4 O4 106.3(8) no 4_555 4_555 .
O5 La2 O4 C12 -59.3(17) no 4_555 4_555 4_555
O4 La2 O5 O5 -169.9(4) no 4_555 5_575 3_575
O4 La2 O5 C23 -15(2) no 4_555 5_575 5_575
O5 La2 O4 O4 32.3(10) no 5_575 4_555 .
O5 La2 O4 C12 -133.2(16) no 5_575 4_555 4_555
O4 La2 O5 O5 -37.3(9) no 4_555 6_775 2_775
O4 La2 O5 C23 117.3(18) no 4_555 6_775 6_775
O5 La2 O4 O4 176.8(5) no 6_775 4_555 .
O5 La2 O4 C12 11(2) no 6_775 4_555 4_555
O9 La2 O4 O4 35.8(7) no . 4_555 .
O9 La2 O4 C12 -129.8(18) no . 4_555 4_555
O9 La2 O4 O4 175.9(9) no 2_775 4_555 .
O9 La2 O4 C12 10.3(16) no 2_775 4_555 4_555
O9 La2 O4 O4 -71.2(11) no 3_575 4_555 .
O9 La2 O4 C12 123.2(15) no 3_575 4_555 4_555
O9 La2 O4 O4 130.9(12) no 4_555 4_555 .
O9 La2 O4 C12 -34.7(15) no 4_555 4_555 4_555
O9 La2 O4 O4 3.9(8) no 5_575 4_555 .
O9 La2 O4 C12 -161.7(17) no 5_575 4_555 4_555
O9 La2 O4 O4 -128.3(8) no 6_775 4_555 .
O9 La2 O4 C12 66.1(18) no 6_775 4_555 4_555
O4 La2 O4 O4 -118.3(8) no 5_575 6_775 2_775
O4 La2 O4 C12 76.1(17) no 5_575 6_775 6_775
O4 La2 O4 O4 -36.9(7) no 6_775 5_575 3_575
O4 La2 O4 C12 157.5(18) no 6_775 5_575 5_575
O4 La2 O5 O5 155.3(5) no 5_575 . 4_555
O4 La2 O5 C23 1(2) no 5_575 . .
O5 La2 O4 O4 155.2(7) no . 5_575 3_575
O5 La2 O4 C12 -10.4(18) no . 5_575 5_575
O4 La2 O5 O5 76.0(6) no 5_575 3_575 5_575
O4 La2 O5 C23 -78.6(18) no 5_575 3_575 3_575
O5 La2 O4 O4 71.9(8) no 3_575 5_575 3_575
O5 La2 O4 C12 -93.7(17) no 3_575 5_575 5_575
O4 La2 O5 O5 -37.3(9) no 5_575 4_555 .
O4 La2 O5 C23 117.3(18) no 5_575 4_555 4_555
O5 La2 O4 O4 176.8(5) no 4_555 5_575 3_575
O5 La2 O4 C12 11(2) no 4_555 5_575 5_575
O4 La2 O5 O5 -101.5(6) no 5_575 5_575 3_575
O4 La2 O5 C23 53.2(18) no 5_575 5_575 5_575
O5 La2 O4 O4 106.2(8) no 5_575 5_575 3_575
O5 La2 O4 C12 -59.3(17) no 5_575 5_575 5_575
O4 La2 O5 O5 -169.9(4) no 5_575 6_775 2_775
O4 La2 O5 C23 -15(2) no 5_575 6_775 6_775
O5 La2 O4 O4 32.3(10) no 6_775 5_575 3_575
O5 La2 O4 C12 -133.2(16) no 6_775 5_575 5_575
O9 La2 O4 O4 175.9(9) no . 5_575 3_575
O9 La2 O4 C12 10.3(16) no . 5_575 5_575
O9 La2 O4 O4 -71.2(11) no 2_775 5_575 3_575
O9 La2 O4 C12 123.2(15) no 2_775 5_575 5_575
O9 La2 O4 O4 35.8(7) no 3_575 5_575 3_575
O9 La2 O4 C12 -129.8(18) no 3_575 5_575 5_575
O9 La2 O4 O4 -128.3(8) no 4_555 5_575 3_575
O9 La2 O4 C12 66.1(18) no 4_555 5_575 5_575
O9 La2 O4 O4 130.9(12) no 5_575 5_575 3_575
O9 La2 O4 C12 -34.7(15) no 5_575 5_575 5_575
O9 La2 O4 O4 3.9(8) no 6_775 5_575 3_575
O9 La2 O4 C12 -161.7(17) no 6_775 5_575 5_575
O4 La2 O5 O5 76.0(6) no 6_775 2_775 6_775
O4 La2 O5 C23 -78.6(18) no 6_775 2_775 2_775
O5 La2 O4 O4 71.9(8) no 2_775 6_775 2_775
O5 La2 O4 C12 -93.6(17) no 2_775 6_775 6_775
O4 La2 O5 O5 155.2(5) no 6_775 3_575 5_575
O4 La2 O5 C23 1(2) no 6_775 3_575 3_575
O5 La2 O4 O4 155.2(7) no 3_575 6_775 2_775
O5 La2 O4 C12 -10.3(18) no 3_575 6_775 6_775
O4 La2 O5 O5 -169.9(4) no 6_775 4_555 .
O4 La2 O5 C23 -15(2) no 6_775 4_555 4_555
O5 La2 O4 O4 32.4(10) no 4_555 6_775 2_775
O5 La2 O4 C12 -133.2(16) no 4_555 6_775 6_775
O4 La2 O5 O5 -37.3(9) no 6_775 5_575 3_575
O4 La2 O5 C23 117.3(18) no 6_775 5_575 5_575
O5 La2 O4 O4 176.8(5) no 5_575 6_775 2_775
O5 La2 O4 C12 11(2) no 5_575 6_775 6_775
O4 La2 O5 O5 -101.5(6) no 6_775 6_775 2_775
O4 La2 O5 C23 53.1(18) no 6_775 6_775 6_775
O5 La2 O4 O4 106.3(8) no 6_775 6_775 2_775
O5 La2 O4 C12 -59.3(17) no 6_775 6_775 6_775
O9 La2 O4 O4 -71.3(11) no . 6_775 2_775
O9 La2 O4 C12 123.2(15) no . 6_775 6_775
O9 La2 O4 O4 35.8(7) no 2_775 6_775 2_775
O9 La2 O4 C12 -129.8(18) no 2_775 6_775 6_775
O9 La2 O4 O4 175.9(9) no 3_575 6_775 2_775
O9 La2 O4 C12 10.3(16) no 3_575 6_775 6_775
O9 La2 O4 O4 3.9(8) no 4_555 6_775 2_775
O9 La2 O4 C12 -161.6(17) no 4_555 6_775 6_775
O9 La2 O4 O4 -128.4(8) no 5_575 6_775 2_775
O9 La2 O4 C12 66.1(18) no 5_575 6_775 6_775
O9 La2 O4 O4 130.9(12) no 6_775 6_775 2_775
O9 La2 O4 C12 -34.7(15) no 6_775 6_775 6_775
O5 La2 O5 O5 -117.0(6) no . 2_775 6_775
O5 La2 O5 C23 88.4(19) no . 2_775 2_775
O5 La2 O5 O5 -32.7(5) no 2_775 . 4_555
O5 La2 O5 C23 172.8(19) no 2_775 . .
O5 La2 O5 O5 -32.6(5) no . 3_575 5_575
O5 La2 O5 C23 172.7(19) no . 3_575 3_575
O5 La2 O5 O5 -117.0(6) no 3_575 . 4_555
O5 La2 O5 C23 88.4(19) no 3_575 . .
O5 La2 O5 O5 -0.0(5) no . 4_555 .
O5 La2 O5 C23 155(2) no . 4_555 4_555
O5 La2 O5 O5 0.0(5) no 4_555 . 4_555
O5 La2 O5 C23 -155(2) no 4_555 . .
O5 La2 O5 O5 139.2(7) no . 5_575 3_575
O5 La2 O5 C23 -66.2(18) no . 5_575 5_575
O5 La2 O5 O5 -139.2(7) no 5_575 . 4_555
O5 La2 O5 C23 66.2(18) no 5_575 . .
O5 La2 O5 O5 64.0(6) no . 6_775 2_775
O5 La2 O5 C23 -141.4(18) no . 6_775 6_775
O5 La2 O5 O5 -64.0(6) no 6_775 . 4_555
O5 La2 O5 C23 141.4(18) no 6_775 . .
O9 La2 O5 O5 126.4(10) no . . 4_555
O9 La2 O5 C23 -28.2(15) no . . .
O9 La2 O5 O5 6.5(6) no 2_775 . 4_555
O9 La2 O5 C23 -148.1(18) no 2_775 . .
O9 La2 O5 O5 -134.2(6) no 3_575 . 4_555
O9 La2 O5 C23 71.2(19) no 3_575 . .
O9 La2 O5 O5 36.4(5) no 4_555 . 4_555
O9 La2 O5 C23 -118.2(19) no 4_555 . .
O9 La2 O5 O5 173.2(7) no 5_575 . 4_555
O9 La2 O5 C23 18.6(17) no 5_575 . .
O9 La2 O5 O5 -75.7(11) no 6_775 . 4_555
O9 La2 O5 C23 129.7(16) no 6_775 . .
O5 La2 O5 O5 -117.0(6) no 2_775 3_575 5_575
O5 La2 O5 C23 88.4(19) no 2_775 3_575 3_575
O5 La2 O5 O5 -32.6(5) no 3_575 2_775 6_775
O5 La2 O5 C23 172.7(19) no 3_575 2_775 2_775
O5 La2 O5 O5 139.2(7) no 2_775 4_555 .
O5 La2 O5 C23 -66.2(18) no 2_775 4_555 4_555
O5 La2 O5 O5 -139.2(7) no 4_555 2_775 6_775
O5 La2 O5 C23 66.2(18) no 4_555 2_775 2_775
O5 La2 O5 O5 64.0(6) no 2_775 5_575 3_575
O5 La2 O5 C23 -141.4(18) no 2_775 5_575 5_575
O5 La2 O5 O5 -64.0(6) no 5_575 2_775 6_775
O5 La2 O5 C23 141.4(18) no 5_575 2_775 2_775
O5 La2 O5 O5 0.0(5) no 2_775 6_775 2_775
O5 La2 O5 C23 155(2) no 2_775 6_775 6_775
O5 La2 O5 O5 0.0(5) no 6_775 2_775 6_775
O5 La2 O5 C23 -155(2) no 6_775 2_775 2_775
O9 La2 O5 O5 -134.2(6) no . 2_775 6_775
O9 La2 O5 C23 71.2(19) no . 2_775 2_775
O9 La2 O5 O5 126.4(10) no 2_775 2_775 6_775
O9 La2 O5 C23 -28.2(15) no 2_775 2_775 2_775
O9 La2 O5 O5 6.5(6) no 3_575 2_775 6_775
O9 La2 O5 C23 -148.1(18) no 3_575 2_775 2_775
O9 La2 O5 O5 173.2(7) no 4_555 2_775 6_775
O9 La2 O5 C23 18.6(17) no 4_555 2_775 2_775
O9 La2 O5 O5 -75.7(11) no 5_575 2_775 6_775
O9 La2 O5 C23 129.7(16) no 5_575 2_775 2_775
O9 La2 O5 O5 36.4(5) no 6_775 2_775 6_775
O9 La2 O5 C23 -118.3(19) no 6_775 2_775 2_775
O5 La2 O5 O5 64.0(6) no 3_575 4_555 .
O5 La2 O5 C23 -141.4(18) no 3_575 4_555 4_555
O5 La2 O5 O5 -64.0(6) no 4_555 3_575 5_575
O5 La2 O5 C23 141.4(18) no 4_555 3_575 3_575
O5 La2 O5 O5 0.0(5) no 3_575 5_575 3_575
O5 La2 O5 C23 155(2) no 3_575 5_575 5_575
O5 La2 O5 O5 0.0(5) no 5_575 3_575 5_575
O5 La2 O5 C23 -155(2) no 5_575 3_575 3_575
O5 La2 O5 O5 139.2(7) no 3_575 6_775 2_775
O5 La2 O5 C23 -66.2(18) no 3_575 6_775 6_775
O5 La2 O5 O5 -139.2(7) no 6_775 3_575 5_575
O5 La2 O5 C23 66.2(18) no 6_775 3_575 3_575
O9 La2 O5 O5 6.5(6) no . 3_575 5_575
O9 La2 O5 C23 -148.1(18) no . 3_575 3_575
O9 La2 O5 O5 -134.2(6) no 2_775 3_575 5_575
O9 La2 O5 C23 71.2(19) no 2_775 3_575 3_575
O9 La2 O5 O5 126.4(10) no 3_575 3_575 5_575
O9 La2 O5 C23 -28.2(15) no 3_575 3_575 3_575
O9 La2 O5 O5 -75.7(11) no 4_555 3_575 5_575
O9 La2 O5 C23 129.7(16) no 4_555 3_575 3_575
O9 La2 O5 O5 36.4(5) no 5_575 3_575 5_575
O9 La2 O5 C23 -118.2(19) no 5_575 3_575 3_575
O9 La2 O5 O5 173.2(7) no 6_775 3_575 5_575
O9 La2 O5 C23 18.6(17) no 6_775 3_575 3_575
O5 La2 O5 O5 117.0(6) no 4_555 5_575 3_575
O5 La2 O5 C23 -88.4(19) no 4_555 5_575 5_575
O5 La2 O5 O5 32.6(5) no 5_575 4_555 .
O5 La2 O5 C23 -172.8(19) no 5_575 4_555 4_555
O5 La2 O5 O5 32.6(5) no 4_555 6_775 2_775
O5 La2 O5 C23 -172.8(19) no 4_555 6_775 6_775
O5 La2 O5 O5 117.0(6) no 6_775 4_555 .
O5 La2 O5 C23 -88.4(19) no 6_775 4_555 4_555
O9 La2 O5 O5 -36.4(5) no . 4_555 .
O9 La2 O5 C23 118.2(19) no . 4_555 4_555
O9 La2 O5 O5 -173.2(7) no 2_775 4_555 .
O9 La2 O5 C23 -18.6(17) no 2_775 4_555 4_555
O9 La2 O5 O5 75.7(11) no 3_575 4_555 .
O9 La2 O5 C23 -129.7(16) no 3_575 4_555 4_555
O9 La2 O5 O5 -126.4(10) no 4_555 4_555 .
O9 La2 O5 C23 28.2(15) no 4_555 4_555 4_555
O9 La2 O5 O5 -6.5(6) no 5_575 4_555 .
O9 La2 O5 C23 148.1(18) no 5_575 4_555 4_555
O9 La2 O5 O5 134.2(6) no 6_775 4_555 .
O9 La2 O5 C23 -71.2(19) no 6_775 4_555 4_555
O5 La2 O5 O5 117.0(6) no 5_575 6_775 2_775
O5 La2 O5 C23 -88.4(19) no 5_575 6_775 6_775
O5 La2 O5 O5 32.6(5) no 6_775 5_575 3_575
O5 La2 O5 C23 -172.7(19) no 6_775 5_575 5_575
O9 La2 O5 O5 -173.2(7) no . 5_575 3_575
O9 La2 O5 C23 -18.6(17) no . 5_575 5_575
O9 La2 O5 O5 75.7(11) no 2_775 5_575 3_575
O9 La2 O5 C23 -129.7(16) no 2_775 5_575 5_575
O9 La2 O5 O5 -36.4(5) no 3_575 5_575 3_575
O9 La2 O5 C23 118.3(19) no 3_575 5_575 5_575
O9 La2 O5 O5 134.2(6) no 4_555 5_575 3_575
O9 La2 O5 C23 -71.2(19) no 4_555 5_575 5_575
O9 La2 O5 O5 -126.4(10) no 5_575 5_575 3_575
O9 La2 O5 C23 28.2(15) no 5_575 5_575 5_575
O9 La2 O5 O5 -6.5(6) no 6_775 5_575 3_575
O9 La2 O5 C23 148.1(18) no 6_775 5_575 5_575
O9 La2 O5 O5 75.7(11) no . 6_775 2_775
O9 La2 O5 C23 -129.7(16) no . 6_775 6_775
O9 La2 O5 O5 -36.4(5) no 2_775 6_775 2_775
O9 La2 O5 C23 118.2(19) no 2_775 6_775 6_775
O9 La2 O5 O5 -173.2(7) no 3_575 6_775 2_775
O9 La2 O5 C23 -18.6(17) no 3_575 6_775 6_775
O9 La2 O5 O5 -6.5(6) no 4_555 6_775 2_775
O9 La2 O5 C23 148.1(18) no 4_555 6_775 6_775
O9 La2 O5 O5 134.2(6) no 5_575 6_775 2_775
O9 La2 O5 C23 -71.2(19) no 5_575 6_775 6_775
O9 La2 O5 O5 -126.4(10) no 6_775 6_775 2_775
O9 La2 O5 C23 28.2(15) no 6_775 6_775 6_775
O7 La3 O7 C24 179.6(8) no . 2_675 2_675
O7 La3 O7 C24 -99.6(8) no . 2_675 5_575
O7 La3 O7 C24 99.6(8) no 2_675 . .
O7 La3 O7 C24 -179.6(8) no 2_675 . 6_665
O7 La3 O7 C24 99.6(8) no . 3_465 3_465
O7 La3 O7 C24 -179.6(8) no . 3_465 4_455
O7 La3 O7 C24 179.6(8) no 3_465 . .
O7 La3 O7 C24 -99.6(8) no 3_465 . 6_665
O7 La3 O8 C24 -9.2(5) no . . .
O8 La3 O7 C24 12.7(7) no . . .
O8 La3 O7 C24 93.5(11) no . . 6_665
O7 La3 O8 C24 -23.8(9) no . 2_675 2_675
O8 La3 O7 C24 109.5(9) no 2_675 . .
O8 La3 O7 C24 -169.8(7) no 2_675 . 6_665
O7 La3 O8 C24 -93.4(8) no . 3_465 3_465
O8 La3 O7 C24 -137.8(9) no 3_465 . .
O8 La3 O7 C24 -57.1(7) no 3_465 . 6_665
O7 La3 O8 C24 23.8(9) no . 4_455 4_455
O8 La3 O7 C24 169.8(7) no 4_455 . .
O8 La3 O7 C24 -109.5(9) no 4_455 . 6_665
O7 La3 O8 C24 93.4(8) no . 5_575 5_575
O8 La3 O7 C24 57.1(7) no 5_575 . .
O8 La3 O7 C24 137.8(9) no 5_575 . 6_665
O7 La3 O8 C24 9.2(5) no . 6_665 6_665
O8 La3 O7 C24 -93.5(11) no 6_665 . .
O8 La3 O7 C24 -12.7(7) no 6_665 . 6_665
O7 La3 O10 O10 -88.4(7) no . . 6_665
O10 La3 O7 C24 -22.8(8) no . . .
O10 La3 O7 C24 58.0(8) no . . 6_665
O7 La3 O10 O10 -36.1(15) no . 2_675 5_575
O10 La3 O7 C24 45.9(16) no 2_675 . .
O10 La3 O7 C24 126.6(9) no 2_675 . 6_665
O7 La3 O10 O10 -161.3(5) no . 3_465 4_455
O10 La3 O7 C24 -103.5(8) no 3_465 . .
O10 La3 O7 C24 -22.8(11) no 3_465 . 6_665
O7 La3 O10 O10 36.1(15) no . 4_455 3_465
O10 La3 O7 C24 -126.6(9) no 4_455 . .
O10 La3 O7 C24 -45.9(16) no 4_455 . 6_665
O7 La3 O10 O10 161.3(5) no . 5_575 2_675
O10 La3 O7 C24 22.8(11) no 5_575 . .
O10 La3 O7 C24 103.5(8) no 5_575 . 6_665
O7 La3 O10 O10 88.4(7) no . 6_665 .
O10 La3 O7 C24 -58.0(8) no 6_665 . .
O10 La3 O7 C24 22.8(8) no 6_665 . 6_665
O7 La3 C24 O7 -0.4(12) no . 2_675 2_675
O7 La3 C24 O8 159.1(9) no . 2_675 2_675
O7 La3 C24 C20 -53.2(13) no . 2_675 5_575
O7 La3 C24 C24 -51.3(11) no . 2_675 5_575
C24 La3 O7 C24 99.7(8) no 2_675 . .
C24 La3 O7 C24 -179.5(8) no 2_675 . 6_665
O7 La3 C24 O7 -77.2(12) no . 3_465 3_465
O7 La3 C24 O8 82.3(9) no . 3_465 3_465
O7 La3 C24 C20 -130.0(13) no . 3_465 4_455
O7 La3 C24 C24 -128.2(11) no . 3_465 4_455
C24 La3 O7 C24 -162.8(9) no 3_465 . .
C24 La3 O7 C24 -82.0(8) no 3_465 . 6_665
O7 La3 C24 O7 0.4(12) no . 4_455 3_465
O7 La3 C24 O8 -159.1(9) no . 4_455 4_455
O7 La3 C24 C20 53.2(13) no . 4_455 3_465
O7 La3 C24 C24 51.3(11) no . 4_455 3_465
C24 La3 O7 C24 179.5(8) no 4_455 . .
C24 La3 O7 C24 -99.7(8) no 4_455 . 6_665
O7 La3 C24 O7 77.2(12) no . 5_575 2_675
O7 La3 C24 O8 -82.3(9) no . 5_575 5_575
O7 La3 C24 C20 130.0(13) no . 5_575 2_675
O7 La3 C24 C24 128.2(11) no . 5_575 2_675
C24 La3 O7 C24 82.0(8) no 5_575 . .
C24 La3 O7 C24 162.8(9) no 5_575 . 6_665
O7 La3 O7 C24 179.6(8) no 2_675 3_465 3_465
O7 La3 O7 C24 -99.6(8) no 2_675 3_465 4_455
O7 La3 O7 C24 99.6(8) no 3_465 2_675 2_675
O7 La3 O7 C24 -179.6(8) no 3_465 2_675 5_575
O7 La3 O8 C24 -93.4(8) no 2_675 . .
O8 La3 O7 C24 -137.8(9) no . 2_675 2_675
O8 La3 O7 C24 -57.1(7) no . 2_675 5_575
O7 La3 O8 C24 -9.2(5) no 2_675 2_675 2_675
O8 La3 O7 C24 12.7(7) no 2_675 2_675 2_675
O8 La3 O7 C24 93.5(11) no 2_675 2_675 5_575
O7 La3 O8 C24 -23.8(9) no 2_675 3_465 3_465
O8 La3 O7 C24 109.5(9) no 3_465 2_675 2_675
O8 La3 O7 C24 -169.8(7) no 3_465 2_675 5_575
O7 La3 O8 C24 93.4(8) no 2_675 4_455 4_455
O8 La3 O7 C24 57.1(7) no 4_455 2_675 2_675
O8 La3 O7 C24 137.8(9) no 4_455 2_675 5_575
O7 La3 O8 C24 9.2(5) no 2_675 5_575 5_575
O8 La3 O7 C24 -93.5(11) no 5_575 2_675 2_675
O8 La3 O7 C24 -12.7(7) no 5_575 2_675 5_575
O7 La3 O8 C24 23.8(9) no 2_675 6_665 6_665
O8 La3 O7 C24 169.8(7) no 6_665 2_675 2_675
O8 La3 O7 C24 -109.5(9) no 6_665 2_675 5_575
O7 La3 O10 O10 -161.3(5) no 2_675 . 6_665
O10 La3 O7 C24 -103.5(8) no . 2_675 2_675
O10 La3 O7 C24 -22.8(11) no . 2_675 5_575
O7 La3 O10 O10 -88.4(7) no 2_675 2_675 5_575
O10 La3 O7 C24 -22.8(8) no 2_675 2_675 2_675
O10 La3 O7 C24 58.0(8) no 2_675 2_675 5_575
O7 La3 O10 O10 -36.1(15) no 2_675 3_465 4_455
O10 La3 O7 C24 45.9(16) no 3_465 2_675 2_675
O10 La3 O7 C24 126.6(9) no 3_465 2_675 5_575
O7 La3 O10 O10 161.3(5) no 2_675 4_455 3_465
O10 La3 O7 C24 22.8(11) no 4_455 2_675 2_675
O10 La3 O7 C24 103.5(8) no 4_455 2_675 5_575
O7 La3 O10 O10 88.4(7) no 2_675 5_575 2_675
O10 La3 O7 C24 -58.0(8) no 5_575 2_675 2_675
O10 La3 O7 C24 22.8(8) no 5_575 2_675 5_575
O7 La3 O10 O10 36.1(15) no 2_675 6_665 .
O10 La3 O7 C24 -126.6(9) no 6_665 2_675 2_675
O10 La3 O7 C24 -45.9(16) no 6_665 2_675 5_575
O7 La3 C24 O7 -77.2(12) no 2_675 . .
O7 La3 C24 O8 82.3(9) no 2_675 . .
O7 La3 C24 C20 -130.0(13) no 2_675 . 6_665
O7 La3 C24 C24 -128.2(11) no 2_675 . 6_665
C24 La3 O7 C24 -162.8(9) no . 2_675 2_675
C24 La3 O7 C24 -82.0(8) no . 2_675 5_575
O7 La3 C24 O7 -0.4(12) no 2_675 3_465 3_465
O7 La3 C24 O8 159.1(9) no 2_675 3_465 3_465
O7 La3 C24 C20 -53.2(13) no 2_675 3_465 4_455
O7 La3 C24 C24 -51.3(11) no 2_675 3_465 4_455
C24 La3 O7 C24 99.7(8) no 3_465 2_675 2_675
C24 La3 O7 C24 -179.5(8) no 3_465 2_675 5_575
O7 La3 C24 O7 77.2(12) no 2_675 4_455 3_465
O7 La3 C24 O8 -82.3(9) no 2_675 4_455 4_455
O7 La3 C24 C20 130.0(13) no 2_675 4_455 3_465
O7 La3 C24 C24 128.2(11) no 2_675 4_455 3_465
C24 La3 O7 C24 82.0(8) no 4_455 2_675 2_675
C24 La3 O7 C24 162.8(9) no 4_455 2_675 5_575
O7 La3 C24 O7 0.4(12) no 2_675 6_665 .
O7 La3 C24 O8 -159.1(9) no 2_675 6_665 6_665
O7 La3 C24 C20 53.2(13) no 2_675 6_665 .
O7 La3 C24 C24 51.3(11) no 2_675 6_665 .
C24 La3 O7 C24 179.5(8) no 6_665 2_675 2_675
C24 La3 O7 C24 -99.7(8) no 6_665 2_675 5_575
O7 La3 O8 C24 -23.8(9) no 3_465 . .
O8 La3 O7 C24 109.5(9) no . 3_465 3_465
O8 La3 O7 C24 -169.8(7) no . 3_465 4_455
O7 La3 O8 C24 -93.4(8) no 3_465 2_675 2_675
O8 La3 O7 C24 -137.8(9) no 2_675 3_465 3_465
O8 La3 O7 C24 -57.1(7) no 2_675 3_465 4_455
O7 La3 O8 C24 -9.2(5) no 3_465 3_465 3_465
O8 La3 O7 C24 12.7(7) no 3_465 3_465 3_465
O8 La3 O7 C24 93.5(11) no 3_465 3_465 4_455
O7 La3 O8 C24 9.2(5) no 3_465 4_455 4_455
O8 La3 O7 C24 -93.5(11) no 4_455 3_465 3_465
O8 La3 O7 C24 -12.7(7) no 4_455 3_465 4_455
O7 La3 O8 C24 23.8(9) no 3_465 5_575 5_575
O8 La3 O7 C24 169.8(7) no 5_575 3_465 3_465
O8 La3 O7 C24 -109.5(9) no 5_575 3_465 4_455
O7 La3 O8 C24 93.4(8) no 3_465 6_665 6_665
O8 La3 O7 C24 57.1(7) no 6_665 3_465 3_465
O8 La3 O7 C24 137.8(9) no 6_665 3_465 4_455
O7 La3 O10 O10 -36.1(15) no 3_465 . 6_665
O10 La3 O7 C24 45.9(16) no . 3_465 3_465
O10 La3 O7 C24 126.6(9) no . 3_465 4_455
O7 La3 O10 O10 -161.3(5) no 3_465 2_675 5_575
O10 La3 O7 C24 -103.5(8) no 2_675 3_465 3_465
O10 La3 O7 C24 -22.8(11) no 2_675 3_465 4_455
O7 La3 O10 O10 -88.4(7) no 3_465 3_465 4_455
O10 La3 O7 C24 -22.8(8) no 3_465 3_465 3_465
O10 La3 O7 C24 58.0(8) no 3_465 3_465 4_455
O7 La3 O10 O10 88.4(7) no 3_465 4_455 3_465
O10 La3 O7 C24 -58.0(8) no 4_455 3_465 3_465
O10 La3 O7 C24 22.8(8) no 4_455 3_465 4_455
O7 La3 O10 O10 36.1(15) no 3_465 5_575 2_675
O10 La3 O7 C24 -126.6(9) no 5_575 3_465 3_465
O10 La3 O7 C24 -45.9(16) no 5_575 3_465 4_455
O7 La3 O10 O10 161.3(5) no 3_465 6_665 .
O10 La3 O7 C24 22.8(11) no 6_665 3_465 3_465
O10 La3 O7 C24 103.5(8) no 6_665 3_465 4_455
O7 La3 C24 O7 -0.4(12) no 3_465 . .
O7 La3 C24 O8 159.1(9) no 3_465 . .
O7 La3 C24 C20 -53.2(13) no 3_465 . 6_665
O7 La3 C24 C24 -51.3(11) no 3_465 . 6_665
C24 La3 O7 C24 99.7(8) no . 3_465 3_465
C24 La3 O7 C24 -179.5(8) no . 3_465 4_455
O7 La3 C24 O7 -77.2(12) no 3_465 2_675 2_675
O7 La3 C24 O8 82.3(9) no 3_465 2_675 2_675
O7 La3 C24 C20 -130.0(13) no 3_465 2_675 5_575
O7 La3 C24 C24 -128.2(11) no 3_465 2_675 5_575
C24 La3 O7 C24 -162.8(9) no 2_675 3_465 3_465
C24 La3 O7 C24 -82.0(8) no 2_675 3_465 4_455
O7 La3 C24 O7 0.4(12) no 3_465 5_575 2_675
O7 La3 C24 O8 -159.1(9) no 3_465 5_575 5_575
O7 La3 C24 C20 53.2(13) no 3_465 5_575 2_675
O7 La3 C24 C24 51.3(11) no 3_465 5_575 2_675
C24 La3 O7 C24 179.5(8) no 5_575 3_465 3_465
C24 La3 O7 C24 -99.7(8) no 5_575 3_465 4_455
O7 La3 C24 O7 77.2(12) no 3_465 6_665 .
O7 La3 C24 O8 -82.3(9) no 3_465 6_665 6_665
O7 La3 C24 C20 130.0(13) no 3_465 6_665 .
O7 La3 C24 C24 128.2(11) no 3_465 6_665 .
C24 La3 O7 C24 82.0(8) no 6_665 3_465 3_465
C24 La3 O7 C24 162.8(9) no 6_665 3_465 4_455
O8 La3 O8 C24 22.9(9) no . 2_675 2_675
O8 La3 O8 C24 -114.5(7) no 2_675 . .
O8 La3 O8 C24 -114.5(7) no . 3_465 3_465
O8 La3 O8 C24 22.9(9) no 3_465 . .
O8 La3 O8 C24 59.0(13) no . 4_455 4_455
O8 La3 O8 C24 -59.0(13) no 4_455 . .
O8 La3 O8 C24 129.2(9) no . 5_575 5_575
O8 La3 O8 C24 -129.2(9) no 5_575 . .
O8 La3 O8 C24 -35.9(7) no . 6_665 6_665
O8 La3 O8 C24 35.9(7) no 6_665 . .
O8 La3 O10 O10 -117.3(10) no . . 6_665
O10 La3 O8 C24 124.3(10) no . . .
O8 La3 O10 O10 -12.8(9) no . 2_675 5_575
O10 La3 O8 C24 -172.9(7) no 2_675 . .
O8 La3 O10 O10 148.6(5) no . 3_465 4_455
O10 La3 O8 C24 84.4(9) no 3_465 . .
O8 La3 O10 O10 -66.0(15) no . 4_455 3_465
O10 La3 O8 C24 126.9(10) no 4_455 . .
O8 La3 O10 O10 168.1(8) no . 5_575 2_675
O10 La3 O8 C24 179.6(9) no 5_575 . .
O8 La3 O10 O10 47.6(6) no . 6_665 .
O10 La3 O8 C24 92.1(8) no 6_665 . .
O8 La3 C24 O7 -159(2) no . . .
O8 La3 C24 O8 0.0(8) no . . .
O8 La3 C24 C20 148(2) no . . 6_665
O8 La3 C24 C24 150(2) no . . 6_665
C24 La3 O8 C24 0.0(10) no . . .
O8 La3 C24 O7 41.2(12) no . 2_675 2_675
O8 La3 C24 O8 -159.3(9) no . 2_675 2_675
O8 La3 C24 C20 -11.6(13) no . 2_675 5_575
O8 La3 C24 C24 -9.8(11) no . 2_675 5_575
C24 La3 O8 C24 -105.1(8) no 2_675 . .
O8 La3 C24 O7 -80.7(12) no . 3_465 3_465
O8 La3 C24 O8 78.7(11) no . 3_465 3_465
O8 La3 C24 C20 -133.5(11) no . 3_465 4_455
O8 La3 C24 C24 -131.7(10) no . 3_465 4_455
C24 La3 O8 C24 -3.9(10) no 3_465 . .
O8 La3 C24 O7 12.9(16) no . 4_455 3_465
O8 La3 C24 O8 -146.6(8) no . 4_455 4_455
O8 La3 C24 C20 65.7(15) no . 4_455 3_465
O8 La3 C24 C24 63.9(14) no . 4_455 3_465
C24 La3 O8 C24 -28.2(11) no 4_455 . .
O8 La3 C24 O7 118.6(13) no . 5_575 2_675
O8 La3 C24 O8 -40.8(8) no . 5_575 5_575
O8 La3 C24 C20 171.4(14) no . 5_575 2_675
O8 La3 C24 C24 169.6(12) no . 5_575 2_675
C24 La3 O8 C24 -109.1(9) no 5_575 . .
O8 La3 C24 O7 -68.2(11) no . 6_665 .
O8 La3 C24 O8 132.3(13) no . 6_665 6_665
O8 La3 C24 C20 -15.4(9) no . 6_665 .
O8 La3 C24 C24 -17.2(8) no . 6_665 .
C24 La3 O8 C24 15.9(7) no 6_665 . .
O8 La3 O8 C24 22.9(9) no 2_675 3_465 3_465
O8 La3 O8 C24 -114.5(7) no 3_465 2_675 2_675
O8 La3 O8 C24 129.2(9) no 2_675 4_455 4_455
O8 La3 O8 C24 -129.2(9) no 4_455 2_675 2_675
O8 La3 O8 C24 -35.9(7) no 2_675 5_575 5_575
O8 La3 O8 C24 35.9(7) no 5_575 2_675 2_675
O8 La3 O8 C24 59.0(13) no 2_675 6_665 6_665
O8 La3 O8 C24 -59.0(13) no 6_665 2_675 2_675
O8 La3 O10 O10 148.6(5) no 2_675 . 6_665
O10 La3 O8 C24 84.4(9) no . 2_675 2_675
O8 La3 O10 O10 -117.3(10) no 2_675 2_675 5_575
O10 La3 O8 C24 124.3(10) no 2_675 2_675 2_675
O8 La3 O10 O10 -12.8(9) no 2_675 3_465 4_455
O10 La3 O8 C24 -172.9(7) no 3_465 2_675 2_675
O8 La3 O10 O10 168.1(8) no 2_675 4_455 3_465
O10 La3 O8 C24 179.6(9) no 4_455 2_675 2_675
O8 La3 O10 O10 47.6(6) no 2_675 5_575 2_675
O10 La3 O8 C24 92.1(8) no 5_575 2_675 2_675
O8 La3 O10 O10 -66.0(15) no 2_675 6_665 .
O10 La3 O8 C24 126.9(10) no 6_665 2_675 2_675
O8 La3 C24 O7 -80.7(12) no 2_675 . .
O8 La3 C24 O8 78.7(11) no 2_675 . .
O8 La3 C24 C20 -133.5(11) no 2_675 . 6_665
O8 La3 C24 C24 -131.7(10) no 2_675 . 6_665
C24 La3 O8 C24 -3.9(10) no . 2_675 2_675
O8 La3 C24 O7 -159(2) no 2_675 2_675 2_675
O8 La3 C24 O8 0.0(8) no 2_675 2_675 2_675
O8 La3 C24 C20 148(2) no 2_675 2_675 5_575
O8 La3 C24 C24 150(2) no 2_675 2_675 5_575
C24 La3 O8 C24 -0.0(10) no 2_675 2_675 2_675
O8 La3 C24 O7 41.2(12) no 2_675 3_465 3_465
O8 La3 C24 O8 -159.3(9) no 2_675 3_465 3_465
O8 La3 C24 C20 -11.6(13) no 2_675 3_465 4_455
O8 La3 C24 C24 -9.8(11) no 2_675 3_465 4_455
C24 La3 O8 C24 -105.1(8) no 3_465 2_675 2_675
O8 La3 C24 O7 118.6(13) no 2_675 4_455 3_465
O8 La3 C24 O8 -40.8(8) no 2_675 4_455 4_455
O8 La3 C24 C20 171.4(14) no 2_675 4_455 3_465
O8 La3 C24 C24 169.6(12) no 2_675 4_455 3_465
C24 La3 O8 C24 -109.1(9) no 4_455 2_675 2_675
O8 La3 C24 O7 -68.2(11) no 2_675 5_575 2_675
O8 La3 C24 O8 132.3(13) no 2_675 5_575 5_575
O8 La3 C24 C20 -15.4(9) no 2_675 5_575 2_675
O8 La3 C24 C24 -17.2(8) no 2_675 5_575 2_675
C24 La3 O8 C24 15.9(7) no 5_575 2_675 2_675
O8 La3 C24 O7 12.9(16) no 2_675 6_665 .
O8 La3 C24 O8 -146.6(8) no 2_675 6_665 6_665
O8 La3 C24 C20 65.7(15) no 2_675 6_665 .
O8 La3 C24 C24 63.9(14) no 2_675 6_665 .
C24 La3 O8 C24 -28.2(11) no 6_665 2_675 2_675
O8 La3 O8 C24 -35.9(7) no 3_465 4_455 4_455
O8 La3 O8 C24 35.9(7) no 4_455 3_465 3_465
O8 La3 O8 C24 59.0(13) no 3_465 5_575 5_575
O8 La3 O8 C24 -59.0(13) no 5_575 3_465 3_465
O8 La3 O8 C24 129.2(9) no 3_465 6_665 6_665
O8 La3 O8 C24 -129.2(9) no 6_665 3_465 3_465
O8 La3 O10 O10 -12.8(9) no 3_465 . 6_665
O10 La3 O8 C24 -172.9(7) no . 3_465 3_465
O8 La3 O10 O10 148.6(5) no 3_465 2_675 5_575
O10 La3 O8 C24 84.4(9) no 2_675 3_465 3_465
O8 La3 O10 O10 -117.3(10) no 3_465 3_465 4_455
O10 La3 O8 C24 124.3(10) no 3_465 3_465 3_465
O8 La3 O10 O10 47.6(6) no 3_465 4_455 3_465
O10 La3 O8 C24 92.1(8) no 4_455 3_465 3_465
O8 La3 O10 O10 -66.0(15) no 3_465 5_575 2_675
O10 La3 O8 C24 126.9(10) no 5_575 3_465 3_465
O8 La3 O10 O10 168.1(8) no 3_465 6_665 .
O10 La3 O8 C24 179.6(9) no 6_665 3_465 3_465
O8 La3 C24 O7 41.2(12) no 3_465 . .
O8 La3 C24 O8 -159.3(9) no 3_465 . .
O8 La3 C24 C20 -11.6(13) no 3_465 . 6_665
O8 La3 C24 C24 -9.8(11) no 3_465 . 6_665
C24 La3 O8 C24 -105.1(8) no . 3_465 3_465
O8 La3 C24 O7 -80.7(12) no 3_465 2_675 2_675
O8 La3 C24 O8 78.7(11) no 3_465 2_675 2_675
O8 La3 C24 C20 -133.5(11) no 3_465 2_675 5_575
O8 La3 C24 C24 -131.7(10) no 3_465 2_675 5_575
C24 La3 O8 C24 -3.9(10) no 2_675 3_465 3_465
O8 La3 C24 O7 -159(2) no 3_465 3_465 3_465
O8 La3 C24 O8 -0.0(8) no 3_465 3_465 3_465
O8 La3 C24 C20 148(2) no 3_465 3_465 4_455
O8 La3 C24 C24 150(2) no 3_465 3_465 4_455
C24 La3 O8 C24 -0.0(10) no 3_465 3_465 3_465
O8 La3 C24 O7 -68.2(11) no 3_465 4_455 3_465
O8 La3 C24 O8 132.3(13) no 3_465 4_455 4_455
O8 La3 C24 C20 -15.4(9) no 3_465 4_455 3_465
O8 La3 C24 C24 -17.2(8) no 3_465 4_455 3_465
C24 La3 O8 C24 15.9(7) no 4_455 3_465 3_465
O8 La3 C24 O7 12.9(16) no 3_465 5_575 2_675
O8 La3 C24 O8 -146.6(8) no 3_465 5_575 5_575
O8 La3 C24 C20 65.7(15) no 3_465 5_575 2_675
O8 La3 C24 C24 63.9(14) no 3_465 5_575 2_675
C24 La3 O8 C24 -28.2(11) no 5_575 3_465 3_465
O8 La3 C24 O7 118.6(13) no 3_465 6_665 .
O8 La3 C24 O8 -40.8(8) no 3_465 6_665 6_665
O8 La3 C24 C20 171.4(14) no 3_465 6_665 .
O8 La3 C24 C24 169.6(12) no 3_465 6_665 .
C24 La3 O8 C24 -109.1(9) no 6_665 3_465 3_465
O8 La3 O8 C24 -22.9(9) no 4_455 5_575 5_575
O8 La3 O8 C24 114.5(7) no 5_575 4_455 4_455
O8 La3 O8 C24 114.5(7) no 4_455 6_665 6_665
O8 La3 O8 C24 -22.9(9) no 6_665 4_455 4_455
O8 La3 O10 O10 66.0(15) no 4_455 . 6_665
O10 La3 O8 C24 -126.9(10) no . 4_455 4_455
O8 La3 O10 O10 -168.1(8) no 4_455 2_675 5_575
O10 La3 O8 C24 -179.6(9) no 2_675 4_455 4_455
O8 La3 O10 O10 -47.6(6) no 4_455 3_465 4_455
O10 La3 O8 C24 -92.1(8) no 3_465 4_455 4_455
O8 La3 O10 O10 117.3(10) no 4_455 4_455 3_465
O10 La3 O8 C24 -124.3(10) no 4_455 4_455 4_455
O8 La3 O10 O10 12.8(9) no 4_455 5_575 2_675
O10 La3 O8 C24 172.9(7) no 5_575 4_455 4_455
O8 La3 O10 O10 -148.6(5) no 4_455 6_665 .
O10 La3 O8 C24 -84.4(9) no 6_665 4_455 4_455
O8 La3 C24 O7 -12.9(16) no 4_455 . .
O8 La3 C24 O8 146.6(8) no 4_455 . .
O8 La3 C24 C20 -65.7(15) no 4_455 . 6_665
O8 La3 C24 C24 -63.9(14) no 4_455 . 6_665
C24 La3 O8 C24 28.2(11) no . 4_455 4_455
O8 La3 C24 O7 -118.6(13) no 4_455 2_675 2_675
O8 La3 C24 O8 40.8(8) no 4_455 2_675 2_675
O8 La3 C24 C20 -171.4(14) no 4_455 2_675 5_575
O8 La3 C24 C24 -169.6(12) no 4_455 2_675 5_575
C24 La3 O8 C24 109.1(9) no 2_675 4_455 4_455
O8 La3 C24 O7 68.2(11) no 4_455 3_465 3_465
O8 La3 C24 O8 -132.3(13) no 4_455 3_465 3_465
O8 La3 C24 C20 15.4(9) no 4_455 3_465 4_455
O8 La3 C24 C24 17.2(8) no 4_455 3_465 4_455
C24 La3 O8 C24 -15.9(7) no 3_465 4_455 4_455
O8 La3 C24 O7 159(2) no 4_455 4_455 3_465
O8 La3 C24 O8 -0.0(8) no 4_455 4_455 4_455
O8 La3 C24 C20 -148(2) no 4_455 4_455 3_465
O8 La3 C24 C24 -150(2) no 4_455 4_455 3_465
C24 La3 O8 C24 0.0(10) no 4_455 4_455 4_455
O8 La3 C24 O7 -41.2(12) no 4_455 5_575 2_675
O8 La3 C24 O8 159.3(9) no 4_455 5_575 5_575
O8 La3 C24 C20 11.6(13) no 4_455 5_575 2_675
O8 La3 C24 C24 9.8(11) no 4_455 5_575 2_675
C24 La3 O8 C24 105.1(8) no 5_575 4_455 4_455
O8 La3 C24 O7 80.7(12) no 4_455 6_665 .
O8 La3 C24 O8 -78.7(11) no 4_455 6_665 6_665
O8 La3 C24 C20 133.5(11) no 4_455 6_665 .
O8 La3 C24 C24 131.7(10) no 4_455 6_665 .
C24 La3 O8 C24 3.9(10) no 6_665 4_455 4_455
O8 La3 O8 C24 -22.9(9) no 5_575 6_665 6_665
O8 La3 O8 C24 114.5(7) no 6_665 5_575 5_575
O8 La3 O10 O10 -168.1(8) no 5_575 . 6_665
O10 La3 O8 C24 -179.6(9) no . 5_575 5_575
O8 La3 O10 O10 -47.6(6) no 5_575 2_675 5_575
O10 La3 O8 C24 -92.1(8) no 2_675 5_575 5_575
O8 La3 O10 O10 66.0(15) no 5_575 3_465 4_455
O10 La3 O8 C24 -126.9(10) no 3_465 5_575 5_575
O8 La3 O10 O10 -148.6(5) no 5_575 4_455 3_465
O10 La3 O8 C24 -84.4(9) no 4_455 5_575 5_575
O8 La3 O10 O10 117.3(10) no 5_575 5_575 2_675
O10 La3 O8 C24 -124.3(10) no 5_575 5_575 5_575
O8 La3 O10 O10 12.8(9) no 5_575 6_665 .
O10 La3 O8 C24 172.9(7) no 6_665 5_575 5_575
O8 La3 C24 O7 -118.6(13) no 5_575 . .
O8 La3 C24 O8 40.8(8) no 5_575 . .
O8 La3 C24 C20 -171.4(14) no 5_575 . 6_665
O8 La3 C24 C24 -169.6(12) no 5_575 . 6_665
C24 La3 O8 C24 109.1(9) no . 5_575 5_575
O8 La3 C24 O7 68.2(11) no 5_575 2_675 2_675
O8 La3 C24 O8 -132.3(13) no 5_575 2_675 2_675
O8 La3 C24 C20 15.4(9) no 5_575 2_675 5_575
O8 La3 C24 C24 17.2(8) no 5_575 2_675 5_575
C24 La3 O8 C24 -15.9(7) no 2_675 5_575 5_575
O8 La3 C24 O7 -12.9(16) no 5_575 3_465 3_465
O8 La3 C24 O8 146.6(8) no 5_575 3_465 3_465
O8 La3 C24 C20 -65.7(15) no 5_575 3_465 4_455
O8 La3 C24 C24 -63.9(14) no 5_575 3_465 4_455
C24 La3 O8 C24 28.2(11) no 3_465 5_575 5_575
O8 La3 C24 O7 80.7(12) no 5_575 4_455 3_465
O8 La3 C24 O8 -78.7(11) no 5_575 4_455 4_455
O8 La3 C24 C20 133.5(11) no 5_575 4_455 3_465
O8 La3 C24 C24 131.7(10) no 5_575 4_455 3_465
C24 La3 O8 C24 3.9(10) no 4_455 5_575 5_575
O8 La3 C24 O7 159(2) no 5_575 5_575 2_675
O8 La3 C24 O8 0.0(8) no 5_575 5_575 5_575
O8 La3 C24 C20 -148(2) no 5_575 5_575 2_675
O8 La3 C24 C24 -150(2) no 5_575 5_575 2_675
C24 La3 O8 C24 0.0(10) no 5_575 5_575 5_575
O8 La3 C24 O7 -41.2(12) no 5_575 6_665 .
O8 La3 C24 O8 159.3(9) no 5_575 6_665 6_665
O8 La3 C24 C20 11.6(13) no 5_575 6_665 .
O8 La3 C24 C24 9.8(11) no 5_575 6_665 .
C24 La3 O8 C24 105.1(8) no 6_665 5_575 5_575
O8 La3 O10 O10 -47.6(6) no 6_665 . 6_665
O10 La3 O8 C24 -92.1(8) no . 6_665 6_665
O8 La3 O10 O10 66.0(15) no 6_665 2_675 5_575
O10 La3 O8 C24 -126.9(10) no 2_675 6_665 6_665
O8 La3 O10 O10 -168.1(8) no 6_665 3_465 4_455
O10 La3 O8 C24 -179.6(9) no 3_465 6_665 6_665
O8 La3 O10 O10 12.8(9) no 6_665 4_455 3_465
O10 La3 O8 C24 172.9(7) no 4_455 6_665 6_665
O8 La3 O10 O10 -148.6(5) no 6_665 5_575 2_675
O10 La3 O8 C24 -84.4(9) no 5_575 6_665 6_665
O8 La3 O10 O10 117.3(10) no 6_665 6_665 .
O10 La3 O8 C24 -124.3(10) no 6_665 6_665 6_665
O8 La3 C24 O7 68.2(11) no 6_665 . .
O8 La3 C24 O8 -132.3(13) no 6_665 . .
O8 La3 C24 C20 15.4(9) no 6_665 . 6_665
O8 La3 C24 C24 17.2(8) no 6_665 . 6_665
C24 La3 O8 C24 -15.9(7) no . 6_665 6_665
O8 La3 C24 O7 -12.9(16) no 6_665 2_675 2_675
O8 La3 C24 O8 146.6(8) no 6_665 2_675 2_675
O8 La3 C24 C20 -65.7(15) no 6_665 2_675 5_575
O8 La3 C24 C24 -63.9(14) no 6_665 2_675 5_575
C24 La3 O8 C24 28.2(11) no 2_675 6_665 6_665
O8 La3 C24 O7 -118.6(13) no 6_665 3_465 3_465
O8 La3 C24 O8 40.8(8) no 6_665 3_465 3_465
O8 La3 C24 C20 -171.4(14) no 6_665 3_465 4_455
O8 La3 C24 C24 -169.6(12) no 6_665 3_465 4_455
C24 La3 O8 C24 109.1(9) no 3_465 6_665 6_665
O8 La3 C24 O7 -41.2(12) no 6_665 4_455 3_465
O8 La3 C24 O8 159.3(9) no 6_665 4_455 4_455
O8 La3 C24 C20 11.6(13) no 6_665 4_455 3_465
O8 La3 C24 C24 9.8(11) no 6_665 4_455 3_465
C24 La3 O8 C24 105.1(8) no 4_455 6_665 6_665
O8 La3 C24 O7 80.7(12) no 6_665 5_575 2_675
O8 La3 C24 O8 -78.7(11) no 6_665 5_575 5_575
O8 La3 C24 C20 133.5(11) no 6_665 5_575 2_675
O8 La3 C24 C24 131.7(10) no 6_665 5_575 2_675
C24 La3 O8 C24 3.9(10) no 5_575 6_665 6_665
O8 La3 C24 O7 159(2) no 6_665 6_665 .
O8 La3 C24 O8 -0.0(8) no 6_665 6_665 6_665
O8 La3 C24 C20 -148(2) no 6_665 6_665 .
O8 La3 C24 C24 -150(2) no 6_665 6_665 .
C24 La3 O8 C24 -0.0(10) no 6_665 6_665 6_665
O10 La3 O10 O10 32.6(7) no . 2_675 5_575
O10 La3 O10 O10 117.7(8) no 2_675 . 6_665
O10 La3 O10 O10 117.7(8) no . 3_465 4_455
O10 La3 O10 O10 32.6(7) no 3_465 . 6_665
O10 La3 O10 O10 -63.8(8) no . 4_455 3_465
O10 La3 O10 O10 63.8(8) no 4_455 . 6_665
O10 La3 O10 O10 -139.7(10) no . 5_575 2_675
O10 La3 O10 O10 139.7(10) no 5_575 . 6_665
O10 La3 O10 O10 -0.0(8) no . 6_665 .
O10 La3 O10 O10 0.0(8) no 6_665 . 6_665
O10 La3 C24 O7 155.6(14) no . . .
O10 La3 C24 O8 -44.9(9) no . . .
O10 La3 C24 C20 102.8(14) no . . 6_665
O10 La3 C24 C24 104.6(12) no . . 6_665
C24 La3 O10 O10 -95.6(8) no . . 6_665
O10 La3 C24 O7 87.3(14) no . 2_675 2_675
O10 La3 C24 O8 -113.3(9) no . 2_675 2_675
O10 La3 C24 C20 34.4(16) no . 2_675 5_575
O10 La3 C24 C24 36.3(14) no . 2_675 5_575
C24 La3 O10 O10 178.2(6) no 2_675 . 6_665
O10 La3 C24 O7 -149.7(10) no . 3_465 3_465
O10 La3 C24 O8 9.7(15) no . 3_465 3_465
O10 La3 C24 C20 157.4(10) no . 3_465 4_455
O10 La3 C24 C24 159.3(9) no . 3_465 4_455
C24 La3 O10 O10 -17.2(13) no 3_465 . 6_665
O10 La3 C24 O7 -90(2) no . 4_455 3_465
O10 La3 C24 O8 110.6(15) no . 4_455 4_455
O10 La3 C24 C20 -37(2) no . 4_455 3_465
O10 La3 C24 C24 -39(2) no . 4_455 3_465
C24 La3 O10 O10 4(2) no 4_455 . 6_665
O10 La3 C24 O7 159.8(12) no . 5_575 2_675
O10 La3 C24 O8 0.4(11) no . 5_575 5_575
O10 La3 C24 C20 -147.4(13) no . 5_575 2_675
O10 La3 C24 C24 -149.2(11) no . 5_575 2_675
C24 La3 O10 O10 -168.2(7) no 5_575 . 6_665
O10 La3 C24 O7 -119.5(13) no . 6_665 .
O10 La3 C24 O8 81.1(10) no . 6_665 6_665
O10 La3 C24 C20 -66.7(13) no . 6_665 .
O10 La3 C24 C24 -68.5(11) no . 6_665 .
C24 La3 O10 O10 -73.1(7) no 6_665 . 6_665
O10 La3 O10 O10 32.6(7) no 2_675 3_465 4_455
O10 La3 O10 O10 117.7(8) no 3_465 2_675 5_575
O10 La3 O10 O10 -139.7(10) no 2_675 4_455 3_465
O10 La3 O10 O10 139.7(10) no 4_455 2_675 5_575
O10 La3 O10 O10 0.0(8) no 2_675 5_575 2_675
O10 La3 O10 O10 0.0(8) no 5_575 2_675 5_575
O10 La3 O10 O10 -63.8(8) no 2_675 6_665 .
O10 La3 O10 O10 63.8(8) no 6_665 2_675 5_575
O10 La3 C24 O7 -149.7(10) no 2_675 . .
O10 La3 C24 O8 9.7(15) no 2_675 . .
O10 La3 C24 C20 157.4(10) no 2_675 . 6_665
O10 La3 C24 C24 159.3(9) no 2_675 . 6_665
C24 La3 O10 O10 -17.2(13) no . 2_675 5_575
O10 La3 C24 O7 155.6(14) no 2_675 2_675 2_675
O10 La3 C24 O8 -44.9(9) no 2_675 2_675 2_675
O10 La3 C24 C20 102.8(14) no 2_675 2_675 5_575
O10 La3 C24 C24 104.6(12) no 2_675 2_675 5_575
C24 La3 O10 O10 -95.6(8) no 2_675 2_675 5_575
O10 La3 C24 O7 87.3(14) no 2_675 3_465 3_465
O10 La3 C24 O8 -113.3(9) no 2_675 3_465 3_465
O10 La3 C24 C20 34.4(16) no 2_675 3_465 4_455
O10 La3 C24 C24 36.3(14) no 2_675 3_465 4_455
C24 La3 O10 O10 178.2(6) no 3_465 2_675 5_575
O10 La3 C24 O7 159.8(12) no 2_675 4_455 3_465
O10 La3 C24 O8 0.4(11) no 2_675 4_455 4_455
O10 La3 C24 C20 -147.4(13) no 2_675 4_455 3_465
O10 La3 C24 C24 -149.2(11) no 2_675 4_455 3_465
C24 La3 O10 O10 -168.2(7) no 4_455 2_675 5_575
O10 La3 C24 O7 -119.5(13) no 2_675 5_575 2_675
O10 La3 C24 O8 81.1(10) no 2_675 5_575 5_575
O10 La3 C24 C20 -66.7(13) no 2_675 5_575 2_675
O10 La3 C24 C24 -68.5(11) no 2_675 5_575 2_675
C24 La3 O10 O10 -73.1(7) no 5_575 2_675 5_575
O10 La3 C24 O7 -90(2) no 2_675 6_665 .
O10 La3 C24 O8 110.6(15) no 2_675 6_665 6_665
O10 La3 C24 C20 -37(2) no 2_675 6_665 .
O10 La3 C24 C24 -39(2) no 2_675 6_665 .
C24 La3 O10 O10 4(2) no 6_665 2_675 5_575
O10 La3 O10 O10 -0.0(8) no 3_465 4_455 3_465
O10 La3 O10 O10 0.0(8) no 4_455 3_465 4_455
O10 La3 O10 O10 -63.8(8) no 3_465 5_575 2_675
O10 La3 O10 O10 63.8(8) no 5_575 3_465 4_455
O10 La3 O10 O10 -139.7(10) no 3_465 6_665 .
O10 La3 O10 O10 139.7(10) no 6_665 3_465 4_455
O10 La3 C24 O7 87.3(14) no 3_465 . .
O10 La3 C24 O8 -113.3(9) no 3_465 . .
O10 La3 C24 C20 34.4(16) no 3_465 . 6_665
O10 La3 C24 C24 36.3(14) no 3_465 . 6_665
C24 La3 O10 O10 178.2(6) no . 3_465 4_455
O10 La3 C24 O7 -149.7(10) no 3_465 2_675 2_675
O10 La3 C24 O8 9.7(15) no 3_465 2_675 2_675
O10 La3 C24 C20 157.4(10) no 3_465 2_675 5_575
O10 La3 C24 C24 159.3(9) no 3_465 2_675 5_575
C24 La3 O10 O10 -17.2(13) no 2_675 3_465 4_455
O10 La3 C24 O7 155.6(14) no 3_465 3_465 3_465
O10 La3 C24 O8 -44.9(9) no 3_465 3_465 3_465
O10 La3 C24 C20 102.8(14) no 3_465 3_465 4_455
O10 La3 C24 C24 104.6(12) no 3_465 3_465 4_455
C24 La3 O10 O10 -95.6(8) no 3_465 3_465 4_455
O10 La3 C24 O7 -119.5(13) no 3_465 4_455 3_465
O10 La3 C24 O8 81.1(10) no 3_465 4_455 4_455
O10 La3 C24 C20 -66.7(13) no 3_465 4_455 3_465
O10 La3 C24 C24 -68.5(11) no 3_465 4_455 3_465
C24 La3 O10 O10 -73.1(7) no 4_455 3_465 4_455
O10 La3 C24 O7 -90(2) no 3_465 5_575 2_675
O10 La3 C24 O8 110.6(15) no 3_465 5_575 5_575
O10 La3 C24 C20 -37(2) no 3_465 5_575 2_675
O10 La3 C24 C24 -39(2) no 3_465 5_575 2_675
C24 La3 O10 O10 4(2) no 5_575 3_465 4_455
O10 La3 C24 O7 159.8(12) no 3_465 6_665 .
O10 La3 C24 O8 0.4(11) no 3_465 6_665 6_665
O10 La3 C24 C20 -147.4(13) no 3_465 6_665 .
O10 La3 C24 C24 -149.2(11) no 3_465 6_665 .
C24 La3 O10 O10 -168.2(7) no 6_665 3_465 4_455
O10 La3 O10 O10 -32.6(7) no 4_455 5_575 2_675
O10 La3 O10 O10 -117.7(8) no 5_575 4_455 3_465
O10 La3 O10 O10 -117.7(8) no 4_455 6_665 .
O10 La3 O10 O10 -32.6(7) no 6_665 4_455 3_465
O10 La3 C24 O7 90(2) no 4_455 . .
O10 La3 C24 O8 -110.6(15) no 4_455 . .
O10 La3 C24 C20 37(2) no 4_455 . 6_665
O10 La3 C24 C24 39(2) no 4_455 . 6_665
C24 La3 O10 O10 -4(2) no . 4_455 3_465
O10 La3 C24 O7 -159.8(12) no 4_455 2_675 2_675
O10 La3 C24 O8 -0.4(11) no 4_455 2_675 2_675
O10 La3 C24 C20 147.4(13) no 4_455 2_675 5_575
O10 La3 C24 C24 149.2(11) no 4_455 2_675 5_575
C24 La3 O10 O10 168.2(7) no 2_675 4_455 3_465
O10 La3 C24 O7 119.5(13) no 4_455 3_465 3_465
O10 La3 C24 O8 -81.1(10) no 4_455 3_465 3_465
O10 La3 C24 C20 66.7(13) no 4_455 3_465 4_455
O10 La3 C24 C24 68.5(11) no 4_455 3_465 4_455
C24 La3 O10 O10 73.1(7) no 3_465 4_455 3_465
O10 La3 C24 O7 -155.6(14) no 4_455 4_455 3_465
O10 La3 C24 O8 44.9(9) no 4_455 4_455 4_455
O10 La3 C24 C20 -102.8(14) no 4_455 4_455 3_465
O10 La3 C24 C24 -104.6(12) no 4_455 4_455 3_465
C24 La3 O10 O10 95.6(8) no 4_455 4_455 3_465
O10 La3 C24 O7 -87.3(14) no 4_455 5_575 2_675
O10 La3 C24 O8 113.3(9) no 4_455 5_575 5_575
O10 La3 C24 C20 -34.4(16) no 4_455 5_575 2_675
O10 La3 C24 C24 -36.3(14) no 4_455 5_575 2_675
C24 La3 O10 O10 -178.2(6) no 5_575 4_455 3_465
O10 La3 C24 O7 149.7(10) no 4_455 6_665 .
O10 La3 C24 O8 -9.7(15) no 4_455 6_665 6_665
O10 La3 C24 C20 -157.4(10) no 4_455 6_665 .
O10 La3 C24 C24 -159.3(9) no 4_455 6_665 .
C24 La3 O10 O10 17.2(13) no 6_665 4_455 3_465
O10 La3 O10 O10 -32.6(7) no 5_575 6_665 .
O10 La3 O10 O10 -117.7(8) no 6_665 5_575 2_675
O10 La3 C24 O7 -159.8(12) no 5_575 . .
O10 La3 C24 O8 -0.4(11) no 5_575 . .
O10 La3 C24 C20 147.4(13) no 5_575 . 6_665
O10 La3 C24 C24 149.2(11) no 5_575 . 6_665
C24 La3 O10 O10 168.2(7) no . 5_575 2_675
O10 La3 C24 O7 119.5(13) no 5_575 2_675 2_675
O10 La3 C24 O8 -81.1(10) no 5_575 2_675 2_675
O10 La3 C24 C20 66.7(13) no 5_575 2_675 5_575
O10 La3 C24 C24 68.5(11) no 5_575 2_675 5_575
C24 La3 O10 O10 73.1(7) no 2_675 5_575 2_675
O10 La3 C24 O7 90(2) no 5_575 3_465 3_465
O10 La3 C24 O8 -110.6(15) no 5_575 3_465 3_465
O10 La3 C24 C20 37(2) no 5_575 3_465 4_455
O10 La3 C24 C24 39(2) no 5_575 3_465 4_455
C24 La3 O10 O10 -4(2) no 3_465 5_575 2_675
O10 La3 C24 O7 149.7(10) no 5_575 4_455 3_465
O10 La3 C24 O8 -9.7(15) no 5_575 4_455 4_455
O10 La3 C24 C20 -157.4(10) no 5_575 4_455 3_465
O10 La3 C24 C24 -159.3(9) no 5_575 4_455 3_465
C24 La3 O10 O10 17.2(13) no 4_455 5_575 2_675
O10 La3 C24 O7 -155.6(14) no 5_575 5_575 2_675
O10 La3 C24 O8 44.9(9) no 5_575 5_575 5_575
O10 La3 C24 C20 -102.8(14) no 5_575 5_575 2_675
O10 La3 C24 C24 -104.6(12) no 5_575 5_575 2_675
C24 La3 O10 O10 95.6(8) no 5_575 5_575 2_675
O10 La3 C24 O7 -87.3(14) no 5_575 6_665 .
O10 La3 C24 O8 113.3(9) no 5_575 6_665 6_665
O10 La3 C24 C20 -34.4(16) no 5_575 6_665 .
O10 La3 C24 C24 -36.3(14) no 5_575 6_665 .
C24 La3 O10 O10 -178.2(6) no 6_665 5_575 2_675
O10 La3 C24 O7 119.5(13) no 6_665 . .
O10 La3 C24 O8 -81.1(10) no 6_665 . .
O10 La3 C24 C20 66.7(13) no 6_665 . 6_665
O10 La3 C24 C24 68.5(11) no 6_665 . 6_665
C24 La3 O10 O10 73.1(7) no . 6_665 .
O10 La3 C24 O7 90(2) no 6_665 2_675 2_675
O10 La3 C24 O8 -110.6(15) no 6_665 2_675 2_675
O10 La3 C24 C20 37(2) no 6_665 2_675 5_575
O10 La3 C24 C24 39(2) no 6_665 2_675 5_575
C24 La3 O10 O10 -4(2) no 2_675 6_665 .
O10 La3 C24 O7 -159.8(12) no 6_665 3_465 3_465
O10 La3 C24 O8 -0.4(11) no 6_665 3_465 3_465
O10 La3 C24 C20 147.4(13) no 6_665 3_465 4_455
O10 La3 C24 C24 149.2(11) no 6_665 3_465 4_455
C24 La3 O10 O10 168.2(7) no 3_465 6_665 .
O10 La3 C24 O7 -87.3(14) no 6_665 4_455 3_465
O10 La3 C24 O8 113.3(9) no 6_665 4_455 4_455
O10 La3 C24 C20 -34.4(16) no 6_665 4_455 3_465
O10 La3 C24 C24 -36.3(14) no 6_665 4_455 3_465
C24 La3 O10 O10 -178.2(6) no 4_455 6_665 .
O10 La3 C24 O7 149.7(10) no 6_665 5_575 2_675
O10 La3 C24 O8 -9.7(15) no 6_665 5_575 5_575
O10 La3 C24 C20 -157.4(10) no 6_665 5_575 2_675
O10 La3 C24 C24 -159.3(9) no 6_665 5_575 2_675
C24 La3 O10 O10 17.2(13) no 5_575 6_665 .
O10 La3 C24 O7 -155.6(14) no 6_665 6_665 .
O10 La3 C24 O8 44.9(9) no 6_665 6_665 6_665
O10 La3 C24 C20 -102.8(14) no 6_665 6_665 .
O10 La3 C24 C24 -104.6(12) no 6_665 6_665 .
C24 La3 O10 O10 95.6(8) no 6_665 6_665 .
C24 La3 C24 O7 17.2(13) no . 2_675 2_675
C24 La3 C24 O8 176.7(9) no . 2_675 2_675
C24 La3 C24 C20 -35.6(14) no . 2_675 5_575
C24 La3 C24 C24 -33.8(12) no . 2_675 5_575
C24 La3 C24 O7 -82.4(12) no 2_675 . .
C24 La3 C24 O8 77.1(10) no 2_675 . .
C24 La3 C24 C20 -135.2(13) no 2_675 . 6_665
C24 La3 C24 C24 -133.4(11) no 2_675 . 6_665
C24 La3 C24 O7 -82.4(12) no . 3_465 3_465
C24 La3 C24 O8 77.1(10) no . 3_465 3_465
C24 La3 C24 C20 -135.2(13) no . 3_465 4_455
C24 La3 C24 C24 -133.4(11) no . 3_465 4_455
C24 La3 C24 O7 17.2(13) no 3_465 . .
C24 La3 C24 O8 176.7(9) no 3_465 . .
C24 La3 C24 C20 -35.6(14) no 3_465 . 6_665
C24 La3 C24 C24 -33.8(12) no 3_465 . 6_665
C24 La3 C24 O7 0.5(14) no . 4_455 3_465
C24 La3 C24 O8 -159.0(9) no . 4_455 4_455
C24 La3 C24 C20 53.3(14) no . 4_455 3_465
C24 La3 C24 C24 51.5(12) no . 4_455 3_465
C24 La3 C24 O7 -0.5(14) no 4_455 . .
C24 La3 C24 O8 159.0(9) no 4_455 . .
C24 La3 C24 C20 -53.3(14) no 4_455 . 6_665
C24 La3 C24 C24 -51.5(12) no 4_455 . 6_665
C24 La3 C24 O7 94.9(13) no . 5_575 2_675
C24 La3 C24 O8 -64.5(9) no . 5_575 5_575
C24 La3 C24 C20 147.8(14) no . 5_575 2_675
C24 La3 C24 C24 145.9(12) no . 5_575 2_675
C24 La3 C24 O7 -94.9(13) no 5_575 . .
C24 La3 C24 O8 64.5(9) no 5_575 . .
C24 La3 C24 C20 -147.8(14) no 5_575 . 6_665
C24 La3 C24 C24 -145.9(12) no 5_575 . 6_665
C24 La3 C24 O7 -51.0(14) no . 6_665 .
C24 La3 C24 O8 150(2) no . 6_665 6_665
C24 La3 C24 C20 1.8(12) no . 6_665 .
C24 La3 C24 C24 -0.0(11) no . 6_665 .
C24 La3 C24 O7 51.0(14) no 6_665 . .
C24 La3 C24 O8 -150(2) no 6_665 . .
C24 La3 C24 C20 -1.8(12) no 6_665 . 6_665
C24 La3 C24 C24 -0.0(11) no 6_665 . 6_665
C24 La3 C24 O7 17.2(13) no 2_675 3_465 3_465
C24 La3 C24 O8 176.7(9) no 2_675 3_465 3_465
C24 La3 C24 C20 -35.6(14) no 2_675 3_465 4_455
C24 La3 C24 C24 -33.8(12) no 2_675 3_465 4_455
C24 La3 C24 O7 -82.4(12) no 3_465 2_675 2_675
C24 La3 C24 O8 77.1(10) no 3_465 2_675 2_675
C24 La3 C24 C20 -135.2(13) no 3_465 2_675 5_575
C24 La3 C24 C24 -133.4(11) no 3_465 2_675 5_575
C24 La3 C24 O7 94.9(13) no 2_675 4_455 3_465
C24 La3 C24 O8 -64.5(9) no 2_675 4_455 4_455
C24 La3 C24 C20 147.8(14) no 2_675 4_455 3_465
C24 La3 C24 C24 145.9(12) no 2_675 4_455 3_465
C24 La3 C24 O7 -94.9(13) no 4_455 2_675 2_675
C24 La3 C24 O8 64.5(9) no 4_455 2_675 2_675
C24 La3 C24 C20 -147.8(14) no 4_455 2_675 5_575
C24 La3 C24 C24 -145.9(12) no 4_455 2_675 5_575
C24 La3 C24 O7 -51.0(14) no 2_675 5_575 2_675
C24 La3 C24 O8 150(2) no 2_675 5_575 5_575
C24 La3 C24 C20 1.8(12) no 2_675 5_575 2_675
C24 La3 C24 C24 0.0(11) no 2_675 5_575 2_675
C24 La3 C24 O7 51.0(14) no 5_575 2_675 2_675
C24 La3 C24 O8 -150(2) no 5_575 2_675 2_675
C24 La3 C24 C20 -1.8(12) no 5_575 2_675 5_575
C24 La3 C24 C24 0.0(11) no 5_575 2_675 5_575
C24 La3 C24 O7 0.5(14) no 2_675 6_665 .
C24 La3 C24 O8 -159.0(9) no 2_675 6_665 6_665
C24 La3 C24 C20 53.3(14) no 2_675 6_665 .
C24 La3 C24 C24 51.5(12) no 2_675 6_665 .
C24 La3 C24 O7 -0.5(14) no 6_665 2_675 2_675
C24 La3 C24 O8 159.0(9) no 6_665 2_675 2_675
C24 La3 C24 C20 -53.3(14) no 6_665 2_675 5_575
C24 La3 C24 C24 -51.5(12) no 6_665 2_675 5_575
C24 La3 C24 O7 -51.0(14) no 3_465 4_455 3_465
C24 La3 C24 O8 150(2) no 3_465 4_455 4_455
C24 La3 C24 C20 1.8(12) no 3_465 4_455 3_465
C24 La3 C24 C24 0.0(11) no 3_465 4_455 3_465
C24 La3 C24 O7 51.0(14) no 4_455 3_465 3_465
C24 La3 C24 O8 -150(2) no 4_455 3_465 3_465
C24 La3 C24 C20 -1.8(12) no 4_455 3_465 4_455
C24 La3 C24 C24 0.0(11) no 4_455 3_465 4_455
C24 La3 C24 O7 0.5(14) no 3_465 5_575 2_675
C24 La3 C24 O8 -159.0(9) no 3_465 5_575 5_575
C24 La3 C24 C20 53.3(14) no 3_465 5_575 2_675
C24 La3 C24 C24 51.5(12) no 3_465 5_575 2_675
C24 La3 C24 O7 -0.5(14) no 5_575 3_465 3_465
C24 La3 C24 O8 159.0(9) no 5_575 3_465 3_465
C24 La3 C24 C20 -53.3(14) no 5_575 3_465 4_455
C24 La3 C24 C24 -51.5(12) no 5_575 3_465 4_455
C24 La3 C24 O7 94.9(13) no 3_465 6_665 .
C24 La3 C24 O8 -64.5(9) no 3_465 6_665 6_665
C24 La3 C24 C20 147.8(14) no 3_465 6_665 .
C24 La3 C24 C24 145.9(12) no 3_465 6_665 .
C24 La3 C24 O7 -94.9(13) no 6_665 3_465 3_465
C24 La3 C24 O8 64.5(9) no 6_665 3_465 3_465
C24 La3 C24 C20 -147.8(14) no 6_665 3_465 4_455
C24 La3 C24 C24 -145.9(12) no 6_665 3_465 4_455
C24 La3 C24 O7 -17.2(13) no 4_455 5_575 2_675
C24 La3 C24 O8 -176.7(9) no 4_455 5_575 5_575
C24 La3 C24 C20 35.6(14) no 4_455 5_575 2_675
C24 La3 C24 C24 33.8(12) no 4_455 5_575 2_675
C24 La3 C24 O7 82.4(12) no 5_575 4_455 3_465
C24 La3 C24 O8 -77.1(10) no 5_575 4_455 4_455
C24 La3 C24 C20 135.2(13) no 5_575 4_455 3_465
C24 La3 C24 C24 133.4(11) no 5_575 4_455 3_465
C24 La3 C24 O7 82.4(12) no 4_455 6_665 .
C24 La3 C24 O8 -77.1(10) no 4_455 6_665 6_665
C24 La3 C24 C20 135.2(13) no 4_455 6_665 .
C24 La3 C24 C24 133.4(11) no 4_455 6_665 .
C24 La3 C24 O7 -17.2(13) no 6_665 4_455 3_465
C24 La3 C24 O8 -176.7(9) no 6_665 4_455 4_455
C24 La3 C24 C20 35.6(14) no 6_665 4_455 3_465
C24 La3 C24 C24 33.8(12) no 6_665 4_455 3_465
C24 La3 C24 O7 -17.2(13) no 5_575 6_665 .
C24 La3 C24 O8 -176.7(9) no 5_575 6_665 6_665
C24 La3 C24 C20 35.6(14) no 5_575 6_665 .
C24 La3 C24 C24 33.8(12) no 5_575 6_665 .
C24 La3 C24 O7 82.4(12) no 6_665 5_575 2_675
C24 La3 C24 O8 -77.1(10) no 6_665 5_575 5_575
C24 La3 C24 C20 135.2(13) no 6_665 5_575 2_675
C24 La3 C24 C24 133.4(11) no 6_665 5_575 2_675
O2 La4 O2 La1 37.2(3) no . 2_675 .
O2 La4 O2 O2 -44.1(10) no . 2_675 5_575
O2 La4 O2 C11 -86.3(13) no . 2_675 2_675
O2 La4 O2 La1 -37.2(3) no 2_675 . .
O2 La4 O2 O2 -118.5(12) no 2_675 . 6_665
O2 La4 O2 C11 -160.7(15) no 2_675 . .
O2 La4 O2 La1 -37.2(3) no . 3_465 .
O2 La4 O2 O2 -118.5(12) no . 3_465 4_455
O2 La4 O2 C11 -160.7(15) no . 3_465 3_465
O2 La4 O2 La1 37.2(3) no 3_465 . .
O2 La4 O2 O2 -44.1(10) no 3_465 . 6_665
O2 La4 O2 C11 -86.3(13) no 3_465 . .
O2 La4 O2 La1 -23.8(3) no . 4_455 .
O2 La4 O2 O2 57.4(11) no . 4_455 3_465
O2 La4 O2 C11 99.7(14) no . 4_455 3_465
O2 La4 O2 La1 23.8(3) no 4_455 . .
O2 La4 O2 O2 -57.4(11) no 4_455 . 6_665
O2 La4 O2 C11 -99.7(14) no 4_455 . .
O2 La4 O2 La1 49.2(3) no . 5_575 .
O2 La4 O2 O2 130.5(12) no . 5_575 2_675
O2 La4 O2 C11 172.7(15) no . 5_575 2_675
O2 La4 O2 La1 -49.2(3) no 5_575 . .
O2 La4 O2 O2 -130.5(12) no 5_575 . 6_665
O2 La4 O2 C11 -172.7(15) no 5_575 . .
O11 La4 O2 La1 -125.8(4) no . . .
O11 La4 O2 O2 152.9(12) no . . 6_665
O11 La4 O2 C11 110.7(15) no . . .
O11 La4 O2 La1 -15.6(5) no 2_675 . .
O11 La4 O2 O2 -96.9(11) no 2_675 . 6_665
O11 La4 O2 C11 -139.1(13) no 2_675 . .
O11 La4 O2 La1 106.5(4) no 3_465 . .
O11 La4 O2 O2 25.2(11) no 3_465 . 6_665
O11 La4 O2 C11 -17.0(14) no 3_465 . .
O2 La4 O12 O13 72.5(14) no . . 2_675
O2 La4 O12 O13 -87.3(14) no . . 4_455
O12 La4 O2 La1 171.2(4) no . . .
O12 La4 O2 O2 89.9(11) no . . 6_665
O12 La4 O2 C11 47.7(14) no . . .
O2 La4 O12 O13 133.2(11) no . 2_675 3_465
O2 La4 O12 O13 -26.6(18) no . 2_675 6_665
O12 La4 O2 La1 -106.8(7) no 2_675 . .
O12 La4 O2 O2 171.9(11) no 2_675 . 6_665
O12 La4 O2 C11 129.7(14) no 2_675 . .
O2 La4 O12 O13 23(2) no . 3_465 .
O2 La4 O12 O13 -136.7(9) no . 3_465 5_575
O12 La4 O2 La1 92.0(10) no 3_465 . .
O12 La4 O2 O2 10.7(17) no 3_465 . 6_665
O12 La4 O2 C11 -32(2) no 3_465 . .
O2 La4 O13 O12 -164.3(14) no . . 3_465
O13 La4 O2 La1 102.5(12) no . . .
O13 La4 O2 O2 21.2(17) no . . 6_665
O13 La4 O2 C11 -21.0(19) no . . .
O2 La4 O13 O12 -106(2) no . 2_675 .
O13 La4 O2 La1 -166.7(14) no 2_675 . .
O13 La4 O2 O2 112.1(17) no 2_675 . 6_665
O13 La4 O2 C11 69.8(19) no 2_675 . .
O2 La4 O13 O12 -68(2) no . 3_465 2_675
O13 La4 O2 La1 -78.7(19) no 3_465 . .
O13 La4 O2 O2 -160(2) no 3_465 . 6_665
O13 La4 O2 C11 158(2) no 3_465 . .
O2 La4 O13 O12 92.2(19) no . 4_455 .
O13 La4 O2 La1 148.1(13) no 4_455 . .
O13 La4 O2 O2 66.8(17) no 4_455 . 6_665
O13 La4 O2 C11 24.6(19) no 4_455 . .
O2 La4 O13 O12 80(3) no . 5_575 3_465
O13 La4 O2 La1 50(3) no 5_575 . .
O13 La4 O2 O2 -31(3) no 5_575 . 6_665
O13 La4 O2 C11 -73(3) no 5_575 . .
O2 La4 O13 O12 158.7(16) no . 6_665 2_675
O13 La4 O2 La1 -117.5(11) no 6_665 . .
O13 La4 O2 O2 161.2(15) no 6_665 . 6_665
O13 La4 O2 C11 119.0(17) no 6_665 . .
O2 La4 O2 La1 37.2(3) no 2_675 3_465 .
O2 La4 O2 O2 -44.1(10) no 2_675 3_465 4_455
O2 La4 O2 C11 -86.3(13) no 2_675 3_465 3_465
O2 La4 O2 La1 -37.2(3) no 3_465 2_675 .
O2 La4 O2 O2 -118.5(12) no 3_465 2_675 5_575
O2 La4 O2 C11 -160.7(15) no 3_465 2_675 2_675
O2 La4 O2 La1 49.2(3) no 2_675 4_455 .
O2 La4 O2 O2 130.5(12) no 2_675 4_455 3_465
O2 La4 O2 C11 172.7(15) no 2_675 4_455 3_465
O2 La4 O2 La1 -49.2(3) no 4_455 2_675 .
O2 La4 O2 O2 -130.5(12) no 4_455 2_675 5_575
O2 La4 O2 C11 -172.7(15) no 4_455 2_675 2_675
O2 La4 O2 La1 -23.8(3) no 2_675 6_665 .
O2 La4 O2 O2 57.4(11) no 2_675 6_665 .
O2 La4 O2 C11 99.7(14) no 2_675 6_665 .
O2 La4 O2 La1 23.8(3) no 6_665 2_675 .
O2 La4 O2 O2 -57.4(11) no 6_665 2_675 5_575
O2 La4 O2 C11 -99.7(14) no 6_665 2_675 2_675
O11 La4 O2 La1 106.5(4) no . 2_675 .
O11 La4 O2 O2 25.2(11) no . 2_675 5_575
O11 La4 O2 C11 -17.0(14) no . 2_675 2_675
O11 La4 O2 La1 -125.8(4) no 2_675 2_675 .
O11 La4 O2 O2 152.9(12) no 2_675 2_675 5_575
O11 La4 O2 C11 110.7(15) no 2_675 2_675 2_675
O11 La4 O2 La1 -15.6(5) no 3_465 2_675 .
O11 La4 O2 O2 -96.9(11) no 3_465 2_675 5_575
O11 La4 O2 C11 -139.1(13) no 3_465 2_675 2_675
O2 La4 O12 O13 23(2) no 2_675 . 2_675
O2 La4 O12 O13 -136.7(9) no 2_675 . 4_455
O12 La4 O2 La1 92.0(10) no . 2_675 .
O12 La4 O2 O2 10.7(17) no . 2_675 5_575
O12 La4 O2 C11 -32(2) no . 2_675 2_675
O2 La4 O12 O13 72.5(14) no 2_675 2_675 3_465
O2 La4 O12 O13 -87.3(14) no 2_675 2_675 6_665
O12 La4 O2 La1 171.2(4) no 2_675 2_675 .
O12 La4 O2 O2 89.9(11) no 2_675 2_675 5_575
O12 La4 O2 C11 47.7(14) no 2_675 2_675 2_675
O2 La4 O12 O13 133.2(11) no 2_675 3_465 .
O2 La4 O12 O13 -26.6(18) no 2_675 3_465 5_575
O12 La4 O2 La1 -106.8(7) no 3_465 2_675 .
O12 La4 O2 O2 171.9(11) no 3_465 2_675 5_575
O12 La4 O2 C11 129.7(14) no 3_465 2_675 2_675
O2 La4 O13 O12 -68(2) no 2_675 . 3_465
O13 La4 O2 La1 -78.7(19) no . 2_675 .
O13 La4 O2 O2 -160(2) no . 2_675 5_575
O13 La4 O2 C11 158(2) no . 2_675 2_675
O2 La4 O13 O12 -164.3(14) no 2_675 2_675 .
O13 La4 O2 La1 102.5(12) no 2_675 2_675 .
O13 La4 O2 O2 21.2(17) no 2_675 2_675 5_575
O13 La4 O2 C11 -21.0(19) no 2_675 2_675 2_675
O2 La4 O13 O12 -106(2) no 2_675 3_465 2_675
O13 La4 O2 La1 -166.7(14) no 3_465 2_675 .
O13 La4 O2 O2 112.1(17) no 3_465 2_675 5_575
O13 La4 O2 C11 69.8(19) no 3_465 2_675 2_675
O2 La4 O13 O12 80(3) no 2_675 4_455 .
O13 La4 O2 La1 50(3) no 4_455 2_675 .
O13 La4 O2 O2 -31(3) no 4_455 2_675 5_575
O13 La4 O2 C11 -73(3) no 4_455 2_675 2_675
O2 La4 O13 O12 158.7(16) no 2_675 5_575 3_465
O13 La4 O2 La1 -117.5(11) no 5_575 2_675 .
O13 La4 O2 O2 161.2(15) no 5_575 2_675 5_575
O13 La4 O2 C11 119.0(17) no 5_575 2_675 2_675
O2 La4 O13 O12 92.2(19) no 2_675 6_665 2_675
O13 La4 O2 La1 148.1(13) no 6_665 2_675 .
O13 La4 O2 O2 66.8(17) no 6_665 2_675 5_575
O13 La4 O2 C11 24.6(19) no 6_665 2_675 2_675
O2 La4 O2 La1 -23.8(3) no 3_465 5_575 .
O2 La4 O2 O2 57.4(11) no 3_465 5_575 2_675
O2 La4 O2 C11 99.7(14) no 3_465 5_575 2_675
O2 La4 O2 La1 23.8(3) no 5_575 3_465 .
O2 La4 O2 O2 -57.4(11) no 5_575 3_465 4_455
O2 La4 O2 C11 -99.7(14) no 5_575 3_465 3_465
O2 La4 O2 La1 49.2(3) no 3_465 6_665 .
O2 La4 O2 O2 130.5(12) no 3_465 6_665 .
O2 La4 O2 C11 172.7(15) no 3_465 6_665 .
O2 La4 O2 La1 -49.2(3) no 6_665 3_465 .
O2 La4 O2 O2 -130.5(12) no 6_665 3_465 4_455
O2 La4 O2 C11 -172.7(15) no 6_665 3_465 3_465
O11 La4 O2 La1 -15.6(5) no . 3_465 .
O11 La4 O2 O2 -96.9(11) no . 3_465 4_455
O11 La4 O2 C11 -139.1(13) no . 3_465 3_465
O11 La4 O2 La1 106.5(4) no 2_675 3_465 .
O11 La4 O2 O2 25.2(11) no 2_675 3_465 4_455
O11 La4 O2 C11 -17.0(14) no 2_675 3_465 3_465
O11 La4 O2 La1 -125.8(4) no 3_465 3_465 .
O11 La4 O2 O2 152.9(12) no 3_465 3_465 4_455
O11 La4 O2 C11 110.7(15) no 3_465 3_465 3_465
O2 La4 O12 O13 133.2(11) no 3_465 . 2_675
O2 La4 O12 O13 -26.6(18) no 3_465 . 4_455
O12 La4 O2 La1 -106.8(7) no . 3_465 .
O12 La4 O2 O2 171.9(11) no . 3_465 4_455
O12 La4 O2 C11 129.7(14) no . 3_465 3_465
O2 La4 O12 O13 23(2) no 3_465 2_675 3_465
O2 La4 O12 O13 -136.7(9) no 3_465 2_675 6_665
O12 La4 O2 La1 92.0(10) no 2_675 3_465 .
O12 La4 O2 O2 10.7(17) no 2_675 3_465 4_455
O12 La4 O2 C11 -32(2) no 2_675 3_465 3_465
O2 La4 O12 O13 72.5(14) no 3_465 3_465 .
O2 La4 O12 O13 -87.3(14) no 3_465 3_465 5_575
O12 La4 O2 La1 171.2(4) no 3_465 3_465 .
O12 La4 O2 O2 89.9(11) no 3_465 3_465 4_455
O12 La4 O2 C11 47.7(14) no 3_465 3_465 3_465
O2 La4 O13 O12 -106(2) no 3_465 . 3_465
O13 La4 O2 La1 -166.7(14) no . 3_465 .
O13 La4 O2 O2 112.1(17) no . 3_465 4_455
O13 La4 O2 C11 69.8(19) no . 3_465 3_465
O2 La4 O13 O12 -68(2) no 3_465 2_675 .
O13 La4 O2 La1 -78.7(19) no 2_675 3_465 .
O13 La4 O2 O2 -160(2) no 2_675 3_465 4_455
O13 La4 O2 C11 158(2) no 2_675 3_465 3_465
O2 La4 O13 O12 -164.3(14) no 3_465 3_465 2_675
O13 La4 O2 La1 102.5(12) no 3_465 3_465 .
O13 La4 O2 O2 21.2(17) no 3_465 3_465 4_455
O13 La4 O2 C11 -21.0(19) no 3_465 3_465 3_465
O2 La4 O13 O12 158.7(16) no 3_465 4_455 .
O13 La4 O2 La1 -117.5(11) no 4_455 3_465 .
O13 La4 O2 O2 161.2(15) no 4_455 3_465 4_455
O13 La4 O2 C11 119.0(17) no 4_455 3_465 3_465
O2 La4 O13 O12 92.2(19) no 3_465 5_575 3_465
O13 La4 O2 La1 148.1(13) no 5_575 3_465 .
O13 La4 O2 O2 66.8(17) no 5_575 3_465 4_455
O13 La4 O2 C11 24.6(19) no 5_575 3_465 3_465
O2 La4 O13 O12 80(3) no 3_465 6_665 2_675
O13 La4 O2 La1 50(3) no 6_665 3_465 .
O13 La4 O2 O2 -31(3) no 6_665 3_465 4_455
O13 La4 O2 C11 -73(3) no 6_665 3_465 3_465
O2 La4 O2 La1 -37.2(3) no 4_455 5_575 .
O2 La4 O2 O2 44.1(10) no 4_455 5_575 2_675
O2 La4 O2 C11 86.3(13) no 4_455 5_575 2_675
O2 La4 O2 La1 37.2(3) no 5_575 4_455 .
O2 La4 O2 O2 118.5(12) no 5_575 4_455 3_465
O2 La4 O2 C11 160.7(15) no 5_575 4_455 3_465
O2 La4 O2 La1 37.2(3) no 4_455 6_665 .
O2 La4 O2 O2 118.5(12) no 4_455 6_665 .
O2 La4 O2 C11 160.7(15) no 4_455 6_665 .
O2 La4 O2 La1 -37.2(3) no 6_665 4_455 .
O2 La4 O2 O2 44.1(10) no 6_665 4_455 3_465
O2 La4 O2 C11 86.3(13) no 6_665 4_455 3_465
O11 La4 O2 La1 15.6(5) no . 4_455 .
O11 La4 O2 O2 96.9(11) no . 4_455 3_465
O11 La4 O2 C11 139.1(13) no . 4_455 3_465
O11 La4 O2 La1 125.8(4) no 2_675 4_455 .
O11 La4 O2 O2 -152.9(12) no 2_675 4_455 3_465
O11 La4 O2 C11 -110.7(15) no 2_675 4_455 3_465
O11 La4 O2 La1 -106.5(4) no 3_465 4_455 .
O11 La4 O2 O2 -25.2(11) no 3_465 4_455 3_465
O11 La4 O2 C11 17.0(13) no 3_465 4_455 3_465
O2 La4 O12 O13 136.7(9) no 4_455 . 2_675
O2 La4 O12 O13 -23(2) no 4_455 . 4_455
O12 La4 O2 La1 -92.0(10) no . 4_455 .
O12 La4 O2 O2 -10.7(17) no . 4_455 3_465
O12 La4 O2 C11 32(2) no . 4_455 3_465
O2 La4 O12 O13 26.6(18) no 4_455 2_675 3_465
O2 La4 O12 O13 -133.2(11) no 4_455 2_675 6_665
O12 La4 O2 La1 106.8(7) no 2_675 4_455 .
O12 La4 O2 O2 -171.9(11) no 2_675 4_455 3_465
O12 La4 O2 C11 -129.7(14) no 2_675 4_455 3_465
O2 La4 O12 O13 87.3(14) no 4_455 3_465 .
O2 La4 O12 O13 -72.5(14) no 4_455 3_465 5_575
O12 La4 O2 La1 -171.2(4) no 3_465 4_455 .
O12 La4 O2 O2 -89.9(11) no 3_465 4_455 3_465
O12 La4 O2 C11 -47.7(14) no 3_465 4_455 3_465
O2 La4 O13 O12 -92.2(19) no 4_455 . 3_465
O13 La4 O2 La1 -148.1(13) no . 4_455 .
O13 La4 O2 O2 -66.8(17) no . 4_455 3_465
O13 La4 O2 C11 -24.6(19) no . 4_455 3_465
O2 La4 O13 O12 -80(3) no 4_455 2_675 .
O13 La4 O2 La1 -50(3) no 2_675 4_455 .
O13 La4 O2 O2 31(3) no 2_675 4_455 3_465
O13 La4 O2 C11 73(3) no 2_675 4_455 3_465
O2 La4 O13 O12 -158.7(16) no 4_455 3_465 2_675
O13 La4 O2 La1 117.5(11) no 3_465 4_455 .
O13 La4 O2 O2 -161.2(15) no 3_465 4_455 3_465
O13 La4 O2 C11 -119.0(17) no 3_465 4_455 3_465
O2 La4 O13 O12 164.3(14) no 4_455 4_455 .
O13 La4 O2 La1 -102.5(12) no 4_455 4_455 .
O13 La4 O2 O2 -21.2(17) no 4_455 4_455 3_465
O13 La4 O2 C11 21.0(19) no 4_455 4_455 3_465
O2 La4 O13 O12 106(2) no 4_455 5_575 3_465
O13 La4 O2 La1 166.7(14) no 5_575 4_455 .
O13 La4 O2 O2 -112.1(17) no 5_575 4_455 3_465
O13 La4 O2 C11 -69.8(19) no 5_575 4_455 3_465
O2 La4 O13 O12 68(2) no 4_455 6_665 2_675
O13 La4 O2 La1 78.7(19) no 6_665 4_455 .
O13 La4 O2 O2 160(2) no 6_665 4_455 3_465
O13 La4 O2 C11 -158(2) no 6_665 4_455 3_465
O2 La4 O2 La1 -37.2(3) no 5_575 6_665 .
O2 La4 O2 O2 44.1(10) no 5_575 6_665 .
O2 La4 O2 C11 86.3(13) no 5_575 6_665 .
O2 La4 O2 La1 37.2(3) no 6_665 5_575 .
O2 La4 O2 O2 118.5(12) no 6_665 5_575 2_675
O2 La4 O2 C11 160.7(15) no 6_665 5_575 2_675
O11 La4 O2 La1 125.8(4) no . 5_575 .
O11 La4 O2 O2 -152.9(12) no . 5_575 2_675
O11 La4 O2 C11 -110.7(15) no . 5_575 2_675
O11 La4 O2 La1 -106.5(4) no 2_675 5_575 .
O11 La4 O2 O2 -25.2(11) no 2_675 5_575 2_675
O11 La4 O2 C11 17.0(13) no 2_675 5_575 2_675
O11 La4 O2 La1 15.6(5) no 3_465 5_575 .
O11 La4 O2 O2 96.9(11) no 3_465 5_575 2_675
O11 La4 O2 C11 139.1(13) no 3_465 5_575 2_675
O2 La4 O12 O13 26.6(18) no 5_575 . 2_675
O2 La4 O12 O13 -133.2(11) no 5_575 . 4_455
O12 La4 O2 La1 106.8(7) no . 5_575 .
O12 La4 O2 O2 -171.9(11) no . 5_575 2_675
O12 La4 O2 C11 -129.7(14) no . 5_575 2_675
O2 La4 O12 O13 87.3(14) no 5_575 2_675 3_465
O2 La4 O12 O13 -72.5(14) no 5_575 2_675 6_665
O12 La4 O2 La1 -171.2(4) no 2_675 5_575 .
O12 La4 O2 O2 -89.9(11) no 2_675 5_575 2_675
O12 La4 O2 C11 -47.7(14) no 2_675 5_575 2_675
O2 La4 O12 O13 136.7(9) no 5_575 3_465 .
O2 La4 O12 O13 -23(2) no 5_575 3_465 5_575
O12 La4 O2 La1 -92.0(10) no 3_465 5_575 .
O12 La4 O2 O2 -10.7(17) no 3_465 5_575 2_675
O12 La4 O2 C11 32(2) no 3_465 5_575 2_675
O2 La4 O13 O12 -80(3) no 5_575 . 3_465
O13 La4 O2 La1 -50(3) no . 5_575 .
O13 La4 O2 O2 31(3) no . 5_575 2_675
O13 La4 O2 C11 73(3) no . 5_575 2_675
O2 La4 O13 O12 -158.7(16) no 5_575 2_675 .
O13 La4 O2 La1 117.5(11) no 2_675 5_575 .
O13 La4 O2 O2 -161.2(15) no 2_675 5_575 2_675
O13 La4 O2 C11 -119.0(17) no 2_675 5_575 2_675
O2 La4 O13 O12 -92.2(19) no 5_575 3_465 2_675
O13 La4 O2 La1 -148.1(13) no 3_465 5_575 .
O13 La4 O2 O2 -66.8(17) no 3_465 5_575 2_675
O13 La4 O2 C11 -24.6(19) no 3_465 5_575 2_675
O2 La4 O13 O12 68(2) no 5_575 4_455 .
O13 La4 O2 La1 78.7(19) no 4_455 5_575 .
O13 La4 O2 O2 160(2) no 4_455 5_575 2_675
O13 La4 O2 C11 -158(2) no 4_455 5_575 2_675
O2 La4 O13 O12 164.3(14) no 5_575 5_575 3_465
O13 La4 O2 La1 -102.5(12) no 5_575 5_575 .
O13 La4 O2 O2 -21.2(17) no 5_575 5_575 2_675
O13 La4 O2 C11 21.0(19) no 5_575 5_575 2_675
O2 La4 O13 O12 106(2) no 5_575 6_665 2_675
O13 La4 O2 La1 166.7(14) no 6_665 5_575 .
O13 La4 O2 O2 -112.1(17) no 6_665 5_575 2_675
O13 La4 O2 C11 -69.8(19) no 6_665 5_575 2_675
O11 La4 O2 La1 -106.5(4) no . 6_665 .
O11 La4 O2 O2 -25.2(11) no . 6_665 .
O11 La4 O2 C11 17.0(13) no . 6_665 .
O11 La4 O2 La1 15.6(5) no 2_675 6_665 .
O11 La4 O2 O2 96.9(11) no 2_675 6_665 .
O11 La4 O2 C11 139.1(13) no 2_675 6_665 .
O11 La4 O2 La1 125.8(4) no 3_465 6_665 .
O11 La4 O2 O2 -152.9(12) no 3_465 6_665 .
O11 La4 O2 C11 -110.7(15) no 3_465 6_665 .
O2 La4 O12 O13 87.3(14) no 6_665 . 2_675
O2 La4 O12 O13 -72.5(14) no 6_665 . 4_455
O12 La4 O2 La1 -171.2(4) no . 6_665 .
O12 La4 O2 O2 -89.9(11) no . 6_665 .
O12 La4 O2 C11 -47.7(14) no . 6_665 .
O2 La4 O12 O13 136.7(9) no 6_665 2_675 3_465
O2 La4 O12 O13 -23(2) no 6_665 2_675 6_665
O12 La4 O2 La1 -92.0(10) no 2_675 6_665 .
O12 La4 O2 O2 -10.7(17) no 2_675 6_665 .
O12 La4 O2 C11 32(2) no 2_675 6_665 .
O2 La4 O12 O13 26.6(18) no 6_665 3_465 .
O2 La4 O12 O13 -133.2(11) no 6_665 3_465 5_575
O12 La4 O2 La1 106.8(7) no 3_465 6_665 .
O12 La4 O2 O2 -171.9(11) no 3_465 6_665 .
O12 La4 O2 C11 -129.7(14) no 3_465 6_665 .
O2 La4 O13 O12 -158.7(16) no 6_665 . 3_465
O13 La4 O2 La1 117.5(11) no . 6_665 .
O13 La4 O2 O2 -161.2(15) no . 6_665 .
O13 La4 O2 C11 -119.0(17) no . 6_665 .
O2 La4 O13 O12 -92.2(19) no 6_665 2_675 .
O13 La4 O2 La1 -148.1(13) no 2_675 6_665 .
O13 La4 O2 O2 -66.8(17) no 2_675 6_665 .
O13 La4 O2 C11 -24.6(19) no 2_675 6_665 .
O2 La4 O13 O12 -80(3) no 6_665 3_465 2_675
O13 La4 O2 La1 -50(3) no 3_465 6_665 .
O13 La4 O2 O2 31(3) no 3_465 6_665 .
O13 La4 O2 C11 73(3) no 3_465 6_665 .
O2 La4 O13 O12 106(2) no 6_665 4_455 .
O13 La4 O2 La1 166.7(14) no 4_455 6_665 .
O13 La4 O2 O2 -112.1(17) no 4_455 6_665 .
O13 La4 O2 C11 -69.8(19) no 4_455 6_665 .
O2 La4 O13 O12 68(2) no 6_665 5_575 3_465
O13 La4 O2 La1 78.7(19) no 5_575 6_665 .
O13 La4 O2 O2 160(2) no 5_575 6_665 .
O13 La4 O2 C11 -158(2) no 5_575 6_665 .
O2 La4 O13 O12 164.3(14) no 6_665 6_665 2_675
O13 La4 O2 La1 -102.5(12) no 6_665 6_665 .
O13 La4 O2 O2 -21.2(17) no 6_665 6_665 .
O13 La4 O2 C11 21.0(19) no 6_665 6_665 .
O11 La4 O12 O13 7.3(12) no . . 2_675
O11 La4 O12 O13 -152.5(17) no . . 4_455
O11 La4 O12 O13 152.5(17) no . 2_675 3_465
O11 La4 O12 O13 -7.3(12) no . 2_675 6_665
O11 La4 O12 O13 -100.1(14) no . 3_465 .
O11 La4 O12 O13 100.1(14) no . 3_465 5_575
O11 La4 O13 O12 105(2) no . . 3_465
O11 La4 O13 O12 -170(3) no . 2_675 .
O11 La4 O13 O12 -24.8(19) no . 3_465 2_675
O11 La4 O13 O12 24.8(19) no . 4_455 .
O11 La4 O13 O12 -105(2) no . 5_575 3_465
O11 La4 O13 O12 170(3) no . 6_665 2_675
O11 La4 O12 O13 -100.1(14) no 2_675 . 2_675
O11 La4 O12 O13 100.1(14) no 2_675 . 4_455
O11 La4 O12 O13 7.3(12) no 2_675 2_675 3_465
O11 La4 O12 O13 -152.5(17) no 2_675 2_675 6_665
O11 La4 O12 O13 152.5(17) no 2_675 3_465 .
O11 La4 O12 O13 -7.3(12) no 2_675 3_465 5_575
O11 La4 O13 O12 -24.8(19) no 2_675 . 3_465
O11 La4 O13 O12 105(2) no 2_675 2_675 .
O11 La4 O13 O12 -170(3) no 2_675 3_465 2_675
O11 La4 O13 O12 -105(2) no 2_675 4_455 .
O11 La4 O13 O12 170(3) no 2_675 5_575 3_465
O11 La4 O13 O12 24.8(19) no 2_675 6_665 2_675
O11 La4 O12 O13 152.5(17) no 3_465 . 2_675
O11 La4 O12 O13 -7.3(12) no 3_465 . 4_455
O11 La4 O12 O13 -100.1(14) no 3_465 2_675 3_465
O11 La4 O12 O13 100.1(14) no 3_465 2_675 6_665
O11 La4 O12 O13 7.3(12) no 3_465 3_465 .
O11 La4 O12 O13 -152.5(17) no 3_465 3_465 5_575
O11 La4 O13 O12 -170(3) no 3_465 . 3_465
O11 La4 O13 O12 -24.8(19) no 3_465 2_675 .
O11 La4 O13 O12 105(2) no 3_465 3_465 2_675
O11 La4 O13 O12 170(3) no 3_465 4_455 .
O11 La4 O13 O12 24.8(19) no 3_465 5_575 3_465
O11 La4 O13 O12 -105(2) no 3_465 6_665 2_675
O12 La4 O12 O13 -142.5(15) no . 2_675 3_465
O12 La4 O12 O13 57.7(14) no . 2_675 6_665
O12 La4 O12 O13 -57.7(14) no 2_675 . 2_675
O12 La4 O12 O13 142.5(15) no 2_675 . 4_455
O12 La4 O12 O13 -57.7(14) no . 3_465 .
O12 La4 O12 O13 142.5(15) no . 3_465 5_575
O12 La4 O12 O13 -142.5(15) no 3_465 . 2_675
O12 La4 O12 O13 57.7(14) no 3_465 . 4_455
O12 La4 O13 O12 118(2) no . . 3_465
O13 La4 O12 O13 -162.9(19) no . . 2_675
O13 La4 O12 O13 37.3(16) no . . 4_455
O12 La4 O13 O12 0.0(15) no . 2_675 .
O13 La4 O12 O13 -0(2) no 2_675 . 2_675
O13 La4 O12 O13 -160(3) no 2_675 . 4_455
O12 La4 O13 O12 38(2) no . 3_465 2_675
O13 La4 O12 O13 -71.8(19) no 3_465 . 2_675
O13 La4 O12 O13 128.4(18) no 3_465 . 4_455
O12 La4 O13 O12 -0.0(15) no . 4_455 .
O13 La4 O12 O13 160(3) no 4_455 . 2_675
O13 La4 O12 O13 0(2) no 4_455 . 4_455
O12 La4 O13 O12 -38(2) no . 5_575 3_465
O13 La4 O12 O13 -128.4(18) no 5_575 . 2_675
O13 La4 O12 O13 71.8(19) no 5_575 . 4_455
O12 La4 O13 O12 -118(2) no . 6_665 2_675
O13 La4 O12 O13 -37.3(16) no 6_665 . 2_675
O13 La4 O12 O13 162.9(19) no 6_665 . 4_455
O12 La4 O12 O13 -142.5(15) no 2_675 3_465 .
O12 La4 O12 O13 57.7(14) no 2_675 3_465 5_575
O12 La4 O12 O13 -57.7(14) no 3_465 2_675 3_465
O12 La4 O12 O13 142.5(15) no 3_465 2_675 6_665
O12 La4 O13 O12 38(2) no 2_675 . 3_465
O13 La4 O12 O13 -71.8(19) no . 2_675 3_465
O13 La4 O12 O13 128.4(18) no . 2_675 6_665
O12 La4 O13 O12 118(2) no 2_675 2_675 .
O13 La4 O12 O13 -162.9(19) no 2_675 2_675 3_465
O13 La4 O12 O13 37.3(16) no 2_675 2_675 6_665
O12 La4 O13 O12 -0.0(15) no 2_675 3_465 2_675
O13 La4 O12 O13 -0(2) no 3_465 2_675 3_465
O13 La4 O12 O13 -160(3) no 3_465 2_675 6_665
O12 La4 O13 O12 -38(2) no 2_675 4_455 .
O13 La4 O12 O13 -128.4(18) no 4_455 2_675 3_465
O13 La4 O12 O13 71.8(19) no 4_455 2_675 6_665
O12 La4 O13 O12 -118(2) no 2_675 5_575 3_465
O13 La4 O12 O13 -37.3(16) no 5_575 2_675 3_465
O13 La4 O12 O13 162.9(19) no 5_575 2_675 6_665
O12 La4 O13 O12 0.0(15) no 2_675 6_665 2_675
O13 La4 O12 O13 160(3) no 6_665 2_675 3_465
O13 La4 O12 O13 0(2) no 6_665 2_675 6_665
O12 La4 O13 O12 0.0(15) no 3_465 . 3_465
O13 La4 O12 O13 0(2) no . 3_465 .
O13 La4 O12 O13 -160(3) no . 3_465 5_575
O12 La4 O13 O12 38(2) no 3_465 2_675 .
O13 La4 O12 O13 -71.8(19) no 2_675 3_465 .
O13 La4 O12 O13 128.4(18) no 2_675 3_465 5_575
O12 La4 O13 O12 118(2) no 3_465 3_465 2_675
O13 La4 O12 O13 -162.9(19) no 3_465 3_465 .
O13 La4 O12 O13 37.3(16) no 3_465 3_465 5_575
O12 La4 O13 O12 -118(2) no 3_465 4_455 .
O13 La4 O12 O13 -37.3(16) no 4_455 3_465 .
O13 La4 O12 O13 162.9(19) no 4_455 3_465 5_575
O12 La4 O13 O12 -0.0(15) no 3_465 5_575 3_465
O13 La4 O12 O13 160(3) no 5_575 3_465 .
O13 La4 O12 O13 -0(2) no 5_575 3_465 5_575
O12 La4 O13 O12 -38(2) no 3_465 6_665 2_675
O13 La4 O12 O13 -128.4(18) no 6_665 3_465 .
O13 La4 O12 O13 71.8(19) no 6_665 3_465 5_575
O13 La4 O13 O12 16(2) no . 2_675 .
O13 La4 O13 O12 112(2) no 2_675 . 3_465
O13 La4 O13 O12 112(2) no . 3_465 2_675
O13 La4 O13 O12 16(2) no 3_465 . 3_465
O13 La4 O13 O12 -135(2) no . 4_455 .
O13 La4 O13 O12 135(2) no 4_455 . 3_465
O13 La4 O13 O12 11.0(16) no . 5_575 3_465
O13 La4 O13 O12 -11.0(16) no 5_575 . 3_465
O13 La4 O13 O12 -58(3) no . 6_665 2_675
O13 La4 O13 O12 58(3) no 6_665 . 3_465
O13 La4 O13 O12 16(2) no 2_675 3_465 2_675
O13 La4 O13 O12 112(2) no 3_465 2_675 .
O13 La4 O13 O12 11.0(16) no 2_675 4_455 .
O13 La4 O13 O12 -11.0(16) no 4_455 2_675 .
O13 La4 O13 O12 -58(3) no 2_675 5_575 3_465
O13 La4 O13 O12 58(3) no 5_575 2_675 .
O13 La4 O13 O12 -135(2) no 2_675 6_665 2_675
O13 La4 O13 O12 135(2) no 6_665 2_675 .
O13 La4 O13 O12 -58(3) no 3_465 4_455 .
O13 La4 O13 O12 58(3) no 4_455 3_465 2_675
O13 La4 O13 O12 -135(2) no 3_465 5_575 3_465
O13 La4 O13 O12 135(2) no 5_575 3_465 2_675
O13 La4 O13 O12 11.0(16) no 3_465 6_665 2_675
O13 La4 O13 O12 -11.0(16) no 6_665 3_465 2_675
O13 La4 O13 O12 -16(2) no 4_455 5_575 3_465
O13 La4 O13 O12 -112(2) no 5_575 4_455 .
O13 La4 O13 O12 -112(2) no 4_455 6_665 2_675
O13 La4 O13 O12 -16(2) no 6_665 4_455 .
O13 La4 O13 O12 -16(2) no 5_575 6_665 2_675
O13 La4 O13 O12 -112(2) no 6_665 5_575 3_465
N1 Ru1 N1 C1 -4.8(6) no . 2_665 2_665
N1 Ru1 N1 C1 100.8(5) no . 2_665 5_565
N1 Ru1 N1 C5 -166.4(5) no . 2_665 2_665
N1 Ru1 N1 C5 -97.7(6) no . 2_665 5_565
N1 Ru1 N1 C1 -100.8(5) no 2_665 . .
N1 Ru1 N1 C1 4.8(6) no 2_665 . 6_665
N1 Ru1 N1 C5 97.7(6) no 2_665 . .
N1 Ru1 N1 C5 166.4(5) no 2_665 . 6_665
N1 Ru1 N1 C1 -100.8(5) no . 3_565 3_565
N1 Ru1 N1 C1 4.8(6) no . 3_565 4_555
N1 Ru1 N1 C5 97.7(6) no . 3_565 3_565
N1 Ru1 N1 C5 166.4(5) no . 3_565 4_555
N1 Ru1 N1 C1 -4.8(6) no 3_565 . .
N1 Ru1 N1 C1 100.8(5) no 3_565 . 6_665
N1 Ru1 N1 C5 -166.4(5) no 3_565 . .
N1 Ru1 N1 C5 -97.7(6) no 3_565 . 6_665
N1 Ru1 N2 C6 11.9(5) no . . .
N1 Ru1 N2 C6 -108.0(7) no . . 4_555
N1 Ru1 N2 C10 132.0(16) no . . .
N2 Ru1 N1 C1 78.5(6) no . . .
N2 Ru1 N1 C1 -175.9(6) no . . 6_665
N2 Ru1 N1 C5 -83.0(6) no . . .
N2 Ru1 N1 C5 -14.3(6) no . . 6_665
N1 Ru1 N2 C6 108.0(5) no . 2_665 2_665
N1 Ru1 N2 C6 -11.9(6) no . 2_665 6_665
N1 Ru1 N2 C10 -132.0(16) no . 2_665 2_665
N2 Ru1 N1 C1 175.9(7) no 2_665 . .
N2 Ru1 N1 C1 -78.5(6) no 2_665 . 6_665
N2 Ru1 N1 C5 14.3(6) no 2_665 . .
N2 Ru1 N1 C5 83.0(7) no 2_665 . 6_665
N1 Ru1 N1 C1 -4.8(6) no 2_665 3_565 3_565
N1 Ru1 N1 C1 100.8(5) no 2_665 3_565 4_555
N1 Ru1 N1 C5 -166.4(5) no 2_665 3_565 3_565
N1 Ru1 N1 C5 -97.7(6) no 2_665 3_565 4_555
N1 Ru1 N1 C1 -100.8(5) no 3_565 2_665 2_665
N1 Ru1 N1 C1 4.8(6) no 3_565 2_665 5_565
N1 Ru1 N1 C5 97.7(6) no 3_565 2_665 2_665
N1 Ru1 N1 C5 166.4(5) no 3_565 2_665 5_565
N1 Ru1 N2 C6 11.9(5) no 2_665 2_665 2_665
N1 Ru1 N2 C6 -108.0(7) no 2_665 2_665 6_665
N1 Ru1 N2 C10 132.0(16) no 2_665 2_665 2_665
N2 Ru1 N1 C1 78.5(6) no 2_665 2_665 2_665
N2 Ru1 N1 C1 -175.9(6) no 2_665 2_665 5_565
N2 Ru1 N1 C5 -83.0(6) no 2_665 2_665 2_665
N2 Ru1 N1 C5 -14.3(6) no 2_665 2_665 5_565
N1 Ru1 N2 C6 108.0(5) no 2_665 3_565 3_565
N1 Ru1 N2 C6 -11.9(6) no 2_665 3_565 5_565
N1 Ru1 N2 C10 -132.0(16) no 2_665 3_565 3_565
N2 Ru1 N1 C1 175.9(7) no 3_565 2_665 2_665
N2 Ru1 N1 C1 -78.5(6) no 3_565 2_665 5_565
N2 Ru1 N1 C5 14.3(6) no 3_565 2_665 2_665
N2 Ru1 N1 C5 83.0(7) no 3_565 2_665 5_565
N1 Ru1 N2 C6 108.0(5) no 3_565 . .
N1 Ru1 N2 C6 -11.9(6) no 3_565 . 4_555
N1 Ru1 N2 C10 -132.0(16) no 3_565 . .
N2 Ru1 N1 C1 175.9(7) no . 3_565 3_565
N2 Ru1 N1 C1 -78.5(6) no . 3_565 4_555
N2 Ru1 N1 C5 14.3(6) no . 3_565 3_565
N2 Ru1 N1 C5 83.0(7) no . 3_565 4_555
N1 Ru1 N2 C6 11.9(5) no 3_565 3_565 3_565
N1 Ru1 N2 C6 -108.0(7) no 3_565 3_565 5_565
N1 Ru1 N2 C10 132.0(16) no 3_565 3_565 3_565
N2 Ru1 N1 C1 78.5(6) no 3_565 3_565 3_565
N2 Ru1 N1 C1 -175.9(6) no 3_565 3_565 4_555
N2 Ru1 N1 C5 -83.0(6) no 3_565 3_565 3_565
N2 Ru1 N1 C5 -14.3(6) no 3_565 3_565 4_555
N2 Ru1 N2 C6 -168.8(6) no . 2_665 2_665
N2 Ru1 N2 C6 71.3(8) no . 2_665 6_665
N2 Ru1 N2 C10 -48.8(17) no . 2_665 2_665
N2 Ru1 N2 C6 -71.3(6) no 2_665 . .
N2 Ru1 N2 C6 168.8(6) no 2_665 . 4_555
N2 Ru1 N2 C10 48.8(17) no 2_665 . .
N2 Ru1 N2 C6 -71.3(6) no . 3_565 3_565
N2 Ru1 N2 C6 168.8(6) no . 3_565 5_565
N2 Ru1 N2 C10 48.8(17) no . 3_565 3_565
N2 Ru1 N2 C6 -168.8(6) no 3_565 . .
N2 Ru1 N2 C6 71.3(8) no 3_565 . 4_555
N2 Ru1 N2 C10 -48.8(17) no 3_565 . .
N2 Ru1 N2 C6 -168.8(6) no 2_665 3_565 3_565
N2 Ru1 N2 C6 71.3(8) no 2_665 3_565 5_565
N2 Ru1 N2 C10 -48.8(17) no 2_665 3_565 3_565
N2 Ru1 N2 C6 -71.3(6) no 3_565 2_665 2_665
N2 Ru1 N2 C6 168.8(6) no 3_565 2_665 6_665
N2 Ru1 N2 C10 48.8(17) no 3_565 2_665 2_665
N3 Ru2 N3 N3 -32.2(9) no . 2_665 6_665
N3 Ru2 N3 C13 3.9(13) no . 2_665 2_665
N3 Ru2 N3 C17 -179.3(9) no . 2_665 2_665
N3 Ru2 N3 N3 -130.6(8) no 2_665 . 4_555
N3 Ru2 N3 C13 -94.5(12) no 2_665 . .
N3 Ru2 N3 C17 82.3(9) no 2_665 . .
N3 Ru2 N3 N3 -130.6(8) no . 3_565 5_565
N3 Ru2 N3 C13 -94.5(12) no . 3_565 3_565
N3 Ru2 N3 C17 82.3(9) no . 3_565 3_565
N3 Ru2 N3 N3 -32.2(9) no 3_565 . 4_555
N3 Ru2 N3 C13 3.9(13) no 3_565 . .
N3 Ru2 N3 C17 -179.3(9) no 3_565 . .
N3 Ru2 N3 N3 0.0(8) no . 4_555 .
N3 Ru2 N3 C13 -36.1(11) no . 4_555 .
N3 Ru2 N3 C17 147.0(16) no . 4_555 4_555
N3 Ru2 N3 N3 -0.0(8) no 4_555 . 4_555
N3 Ru2 N3 C13 36.1(11) no 4_555 . .
N3 Ru2 N3 C17 -147.0(16) no 4_555 . .
N3 Ru2 N3 N3 56.3(9) no . 5_565 3_565
N3 Ru2 N3 C13 20.2(14) no . 5_565 3_565
N3 Ru2 N3 C17 -156.7(8) no . 5_565 5_565
N3 Ru2 N3 N3 -56.3(9) no 5_565 . 4_555
N3 Ru2 N3 C13 -20.2(14) no 5_565 . .
N3 Ru2 N3 C17 156.7(8) no 5_565 . .
N3 Ru2 N3 N3 146.4(10) no . 6_665 2_665
N3 Ru2 N3 C13 110.3(13) no . 6_665 2_665
N3 Ru2 N3 C17 -66.6(9) no . 6_665 6_665
N3 Ru2 N3 N3 -146.4(10) no 6_665 . 4_555
N3 Ru2 N3 C13 -110.3(13) no 6_665 . .
N3 Ru2 N3 C17 66.6(9) no 6_665 . .
N3 Ru2 N4 C18 38.3(6) no . . .
N3 Ru2 N4 C22 -90.6(7) no . . .
N3 Ru2 N4 C22 167.1(8) no . . 6_665
N4 Ru2 N3 N3 136.5(8) no . . 4_555
N4 Ru2 N3 C13 172.6(13) no . . .
N4 Ru2 N3 C17 -10.5(7) no . . .
N3 Ru2 N4 C18 -57.9(7) no . 3_565 3_565
N3 Ru2 N4 C22 173.2(7) no . 3_565 3_565
N3 Ru2 N4 C22 70.9(8) no . 3_565 4_555
N4 Ru2 N3 N3 41.4(8) no 3_565 . 4_555
N4 Ru2 N3 C13 77.5(12) no 3_565 . .
N4 Ru2 N3 C17 -105.6(9) no 3_565 . .
N3 Ru2 N3 N3 -32.2(9) no 2_665 3_565 5_565
N3 Ru2 N3 C13 3.9(13) no 2_665 3_565 3_565
N3 Ru2 N3 C17 -179.3(9) no 2_665 3_565 3_565
N3 Ru2 N3 N3 -130.6(8) no 3_565 2_665 6_665
N3 Ru2 N3 C13 -94.5(12) no 3_565 2_665 2_665
N3 Ru2 N3 C17 82.3(9) no 3_565 2_665 2_665
N3 Ru2 N3 N3 56.3(9) no 2_665 4_555 .
N3 Ru2 N3 C13 20.2(14) no 2_665 4_555 .
N3 Ru2 N3 C17 -156.7(8) no 2_665 4_555 4_555
N3 Ru2 N3 N3 -56.3(9) no 4_555 2_665 6_665
N3 Ru2 N3 C13 -20.2(14) no 4_555 2_665 2_665
N3 Ru2 N3 C17 156.7(8) no 4_555 2_665 2_665
N3 Ru2 N3 N3 146.4(10) no 2_665 5_565 3_565
N3 Ru2 N3 C13 110.3(13) no 2_665 5_565 3_565
N3 Ru2 N3 C17 -66.6(9) no 2_665 5_565 5_565
N3 Ru2 N3 N3 -146.4(10) no 5_565 2_665 6_665
N3 Ru2 N3 C13 -110.3(13) no 5_565 2_665 2_665
N3 Ru2 N3 C17 66.6(9) no 5_565 2_665 2_665
N3 Ru2 N3 N3 0.0(8) no 2_665 6_665 2_665
N3 Ru2 N3 C13 -36.1(11) no 2_665 6_665 2_665
N3 Ru2 N3 C17 147.0(16) no 2_665 6_665 6_665
N3 Ru2 N3 N3 -0.0(8) no 6_665 2_665 6_665
N3 Ru2 N3 C13 36.1(11) no 6_665 2_665 2_665
N3 Ru2 N3 C17 -147.0(16) no 6_665 2_665 2_665
N3 Ru2 N4 C18 -57.9(7) no 2_665 . .
N3 Ru2 N4 C22 173.2(7) no 2_665 . .
N3 Ru2 N4 C22 70.9(8) no 2_665 . 6_665
N4 Ru2 N3 N3 41.4(8) no . 2_665 6_665
N4 Ru2 N3 C13 77.5(12) no . 2_665 2_665
N4 Ru2 N3 C17 -105.6(9) no . 2_665 2_665
N3 Ru2 N4 C18 38.3(6) no 2_665 2_665 2_665
N3 Ru2 N4 C22 -90.6(7) no 2_665 2_665 2_665
N3 Ru2 N4 C22 167.1(8) no 2_665 2_665 5_565
N4 Ru2 N3 N3 136.5(8) no 2_665 2_665 6_665
N4 Ru2 N3 C13 172.6(13) no 2_665 2_665 2_665
N4 Ru2 N3 C17 -10.5(7) no 2_665 2_665 2_665
N3 Ru2 N3 N3 146.4(10) no 3_565 4_555 .
N3 Ru2 N3 C13 110.3(13) no 3_565 4_555 .
N3 Ru2 N3 C17 -66.6(9) no 3_565 4_555 4_555
N3 Ru2 N3 N3 -146.4(10) no 4_555 3_565 5_565
N3 Ru2 N3 C13 -110.3(13) no 4_555 3_565 3_565
N3 Ru2 N3 C17 66.6(9) no 4_555 3_565 3_565
N3 Ru2 N3 N3 0.0(8) no 3_565 5_565 3_565
N3 Ru2 N3 C13 -36.1(11) no 3_565 5_565 3_565
N3 Ru2 N3 C17 147.0(16) no 3_565 5_565 5_565
N3 Ru2 N3 N3 0.0(8) no 5_565 3_565 5_565
N3 Ru2 N3 C13 36.1(11) no 5_565 3_565 3_565
N3 Ru2 N3 C17 -147.0(16) no 5_565 3_565 3_565
N3 Ru2 N3 N3 56.3(9) no 3_565 6_665 2_665
N3 Ru2 N3 C13 20.2(14) no 3_565 6_665 2_665
N3 Ru2 N3 C17 -156.7(8) no 3_565 6_665 6_665
N3 Ru2 N3 N3 -56.3(9) no 6_665 3_565 5_565
N3 Ru2 N3 C13 -20.2(14) no 6_665 3_565 3_565
N3 Ru2 N3 C17 156.7(8) no 6_665 3_565 3_565
N3 Ru2 N4 C18 -57.9(7) no 3_565 2_665 2_665
N3 Ru2 N4 C22 173.2(7) no 3_565 2_665 2_665
N3 Ru2 N4 C22 70.9(8) no 3_565 2_665 5_565
N4 Ru2 N3 N3 41.4(8) no 2_665 3_565 5_565
N4 Ru2 N3 C13 77.5(12) no 2_665 3_565 3_565
N4 Ru2 N3 C17 -105.6(9) no 2_665 3_565 3_565
N3 Ru2 N4 C18 38.3(6) no 3_565 3_565 3_565
N3 Ru2 N4 C22 -90.6(7) no 3_565 3_565 3_565
N3 Ru2 N4 C22 167.1(8) no 3_565 3_565 4_555
N4 Ru2 N3 N3 136.5(8) no 3_565 3_565 5_565
N4 Ru2 N3 C13 172.6(13) no 3_565 3_565 3_565
N4 Ru2 N3 C17 -10.5(7) no 3_565 3_565 3_565
N3 Ru2 N3 N3 32.2(9) no 4_555 5_565 3_565
N3 Ru2 N3 C13 -3.9(13) no 4_555 5_565 3_565
N3 Ru2 N3 C17 179.3(9) no 4_555 5_565 5_565
N3 Ru2 N3 N3 130.6(8) no 5_565 4_555 .
N3 Ru2 N3 C13 94.6(12) no 5_565 4_555 .
N3 Ru2 N3 C17 -82.3(9) no 5_565 4_555 4_555
N3 Ru2 N3 N3 130.6(8) no 4_555 6_665 2_665
N3 Ru2 N3 C13 94.6(12) no 4_555 6_665 2_665
N3 Ru2 N3 C17 -82.3(9) no 4_555 6_665 6_665
N3 Ru2 N3 N3 32.2(9) no 6_665 4_555 .
N3 Ru2 N3 C13 -3.8(13) no 6_665 4_555 .
N3 Ru2 N3 C17 179.3(9) no 6_665 4_555 4_555
N3 Ru2 N4 C18 57.9(7) no 4_555 . .
N3 Ru2 N4 C22 -70.9(8) no 4_555 . .
N3 Ru2 N4 C22 -173.2(7) no 4_555 . 6_665
N4 Ru2 N3 N3 -41.4(8) no . 4_555 .
N4 Ru2 N3 C13 -77.5(12) no . 4_555 .
N4 Ru2 N3 C17 105.6(9) no . 4_555 4_555
N3 Ru2 N4 C18 -38.3(6) no 4_555 3_565 3_565
N3 Ru2 N4 C22 -167.1(8) no 4_555 3_565 3_565
N3 Ru2 N4 C22 90.6(7) no 4_555 3_565 4_555
N4 Ru2 N3 N3 -136.5(8) no 3_565 4_555 .
N4 Ru2 N3 C13 -172.6(13) no 3_565 4_555 .
N4 Ru2 N3 C17 10.5(7) no 3_565 4_555 4_555
N3 Ru2 N3 N3 32.2(9) no 5_565 6_665 2_665
N3 Ru2 N3 C13 -3.9(13) no 5_565 6_665 2_665
N3 Ru2 N3 C17 179.3(9) no 5_565 6_665 6_665
N3 Ru2 N3 N3 130.6(8) no 6_665 5_565 3_565
N3 Ru2 N3 C13 94.6(12) no 6_665 5_565 3_565
N3 Ru2 N3 C17 -82.3(9) no 6_665 5_565 5_565
N3 Ru2 N4 C18 -38.3(6) no 5_565 2_665 2_665
N3 Ru2 N4 C22 -167.1(8) no 5_565 2_665 2_665
N3 Ru2 N4 C22 90.6(7) no 5_565 2_665 5_565
N4 Ru2 N3 N3 -136.5(8) no 2_665 5_565 3_565
N4 Ru2 N3 C13 -172.6(13) no 2_665 5_565 3_565
N4 Ru2 N3 C17 10.5(7) no 2_665 5_565 5_565
N3 Ru2 N4 C18 57.9(7) no 5_565 3_565 3_565
N3 Ru2 N4 C22 -70.9(8) no 5_565 3_565 3_565
N3 Ru2 N4 C22 -173.2(7) no 5_565 3_565 4_555
N4 Ru2 N3 N3 -41.4(8) no 3_565 5_565 3_565
N4 Ru2 N3 C13 -77.5(12) no 3_565 5_565 3_565
N4 Ru2 N3 C17 105.6(9) no 3_565 5_565 5_565
N3 Ru2 N4 C18 -38.3(6) no 6_665 . .
N3 Ru2 N4 C22 -167.1(8) no 6_665 . .
N3 Ru2 N4 C22 90.6(7) no 6_665 . 6_665
N4 Ru2 N3 N3 -136.5(8) no . 6_665 2_665
N4 Ru2 N3 C13 -172.6(13) no . 6_665 2_665
N4 Ru2 N3 C17 10.5(7) no . 6_665 6_665
N3 Ru2 N4 C18 57.9(7) no 6_665 2_665 2_665
N3 Ru2 N4 C22 -70.9(8) no 6_665 2_665 2_665
N3 Ru2 N4 C22 -173.2(7) no 6_665 2_665 5_565
N4 Ru2 N3 N3 -41.4(8) no 2_665 6_665 2_665
N4 Ru2 N3 C13 -77.5(12) no 2_665 6_665 2_665
N4 Ru2 N3 C17 105.6(9) no 2_665 6_665 6_665
N4 Ru2 N4 C18 131.5(6) no . 2_665 2_665
N4 Ru2 N4 C22 2.6(7) no . 2_665 2_665
N4 Ru2 N4 C22 -99.7(7) no . 2_665 5_565
N4 Ru2 N4 C18 -131.5(6) no 2_665 . .
N4 Ru2 N4 C22 99.7(7) no 2_665 . .
N4 Ru2 N4 C22 -2.6(7) no 2_665 . 6_665
N4 Ru2 N4 C18 -131.5(6) no . 3_565 3_565
N4 Ru2 N4 C22 99.7(7) no . 3_565 3_565
N4 Ru2 N4 C22 -2.6(7) no . 3_565 4_555
N4 Ru2 N4 C18 131.5(6) no 3_565 . .
N4 Ru2 N4 C22 2.6(7) no 3_565 . .
N4 Ru2 N4 C22 -99.7(7) no 3_565 . 6_665
N4 Ru2 N4 C18 131.5(6) no 2_665 3_565 3_565
N4 Ru2 N4 C22 2.6(7) no 2_665 3_565 3_565
N4 Ru2 N4 C22 -99.7(7) no 2_665 3_565 4_555
N4 Ru2 N4 C18 -131.5(6) no 3_565 2_665 2_665
N4 Ru2 N4 C22 99.7(7) no 3_565 2_665 2_665
N4 Ru2 N4 C22 -2.6(7) no 3_565 2_665 5_565
La1 O1 O1 La1 0.0 no . 10_675 .
La1 O1 C11 La1 -0.0 no . . .
La1 O1 C11 O1 62.5(4) no . . 6_665
La1 O1 C11 O2 -54.4(6) no . . .
La1 O1 C11 O2 -28.2(9) no . . 6_665
La1 O1 C11 C3 176.4(7) no . . .
La1 O2 O2 La1 0.0 no . 6_665 .
La1 O2 O2 La4 -102.4(3) no . 6_665 .
La1 O2 O2 C11 100.2(5) no . 6_665 .
La1 O2 C11 La1 0.0 no . . .
La1 O2 C11 O1 55.6(5) no . . .
La1 O2 C11 O1 -28.7(9) no . . 6_665
La1 O2 C11 O2 -80.2(9) no . . 6_665
La1 O2 C11 C3 178.2(5) no . . .
La4 O2 O2 La1 102.4(3) no . 6_665 .
La4 O2 O2 La4 0.00(2) no . 6_665 .
La4 O2 O2 C11 -157.4(6) no . 6_665 .
La4 O2 C11 La1 124.4(16) no . . .
La4 O2 C11 O1 180.0(13) no . . .
La4 O2 C11 O1 95.7(19) no . . 6_665
La4 O2 C11 O2 44.2(12) no . . 6_665
La4 O2 C11 C3 -57.4(17) no . . .
O2 O2 C11 La1 80.2(14) no 6_665 . .
O2 O2 C11 O1 135.7(15) no 6_665 . .
O2 O2 C11 O1 51.5(16) no 6_665 . 6_665
O2 O2 C11 O2 0.0(10) no 6_665 . 6_665
O2 O2 C11 C3 -101.6(15) no 6_665 . .
C11 O2 O2 La1 -100.2(9) no . 6_665 .
C11 O2 O2 La4 157.4(10) no . 6_665 .
C11 O2 O2 C11 0.0(7) no . 6_665 .
O3 O3 C12 O4 25(4) no 5_575 . .
O3 O3 C12 C8 -154(2) no 5_575 . .
C12 O3 O3 C12 0(4) no . 5_575 5_575
La2 O4 O4 La2 0.00(2) no . 4_555 .
La2 O4 O4 C12 168(2) no . 4_555 4_555
La2 O4 C12 O3 30(4) no . . .
La2 O4 C12 C8 -150.8(16) no . . .
O4 O4 C12 O3 -170.7(19) no 4_555 . .
O4 O4 C12 C8 8(3) no 4_555 . .
C12 O4 O4 La2 -168(2) no . 4_555 .
C12 O4 O4 C12 0(4) no . 4_555 4_555
La2 O5 O5 La2 0.00(2) no . 4_555 .
La2 O5 O5 C23 -158.6(17) no . 4_555 4_555
La2 O5 C23 O6 -34(4) no . . .
La2 O5 C23 C15 144.3(17) no . . .
O5 O5 C23 O6 -177.0(15) no 4_555 . .
O5 O5 C23 C15 2(3) no 4_555 . .
C23 O5 O5 La2 159(2) no . 4_555 .
C23 O5 O5 C23 0(3) no . 4_555 4_555
O6 O6 C23 O5 -28(3) no 5_575 . .
O6 O6 C23 C15 153.6(19) no 5_575 . .
C23 O6 O6 C23 0(4) no . 5_575 5_575
La3 O7 C24 La3 0.000(14) no . . .
La3 O7 C24 O8 -22(2) no . . .
La3 O7 C24 C20 169.8(11) no . . .
La3 O7 C24 C20 143.1(6) no . . 6_665
La3 O7 C24 C24 106.3(13) no . . 6_665
La3 O7 C24 La3 -0.000(14) no . 6_665 .
La3 O7 C24 O8 22(2) no . 6_665 6_665
La3 O7 C24 C20 -169.8(11) no . 6_665 6_665
La3 O7 C24 C20 -143.1(6) no . 6_665 .
La3 O7 C24 C24 -106.3(13) no . 6_665 .
C24 O7 C24 La3 106.3(18) no . 6_665 .
C24 O7 C24 O8 129(2) no . 6_665 6_665
C24 O7 C24 C20 -63(2) no . 6_665 6_665
C24 O7 C24 C20 -36.8(16) no . 6_665 .
C24 O7 C24 C24 -0.0(13) no . 6_665 .
C24 O7 C24 La3 -106.3(18) no 6_665 . .
C24 O7 C24 O8 -129(2) no 6_665 . .
C24 O7 C24 C20 63(2) no 6_665 . .
C24 O7 C24 C20 36.8(16) no 6_665 . 6_665
C24 O7 C24 C24 0.0(13) no 6_665 . 6_665
La3 O8 C24 La3 0.000(18) no . . .
La3 O8 C24 O7 18.6(18) no . . .
La3 O8 C24 C20 -172.9(14) no . . .
La3 O8 C24 C20 -136(2) no . . 6_665
La3 O8 C24 C24 -47(4) no . . 6_665
La3 O10 O10 La3 -0.00(2) no . 6_665 .
La4 O12 O13 La4 0.00(3) no . 2_675 .
La4 O12 O13 La4 -0.00(3) no . 4_455 .
O13 O12 O13 La4 -109(11) no 2_675 4_455 .
O13 O12 O13 La4 109(11) no 4_455 2_675 .
Ru1 N1 C1 C2 -177.3(8) no . . .
Ru1 N1 C1 C5 -121.5(7) no . . 6_665
Ru1 N1 C1 C2 177.3(8) no . 6_665 6_665
Ru1 N1 C1 C5 121.5(7) no . 6_665 .
Ru1 N1 C5 C1 -115.1(6) no . . 6_665
Ru1 N1 C5 C4 175.9(8) no . . .
Ru1 N1 C5 C4 146.6(5) no . . 6_665
Ru1 N1 C5 C5 110.7(9) no . . 6_665
Ru1 N1 C5 C6 -8.9(14) no . . 6_665
Ru1 N1 C5 C1 115.1(6) no . 6_665 .
Ru1 N1 C5 C4 -175.9(8) no . 6_665 6_665
Ru1 N1 C5 C4 -146.6(5) no . 6_665 .
Ru1 N1 C5 C5 -110.7(9) no . 6_665 .
Ru1 N1 C5 C6 8.9(14) no . 6_665 .
C1 N1 C1 C2 -61.1(14) no . 6_665 6_665
C1 N1 C1 C5 -116.9(9) no . 6_665 .
C1 N1 C1 C2 61.1(14) no 6_665 . .
C1 N1 C1 C5 116.9(9) no 6_665 . 6_665
C1 N1 C5 C1 83.1(10) no . . 6_665
C1 N1 C5 C4 14.1(18) no . . .
C1 N1 C5 C4 -15.3(13) no . . 6_665
C1 N1 C5 C5 -51.1(10) no . . 6_665
C1 N1 C5 C6 -170.7(9) no . . 6_665
C5 N1 C1 C2 -14.4(17) no . . .
C5 N1 C1 C5 41.4(9) no . . 6_665
C1 N1 C5 C1 0.0(6) no . 6_665 .
C1 N1 C5 C4 69.0(13) no . 6_665 6_665
C1 N1 C5 C4 98.4(9) no . 6_665 .
C1 N1 C5 C5 134.2(10) no . 6_665 .
C1 N1 C5 C6 -106.2(11) no . 6_665 .
C5 N1 C1 C2 -55.8(14) no 6_665 . .
C5 N1 C1 C5 0.0(8) no 6_665 . 6_665
C1 N1 C5 C1 -0.0(6) no 6_665 . 6_665
C1 N1 C5 C4 -69.0(13) no 6_665 . .
C1 N1 C5 C4 -98.4(9) no 6_665 . 6_665
C1 N1 C5 C5 -134.2(10) no 6_665 . 6_665
C1 N1 C5 C6 106.2(11) no 6_665 . 6_665
C5 N1 C1 C2 55.8(14) no . 6_665 6_665
C5 N1 C1 C5 0.0(8) no . 6_665 .
C1 N1 C5 C1 -83.1(10) no 6_665 6_665 .
C1 N1 C5 C4 -14.1(18) no 6_665 6_665 6_665
C1 N1 C5 C4 15.3(13) no 6_665 6_665 .
C1 N1 C5 C5 51.1(10) no 6_665 6_665 .
C1 N1 C5 C6 170.7(9) no 6_665 6_665 .
C5 N1 C1 C2 14.4(17) no 6_665 6_665 6_665
C5 N1 C1 C5 -41.4(9) no 6_665 6_665 .
C5 N1 C5 C1 -134.2(12) no . 6_665 .
C5 N1 C5 C4 -65.2(15) no . 6_665 6_665
C5 N1 C5 C4 -35.8(10) no . 6_665 .
C5 N1 C5 C5 0.0(9) no . 6_665 .
C5 N1 C5 C6 119.6(15) no . 6_665 .
C5 N1 C5 C1 134.2(12) no 6_665 . 6_665
C5 N1 C5 C4 65.2(15) no 6_665 . .
C5 N1 C5 C4 35.8(10) no 6_665 . 6_665
C5 N1 C5 C5 0.0(9) no 6_665 . 6_665
C5 N1 C5 C6 -119.6(15) no 6_665 . 6_665
Ru1 N2 C6 C5 -12.7(12) no . . 6_665
Ru1 N2 C6 C7 179.2(10) no . . .
Ru1 N2 C6 C5 12.7(13) no . 4_555 3_565
Ru1 N2 C6 C7 -179.2(10) no . 4_555 4_555
Ru1 N2 C10 C9 180.0(10) no . . .
C6 N2 C6 C5 -97.0(13) no . 4_555 3_565
C6 N2 C6 C7 71.1(16) no . 4_555 4_555
C6 N2 C6 C5 97.0(13) no 4_555 . 6_665
C6 N2 C6 C7 -71.1(16) no 4_555 . .
C6 N2 C10 C9 -58.3(18) no . . .
C10 N2 C6 C5 -164.3(11) no . . 6_665
C10 N2 C6 C7 27.5(14) no . . .
C6 N2 C10 C9 58(2) no 4_555 . .
C10 N2 C6 C5 164.3(14) no . 4_555 3_565
C10 N2 C6 C7 -27.5(18) no . 4_555 4_555
Ru2 N3 N3 Ru2 0.00(5) no . 4_555 .
Ru2 N3 N3 C13 151.5(8) no . 4_555 .
Ru2 N3 N3 C17 -117(3) no . 4_555 4_555
Ru2 N3 C13 N3 -38.7(11) no . . 4_555
Ru2 N3 C13 C14 -158.8(11) no . . .
Ru2 N3 C17 C16 175.4(10) no . . .
Ru2 N3 C17 C18 -5.8(15) no . . .
N3 N3 C13 N3 0.0(9) no 4_555 . 4_555
N3 N3 C13 C14 -120.1(18) no 4_555 . .
C13 N3 N3 Ru2 -151.5(11) no . 4_555 .
C13 N3 N3 C13 0.0(7) no . 4_555 .
C13 N3 N3 C17 92(3) no . 4_555 4_555
N3 N3 C17 C16 70(4) no 4_555 . .
N3 N3 C17 C18 -111(3) no 4_555 . .
C17 N3 N3 Ru2 117(3) no . 4_555 .
C17 N3 N3 C13 -92(3) no . 4_555 .
C17 N3 N3 C17 0(5) no . 4_555 4_555
C13 N3 C17 C16 -7(2) no . . .
C13 N3 C17 C18 171.7(10) no . . .
C17 N3 C13 N3 144.3(14) no . . 4_555
C17 N3 C13 C14 24(2) no . . .
Ru2 N4 C18 C17 -45.4(8) no . . .
Ru2 N4 C18 C17 45.4(8) no . . 6_665
Ru2 N4 C18 C19 -180.0(4) no . . .
Ru2 N4 C22 C21 173.0(10) no . . .
Ru2 N4 C22 C21 -173.0(10) no . 6_665 6_665
C18 N4 C22 C21 33.9(17) no . . .
C22 N4 C18 C17 87.9(11) no . . .
C22 N4 C18 C17 178.7(9) no . . 6_665
C22 N4 C18 C19 -46.7(11) no . . .
C18 N4 C22 C21 -33.9(17) no . 6_665 6_665
C22 N4 C18 C17 -178.7(9) no 6_665 . .
C22 N4 C18 C17 -87.9(11) no 6_665 . 6_665
C22 N4 C18 C19 46.7(11) no 6_665 . .
C22 N4 C22 C21 69.7(16) no . 6_665 6_665
C22 N4 C22 C21 -69.7(16) no 6_665 . .
N1 C1 C2 C3 -1.0(19) no . . .
N1 C1 C2 C4 33.5(13) no . . 6_665
N1 C1 C5 N1 0.0(4) no . 6_665 .
N1 C1 C5 C4 -129.8(11) no . 6_665 6_665
N1 C1 C5 C4 -93.3(9) no . 6_665 .
N1 C1 C5 C5 -41.1(10) no . 6_665 .
N1 C1 C5 C6 99.1(16) no . 6_665 .
C2 C1 C5 N1 133.0(11) no . 6_665 .
C2 C1 C5 C4 3.3(10) no . 6_665 6_665
C2 C1 C5 C4 39.7(11) no . 6_665 .
C2 C1 C5 C5 92.0(15) no . 6_665 .
C2 C1 C5 C6 -127.9(13) no . 6_665 .
C5 C1 C2 C3 -37.0(13) no 6_665 . .
C5 C1 C2 C4 -2.5(7) no 6_665 . 6_665
C1 C2 C3 C2 -58.0(14) no . . 6_665
C1 C2 C3 C4 18.9(17) no . . .
C1 C2 C3 C4 58.5(13) no . . 6_665
C1 C2 C3 C11 179.3(11) no . . .
C1 C2 C4 C3 -130.3(12) no . 6_665 .
C1 C2 C4 C4 -87.9(16) no . 6_665 .
C1 C2 C4 C5 3.2(9) no . 6_665 6_665
C1 C2 C4 C5 -36.4(10) no . 6_665 .
C3 C2 C4 C3 -0.0(5) no . 6_665 .
C3 C2 C4 C4 42.4(11) no . 6_665 .
C3 C2 C4 C5 133.5(12) no . 6_665 6_665
C3 C2 C4 C5 93.9(9) no . 6_665 .
C4 C2 C3 C2 -116.5(12) no 6_665 . 6_665
C4 C2 C3 C4 -39.6(12) no 6_665 . .
C4 C2 C3 C4 0.0(9) no 6_665 . 6_665
C4 C2 C3 C11 120.8(13) no 6_665 . .
C2 C3 C4 C2 -82.9(10) no . . 6_665
C2 C3 C4 C4 51.3(14) no . . 6_665
C2 C3 C4 C5 -21.9(19) no . . .
C2 C3 C4 C5 13.0(15) no . . 6_665
C2 C3 C4 C2 0.0(7) no . 6_665 .
C2 C3 C4 C4 -134.2(12) no . 6_665 .
C2 C3 C4 C5 -61.0(14) no . 6_665 6_665
C2 C3 C4 C5 -95.9(11) no . 6_665 .
C2 C3 C11 O1 6.1(14) no . . .
C2 C3 C11 O1 99.8(10) no . . 6_665
C2 C3 C11 O2 -106.5(13) no . . .
C2 C3 C11 O2 -147.6(10) no . . 6_665
C2 C3 C4 C2 0.0(7) no 6_665 . 6_665
C2 C3 C4 C4 134.2(12) no 6_665 . 6_665
C2 C3 C4 C5 61.0(14) no 6_665 . .
C2 C3 C4 C5 95.9(11) no 6_665 . 6_665
C2 C3 C4 C2 82.9(10) no 6_665 6_665 .
C2 C3 C4 C4 -51.3(14) no 6_665 6_665 .
C2 C3 C4 C5 21.9(19) no 6_665 6_665 6_665
C2 C3 C4 C5 -13.0(15) no 6_665 6_665 .
C2 C3 C11 O1 -99.8(10) no 6_665 . .
C2 C3 C11 O1 -6.1(14) no 6_665 . 6_665
C2 C3 C11 O2 147.6(10) no 6_665 . .
C2 C3 C11 O2 106.5(13) no 6_665 . 6_665
C4 C3 C4 C2 134.2(17) no . 6_665 .
C4 C3 C4 C4 0.0(13) no . 6_665 .
C4 C3 C4 C5 73.2(18) no . 6_665 6_665
C4 C3 C4 C5 38.3(14) no . 6_665 .
C4 C3 C4 C2 -134.2(17) no 6_665 . 6_665
C4 C3 C4 C4 0.0(13) no 6_665 . 6_665
C4 C3 C4 C5 -73.2(18) no 6_665 . .
C4 C3 C4 C5 -38.3(14) no 6_665 . 6_665
C4 C3 C11 O1 165.2(11) no . . .
C4 C3 C11 O1 -101.1(14) no . . 6_665
C4 C3 C11 O2 52.6(13) no . . .
C4 C3 C11 O2 11.5(15) no . . 6_665
C11 C3 C4 C2 117.3(10) no . . 6_665
C11 C3 C4 C4 -108.5(11) no . . 6_665
C11 C3 C4 C5 178.4(9) no . . .
C11 C3 C4 C5 -146.8(9) no . . 6_665
C4 C3 C11 O1 101.1(14) no 6_665 . .
C4 C3 C11 O1 -165.2(11) no 6_665 . 6_665
C4 C3 C11 O2 -11.5(15) no 6_665 . .
C4 C3 C11 O2 -52.6(13) no 6_665 . 6_665
C11 C3 C4 C2 -117.3(10) no . 6_665 .
C11 C3 C4 C4 108.5(11) no . 6_665 .
C11 C3 C4 C5 -178.4(9) no . 6_665 6_665
C11 C3 C4 C5 146.8(9) no . 6_665 .
C2 C4 C4 C2 0(2) no 6_665 6_665 .
C2 C4 C4 C3 40.6(13) no 6_665 6_665 .
C2 C4 C4 C5 -87.0(15) no 6_665 6_665 6_665
C2 C4 C4 C5 -87.0(16) no 6_665 6_665 .
C2 C4 C5 N1 54.7(15) no 6_665 . .
C2 C4 C5 C1 2.5(7) no 6_665 . 6_665
C2 C4 C5 C4 108.0(13) no 6_665 . 6_665
C2 C4 C5 C5 108.0(10) no 6_665 . 6_665
C2 C4 C5 C6 -119.8(14) no 6_665 . 6_665
C2 C4 C5 N1 -32.2(12) no 6_665 6_665 .
C2 C4 C5 C1 26.4(12) no 6_665 6_665 .
C2 C4 C5 C4 106.0(12) no 6_665 6_665 6_665
C2 C4 C5 C5 -74.0(11) no 6_665 6_665 .
C2 C4 C5 C6 -172.4(17) no 6_665 6_665 .
C3 C4 C4 C2 -40.6(12) no . 6_665 .
C3 C4 C4 C3 -0.0(5) no . 6_665 .
C3 C4 C4 C5 -127.5(15) no . 6_665 6_665
C3 C4 C4 C5 -127.5(15) no . 6_665 .
C3 C4 C5 N1 6(2) no . . .
C3 C4 C5 C1 -46.6(15) no . . 6_665
C3 C4 C5 C4 58.9(11) no . . 6_665
C3 C4 C5 C5 58.9(17) no . . 6_665
C3 C4 C5 C6 -168.9(12) no . . 6_665
C3 C4 C5 N1 -92.5(13) no . 6_665 .
C3 C4 C5 C1 -33.9(14) no . 6_665 .
C3 C4 C5 C4 45.7(9) no . 6_665 6_665
C3 C4 C5 C5 -134.3(16) no . 6_665 .
C3 C4 C5 C6 127.3(19) no . 6_665 .
C4 C4 C5 N1 -53(2) no 6_665 . .
C4 C4 C5 C1 -105.4(14) no 6_665 . 6_665
C4 C4 C5 C4 0.0(10) no 6_665 . 6_665
C4 C4 C5 C5 0.0(16) no 6_665 . 6_665
C4 C4 C5 C6 132.2(16) no 6_665 . 6_665
C5 C4 C4 C2 87.0(15) no . 6_665 .
C5 C4 C4 C3 127.5(16) no . 6_665 .
C5 C4 C4 C5 -0.0(14) no . 6_665 6_665
C5 C4 C4 C5 0.0(7) no . 6_665 .
C4 C4 C5 N1 -138.1(18) no 6_665 6_665 .
C4 C4 C5 C1 -79.6(16) no 6_665 6_665 .
C4 C4 C5 C4 0.0(12) no 6_665 6_665 6_665
C4 C4 C5 C5 -180(2) no 6_665 6_665 .
C4 C4 C5 C6 82(2) no 6_665 6_665 .
C5 C4 C4 C2 87.0(16) no 6_665 6_665 .
C5 C4 C4 C3 127.5(16) no 6_665 6_665 .
C5 C4 C4 C5 0.0(7) no 6_665 6_665 6_665
C5 C4 C4 C5 0.0(14) no 6_665 6_665 .
C5 C4 C5 N1 41.9(13) no . 6_665 .
C5 C4 C5 C1 100.4(16) no . 6_665 .
C5 C4 C5 C4 180(2) no . 6_665 6_665
C5 C4 C5 C5 0.0(11) no . 6_665 .
C5 C4 C5 C6 -98(2) no . 6_665 .
C5 C4 C5 N1 -53.3(13) no 6_665 . .
C5 C4 C5 C1 -105.4(14) no 6_665 . 6_665
C5 C4 C5 C4 -0.0(15) no 6_665 . 6_665
C5 C4 C5 C5 0.0(8) no 6_665 . 6_665
C5 C4 C5 C6 132(2) no 6_665 . 6_665
N1 C5 C5 N1 0.0(5) no . 6_665 .
N1 C5 C5 C1 38.9(11) no . 6_665 .
N1 C5 C5 C4 131.7(12) no . 6_665 6_665
N1 C5 C5 C4 131.7(12) no . 6_665 .
N1 C5 C5 C6 -96(2) no . 6_665 .
N1 C5 C6 N2 -3.6(17) no . 6_665 2_665
N1 C5 C6 C7 -171.9(11) no . 6_665 6_665
C1 C5 C5 N1 -38.9(12) no 6_665 6_665 .
C1 C5 C5 C1 -0.0(19) no 6_665 6_665 .
C1 C5 C5 C4 92.8(15) no 6_665 6_665 6_665
C1 C5 C5 C4 92.8(13) no 6_665 6_665 .
C1 C5 C5 C6 -134.5(18) no 6_665 6_665 .
C1 C5 C6 N2 58.7(16) no 6_665 6_665 2_665
C1 C5 C6 C7 -109.5(17) no 6_665 6_665 6_665
C4 C5 C5 N1 -131.7(13) no . 6_665 .
C4 C5 C5 C1 -92.8(15) no . 6_665 .
C4 C5 C5 C4 -0.0(12) no . 6_665 6_665
C4 C5 C5 C4 0.0(7) no . 6_665 .
C4 C5 C5 C6 133(2) no . 6_665 .
C4 C5 C6 N2 171.6(13) no . 6_665 2_665
C4 C5 C6 C7 3(2) no . 6_665 6_665
C4 C5 C5 N1 -131.7(13) no 6_665 6_665 .
C4 C5 C5 C1 -92.8(13) no 6_665 6_665 .
C4 C5 C5 C4 0.0(7) no 6_665 6_665 6_665
C4 C5 C5 C4 0.0(12) no 6_665 6_665 .
C4 C5 C5 C6 133(3) no 6_665 6_665 .
C4 C5 C6 N2 -141.4(19) no 6_665 6_665 2_665
C4 C5 C6 C7 50(3) no 6_665 6_665 6_665
C5 C5 C6 N2 -73(3) no 6_665 6_665 2_665
C5 C5 C6 C7 119(2) no 6_665 6_665 6_665
C6 C5 C5 N1 96(2) no 6_665 6_665 .
C6 C5 C5 C1 134(2) no 6_665 6_665 .
C6 C5 C5 C4 -133(2) no 6_665 6_665 6_665
C6 C5 C5 C4 -133(3) no 6_665 6_665 .
C6 C5 C5 C6 0(4) no 6_665 6_665 .
N2 C6 C7 C8 -9(2) no . . .
C5 C6 C7 C8 -177.2(13) no 6_665 . .
C6 C7 C8 C9 1(2) no . . .
C6 C7 C8 C12 -178.3(13) no . . .
C7 C8 C9 C8 104.5(15) no . . 4_555
C7 C8 C9 C10 -10.1(18) no . . .
C7 C8 C12 O3 33(2) no . . .
C7 C8 C12 O4 -146.6(16) no . . .
C9 C8 C12 O3 -146.9(16) no . . .
C9 C8 C12 O4 34(2) no . . .
C12 C8 C9 C8 -76.1(17) no . . 4_555
C12 C8 C9 C10 169.4(13) no . . .
C8 C9 C10 N2 55(2) no . . .
C8 C9 C10 N2 -55(2) no 4_555 . .
N3 C13 C14 C15 -24(2) no . . .
N3 C13 C14 C15 99.9(18) no . . 4_555
N3 C13 C14 C15 -100(2) no 4_555 . .
N3 C13 C14 C15 24(3) no 4_555 . 4_555
C13 C14 C15 C16 8.0(18) no . . .
C13 C14 C15 C23 -174.9(12) no . . .
C13 C14 C15 C16 -8(2) no . 4_555 4_555
C13 C14 C15 C23 174.9(13) no . 4_555 4_555
C15 C14 C15 C16 107.3(16) no . 4_555 4_555
C15 C14 C15 C23 -69.7(19) no . 4_555 4_555
C15 C14 C15 C16 -107.3(16) no 4_555 . .
C15 C14 C15 C23 69.7(19) no 4_555 . .
C14 C15 C16 C17 1(2) no . . .
C14 C15 C23 O5 -31(2) no . . .
C14 C15 C23 O6 147.6(14) no . . .
C16 C15 C23 O5 145.8(17) no . . .
C16 C15 C23 O6 -35(2) no . . .
C23 C15 C16 C17 -175.9(14) no . . .
C15 C16 C17 N3 -2(2) no . . .
C15 C16 C17 C18 179.2(13) no . . .
N3 C17 C18 N4 29.0(14) no . . .
N3 C17 C18 C17 -69.7(12) no . . 6_665
N3 C17 C18 C19 171.8(11) no . . .
C16 C17 C18 N4 -152.2(14) no . . .
C16 C17 C18 C17 109.1(15) no . . 6_665
C16 C17 C18 C19 -9.4(19) no . . .
N4 C18 C19 C20 31.9(11) no . . .
N4 C18 C19 C20 -31.9(11) no . . 6_665
C17 C18 C19 C20 -96.8(13) no . . .
C17 C18 C19 C20 -160.6(9) no . . 6_665
C17 C18 C19 C20 160.6(9) no 6_665 . .
C17 C18 C19 C20 96.8(13) no 6_665 . 6_665
C18 C19 C20 C20 -106.1(11) no . . 6_665
C18 C19 C20 C21 3.6(18) no . . .
C18 C19 C20 C24 -176.9(10) no . . .
C18 C19 C20 C24 -147.5(9) no . . 6_665
C18 C19 C20 C20 106.1(11) no . 6_665 .
C18 C19 C20 C21 -3.6(18) no . 6_665 6_665
C18 C19 C20 C24 176.9(10) no . 6_665 6_665
C18 C19 C20 C24 147.5(9) no . 6_665 .
C20 C19 C20 C20 -0.0(14) no . 6_665 .
C20 C19 C20 C21 -110(2) no . 6_665 6_665
C20 C19 C20 C24 70.8(18) no . 6_665 6_665
C20 C19 C20 C24 41.4(15) no . 6_665 .
C20 C19 C20 C20 0.0(14) no 6_665 . 6_665
C20 C19 C20 C21 110(2) no 6_665 . .
C20 C19 C20 C24 -70.8(18) no 6_665 . .
C20 C19 C20 C24 -41.4(15) no 6_665 . 6_665
C19 C20 C20 C19 0.0(5) no . 6_665 .
C19 C20 C20 C21 108(2) no . 6_665 6_665
C19 C20 C20 C24 -124.0(15) no . 6_665 6_665
C19 C20 C20 C24 -124.0(15) no . 6_665 .
C19 C20 C21 C22 -8(2) no . . .
C19 C20 C24 O7 11(3) no . . .
C19 C20 C24 O8 -156.8(15) no . . .
C19 C20 C24 C20 56.6(11) no . . 6_665
C19 C20 C24 C24 56.6(19) no . . 6_665
C19 C20 C24 La3 -134.8(14) no . 6_665 .
C19 C20 C24 O7 -95.8(16) no . 6_665 .
C19 C20 C24 O8 106(3) no . 6_665 6_665
C19 C20 C24 C20 47.4(10) no . 6_665 6_665
C19 C20 C24 C24 -132.6(17) no . 6_665 .
C20 C20 C21 C22 63(2) no 6_665 . .
C21 C20 C20 C19 -108(2) no . 6_665 .
C21 C20 C20 C21 -0(3) no . 6_665 6_665
C21 C20 C20 C24 127.6(19) no . 6_665 6_665
C21 C20 C20 C24 128(2) no . 6_665 .
C20 C20 C24 O7 -45(2) no 6_665 . .
C20 C20 C24 O8 146.6(18) no 6_665 . .
C20 C20 C24 C20 -0.0(10) no 6_665 . 6_665
C20 C20 C24 C24 -0.0(18) no 6_665 . 6_665
C24 C20 C20 C19 124.0(17) no . 6_665 .
C24 C20 C20 C21 -127.6(19) no . 6_665 6_665
C24 C20 C20 C24 0.0(13) no . 6_665 6_665
C24 C20 C20 C24 0.0(8) no . 6_665 .
C20 C20 C24 La3 178(2) no 6_665 6_665 .
C20 C20 C24 O7 -143(2) no 6_665 6_665 .
C20 C20 C24 O8 59(3) no 6_665 6_665 6_665
C20 C20 C24 C20 0.0(12) no 6_665 6_665 6_665
C20 C20 C24 C24 180(2) no 6_665 6_665 .
C24 C20 C20 C19 124.0(17) no 6_665 6_665 .
C24 C20 C20 C21 -128(2) no 6_665 6_665 6_665
C24 C20 C20 C24 0.0(8) no 6_665 6_665 6_665
C24 C20 C20 C24 -0.0(13) no 6_665 6_665 .
C21 C20 C24 O7 -169.3(18) no . . .
C21 C20 C24 O8 23(3) no . . .
C21 C20 C24 C20 -124(2) no . . 6_665
C21 C20 C24 C24 -124.0(18) no . . 6_665
C24 C20 C21 C22 172.1(14) no . . .
C21 C20 C24 La3 83(3) no . 6_665 .
C21 C20 C24 O7 122(2) no . 6_665 .
C21 C20 C24 O8 -36(4) no . 6_665 6_665
C21 C20 C24 C20 -95(3) no . 6_665 6_665
C21 C20 C24 C24 85(2) no . 6_665 .
C24 C20 C21 C22 128(2) no 6_665 . .
C24 C20 C24 La3 -2.2(17) no . 6_665 .
C24 C20 C24 O7 36.8(17) no . 6_665 .
C24 C20 C24 O8 -121(3) no . 6_665 6_665
C24 C20 C24 C20 -180(2) no . 6_665 6_665
C24 C20 C24 C24 0.0(14) no . 6_665 .
C24 C20 C24 O7 -45.3(17) no 6_665 . .
C24 C20 C24 O8 147(3) no 6_665 . .
C24 C20 C24 C20 0.0(18) no 6_665 . 6_665
C24 C20 C24 C24 0.0(11) no 6_665 . 6_665
C20 C21 C22 N4 -10(2) no . . .
La3 C24 C24 La3 0.00(2) no . 6_665 .
La3 C24 C24 O7 50.6(11) no . 6_665 .
La3 C24 C24 O8 -45(4) no . 6_665 6_665
La3 C24 C24 C20 -178.3(11) no . 6_665 6_665
La3 C24 C24 C20 -178.3(11) no . 6_665 .
O7 C24 C24 La3 -50.6(17) no . 6_665 .
O7 C24 C24 O7 0.0(13) no . 6_665 .
O7 C24 C24 O8 -95(4) no . 6_665 6_665
O7 C24 C24 C20 131(2) no . 6_665 6_665
O7 C24 C24 C20 131(2) no . 6_665 .
O8 C24 C24 La3 45(4) no . 6_665 .
O8 C24 C24 O7 95(4) no . 6_665 .
O8 C24 C24 O8 -0(7) no . 6_665 6_665
O8 C24 C24 C20 -133(4) no . 6_665 6_665
O8 C24 C24 C20 -133(5) no . 6_665 .
C20 C24 C24 La3 178.3(13) no . 6_665 .
C20 C24 C24 O7 -131.1(17) no . 6_665 .
C20 C24 C24 O8 133(4) no . 6_665 6_665
C20 C24 C24 C20 0.0(15) no . 6_665 6_665
C20 C24 C24 C20 0.0(8) no . 6_665 .
C20 C24 C24 La3 178.3(13) no 6_665 6_665 .
C20 C24 C24 O7 -131.1(17) no 6_665 6_665 .
C20 C24 C24 O8 133(5) no 6_665 6_665 6_665
C20 C24 C24 C20 -0.0(8) no 6_665 6_665 6_665
C20 C24 C24 C20 -0.0(15) no 6_665 6_665 .
